data_4342049
loop_
_publ_author_name
'Maeda, Yuri'
'Hashimoto, Hideki'
'Kinoshita, Isamu'
'Nishioka, Takanori'

_publ_section_title
;
 Chelated Bis-N-heterocyclic Carbene Platinum and Palladium Units as
 Tunable Components of Multinuclear Complexes.
;
_journal_issue 2
_journal_name_full 'Inorganic chemistry'
_journal_page_first 448
_journal_page_last 459
_journal_paper_doi 10.1021/ic502039d
_journal_volume 54
_journal_year 2015
_chemical_formula_moiety 'C90 H92 B2 Cl2 N4 Pt Rh2 S2'
_chemical_formula_sum 'C90 H92 B2 Cl2 N4 Pt Rh2 S2'
_chemical_formula_weight 1787.29
_space_group_IT_number 2
_symmetry_cell_setting triclinic
_symmetry_Int_Tables_number 2
_symmetry_space_group_name_Hall '-P 1'
_symmetry_space_group_name_H-M 'P -1'
_atom_sites_solution_hydrogens geom
_atom_sites_solution_primary direct
_atom_sites_solution_secondary difmap
_cell_angle_alpha 111.561(3)
_cell_angle_beta 91.835(5)
_cell_angle_gamma 90.054(3)
_cell_formula_units_Z 4
_cell_length_a 14.589(4)
_cell_length_b 22.890(6)
_cell_length_c 25.844(7)
_cell_measurement_reflns_used 16454
_cell_measurement_temperature 193
_cell_measurement_theta_max 27.48
_cell_measurement_theta_min 3.02
_cell_volume 8022(4)
_computing_cell_refinement CrystalClear
_computing_data_collection 'CrystalClear (Rigaku Inc., 2007)'
_computing_data_reduction CrystalClear
_computing_molecular_graphics 'CrystalStructure 4.0'
_computing_publication_material 'CrystalStructure 4.0 (Rigaku, 2010)'
_computing_structure_refinement 'SHELXL97 (Sheldrick, 2008)'
_computing_structure_solution 'DIRDIF99-PATTY (Gould, et al., 1999)'
_diffrn_ambient_temperature 193
_diffrn_detector_area_resol_mean 7.314
_diffrn_measured_fraction_theta_full 0.968
_diffrn_measured_fraction_theta_max 0.968
_diffrn_measurement_device_type 'Rigaku Mercury70'
_diffrn_measurement_method \w
_diffrn_radiation_type 'Mo K\a'
_diffrn_radiation_wavelength 0.71075
_diffrn_reflns_av_R_equivalents 0.0471
_diffrn_reflns_limit_h_max 17
_diffrn_reflns_limit_h_min -14
_diffrn_reflns_limit_k_max 27
_diffrn_reflns_limit_k_min -20
_diffrn_reflns_limit_l_max 29
_diffrn_reflns_limit_l_min -30
_diffrn_reflns_number 50620
_diffrn_reflns_theta_full 25.00
_diffrn_reflns_theta_max 25.00
_diffrn_standards_number 0
_exptl_absorpt_coefficient_mu 2.305
_exptl_absorpt_correction_T_max 0.794
_exptl_absorpt_correction_T_min 0.467
_exptl_absorpt_correction_type multi-scan
_exptl_absorpt_process_details 'REQAB (Rigaku, 1998)'
_exptl_crystal_colour brown
_exptl_crystal_density_diffrn 1.480
_exptl_crystal_density_method 'not measured'
_exptl_crystal_description prism
_exptl_crystal_F_000 3616.00
_exptl_crystal_size_max 0.300
_exptl_crystal_size_mid 0.200
_exptl_crystal_size_min 0.100
_refine_diff_density_max 2.280
_refine_diff_density_min -1.520
_refine_ls_extinction_method none
_refine_ls_goodness_of_fit_ref 1.095
_refine_ls_hydrogen_treatment constr
_refine_ls_number_parameters 1850
_refine_ls_number_reflns 27366
_refine_ls_number_restraints 101
_refine_ls_R_factor_gt 0.0563
_refine_ls_shift/su_max 0.001
_refine_ls_structure_factor_coef Fsqd
_refine_ls_weighting_details 'w = 1/[\s^2^(Fo^2^)+(0.0438P)^2^+62.8150P] where P=(Fo^2^+2Fc^2^)/3'
_refine_ls_weighting_scheme calc
_refine_ls_wR_factor_ref 0.1441
_reflns_number_gt 20832
_reflns_number_total 27367
_reflns_threshold_expression F^2^>2.0\s(F^2^)
_cod_data_source_file ic502039d_si_002.cif
_cod_data_source_block 3-C1-Bn-Rh2PtS2C1BnBPh4
_cod_depositor_comments 'Adding full bibliography for 4342042--4342052.cif.'
_cod_database_code 4342049

loop_
_symmetry_equiv_pos_site_id
_symmetry_equiv_pos_as_xyz
1 +X,+Y,+Z
2 -X,-Y,-Z

loop_
_atom_site_label
_atom_site_type_symbol
_atom_site_fract_x
_atom_site_fract_y
_atom_site_fract_z
_atom_site_U_iso_or_equiv
_atom_site_adp_type
_atom_site_occupancy
_atom_site_symmetry_multiplicity
_atom_site_calc_flag
_atom_site_refinement_flags
Pt11 Pt 0.349635(19) 0.468777(14) 0.198014(11) 0.02709(8) Uani 1.0 2 d .
Pt21 Pt 0.21411(2) -0.000653(14) 0.218484(12) 0.03033(9) Uani 1.0 2 d .
Rh11 Rh 0.15641(4) 0.49293(3) 0.24421(2) 0.03090(15) Uani 1.0 2 d .
Rh12 Rh 0.32034(4) 0.50856(3) 0.31667(2) 0.02864(14) Uani 1.0 2 d .
Rh21 Rh 0.19107(4) 0.04491(3) 0.34102(2) 0.02841(14) Uani 1.0 2 d .
Rh22 Rh 0.08864(4) 0.10246(3) 0.27309(3) 0.03506(15) Uani 1.0 2 d .
Cl11 Cl 0.8267(5) 0.6350(3) 0.1808(3) 0.148(2) Uani 1.0 2 d .
Cl12 Cl 0.6799(5) 0.6949(4) 0.1507(6) 0.295(7) Uani 1.0 2 d .
Cl21 Cl 0.3739(5) 0.2720(3) 0.2403(3) 0.172(3) Uani 1.0 2 d .
Cl22 Cl 0.3509(8) 0.1481(4) 0.1609(5) 0.257(5) Uani 1.0 2 d .
S11 S 0.28019(13) 0.55999(9) 0.25790(8) 0.0307(4) Uani 1.0 2 d .
S12 S 0.26377(13) 0.41974(9) 0.24626(8) 0.0309(4) Uani 1.0 2 d .
S21 S 0.24537(13) 0.09861(9) 0.28756(8) 0.0314(5) Uani 1.0 2 d .
S22 S 0.08574(13) 0.00116(10) 0.26968(8) 0.0348(5) Uani 1.0 2 d .
N11 N 0.5190(5) 0.4899(3) 0.1469(3) 0.0334(15) Uani 1.0 2 d .
N12 N 0.4223(5) 0.5584(4) 0.1425(3) 0.0365(16) Uani 1.0 2 d .
N13 N 0.4981(5) 0.3839(3) 0.1399(3) 0.0342(16) Uani 1.0 2 d .
N14 N 0.3750(5) 0.3301(4) 0.1224(3) 0.0445(18) Uani 1.0 2 d .
N21 N 0.3165(5) -0.0187(4) 0.1170(3) 0.0430(18) Uani 1.0 2 d .
N22 N 0.4128(5) 0.0123(4) 0.1860(4) 0.0462(19) Uani 1.0 2 d .
N23 N 0.1932(5) -0.0908(4) 0.1027(3) 0.0440(18) Uani 1.0 2 d .
N24 N 0.1495(5) -0.1379(3) 0.1559(3) 0.0371(16) Uani 1.0 2 d .
C1 C 0.7679(15) 0.6465(14) 0.1291(11) 0.197(12) Uani 1.0 2 d .
C2 C 0.4074(19) 0.1923(11) 0.2249(11) 0.187(11) Uani 1.0 2 d .
C723 C 0.0215(12) 0.5127(11) 0.2822(6) 0.035(4) Uiso 0.5000 2 d .
C724 C 0.0223(12) 0.4488(9) 0.2453(9) 0.036(4) Uiso 0.5000 2 d .
C725 C 0.0388(11) 0.4510(8) 0.1907(7) 0.027(4) Uiso 0.5000 2 d .
C726 C 0.0469(10) 0.5141(9) 0.1944(6) 0.021(4) Uiso 0.5000 2 d .
C730 C 0.0397(15) 0.3931(11) 0.1384(10) 0.058(6) Uiso 0.5000 2 d .
C731 C 0.0563(16) 0.5409(12) 0.1508(11) 0.069(6) Uiso 0.5000 2 d .
C728 C 0.007(2) 0.5341(16) 0.3465(13) 0.098(9) Uiso 0.5000 2 d .
C727 C 0.033(2) 0.6242(14) 0.2759(13) 0.088(8) Uiso 0.5000 2 d .
C729 C 0.009(2) 0.3878(15) 0.2564(14) 0.096(9) Uiso 0.5000 2 d .
C722 C 0.0349(13) 0.5536(7) 0.2512(8) 0.037(5) Uiso 0.5000 2 d .
C101 C 0.4321(6) 0.5116(4) 0.1608(4) 0.0339(18) Uani 1.0 2 d .
C102 C 0.5593(7) 0.5237(5) 0.1192(4) 0.046(3) Uani 1.0 2 d .
C103 C 0.5003(7) 0.5677(5) 0.1165(4) 0.045(3) Uani 1.0 2 d .
C104 C 0.3471(6) 0.6024(4) 0.1542(4) 0.0380(19) Uani 1.0 2 d .
C105 C 0.3654(6) 0.6608(4) 0.2054(4) 0.0383(19) Uani 1.0 2 d .
C106 C 0.4591(7) 0.7234(5) 0.2853(4) 0.051(3) Uani 1.0 2 d .
C107 C 0.4459(6) 0.6691(4) 0.2376(4) 0.044(2) Uani 1.0 2 d .
C108 C 0.3934(8) 0.7688(5) 0.3003(4) 0.055(3) Uani 1.0 2 d .
C109 C 0.3144(7) 0.7609(5) 0.2683(4) 0.057(3) Uani 1.0 2 d .
C110 C 0.2993(7) 0.7061(5) 0.2211(4) 0.051(3) Uani 1.0 2 d .
C111 C 0.5583(5) 0.4393(4) 0.1602(4) 0.038(2) Uani 1.0 2 d .
C112 C 0.4073(6) 0.3894(4) 0.1497(4) 0.0362(19) Uani 1.0 2 d .
C113 C 0.5226(6) 0.3246(5) 0.1076(4) 0.048(3) Uani 1.0 2 d .
C114 C 0.4466(7) 0.2895(5) 0.0978(5) 0.054(3) Uani 1.0 2 d .
C115 C 0.2777(6) 0.3102(5) 0.1182(4) 0.056(3) Uani 1.0 2 d .
C116 C 0.2596(11) 0.2631(7) 0.0611(6) 0.046(4) Uiso 0.6000 2 d .
C117 C 0.2841(14) 0.2808(9) 0.0171(8) 0.076(6) Uiso 0.6000 2 d .
C118 C 0.270(2) 0.2451(11) -0.0391(9) 0.125(10) Uiso 0.6000 2 d .
C119 C 0.2269(15) 0.1888(9) -0.0476(8) 0.079(6) Uiso 0.6000 2 d .
C120 C 0.2052(12) 0.1642(8) -0.0110(7) 0.114(6) Uiso 1.0 2 d .
C121 C 0.2223(16) 0.2014(9) 0.0503(8) 0.087(7) Uiso 0.6000 2 d .
C122 C 0.0454(16) 0.5483(9) 0.2305(10) 0.054(6) Uiso 0.5000 2 d .
C123 C 0.0314(11) 0.5381(8) 0.2797(6) 0.029(4) Uiso 0.5000 2 d .
C124 C 0.0216(12) 0.4706(10) 0.2667(8) 0.033(4) Uiso 0.5000 2 d .
C125 C 0.0318(12) 0.4394(7) 0.2081(9) 0.036(4) Uiso 0.5000 2 d .
C126 C 0.0437(15) 0.4885(12) 0.1871(7) 0.050(6) Uiso 0.5000 2 d .
C127 C 0.0472(16) 0.6208(11) 0.2377(10) 0.064(6) Uiso 0.5000 2 d .
C128 C 0.0176(14) 0.5780(11) 0.3413(9) 0.055(5) Uiso 0.5000 2 d .
C129 C 0.0037(15) 0.4269(11) 0.2977(10) 0.059(6) Uiso 0.5000 2 d .
C130 C 0.0296(15) 0.3732(11) 0.1651(9) 0.058(5) Uiso 0.5000 2 d .
C131 C 0.0593(14) 0.4938(11) 0.1299(9) 0.057(5) Uiso 0.5000 2 d .
C132 C 0.3342(6) 0.5769(5) 0.4012(4) 0.040(2) Uani 1.0 2 d .
C133 C 0.4204(6) 0.5696(5) 0.3756(4) 0.042(2) Uani 1.0 2 d .
C134 C 0.4463(6) 0.5050(5) 0.3604(4) 0.043(3) Uani 1.0 2 d .
C135 C 0.3780(7) 0.4715(5) 0.3777(4) 0.043(2) Uani 1.0 2 d .
C136 C 0.3062(6) 0.5163(5) 0.4019(3) 0.039(2) Uani 1.0 2 d .
C137 C 0.2835(8) 0.6361(5) 0.4246(4) 0.062(3) Uani 1.0 2 d .
C138 C 0.4744(7) 0.6197(6) 0.3658(5) 0.063(3) Uani 1.0 2 d .
C139 C 0.5325(7) 0.4769(6) 0.3324(5) 0.066(3) Uani 1.0 2 d .
C140 C 0.3796(9) 0.4061(5) 0.3735(5) 0.063(3) Uani 1.0 2 d .
C141 C 0.2199(7) 0.5030(6) 0.4251(4) 0.058(3) Uani 1.0 2 d .
C142 C 0.254(3) 0.2464(12) 0.0750(11) 0.075(9) Uiso 0.4000 2 d .
C143 C 0.248(2) 0.1991(13) 0.0957(10) 0.069(8) Uiso 0.4000 2 d .
C144 C 0.246(4) 0.1359(14) 0.0643(15) 0.151(17) Uiso 0.4000 2 d .
C145 C 0.206(4) 0.1210(14) 0.0123(15) 0.153(17) Uiso 0.4000 2 d .
C147 C 0.234(3) 0.2295(12) 0.0168(12) 0.117(11) Uiso 0.4000 2 d .
C201 C 0.3241(6) -0.0004(4) 0.1732(4) 0.0367(19) Uani 1.0 2 d .
C202 C 0.4018(7) -0.0173(5) 0.0953(5) 0.054(3) Uani 1.0 2 d .
C203 C 0.4607(7) 0.0027(5) 0.1382(5) 0.057(3) Uani 1.0 2 d .
C204 C 0.4541(7) 0.0268(4) 0.2418(4) 0.047(3) Uani 1.0 2 d .
C205 C 0.4934(6) -0.0300(5) 0.2504(4) 0.041(2) Uani 1.0 2 d .
C206 C 0.4697(7) -0.0915(5) 0.2173(4) 0.050(3) Uani 1.0 2 d .
C207 C 0.5012(8) -0.1403(6) 0.2308(5) 0.064(3) Uani 1.0 2 d .
C208 C 0.5634(8) -0.1310(5) 0.2757(5) 0.061(3) Uani 1.0 2 d .
C209 C 0.5868(7) -0.0701(6) 0.3085(5) 0.060(3) Uani 1.0 2 d .
C210 C 0.5532(7) -0.0208(5) 0.2964(4) 0.053(3) Uani 1.0 2 d .
C211 C 0.2331(6) -0.0432(4) 0.0877(4) 0.0358(19) Uani 1.0 2 d .
C212 C 0.1825(6) -0.0829(4) 0.1570(4) 0.0358(19) Uani 1.0 2 d .
C213 C 0.1692(7) -0.1517(5) 0.0683(4) 0.051(3) Uani 1.0 2 d .
C214 C 0.1414(6) -0.1806(4) 0.1006(4) 0.044(3) Uani 1.0 2 d .
C215 C 0.1299(6) -0.1537(5) 0.2038(4) 0.043(2) Uani 1.0 2 d .
C216 C 0.0285(7) -0.1605(5) 0.2133(4) 0.051(3) Uani 1.0 2 d .
C217 C -0.0367(7) -0.1331(6) 0.1910(6) 0.073(4) Uani 1.0 2 d .
C218 C -0.1284(9) -0.1387(7) 0.2027(7) 0.093(5) Uani 1.0 2 d .
C219 C -0.1513(11) -0.1717(10) 0.2362(7) 0.118(8) Uani 1.0 2 d .
C220 C -0.0857(13) -0.1975(9) 0.2577(7) 0.117(7) Uani 1.0 2 d .
C221 C 0.0053(9) -0.1943(6) 0.2452(5) 0.075(4) Uani 1.0 2 d .
C222 C 0.2941(6) 0.0578(5) 0.4078(4) 0.040(2) Uani 1.0 2 d .
C223 C 0.2168(6) 0.0933(4) 0.4296(3) 0.0357(19) Uani 1.0 2 d .
C224 C 0.1392(6) 0.0491(5) 0.4189(3) 0.038(2) Uani 1.0 2 d .
C225 C 0.1698(6) -0.0114(4) 0.3913(4) 0.042(2) Uani 1.0 2 d .
C226 C 0.2661(6) -0.0069(4) 0.3827(4) 0.039(2) Uani 1.0 2 d .
C227 C 0.3905(6) 0.0823(5) 0.4106(4) 0.049(3) Uani 1.0 2 d .
C228 C 0.2133(8) 0.1622(5) 0.4623(4) 0.060(3) Uani 1.0 2 d .
C229 C 0.0421(7) 0.0671(6) 0.4368(5) 0.062(3) Uani 1.0 2 d .
C230 C 0.1161(7) -0.0714(5) 0.3748(5) 0.056(3) Uani 1.0 2 d .
C231 C 0.3278(7) -0.0617(5) 0.3539(4) 0.058(3) Uani 1.0 2 d .
C232 C 0.0566(9) 0.1945(6) 0.2705(6) 0.075(4) Uani 1.0 2 d .
C233 C 0.0032(7) 0.1833(5) 0.3107(5) 0.061(3) Uani 1.0 2 d .
C234 C -0.0539(6) 0.1273(5) 0.2827(4) 0.049(3) Uani 1.0 2 d .
C235 C -0.0325(6) 0.1048(5) 0.2253(4) 0.045(3) Uani 1.0 2 d .
C236 C 0.0357(8) 0.1471(6) 0.2185(6) 0.069(4) Uani 1.0 2 d .
C237 C 0.1171(10) 0.2517(7) 0.2812(9) 0.120(7) Uani 1.0 2 d .
C238 C 0.0013(9) 0.2230(6) 0.3726(5) 0.088(5) Uani 1.0 2 d .
C239 C -0.1205(7) 0.1032(6) 0.3106(5) 0.059(3) Uani 1.0 2 d .
C240 C -0.0719(7) 0.0482(6) 0.1799(4) 0.066(4) Uani 1.0 2 d .
C241 C 0.0748(10) 0.1412(9) 0.1640(6) 0.115(7) Uani 1.0 2 d .
C301 C 0.7012(7) 0.0798(5) 0.1374(5) 0.051(3) Uani 1.0 2 d .
C302 C 0.6983(6) 0.0868(6) 0.1939(5) 0.056(3) Uani 1.0 2 d .
C303 C 0.6897(7) 0.0385(7) 0.2126(6) 0.071(4) Uani 1.0 2 d .
C304 C 0.6859(9) -0.0215(8) 0.1757(9) 0.094(5) Uani 1.0 2 d .
C305 C 0.6857(8) -0.0332(6) 0.1183(8) 0.091(5) Uani 1.0 2 d .
C306 C 0.6912(7) 0.0174(6) 0.1015(6) 0.071(4) Uani 1.0 2 d .
C307 C 0.6367(6) 0.1391(5) 0.0705(4) 0.043(2) Uani 1.0 2 d .
C308 C 0.5518(7) 0.1094(5) 0.0627(4) 0.052(3) Uani 1.0 2 d .
C309 C 0.4846(7) 0.1129(6) 0.0254(5) 0.062(3) Uani 1.0 2 d .
C310 C 0.5000(7) 0.1473(5) -0.0079(4) 0.056(3) Uani 1.0 2 d .
C311 C 0.5824(7) 0.1776(5) -0.0020(4) 0.047(3) Uani 1.0 2 d .
C312 C 0.6486(7) 0.1741(5) 0.0357(4) 0.049(3) Uani 1.0 2 d .
C313 C 0.7113(7) 0.2047(5) 0.1710(4) 0.047(3) Uani 1.0 2 d .
C314 C 0.6310(8) 0.2415(5) 0.1832(4) 0.054(3) Uani 1.0 2 d .
C315 C 0.6273(10) 0.2963(6) 0.2292(5) 0.071(4) Uani 1.0 2 d .
C316 C 0.6994(11) 0.3174(6) 0.2648(5) 0.077(4) Uani 1.0 2 d .
C317 C 0.7784(10) 0.2832(6) 0.2556(5) 0.072(4) Uani 1.0 2 d .
C318 C 0.7845(8) 0.2273(5) 0.2102(4) 0.057(3) Uani 1.0 2 d .
C319 C 0.8190(7) 0.1363(5) 0.0878(4) 0.049(3) Uani 1.0 2 d .
C320 C 0.8555(8) 0.0808(7) 0.0539(5) 0.068(4) Uani 1.0 2 d .
C321 C 0.9390(11) 0.0794(10) 0.0241(6) 0.103(6) Uani 1.0 2 d .
C322 C 0.9783(11) 0.1360(11) 0.0303(7) 0.106(6) Uani 1.0 2 d .
C323 C 0.9449(8) 0.1904(9) 0.0636(6) 0.085(5) Uani 1.0 2 d .
C324 C 0.8651(7) 0.1911(7) 0.0917(5) 0.065(3) Uani 1.0 2 d .
C401 C 0.2724(6) 0.4612(4) 0.5486(4) 0.0370(19) Uani 1.0 2 d .
C402 C 0.2217(6) 0.5144(5) 0.5783(4) 0.042(2) Uani 1.0 2 d .
C403 C 0.2513(8) 0.5748(5) 0.5871(5) 0.061(3) Uani 1.0 2 d .
C404 C 0.3331(8) 0.5867(5) 0.5671(5) 0.057(3) Uani 1.0 2 d .
C405 C 0.3842(7) 0.5359(5) 0.5380(5) 0.059(3) Uani 1.0 2 d .
C406 C 0.3557(6) 0.4752(5) 0.5293(4) 0.044(3) Uani 1.0 2 d .
C407 C 0.2579(6) 0.3748(5) 0.5962(4) 0.040(2) Uani 1.0 2 d .
C408 C 0.2649(7) 0.4207(5) 0.6492(4) 0.049(3) Uani 1.0 2 d .
C409 C 0.2806(8) 0.4062(7) 0.6962(5) 0.067(4) Uani 1.0 2 d .
C410 C 0.2908(9) 0.3455(7) 0.6931(5) 0.079(4) Uani 1.0 2 d .
C411 C 0.2834(9) 0.2992(7) 0.6410(5) 0.079(4) Uani 1.0 2 d .
C412 C 0.2697(7) 0.3131(5) 0.5940(4) 0.055(3) Uani 1.0 2 d .
C413 C 0.2903(6) 0.3382(4) 0.4871(4) 0.0352(18) Uani 1.0 2 d .
C414 C 0.3827(7) 0.3231(5) 0.4922(4) 0.053(3) Uani 1.0 2 d .
C415 C 0.4315(8) 0.2808(6) 0.4482(5) 0.064(3) Uani 1.0 2 d .
C416 C 0.3882(8) 0.2530(5) 0.3976(5) 0.058(3) Uani 1.0 2 d .
C417 C 0.2978(8) 0.2651(5) 0.3908(4) 0.056(3) Uani 1.0 2 d .
C418 C 0.2521(7) 0.3076(4) 0.4343(4) 0.044(3) Uani 1.0 2 d .
C419 C 0.1250(6) 0.3823(4) 0.5237(4) 0.0360(19) Uani 1.0 2 d .
C420 C 0.0705(6) 0.3381(5) 0.5339(4) 0.044(2) Uani 1.0 2 d .
C421 C -0.0220(7) 0.3285(5) 0.5171(4) 0.052(3) Uani 1.0 2 d .
C422 C -0.0640(6) 0.3634(5) 0.4907(4) 0.050(3) Uani 1.0 2 d .
C423 C -0.0117(6) 0.4071(5) 0.4788(4) 0.050(3) Uani 1.0 2 d .
C424 C 0.0810(6) 0.4159(5) 0.4956(4) 0.048(3) Uani 1.0 2 d .
C501 C 0.7819(6) 0.4608(4) -0.0018(4) 0.039(2) Uani 1.0 2 d .
C502 C 0.7049(7) 0.4881(5) -0.0157(4) 0.049(3) Uani 1.0 2 d .
C503 C 0.7098(9) 0.5468(5) -0.0219(5) 0.068(4) Uani 1.0 2 d .
C504 C 0.7942(10) 0.5781(5) -0.0142(5) 0.073(4) Uani 1.0 2 d .
C505 C 0.8704(9) 0.5537(6) 0.0017(5) 0.067(3) Uani 1.0 2 d .
C506 C 0.8647(7) 0.4963(5) 0.0070(4) 0.048(3) Uani 1.0 2 d .
C507 C 0.7837(5) 0.4040(4) 0.0731(3) 0.0323(18) Uani 1.0 2 d .
C508 C 0.8047(6) 0.4618(5) 0.1158(4) 0.041(2) Uani 1.0 2 d .
C509 C 0.8091(6) 0.4694(5) 0.1714(4) 0.046(3) Uani 1.0 2 d .
C510 C 0.7919(6) 0.4195(5) 0.1869(4) 0.047(3) Uani 1.0 2 d .
C511 C 0.7718(6) 0.3617(5) 0.1466(4) 0.044(3) Uani 1.0 2 d .
C512 C 0.7666(5) 0.3547(5) 0.0911(4) 0.039(2) Uani 1.0 2 d .
C513 C 0.8758(6) 0.3558(4) -0.0222(4) 0.0349(19) Uani 1.0 2 d .
C514 C 0.9349(6) 0.3253(4) 0.0026(4) 0.039(2) Uani 1.0 2 d .
C515 C 1.0143(6) 0.2940(5) -0.0225(4) 0.047(3) Uani 1.0 2 d .
C516 C 1.0341(7) 0.2920(5) -0.0754(5) 0.051(3) Uani 1.0 2 d .
C517 C 0.9772(7) 0.3216(5) -0.1014(4) 0.051(3) Uani 1.0 2 d .
C518 C 0.9015(7) 0.3532(4) -0.0751(4) 0.043(2) Uani 1.0 2 d .
C519 C 0.6905(6) 0.3513(4) -0.0243(4) 0.0348(18) Uani 1.0 2 d .
C520 C 0.6928(6) 0.2995(4) -0.0751(4) 0.042(2) Uani 1.0 2 d .
C521 C 0.6133(7) 0.2668(5) -0.1002(5) 0.058(3) Uani 1.0 2 d .
C522 C 0.5295(7) 0.2819(6) -0.0789(5) 0.060(3) Uani 1.0 2 d .
C523 C 0.5247(7) 0.3317(6) -0.0289(5) 0.061(3) Uani 1.0 2 d .
C524 C 0.6044(6) 0.3654(5) -0.0017(4) 0.048(3) Uani 1.0 2 d .
C601 C 0.7444(6) 0.0606(4) 0.4506(4) 0.0350(18) Uani 1.0 2 d .
C602 C 0.7653(7) 0.0192(5) 0.4781(4) 0.046(3) Uani 1.0 2 d .
C603 C 0.8025(7) -0.0393(5) 0.4519(4) 0.054(3) Uani 1.0 2 d .
C604 C 0.8234(7) -0.0594(5) 0.3966(5) 0.053(3) Uani 1.0 2 d .
C605 C 0.8061(7) -0.0201(5) 0.3682(4) 0.050(3) Uani 1.0 2 d .
C606 C 0.7669(6) 0.0378(5) 0.3950(4) 0.044(3) Uani 1.0 2 d .
C607 C 0.6943(6) 0.1680(4) 0.4406(3) 0.0339(18) Uani 1.0 2 d .
C608 C 0.6223(6) 0.1494(5) 0.3997(4) 0.042(2) Uani 1.0 2 d .
C609 C 0.6120(7) 0.1745(5) 0.3586(4) 0.050(3) Uani 1.0 2 d .
C610 C 0.6692(8) 0.2205(5) 0.3569(5) 0.057(3) Uani 1.0 2 d .
C611 C 0.7381(7) 0.2424(5) 0.3974(5) 0.050(3) Uani 1.0 2 d .
C612 C 0.7497(6) 0.2158(4) 0.4375(4) 0.041(2) Uani 1.0 2 d .
C613 C 0.6071(6) 0.1332(4) 0.5135(4) 0.0356(19) Uani 1.0 2 d .
C614 C 0.5554(6) 0.1885(4) 0.5307(4) 0.042(2) Uani 1.0 2 d .
C615 C 0.4726(6) 0.1942(5) 0.5573(4) 0.047(3) Uani 1.0 2 d .
C616 C 0.4380(7) 0.1439(5) 0.5680(4) 0.050(3) Uani 1.0 2 d .
C617 C 0.4854(7) 0.0889(5) 0.5515(4) 0.050(3) Uani 1.0 2 d .
C618 C 0.5680(6) 0.0839(4) 0.5244(4) 0.039(2) Uani 1.0 2 d .
C619 C 0.7855(6) 0.1690(4) 0.5334(4) 0.0338(18) Uani 1.0 2 d .
C620 C 0.7680(7) 0.2095(5) 0.5868(4) 0.045(3) Uani 1.0 2 d .
C621 C 0.8374(7) 0.2386(5) 0.6258(4) 0.054(3) Uani 1.0 2 d .
C622 C 0.9283(7) 0.2304(5) 0.6123(4) 0.051(3) Uani 1.0 2 d .
C623 C 0.9492(6) 0.1909(5) 0.5597(5) 0.054(3) Uani 1.0 2 d .
C624 C 0.8789(6) 0.1609(5) 0.5219(4) 0.048(3) Uani 1.0 2 d .
B3 B 0.7165(8) 0.1390(6) 0.1174(5) 0.046(3) Uani 1.0 2 d .
B4 B 0.2356(6) 0.3899(5) 0.5393(4) 0.035(3) Uani 1.0 2 d .
B5 B 0.7829(7) 0.3931(5) 0.0065(4) 0.037(3) Uani 1.0 2 d .
B6 B 0.7070(7) 0.1326(5) 0.4842(4) 0.037(3) Uani 1.0 2 d .
H1A H 0.7444 0.6055 0.1025 0.2361 Uiso 1.0 2 calc R
H1B H 0.8099 0.6640 0.1089 0.2361 Uiso 1.0 2 calc R
H2A H 0.4748 0.1884 0.2216 0.2246 Uiso 1.0 2 calc R
H2B H 0.3886 0.1776 0.2546 0.2246 Uiso 1.0 2 calc R
H10A H 0.2909 0.5812 0.1593 0.0456 Uiso 1.0 2 calc R
H10B H 0.3357 0.6149 0.1217 0.0456 Uiso 1.0 2 calc R
H11A H 0.5680 0.4527 0.2010 0.0451 Uiso 1.0 2 calc R
H11B H 0.6187 0.4286 0.1429 0.0451 Uiso 1.0 2 calc R
H13G H 0.2989 0.6639 0.4048 0.0744 Uiso 1.0 2 calc R
H13H H 0.3004 0.6568 0.4642 0.0744 Uiso 1.0 2 calc R
H13I H 0.2174 0.6270 0.4202 0.0744 Uiso 1.0 2 calc R
H13J H 0.5221 0.6361 0.3953 0.0756 Uiso 1.0 2 calc R
H13K H 0.4336 0.6538 0.3661 0.0756 Uiso 1.0 2 calc R
H13L H 0.5031 0.6020 0.3296 0.0756 Uiso 1.0 2 calc R
H13M H 0.5216 0.4323 0.3100 0.0792 Uiso 1.0 2 calc R
H13N H 0.5811 0.4809 0.3606 0.0792 Uiso 1.0 2 calc R
H13O H 0.5512 0.4989 0.3083 0.0792 Uiso 1.0 2 calc R
H14A H 0.4106 0.4035 0.4068 0.0761 Uiso 1.0 2 calc R
H14B H 0.4126 0.3808 0.3404 0.0761 Uiso 1.0 2 calc R
H14C H 0.3166 0.3900 0.3705 0.0761 Uiso 1.0 2 calc R
H14D H 0.2288 0.5138 0.4653 0.0699 Uiso 1.0 2 calc R
H14E H 0.2040 0.4583 0.4072 0.0699 Uiso 1.0 2 calc R
H14F H 0.1703 0.5282 0.4180 0.0699 Uiso 1.0 2 calc R
H20A H 0.4069 0.0453 0.2697 0.0564 Uiso 1.0 2 calc R
H20B H 0.5034 0.0586 0.2482 0.0564 Uiso 1.0 2 calc R
H21A H 0.2442 -0.0604 0.0473 0.0430 Uiso 1.0 2 calc R
H21B H 0.1891 -0.0084 0.0947 0.0430 Uiso 1.0 2 calc R
H21C H 0.1574 -0.1207 0.2374 0.0519 Uiso 1.0 2 calc R
H21D H 0.1606 -0.1936 0.1996 0.0519 Uiso 1.0 2 calc R
H22A H 0.4217 0.0831 0.4450 0.0591 Uiso 1.0 2 calc R
H22B H 0.3890 0.1249 0.4102 0.0591 Uiso 1.0 2 calc R
H22C H 0.4236 0.0548 0.3785 0.0591 Uiso 1.0 2 calc R
H22D H 0.2620 0.1837 0.4506 0.0720 Uiso 1.0 2 calc R
H22E H 0.2221 0.1699 0.5020 0.0720 Uiso 1.0 2 calc R
H22F H 0.1536 0.1782 0.4557 0.0720 Uiso 1.0 2 calc R
H22G H 0.0346 0.0660 0.4740 0.0743 Uiso 1.0 2 calc R
H22H H -0.0012 0.0374 0.4103 0.0743 Uiso 1.0 2 calc R
H22I H 0.0302 0.1096 0.4377 0.0743 Uiso 1.0 2 calc R
H23A H 0.0552 -0.0658 0.3603 0.0670 Uiso 1.0 2 calc R
H23B H 0.1096 -0.0832 0.4073 0.0670 Uiso 1.0 2 calc R
H23C H 0.1482 -0.1046 0.3459 0.0670 Uiso 1.0 2 calc R
H23D H 0.3398 -0.0852 0.3784 0.0692 Uiso 1.0 2 calc R
H23E H 0.3858 -0.0460 0.3457 0.0692 Uiso 1.0 2 calc R
H23F H 0.2975 -0.0895 0.3191 0.0692 Uiso 1.0 2 calc R
H23G H 0.0880 0.2793 0.2643 0.1436 Uiso 1.0 2 calc R
H23H H 0.1768 0.2385 0.2648 0.1436 Uiso 1.0 2 calc R
H23I H 0.1256 0.2744 0.3214 0.1436 Uiso 1.0 2 calc R
H23J H -0.0489 0.2530 0.3792 0.1054 Uiso 1.0 2 calc R
H23K H 0.0597 0.2459 0.3847 0.1054 Uiso 1.0 2 calc R
H23L H -0.0081 0.1957 0.3936 0.1054 Uiso 1.0 2 calc R
H23M H -0.1336 0.0588 0.2885 0.0712 Uiso 1.0 2 calc R
H23N H -0.1772 0.1272 0.3146 0.0712 Uiso 1.0 2 calc R
H23O H -0.0957 0.1073 0.3475 0.0712 Uiso 1.0 2 calc R
H24A H -0.1152 0.0614 0.1566 0.0797 Uiso 1.0 2 calc R
H24B H -0.1040 0.0218 0.1962 0.0797 Uiso 1.0 2 calc R
H24C H -0.0224 0.0243 0.1571 0.0797 Uiso 1.0 2 calc R
H24D H 0.1370 0.1593 0.1704 0.1375 Uiso 1.0 2 calc R
H24E H 0.0361 0.1637 0.1460 0.1375 Uiso 1.0 2 calc R
H24F H 0.0770 0.0968 0.1399 0.1375 Uiso 1.0 2 calc R
H102 H 0.6189 0.5171 0.1045 0.0549 Uiso 1.0 2 calc R
H103 H 0.5097 0.5984 0.1003 0.0546 Uiso 1.0 2 calc R
H106 H 0.5140 0.7287 0.3075 0.0607 Uiso 1.0 2 calc R
H107 H 0.4919 0.6380 0.2272 0.0529 Uiso 1.0 2 calc R
H108 H 0.4027 0.8055 0.3327 0.0659 Uiso 1.0 2 calc R
H109 H 0.2694 0.7927 0.2781 0.0689 Uiso 1.0 2 calc R
H110 H 0.2433 0.7004 0.1999 0.0608 Uiso 1.0 2 calc R
H113 H 0.5820 0.3110 0.0948 0.0572 Uiso 1.0 2 calc R
H114 H 0.4417 0.2455 0.0778 0.0649 Uiso 1.0 2 calc R
H202 H 0.4152 -0.0284 0.0572 0.0651 Uiso 1.0 2 calc R
H203 H 0.5247 0.0094 0.1366 0.0678 Uiso 1.0 2 calc R
H206 H 0.4312 -0.0996 0.1850 0.0595 Uiso 1.0 2 calc R
H207 H 0.4805 -0.1817 0.2091 0.0769 Uiso 1.0 2 calc R
H208 H 0.5883 -0.1655 0.2833 0.0736 Uiso 1.0 2 calc R
H209 H 0.6271 -0.0622 0.3400 0.0718 Uiso 1.0 2 calc R
H210 H 0.5707 0.0208 0.3197 0.0633 Uiso 1.0 2 calc R
H213 H 0.1724 -0.1692 0.0290 0.0616 Uiso 1.0 2 calc R
H214 H 0.1197 -0.2228 0.0887 0.0529 Uiso 1.0 2 calc R
H217 H -0.0202 -0.1107 0.1681 0.0876 Uiso 1.0 2 calc R
H218 H -0.1751 -0.1200 0.1878 0.1115 Uiso 1.0 2 calc R
H219 H -0.2138 -0.1758 0.2438 0.1417 Uiso 1.0 2 calc R
H220 H -0.1017 -0.2183 0.2819 0.1403 Uiso 1.0 2 calc R
H221 H 0.0510 -0.2152 0.2585 0.0897 Uiso 1.0 2 calc R
H302 H 0.7025 0.1283 0.2210 0.0668 Uiso 1.0 2 calc R
H303 H 0.6865 0.0470 0.2514 0.0848 Uiso 1.0 2 calc R
H304 H 0.6834 -0.0554 0.1885 0.1131 Uiso 1.0 2 calc R
H305 H 0.6818 -0.0749 0.0917 0.1096 Uiso 1.0 2 calc R
H306 H 0.6879 0.0090 0.0627 0.0847 Uiso 1.0 2 calc R
H308 H 0.5390 0.0851 0.0846 0.0624 Uiso 1.0 2 calc R
H309 H 0.4276 0.0917 0.0224 0.0744 Uiso 1.0 2 calc R
H310 H 0.4543 0.1497 -0.0340 0.0677 Uiso 1.0 2 calc R
H311 H 0.5943 0.2015 -0.0244 0.0567 Uiso 1.0 2 calc R
H312 H 0.7050 0.1961 0.0386 0.0588 Uiso 1.0 2 calc R
H314 H 0.5784 0.2279 0.1590 0.0651 Uiso 1.0 2 calc R
H315 H 0.5722 0.3196 0.2359 0.0852 Uiso 1.0 2 calc R
H316 H 0.6958 0.3556 0.2960 0.0926 Uiso 1.0 2 calc R
H317 H 0.8297 0.2980 0.2807 0.0864 Uiso 1.0 2 calc R
H318 H 0.8392 0.2038 0.2055 0.0684 Uiso 1.0 2 calc R
H320 H 0.8257 0.0423 0.0498 0.0820 Uiso 1.0 2 calc R
H321 H 0.9651 0.0409 0.0013 0.1238 Uiso 1.0 2 calc R
H322 H 1.0314 0.1364 0.0101 0.1278 Uiso 1.0 2 calc R
H323 H 0.9756 0.2287 0.0682 0.1016 Uiso 1.0 2 calc R
H324 H 0.8412 0.2304 0.1144 0.0783 Uiso 1.0 2 calc R
H402 H 0.1648 0.5087 0.5928 0.0502 Uiso 1.0 2 calc R
H403 H 0.2143 0.6092 0.6075 0.0730 Uiso 1.0 2 calc R
H404 H 0.3530 0.6284 0.5733 0.0683 Uiso 1.0 2 calc R
H405 H 0.4406 0.5424 0.5234 0.0702 Uiso 1.0 2 calc R
H406 H 0.3941 0.4414 0.5095 0.0529 Uiso 1.0 2 calc R
H408 H 0.2588 0.4635 0.6534 0.0587 Uiso 1.0 2 calc R
H409 H 0.2845 0.4393 0.7316 0.0805 Uiso 1.0 2 calc R
H410 H 0.3023 0.3358 0.7254 0.0948 Uiso 1.0 2 calc R
H411 H 0.2879 0.2565 0.6374 0.0942 Uiso 1.0 2 calc R
H412 H 0.2682 0.2798 0.5587 0.0654 Uiso 1.0 2 calc R
H414 H 0.4139 0.3425 0.5272 0.0641 Uiso 1.0 2 calc R
H415 H 0.4938 0.2719 0.4538 0.0766 Uiso 1.0 2 calc R
H416 H 0.4205 0.2252 0.3671 0.0695 Uiso 1.0 2 calc R
H417 H 0.2663 0.2442 0.3561 0.0668 Uiso 1.0 2 calc R
H418 H 0.1902 0.3165 0.4276 0.0532 Uiso 1.0 2 calc R
H420 H 0.0972 0.3135 0.5530 0.0526 Uiso 1.0 2 calc R
H421 H -0.0562 0.2970 0.5241 0.0620 Uiso 1.0 2 calc R
H422 H -0.1276 0.3579 0.4808 0.0603 Uiso 1.0 2 calc R
H423 H -0.0388 0.4310 0.4592 0.0594 Uiso 1.0 2 calc R
H424 H 0.1154 0.4464 0.4873 0.0576 Uiso 1.0 2 calc R
H502 H 0.6474 0.4668 -0.0212 0.0593 Uiso 1.0 2 calc R
H503 H 0.6562 0.5648 -0.0312 0.0812 Uiso 1.0 2 calc R
H504 H 0.7984 0.6166 -0.0200 0.0871 Uiso 1.0 2 calc R
H505 H 0.9271 0.5762 0.0089 0.0805 Uiso 1.0 2 calc R
H506 H 0.9188 0.4795 0.0172 0.0571 Uiso 1.0 2 calc R
H508 H 0.8164 0.4972 0.1062 0.0492 Uiso 1.0 2 calc R
H509 H 0.8240 0.5093 0.1990 0.0558 Uiso 1.0 2 calc R
H510 H 0.7939 0.4247 0.2251 0.0570 Uiso 1.0 2 calc R
H511 H 0.7615 0.3265 0.1568 0.0530 Uiso 1.0 2 calc R
H512 H 0.7507 0.3146 0.0641 0.0466 Uiso 1.0 2 calc R
H514 H 0.9211 0.3256 0.0384 0.0474 Uiso 1.0 2 calc R
H515 H 1.0535 0.2746 -0.0036 0.0563 Uiso 1.0 2 calc R
H516 H 1.0865 0.2703 -0.0935 0.0612 Uiso 1.0 2 calc R
H517 H 0.9903 0.3203 -0.1376 0.0613 Uiso 1.0 2 calc R
H518 H 0.8647 0.3743 -0.0935 0.0521 Uiso 1.0 2 calc R
H520 H 0.7498 0.2868 -0.0924 0.0506 Uiso 1.0 2 calc R
H521 H 0.6179 0.2320 -0.1342 0.0698 Uiso 1.0 2 calc R
H522 H 0.4761 0.2592 -0.0976 0.0715 Uiso 1.0 2 calc R
H523 H 0.4669 0.3434 -0.0124 0.0728 Uiso 1.0 2 calc R
H524 H 0.5990 0.3988 0.0332 0.0574 Uiso 1.0 2 calc R
H602 H 0.7532 0.0321 0.5166 0.0555 Uiso 1.0 2 calc R
H603 H 0.8138 -0.0659 0.4722 0.0643 Uiso 1.0 2 calc R
H604 H 0.8492 -0.0996 0.3785 0.0633 Uiso 1.0 2 calc R
H605 H 0.8211 -0.0326 0.3302 0.0601 Uiso 1.0 2 calc R
H606 H 0.7546 0.0635 0.3740 0.0534 Uiso 1.0 2 calc R
H608 H 0.5793 0.1185 0.4004 0.0499 Uiso 1.0 2 calc R
H609 H 0.5641 0.1592 0.3310 0.0602 Uiso 1.0 2 calc R
H610 H 0.6619 0.2373 0.3284 0.0681 Uiso 1.0 2 calc R
H611 H 0.7775 0.2757 0.3978 0.0605 Uiso 1.0 2 calc R
H612 H 0.7985 0.2312 0.4644 0.0491 Uiso 1.0 2 calc R
H614 H 0.5782 0.2237 0.5237 0.0501 Uiso 1.0 2 calc R
H615 H 0.4402 0.2326 0.5681 0.0563 Uiso 1.0 2 calc R
H616 H 0.3820 0.1474 0.5866 0.0604 Uiso 1.0 2 calc R
H617 H 0.4619 0.0539 0.5586 0.0594 Uiso 1.0 2 calc R
H618 H 0.5988 0.0449 0.5130 0.0474 Uiso 1.0 2 calc R
H620 H 0.7060 0.2178 0.5972 0.0543 Uiso 1.0 2 calc R
H621 H 0.8220 0.2647 0.6624 0.0647 Uiso 1.0 2 calc R
H622 H 0.9754 0.2517 0.6388 0.0607 Uiso 1.0 2 calc R
H623 H 1.0113 0.1843 0.5493 0.0651 Uiso 1.0 2 calc R
H624 H 0.8950 0.1331 0.4859 0.0571 Uiso 1.0 2 calc R

loop_
_atom_site_aniso_label
_atom_site_aniso_U_11
_atom_site_aniso_U_22
_atom_site_aniso_U_33
_atom_site_aniso_U_12
_atom_site_aniso_U_13
_atom_site_aniso_U_23
Pt11 0.02696(15) 0.02887(16) 0.02219(15) 0.00218(11) 0.00119(11) 0.00554(12)
Pt21 0.03471(16) 0.03007(17) 0.02243(15) -0.00095(12) -0.00242(12) 0.00550(12)
Rh11 0.0267(3) 0.0373(4) 0.0231(3) 0.0001(3) -0.0002(3) 0.0046(3)
Rh12 0.0323(3) 0.0317(4) 0.0195(3) 0.0004(3) -0.0005(3) 0.0066(3)
Rh21 0.0318(3) 0.0290(4) 0.0223(3) 0.0017(3) -0.0018(3) 0.0072(3)
Rh22 0.0350(4) 0.0393(4) 0.0318(4) 0.0045(3) -0.0011(3) 0.0144(3)
Cl11 0.204(6) 0.134(5) 0.107(4) -0.006(4) 0.019(4) 0.044(4)
Cl12 0.139(6) 0.176(7) 0.518(18) 0.008(5) -0.143(8) 0.079(9)
Cl21 0.184(6) 0.157(6) 0.134(5) -0.019(5) 0.032(4) 0.006(4)
Cl22 0.364(13) 0.107(5) 0.291(11) 0.047(7) 0.172(10) 0.050(6)
S11 0.0350(10) 0.0289(10) 0.0244(10) 0.0020(8) 0.0012(8) 0.0053(8)
S12 0.0323(10) 0.0299(11) 0.0277(10) -0.0005(8) 0.0014(8) 0.0071(8)
S21 0.0369(10) 0.0293(11) 0.0254(10) -0.0022(8) -0.0014(8) 0.0072(8)
S22 0.0362(11) 0.0355(11) 0.0268(10) 0.0038(9) -0.0074(8) 0.0053(9)
N11 0.037(4) 0.030(4) 0.030(4) -0.000(3) 0.009(3) 0.007(3)
N12 0.044(4) 0.035(4) 0.029(4) 0.003(3) 0.005(3) 0.009(3)
N13 0.031(4) 0.033(4) 0.034(4) 0.016(3) 0.011(3) 0.007(3)
N14 0.038(4) 0.044(5) 0.044(5) 0.001(4) 0.011(4) 0.007(4)
N21 0.049(5) 0.043(5) 0.033(4) 0.003(4) 0.006(4) 0.009(4)
N22 0.033(4) 0.055(5) 0.051(5) -0.002(4) 0.004(4) 0.019(4)
N23 0.052(5) 0.042(5) 0.028(4) -0.002(4) 0.001(4) 0.001(4)
N24 0.041(4) 0.031(4) 0.035(4) -0.005(3) -0.005(3) 0.008(3)
C1 0.117(17) 0.30(4) 0.22(3) 0.033(19) -0.023(17) 0.15(3)
C2 0.24(3) 0.13(2) 0.18(3) 0.04(2) -0.02(3) 0.053(19)
C101 0.033(4) 0.029(5) 0.035(5) 0.008(4) -0.001(4) 0.006(4)
C102 0.045(5) 0.049(6) 0.044(6) -0.005(5) 0.017(4) 0.016(5)
C103 0.054(6) 0.045(6) 0.043(6) 0.008(5) 0.018(5) 0.021(5)
C104 0.048(5) 0.031(5) 0.037(5) 0.012(4) -0.000(4) 0.015(4)
C105 0.047(5) 0.036(5) 0.033(5) 0.006(4) 0.006(4) 0.014(4)
C106 0.065(7) 0.049(6) 0.039(6) -0.004(5) -0.002(5) 0.016(5)
C107 0.046(5) 0.037(5) 0.047(6) 0.007(4) 0.004(4) 0.013(5)
C108 0.075(7) 0.043(6) 0.041(6) -0.001(5) 0.006(5) 0.008(5)
C109 0.063(7) 0.047(6) 0.052(6) 0.021(5) 0.010(5) 0.006(5)
C110 0.053(6) 0.053(6) 0.049(6) 0.007(5) 0.001(5) 0.022(5)
C111 0.027(4) 0.039(5) 0.043(5) -0.009(4) 0.012(4) 0.011(4)
C112 0.039(5) 0.043(5) 0.025(4) -0.010(4) 0.005(4) 0.010(4)
C113 0.042(5) 0.039(6) 0.056(6) 0.012(4) 0.021(5) 0.008(5)
C114 0.055(6) 0.032(5) 0.060(7) 0.007(5) 0.022(5) -0.004(5)
C115 0.036(5) 0.060(7) 0.050(6) -0.018(5) 0.011(5) -0.008(5)
C132 0.049(5) 0.047(6) 0.020(4) -0.005(4) -0.003(4) 0.007(4)
C133 0.047(5) 0.052(6) 0.025(5) -0.008(5) -0.015(4) 0.013(4)
C134 0.040(5) 0.060(6) 0.026(5) -0.001(5) -0.015(4) 0.014(5)
C135 0.053(6) 0.045(6) 0.029(5) -0.000(5) -0.009(4) 0.013(4)
C136 0.047(5) 0.053(6) 0.018(4) -0.009(4) -0.005(4) 0.015(4)
C137 0.083(8) 0.053(7) 0.040(6) 0.023(6) 0.002(5) 0.005(5)
C138 0.059(7) 0.077(8) 0.057(7) -0.031(6) -0.017(5) 0.032(6)
C139 0.048(6) 0.093(9) 0.053(7) 0.014(6) -0.008(5) 0.022(6)
C140 0.095(9) 0.051(7) 0.047(6) 0.004(6) -0.006(6) 0.022(5)
C141 0.055(6) 0.087(8) 0.036(6) -0.008(6) -0.001(5) 0.027(6)
C201 0.050(5) 0.021(4) 0.039(5) 0.002(4) 0.003(4) 0.010(4)
C202 0.064(7) 0.051(6) 0.051(6) 0.011(5) 0.034(6) 0.020(5)
C203 0.046(6) 0.063(7) 0.066(7) 0.006(5) 0.011(5) 0.030(6)
C204 0.048(6) 0.036(5) 0.052(6) -0.014(4) -0.006(5) 0.011(5)
C205 0.024(4) 0.054(6) 0.040(5) -0.006(4) 0.009(4) 0.011(5)
C206 0.061(6) 0.036(5) 0.046(6) -0.012(5) -0.020(5) 0.011(5)
C207 0.069(7) 0.052(7) 0.068(8) -0.012(6) -0.017(6) 0.020(6)
C208 0.069(7) 0.052(7) 0.067(7) -0.010(6) -0.017(6) 0.027(6)
C209 0.052(6) 0.076(8) 0.057(7) -0.015(6) -0.019(5) 0.032(6)
C210 0.048(6) 0.051(6) 0.054(6) -0.015(5) -0.003(5) 0.014(5)
C211 0.043(5) 0.035(5) 0.031(5) 0.003(4) 0.016(4) 0.013(4)
C212 0.036(5) 0.046(6) 0.027(5) 0.007(4) 0.003(4) 0.015(4)
C213 0.056(6) 0.045(6) 0.034(5) -0.008(5) -0.006(5) -0.007(5)
C214 0.037(5) 0.029(5) 0.047(6) -0.000(4) -0.006(4) -0.008(4)
C215 0.047(5) 0.035(5) 0.048(6) -0.002(4) -0.007(4) 0.017(5)
C216 0.048(6) 0.039(6) 0.043(6) -0.005(5) 0.007(5) -0.011(5)
C217 0.045(6) 0.067(8) 0.081(9) -0.001(6) -0.013(6) -0.002(7)
C218 0.056(8) 0.096(11) 0.088(11) 0.001(7) -0.006(7) -0.010(9)
C219 0.061(9) 0.152(17) 0.081(11) -0.045(11) 0.023(8) -0.029(11)
C220 0.102(12) 0.140(16) 0.071(10) -0.057(12) 0.030(9) -0.008(10)
C221 0.079(8) 0.071(8) 0.060(8) -0.015(7) 0.017(6) 0.007(7)
C222 0.038(5) 0.049(6) 0.030(5) 0.000(4) -0.002(4) 0.013(4)
C223 0.056(5) 0.033(5) 0.016(4) -0.007(4) -0.002(4) 0.006(4)
C224 0.042(5) 0.055(6) 0.021(4) 0.004(4) 0.004(4) 0.018(4)
C225 0.054(6) 0.042(6) 0.037(5) -0.013(5) -0.012(4) 0.024(5)
C226 0.048(5) 0.042(5) 0.031(5) -0.000(4) -0.005(4) 0.018(4)
C227 0.041(5) 0.062(7) 0.043(6) 0.001(5) -0.007(4) 0.018(5)
C228 0.087(8) 0.039(6) 0.044(6) -0.000(6) 0.005(6) 0.003(5)
C229 0.054(6) 0.078(8) 0.047(6) 0.008(6) 0.013(5) 0.014(6)
C230 0.067(7) 0.054(7) 0.051(6) -0.018(5) -0.009(5) 0.026(5)
C231 0.060(6) 0.065(7) 0.049(6) 0.021(6) -0.003(5) 0.022(6)
C232 0.074(8) 0.062(8) 0.103(11) 0.003(6) -0.018(8) 0.049(8)
C233 0.042(6) 0.050(7) 0.089(9) 0.031(5) 0.003(6) 0.022(6)
C234 0.032(5) 0.056(6) 0.054(6) 0.010(4) 0.003(4) 0.016(5)
C235 0.029(5) 0.074(7) 0.034(5) 0.016(5) 0.002(4) 0.022(5)
C236 0.058(7) 0.089(9) 0.091(9) 0.010(6) -0.003(6) 0.070(8)
C237 0.076(9) 0.084(11) 0.24(2) -0.015(8) -0.035(11) 0.110(13)
C238 0.088(9) 0.073(9) 0.066(8) 0.022(7) -0.007(7) -0.017(7)
C239 0.048(6) 0.071(8) 0.056(7) 0.016(5) -0.000(5) 0.020(6)
C240 0.043(6) 0.101(9) 0.039(6) 0.019(6) -0.011(5) 0.006(6)
C241 0.078(9) 0.22(2) 0.106(12) 0.024(11) 0.011(8) 0.126(14)
C301 0.045(6) 0.051(6) 0.060(7) 0.000(5) -0.006(5) 0.026(5)
C302 0.041(5) 0.071(7) 0.070(7) -0.008(5) -0.010(5) 0.044(6)
C303 0.043(6) 0.084(9) 0.107(10) -0.006(6) -0.008(6) 0.063(9)
C304 0.055(8) 0.101(12) 0.160(16) 0.002(8) -0.015(9) 0.089(13)
C305 0.041(6) 0.054(8) 0.174(17) -0.001(6) -0.009(8) 0.037(10)
C306 0.047(6) 0.063(8) 0.085(9) -0.000(6) -0.000(6) 0.008(7)
C307 0.041(5) 0.042(6) 0.035(5) 0.005(4) 0.002(4) 0.002(4)
C308 0.048(6) 0.065(7) 0.043(6) 0.000(5) 0.001(5) 0.019(5)
C309 0.050(6) 0.064(7) 0.055(7) 0.007(5) -0.010(5) 0.002(6)
C310 0.063(7) 0.054(7) 0.039(6) 0.026(5) -0.010(5) 0.001(5)
C311 0.060(6) 0.045(6) 0.035(5) 0.019(5) 0.008(5) 0.013(5)
C312 0.054(6) 0.035(5) 0.055(6) 0.001(5) -0.004(5) 0.015(5)
C313 0.056(6) 0.056(6) 0.036(5) -0.012(5) 0.002(5) 0.024(5)
C314 0.065(7) 0.064(7) 0.040(6) -0.006(6) 0.002(5) 0.025(5)
C315 0.107(10) 0.061(8) 0.040(6) 0.008(7) 0.006(6) 0.013(6)
C316 0.132(12) 0.052(7) 0.038(7) -0.004(8) 0.015(7) 0.004(6)
C317 0.102(10) 0.081(9) 0.033(6) -0.023(8) -0.009(6) 0.022(6)
C318 0.066(7) 0.069(8) 0.042(6) -0.016(6) -0.004(5) 0.030(6)
C319 0.050(6) 0.071(7) 0.028(5) 0.009(5) 0.001(4) 0.020(5)
C320 0.058(7) 0.092(9) 0.056(7) 0.023(6) 0.005(6) 0.028(7)
C321 0.105(12) 0.136(15) 0.076(10) 0.067(11) 0.019(9) 0.047(11)
C322 0.089(11) 0.173(19) 0.090(11) 0.062(12) 0.044(9) 0.083(13)
C323 0.055(7) 0.140(14) 0.082(10) 0.006(8) 0.002(7) 0.068(10)
C324 0.048(6) 0.099(10) 0.060(7) 0.000(6) 0.002(5) 0.043(7)
C401 0.040(5) 0.045(5) 0.024(4) 0.003(4) -0.006(4) 0.012(4)
C402 0.032(5) 0.052(6) 0.039(5) 0.002(4) 0.002(4) 0.014(5)
C403 0.076(8) 0.047(7) 0.045(6) 0.007(6) -0.009(6) 0.001(5)
C404 0.072(7) 0.038(6) 0.054(7) -0.010(5) -0.019(6) 0.011(5)
C405 0.051(6) 0.062(7) 0.061(7) -0.010(5) -0.012(5) 0.022(6)
C406 0.039(5) 0.052(6) 0.037(5) -0.007(4) -0.003(4) 0.011(5)
C407 0.034(5) 0.055(6) 0.034(5) 0.012(4) 0.007(4) 0.018(5)
C408 0.051(6) 0.061(7) 0.033(5) 0.015(5) 0.008(4) 0.014(5)
C409 0.066(7) 0.093(10) 0.044(6) 0.026(7) 0.017(5) 0.026(6)
C410 0.094(9) 0.116(12) 0.048(7) 0.041(8) 0.028(6) 0.053(8)
C411 0.101(10) 0.083(9) 0.061(8) 0.024(8) 0.017(7) 0.036(7)
C412 0.067(7) 0.062(7) 0.040(6) 0.016(6) 0.011(5) 0.025(5)
C413 0.039(5) 0.033(5) 0.034(5) 0.002(4) 0.004(4) 0.014(4)
C414 0.052(6) 0.073(7) 0.034(5) 0.021(5) 0.003(5) 0.019(5)
C415 0.061(7) 0.082(8) 0.053(7) 0.032(6) 0.017(5) 0.028(6)
C416 0.083(8) 0.040(6) 0.047(6) 0.020(5) 0.023(6) 0.010(5)
C417 0.069(7) 0.047(6) 0.036(5) 0.006(5) 0.003(5) -0.002(5)
C418 0.050(6) 0.041(6) 0.038(5) 0.007(4) -0.001(4) 0.011(4)
C419 0.045(5) 0.031(5) 0.028(5) 0.002(4) 0.005(4) 0.007(4)
C420 0.045(5) 0.041(6) 0.040(5) 0.001(4) 0.008(4) 0.008(4)
C421 0.052(6) 0.042(6) 0.057(6) -0.007(5) 0.005(5) 0.012(5)
C422 0.036(5) 0.051(6) 0.050(6) -0.009(5) 0.002(4) 0.002(5)
C423 0.041(5) 0.051(6) 0.057(6) 0.004(5) -0.007(5) 0.022(5)
C424 0.041(5) 0.048(6) 0.059(6) -0.004(5) -0.004(5) 0.024(5)
C501 0.055(6) 0.035(5) 0.022(4) 0.004(4) 0.003(4) 0.003(4)
C502 0.062(6) 0.039(6) 0.042(6) -0.002(5) -0.008(5) 0.009(5)
C503 0.089(9) 0.050(7) 0.063(7) 0.022(6) -0.007(6) 0.021(6)
C504 0.127(12) 0.034(6) 0.048(7) -0.015(7) 0.006(7) 0.005(5)
C505 0.073(8) 0.056(7) 0.064(8) -0.010(6) 0.007(6) 0.012(6)
C506 0.053(6) 0.042(6) 0.045(6) -0.009(5) 0.006(5) 0.012(5)
C507 0.031(4) 0.038(5) 0.025(4) -0.002(4) -0.001(3) 0.009(4)
C508 0.037(5) 0.043(5) 0.035(5) -0.006(4) 0.006(4) 0.005(4)
C509 0.032(5) 0.055(6) 0.039(5) -0.004(4) 0.005(4) 0.002(5)
C510 0.033(5) 0.072(7) 0.030(5) 0.007(5) 0.002(4) 0.010(5)
C511 0.037(5) 0.059(6) 0.047(6) 0.012(5) 0.010(4) 0.031(5)
C512 0.025(4) 0.047(6) 0.041(5) 0.002(4) 0.002(4) 0.012(4)
C513 0.043(5) 0.028(5) 0.028(4) -0.010(4) 0.001(4) 0.003(4)
C514 0.039(5) 0.046(6) 0.027(5) -0.009(4) 0.003(4) 0.005(4)
C515 0.038(5) 0.046(6) 0.050(6) -0.005(4) -0.005(4) 0.011(5)
C516 0.043(5) 0.041(6) 0.058(7) -0.004(5) 0.018(5) 0.004(5)
C517 0.061(6) 0.047(6) 0.038(5) -0.008(5) 0.020(5) 0.006(5)
C518 0.052(6) 0.035(5) 0.038(5) -0.003(4) 0.009(4) 0.005(4)
C519 0.043(5) 0.035(5) 0.032(5) -0.003(4) -0.000(4) 0.018(4)
C520 0.046(5) 0.044(6) 0.037(5) -0.006(4) -0.008(4) 0.015(4)
C521 0.062(7) 0.054(7) 0.059(7) -0.025(5) -0.031(6) 0.024(6)
C522 0.048(6) 0.073(8) 0.067(8) -0.024(6) -0.027(6) 0.040(7)
C523 0.034(5) 0.092(9) 0.072(8) -0.003(5) -0.006(5) 0.049(7)
C524 0.038(5) 0.059(7) 0.049(6) -0.004(5) -0.005(4) 0.023(5)
C601 0.032(4) 0.037(5) 0.033(5) 0.004(4) 0.005(4) 0.010(4)
C602 0.054(6) 0.049(6) 0.032(5) 0.009(5) 0.007(4) 0.010(5)
C603 0.068(7) 0.045(6) 0.044(6) 0.009(5) -0.004(5) 0.013(5)
C604 0.046(6) 0.040(6) 0.061(7) 0.009(5) 0.003(5) 0.005(5)
C605 0.051(6) 0.046(6) 0.043(6) 0.011(5) 0.013(5) 0.004(5)
C606 0.043(5) 0.057(6) 0.032(5) 0.002(5) 0.005(4) 0.014(5)
C607 0.038(5) 0.033(5) 0.024(4) 0.004(4) 0.007(4) 0.002(4)
C608 0.031(5) 0.047(6) 0.042(5) -0.004(4) 0.001(4) 0.012(5)
C609 0.048(6) 0.066(7) 0.040(6) 0.008(5) 0.003(5) 0.023(5)
C610 0.073(7) 0.052(7) 0.053(6) 0.024(6) 0.017(6) 0.027(5)
C611 0.051(6) 0.051(6) 0.061(7) 0.002(5) 0.013(5) 0.033(5)
C612 0.039(5) 0.038(5) 0.047(6) -0.000(4) 0.003(4) 0.017(5)
C613 0.043(5) 0.035(5) 0.025(4) -0.002(4) -0.003(4) 0.007(4)
C614 0.050(5) 0.037(5) 0.035(5) -0.001(4) -0.001(4) 0.010(4)
C615 0.045(5) 0.049(6) 0.037(5) 0.007(5) 0.008(4) 0.004(5)
C616 0.045(6) 0.067(7) 0.037(5) -0.010(5) 0.007(4) 0.017(5)
C617 0.053(6) 0.057(7) 0.041(6) -0.013(5) -0.002(5) 0.021(5)
C618 0.047(5) 0.039(5) 0.029(5) 0.001(4) 0.000(4) 0.009(4)
C619 0.040(5) 0.032(5) 0.028(4) 0.003(4) 0.001(4) 0.009(4)
C620 0.045(5) 0.047(6) 0.033(5) 0.002(4) 0.002(4) 0.003(4)
C621 0.055(6) 0.058(7) 0.032(5) -0.003(5) 0.001(5) -0.002(5)
C622 0.058(6) 0.051(6) 0.035(5) -0.015(5) -0.012(5) 0.009(5)
C623 0.033(5) 0.060(7) 0.063(7) -0.006(5) -0.001(5) 0.014(6)
C624 0.045(5) 0.046(6) 0.039(5) 0.002(4) 0.003(4) 0.001(5)
B3 0.046(6) 0.057(7) 0.033(6) 0.000(5) -0.004(5) 0.015(5)
B4 0.029(5) 0.047(6) 0.023(5) 0.006(4) 0.006(4) 0.006(4)
B5 0.040(5) 0.044(6) 0.021(5) -0.007(5) 0.002(4) 0.006(4)
B6 0.043(6) 0.039(6) 0.028(5) -0.000(5) -0.002(4) 0.010(5)

loop_
_atom_type_symbol
_atom_type_description
_atom_type_scat_dispersion_real
_atom_type_scat_dispersion_imag
_atom_type_scat_source
C C 0.0033 0.0016
;
International Tables for Crystallography
(1992, Vol. C, Tables 4.2.6.8 and 6.1.1.4)
;
H H 0.0000 0.0000
;
International Tables for Crystallography
(1992, Vol. C, Table 6.1.1.4)
;
B B 0.0013 0.0007
;
International Tables for Crystallography
(1992, Vol. C, Tables 4.2.6.8 and 6.1.1.4)
;
Cl Cl 0.1484 0.1585
;
International Tables for Crystallography
(1992, Vol. C, Tables 4.2.6.8 and 6.1.1.4)
;
N N 0.0061 0.0033
;
International Tables for Crystallography
(1992, Vol. C, Tables 4.2.6.8 and 6.1.1.4)
;
Pt Pt -1.7033 8.3905
;
International Tables for Crystallography
(1992, Vol. C, Tables 4.2.6.8 and 6.1.1.4)
;
Rh Rh -1.1178 0.9187
;
International Tables for Crystallography
(1992, Vol. C, Tables 4.2.6.8 and 6.1.1.4)
;
S S 0.1246 0.1234
;
International Tables for Crystallography
(1992, Vol. C, Tables 4.2.6.8 and 6.1.1.4)
;

loop_
_geom_angle_atom_site_label_1
_geom_angle_atom_site_label_2
_geom_angle_atom_site_label_3
_geom_angle
_geom_angle_publ_flag
Rh11 Pt11 Rh12 58.623(17) yes
Rh11 Pt11 S11 48.07(5) yes
Rh11 Pt11 S12 48.23(6) yes
Rh11 Pt11 C101 134.6(3) yes
Rh11 Pt11 C112 130.5(3) yes
Rh12 Pt11 S11 50.59(6) yes
Rh12 Pt11 S12 50.66(5) yes
Rh12 Pt11 C101 126.3(2) yes
Rh12 Pt11 C112 126.9(3) yes
S11 Pt11 S12 83.32(8) yes
S11 Pt11 C101 96.9(3) yes
S11 Pt11 C112 177.3(3) yes
S12 Pt11 C101 175.4(3) yes
S12 Pt11 C112 94.2(3) yes
C101 Pt11 C112 85.5(4) yes
Rh21 Pt21 Rh22 59.36(3) yes
Rh21 Pt21 S21 49.83(6) yes
Rh21 Pt21 S22 49.20(5) yes
Rh21 Pt21 C201 131.4(3) yes
Rh21 Pt21 C212 132.1(3) yes
Rh22 Pt21 S21 50.35(5) yes
Rh22 Pt21 S22 49.90(6) yes
Rh22 Pt21 C201 128.7(3) yes
Rh22 Pt21 C212 127.1(3) yes
S21 Pt21 S22 84.08(7) yes
S21 Pt21 C201 95.4(2) yes
S21 Pt21 C212 176.5(3) yes
S22 Pt21 C201 178.3(3) yes
S22 Pt21 C212 95.6(3) yes
C201 Pt21 C212 84.7(4) yes
Pt11 Rh11 Rh12 57.94(3) yes
Pt11 Rh11 S11 49.36(5) yes
Pt11 Rh11 S12 49.33(6) yes
Pt11 Rh11 C723 176.7(4) yes
Pt11 Rh11 C724 144.4(5) yes
Pt11 Rh11 C725 119.9(4) yes
Pt11 Rh11 C726 118.8(4) yes
Pt11 Rh11 C722 142.7(6) yes
Pt11 Rh11 C122 131.6(7) yes
Pt11 Rh11 C123 162.9(5) yes
Pt11 Rh11 C124 157.7(6) yes
Pt11 Rh11 C125 127.3(5) yes
Pt11 Rh11 C126 117.9(5) yes
Rh12 Rh11 S11 50.48(6) yes
Rh12 Rh11 S12 50.52(5) yes
Rh12 Rh11 C723 118.8(4) yes
Rh12 Rh11 C724 130.3(7) yes
Rh12 Rh11 C725 161.4(5) yes
Rh12 Rh11 C726 160.5(5) yes
Rh12 Rh11 C722 131.3(5) yes
Rh12 Rh11 C122 139.3(5) yes
Rh12 Rh11 C123 119.1(4) yes
Rh12 Rh11 C124 122.7(6) yes
Rh12 Rh11 C125 147.8(6) yes
Rh12 Rh11 C126 173.4(7) yes
S11 Rh11 S12 85.21(8) yes
S11 Rh11 C723 128.6(6) yes
S11 Rh11 C724 166.3(5) yes
S11 Rh11 C725 144.8(6) yes
S11 Rh11 C726 111.5(5) yes
S11 Rh11 C722 104.5(5) yes
S11 Rh11 C122 102.0(6) yes
S11 Rh11 C123 114.6(5) yes
S11 Rh11 C124 151.2(5) yes
S11 Rh11 C125 161.0(7) yes
S11 Rh11 C126 123.0(8) yes
S12 Rh11 C723 129.7(7) yes
S12 Rh11 C724 105.2(6) yes
S12 Rh11 C725 112.6(5) yes
S12 Rh11 C726 144.8(4) yes
S12 Rh11 C722 168.0(6) yes
S12 Rh11 C122 170.2(5) yes
S12 Rh11 C123 144.3(6) yes
S12 Rh11 C124 111.6(6) yes
S12 Rh11 C125 105.5(5) yes
S12 Rh11 C126 131.9(6) yes
C723 Rh11 C724 37.7(7) yes
C723 Rh11 C725 63.3(6) yes
C723 Rh11 C726 64.0(7) yes
C723 Rh11 C722 38.4(9) yes
C723 Rh11 C122 50.1(10) yes
C723 Rh11 C123 16.5(9) yes
C723 Rh11 C124 23.7(8) yes
C723 Rh11 C125 55.6(7) yes
C723 Rh11 C126 65.2(7) yes
C724 Rh11 C725 39.0(8) yes
C724 Rh11 C726 65.0(8) yes
C724 Rh11 C722 64.2(7) yes
C724 Rh11 C122 68.9(9) yes
C724 Rh11 C123 51.9(7) yes
C724 Rh11 C124 15.6(7) yes
C724 Rh11 C125 24.2(9) yes
C724 Rh11 C126 56.2(10) yes
C725 Rh11 C726 38.1(7) yes
C725 Rh11 C722 63.2(6) yes
C725 Rh11 C122 57.8(7) yes
C725 Rh11 C123 68.7(6) yes
C725 Rh11 C124 51.1(7) yes
C725 Rh11 C125 16.2(8) yes
C725 Rh11 C126 24.2(9) yes
C726 Rh11 C722 37.9(6) yes
C726 Rh11 C122 25.9(7) yes
C726 Rh11 C123 57.5(6) yes
C726 Rh11 C124 68.5(8) yes
C726 Rh11 C125 51.2(8) yes
C726 Rh11 C126 14.5(9) yes
C722 Rh11 C122 13.8(9) yes
C722 Rh11 C123 24.5(8) yes
C722 Rh11 C124 56.7(8) yes
C722 Rh11 C125 67.3(6) yes
C722 Rh11 C126 48.1(7) yes
C122 Rh11 C123 37.8(9) yes
C122 Rh11 C124 64.8(10) yes
C122 Rh11 C125 65.7(7) yes
C122 Rh11 C126 38.4(8) yes
C123 Rh11 C124 39.4(8) yes
C123 Rh11 C125 65.3(6) yes
C123 Rh11 C126 63.1(7) yes
C124 Rh11 C125 38.3(7) yes
C124 Rh11 C126 63.3(9) yes
C125 Rh11 C126 38.6(10) yes
Pt11 Rh12 Rh11 63.44(2) yes
Pt11 Rh12 S11 52.02(5) yes
Pt11 Rh12 S12 52.00(6) yes
Pt11 Rh12 C132 151.6(3) yes
Pt11 Rh12 C133 119.6(3) yes
Pt11 Rh12 C134 110.2(3) yes
Pt11 Rh12 C135 129.7(2) yes
Pt11 Rh12 C136 167.0(3) yes
Rh11 Rh12 S11 50.50(5) yes
Rh11 Rh12 S12 50.65(6) yes
Rh11 Rh12 C132 124.3(3) yes
Rh11 Rh12 C133 149.6(3) yes
Rh11 Rh12 C134 170.6(3) yes
Rh11 Rh12 C135 139.3(3) yes
Rh11 Rh12 C136 119.6(3) yes
S11 Rh12 S12 85.33(8) yes
S11 Rh12 C132 108.8(3) yes
S11 Rh12 C133 105.2(3) yes
S11 Rh12 C134 132.2(3) yes
S11 Rh12 C135 170.1(3) yes
S11 Rh12 C136 140.5(3) yes
S12 Rh12 C132 156.0(3) yes
S12 Rh12 C133 157.6(3) yes
S12 Rh12 C134 120.1(3) yes
S12 Rh12 C135 103.0(3) yes
S12 Rh12 C136 118.7(3) yes
C132 Rh12 C133 38.2(4) yes
C132 Rh12 C134 64.7(4) yes
C132 Rh12 C135 65.3(4) yes
C132 Rh12 C136 39.2(4) yes
C133 Rh12 C134 39.0(4) yes
C133 Rh12 C135 65.2(4) yes
C133 Rh12 C136 65.0(4) yes
C134 Rh12 C135 38.6(4) yes
C134 Rh12 C136 64.9(4) yes
C135 Rh12 C136 39.0(4) yes
Pt21 Rh21 Rh22 59.66(3) yes
Pt21 Rh21 S21 50.84(5) yes
Pt21 Rh21 S22 50.19(6) yes
Pt21 Rh21 C222 129.3(3) yes
Pt21 Rh21 C223 161.0(3) yes
Pt21 Rh21 C224 158.7(3) yes
Pt21 Rh21 C225 127.4(2) yes
Pt21 Rh21 C226 114.6(2) yes
Rh22 Rh21 S21 50.66(6) yes
Rh22 Rh21 S22 50.20(7) yes
Rh22 Rh21 C222 146.9(3) yes
Rh22 Rh21 C223 122.2(3) yes
Rh22 Rh21 C224 120.0(3) yes
Rh22 Rh21 C225 140.9(3) yes
Rh22 Rh21 C226 173.5(2) yes
S21 Rh21 S22 85.62(8) yes
S21 Rh21 C222 106.5(3) yes
S21 Rh21 C223 113.8(3) yes
S21 Rh21 C224 148.0(3) yes
S21 Rh21 C225 168.0(3) yes
S21 Rh21 C226 129.2(3) yes
S22 Rh21 C222 162.9(3) yes
S22 Rh21 C223 147.6(3) yes
S22 Rh21 C224 111.4(3) yes
S22 Rh21 C225 101.4(3) yes
S22 Rh21 C226 124.3(3) yes
C222 Rh21 C223 37.5(3) yes
C222 Rh21 C224 64.3(4) yes
C222 Rh21 C225 64.7(4) yes
C222 Rh21 C226 38.6(4) yes
C223 Rh21 C224 39.8(4) yes
C223 Rh21 C225 64.8(4) yes
C223 Rh21 C226 64.2(3) yes
C224 Rh21 C225 37.5(4) yes
C224 Rh21 C226 64.0(4) yes
C225 Rh21 C226 38.9(4) yes
Pt21 Rh22 Rh21 60.99(3) yes
Pt21 Rh22 S21 51.49(5) yes
Pt21 Rh22 S22 50.83(6) yes
Pt21 Rh22 C232 137.4(4) yes
Pt21 Rh22 C233 175.1(4) yes
Pt21 Rh22 C234 143.7(3) yes
Pt21 Rh22 C235 115.2(3) yes
Pt21 Rh22 C236 113.1(3) yes
Rh21 Rh22 S21 50.78(7) yes
Rh21 Rh22 S22 50.11(6) yes
Rh21 Rh22 C232 140.8(4) yes
Rh21 Rh22 C233 121.4(4) yes
Rh21 Rh22 C234 124.4(4) yes
Rh21 Rh22 C235 148.9(3) yes
Rh21 Rh22 C236 170.3(4) yes
S21 Rh22 S22 85.64(8) yes
S21 Rh22 C232 108.1(4) yes
S21 Rh22 C233 125.9(3) yes
S21 Rh22 C234 163.5(3) yes
S21 Rh22 C235 154.1(3) yes
S21 Rh22 C236 119.6(4) yes
S22 Rh22 C232 166.2(4) yes
S22 Rh22 C233 134.0(4) yes
S22 Rh22 C234 102.1(3) yes
S22 Rh22 C235 101.9(3) yes
S22 Rh22 C236 133.5(3) yes
C232 Rh22 C233 37.9(6) yes
C232 Rh22 C234 65.1(5) yes
C232 Rh22 C235 65.1(5) yes
C232 Rh22 C236 37.9(5) yes
C233 Rh22 C234 39.6(4) yes
C233 Rh22 C235 65.3(4) yes
C233 Rh22 C236 63.9(5) yes
C234 Rh22 C235 38.8(4) yes
C234 Rh22 C236 65.0(5) yes
C235 Rh22 C236 39.4(5) yes
Pt11 S11 Rh11 82.57(7) yes
Pt11 S11 Rh12 77.40(7) yes
Rh11 S11 Rh12 79.02(8) yes
Pt11 S12 Rh11 82.44(8) yes
Pt11 S12 Rh12 77.34(7) yes
Rh11 S12 Rh12 78.82(7) yes
Pt21 S21 Rh21 79.33(7) yes
Pt21 S21 Rh22 78.16(6) yes
Rh21 S21 Rh22 78.56(7) yes
Pt21 S22 Rh21 80.61(7) yes
Pt21 S22 Rh22 79.27(8) yes
Rh21 S22 Rh22 79.69(7) yes
C101 N11 C102 109.4(8) yes
C101 N11 C111 123.3(8) yes
C102 N11 C111 127.3(7) yes
C101 N12 C103 112.2(8) yes
C101 N12 C104 126.1(8) yes
C103 N12 C104 121.1(9) yes
C111 N13 C112 120.3(7) yes
C111 N13 C113 126.2(7) yes
C112 N13 C113 113.3(7) yes
C112 N14 C114 110.7(7) yes
C112 N14 C115 125.3(7) yes
C114 N14 C115 124.0(7) yes
C201 N21 C202 110.2(8) yes
C201 N21 C211 121.2(8) yes
C202 N21 C211 128.1(8) yes
C201 N22 C203 110.0(8) yes
C201 N22 C204 124.2(8) yes
C203 N22 C204 125.3(8) yes
C211 N23 C212 121.4(7) yes
C211 N23 C213 128.0(8) yes
C212 N23 C213 110.3(9) yes
C212 N24 C214 109.7(8) yes
C212 N24 C215 126.3(7) yes
C214 N24 C215 123.9(8) yes
Cl11 C1 Cl12 113.3(16) yes
Cl21 C2 Cl22 105.7(16) yes
Rh11 C723 C724 71.4(10) yes
Rh11 C723 C728 123.8(15) yes
Rh11 C723 C722 71.7(10) yes
Rh11 C723 C122 63.8(9) yes
Rh11 C723 C123 78(2) yes
Rh11 C723 C124 77.0(16) yes
Rh11 C723 C128 115.2(12) yes
C724 C723 C728 124(3) yes
C724 C723 C722 109.7(15) yes
C724 C723 C122 97.3(14) yes
C724 C723 C123 134(3) yes
C724 C723 C124 14.1(18) yes
C724 C723 C128 162(2) yes
C728 C723 C722 126(2) yes
C728 C723 C122 139(2) yes
C728 C723 C123 102(3) yes
C728 C723 C124 110(3) yes
C728 C723 C128 38.0(17) yes
C722 C723 C122 12.6(9) yes
C722 C723 C123 25.5(17) yes
C722 C723 C124 124(2) yes
C722 C723 C128 88.5(16) yes
C122 C723 C123 37.0(18) yes
C122 C723 C124 111.2(19) yes
C122 C723 C128 100.8(16) yes
C123 C723 C124 147(3) yes
C123 C723 C128 64(2) yes
C124 C723 C128 148(3) yes
Rh11 C724 C723 70.9(10) yes
Rh11 C724 C725 68.6(10) yes
Rh11 C724 C729 125.0(16) yes
Rh11 C724 C123 62.7(7) yes
Rh11 C724 C124 80(3) yes
Rh11 C724 C125 75.9(16) yes
Rh11 C724 C129 117.5(13) yes
C723 C724 C725 105.2(18) yes
C723 C724 C729 131(3) yes
C723 C724 C123 13.7(11) yes
C723 C724 C124 22(3) yes
C723 C724 C125 120(3) yes
C723 C724 C129 89.5(16) yes
C725 C724 C729 124.3(17) yes
C725 C724 C123 91.6(14) yes
C725 C724 C124 127(4) yes
C725 C724 C125 14.4(14) yes
C725 C724 C129 165.3(16) yes
C729 C724 C123 144.0(19) yes
C729 C724 C124 109(4) yes
C729 C724 C125 110(2) yes
C729 C724 C129 41.1(15) yes
C123 C724 C124 35(3) yes
C123 C724 C125 106(2) yes
C123 C724 C129 103.0(14) yes
C124 C724 C125 141(5) yes
C124 C724 C129 68(4) yes
C125 C724 C129 151(2) yes
Rh11 C725 C724 72.4(9) yes
Rh11 C725 C726 72.1(9) yes
Rh11 C725 C730 125.7(12) yes
Rh11 C725 C124 65.2(7) yes
Rh11 C725 C125 84(2) yes
Rh11 C725 C126 77.7(15) yes
Rh11 C725 C130 117.9(12) yes
C724 C725 C726 110.4(13) yes
C724 C725 C730 122.9(18) yes
C724 C725 C124 14.8(10) yes
C724 C725 C125 22.0(17) yes
C724 C725 C126 119.4(17) yes
C724 C725 C130 87.7(15) yes
C726 C725 C730 126.5(18) yes
C726 C725 C124 95.6(12) yes
C726 C725 C125 132(3) yes
C726 C725 C126 9.1(13) yes
C726 C725 C130 161.7(16) yes
C730 C725 C124 137.7(18) yes
C730 C725 C125 101(3) yes
C730 C725 C126 117(2) yes
C730 C725 C130 35.3(14) yes
C124 C725 C125 36.8(18) yes
C124 C725 C126 104.7(16) yes
C124 C725 C130 102.5(15) yes
C125 C725 C126 141(3) yes
C125 C725 C130 66(2) yes
C126 C725 C130 153(2) yes
Rh11 C726 C725 69.8(10) yes
Rh11 C726 C731 127.6(13) yes
Rh11 C726 C722 72.5(10) yes
Rh11 C726 C122 75.5(17) yes
Rh11 C726 C125 64.1(8) yes
Rh11 C726 C126 79(3) yes
Rh11 C726 C131 118.3(12) yes
C725 C726 C731 131.1(15) yes
C725 C726 C722 107.4(16) yes
C725 C726 C122 120(3) yes
C725 C726 C125 13.8(9) yes
C725 C726 C126 15(3) yes
C725 C726 C131 92.6(14) yes
C731 C726 C722 121.2(18) yes
C731 C726 C122 109(3) yes
C731 C726 C125 144.8(14) yes
C731 C726 C126 116(3) yes
C731 C726 C131 38.6(14) yes
C722 C726 C122 13.3(18) yes
C722 C726 C125 93.6(14) yes
C722 C726 C126 122(4) yes
C722 C726 C131 160(2) yes
C122 C726 C125 106(3) yes
C122 C726 C126 135(4) yes
C122 C726 C131 147(3) yes
C125 C726 C126 29(3) yes
C125 C726 C131 106.4(14) yes
C126 C726 C131 78(3) yes
C725 C730 C125 20.3(11) yes
C725 C730 C130 81(2) yes
C125 C730 C130 60.7(17) yes
C726 C731 C122 27.2(10) yes
C726 C731 C126 16.0(9) yes
C726 C731 C131 76(3) yes
C122 C731 C126 43.2(11) yes
C122 C731 C131 103(3) yes
C126 C731 C131 60(3) yes
C723 C728 C123 19.8(12) yes
C723 C728 C128 78(3) yes
C123 C728 C128 58(2) yes
C722 C727 C122 17.4(13) yes
C722 C727 C127 84(3) yes
C122 C727 C127 66(3) yes
C724 C729 C124 18.0(11) yes
C724 C729 C129 74(3) yes
C124 C729 C129 56(3) yes
Rh11 C722 C723 69.9(10) yes
Rh11 C722 C726 69.6(10) yes
Rh11 C722 C727 127.3(15) yes
Rh11 C722 C122 76(4) yes
Rh11 C722 C123 73.7(15) yes
Rh11 C722 C126 63.9(9) yes
Rh11 C722 C127 118.5(13) yes
C723 C722 C726 107.3(14) yes
C723 C722 C727 125(2) yes
C723 C722 C122 131(4) yes
C723 C722 C123 16.8(12) yes
C723 C722 C126 92.3(13) yes
C723 C722 C127 159.9(16) yes
C726 C722 C727 128(3) yes
C726 C722 C122 25(3) yes
C726 C722 C123 123.0(18) yes
C726 C722 C126 15.0(12) yes
C726 C722 C127 92.8(17) yes
C727 C722 C122 104(4) yes
C727 C722 C123 109(2) yes
C727 C722 C126 143(3) yes
C727 C722 C127 35.3(16) yes
C122 C722 C123 144(4) yes
C122 C722 C126 40(3) yes
C122 C722 C127 69(3) yes
C123 C722 C126 108.2(17) yes
C123 C722 C127 143.5(18) yes
C126 C722 C127 107.8(17) yes
Pt11 C101 N11 120.1(7) yes
Pt11 C101 N12 134.9(6) yes
N11 C101 N12 105.0(8) yes
N11 C102 C103 108.6(9) yes
N12 C103 C102 104.8(10) yes
N12 C104 C105 113.1(7) yes
C104 C105 C107 121.9(8) yes
C104 C105 C110 118.9(8) yes
C107 C105 C110 119.3(7) yes
C107 C106 C108 120.4(9) yes
C105 C107 C106 120.0(9) yes
C106 C108 C109 119.7(8) yes
C108 C109 C110 120.5(10) yes
C105 C110 C109 120.2(9) yes
N11 C111 N13 110.6(7) yes
Pt11 C112 N13 123.6(6) yes
Pt11 C112 N14 133.4(6) yes
N13 C112 N14 102.9(7) yes
N13 C113 C114 106.2(8) yes
N14 C114 C113 106.8(8) yes
N14 C115 C116 107.6(9) yes
N14 C115 C142 116.1(15) yes
C116 C115 C142 23.9(14) yes
C115 C116 C117 116.5(14) yes
C115 C116 C121 123.1(16) yes
C115 C116 C142 80(3) yes
C115 C116 C143 87.3(12) yes
C115 C116 C147 171(3) yes
C117 C116 C121 120.3(14) yes
C117 C116 C142 160(3) yes
C117 C116 C143 151.3(14) yes
C117 C116 C147 65(2) yes
C121 C116 C142 44(3) yes
C121 C116 C143 38.4(12) yes
C121 C116 C147 57.0(19) yes
C142 C116 C143 9(3) yes
C142 C116 C147 101(3) yes
C143 C116 C147 95(2) yes
C116 C117 C118 126(2) yes
C116 C117 C142 6.1(10) yes
C116 C117 C147 49.8(15) yes
C118 C117 C142 120.9(18) yes
C118 C117 C147 76.1(19) yes
C142 C117 C147 45.9(16) yes
C117 C118 C119 112(3) yes
C117 C118 C147 51.8(15) yes
C119 C118 C147 60.6(16) yes
C118 C119 C120 129.0(17) yes
C118 C119 C147 70.4(17) yes
C120 C119 C147 59.4(15) yes
C119 C120 C121 119.7(16) yes
C119 C120 C145 156(3) yes
C119 C120 C147 69.5(17) yes
C121 C120 C145 75.8(18) yes
C121 C120 C147 50.6(16) yes
C145 C120 C147 125(3) yes
C116 C121 C120 112.8(18) yes
C116 C121 C142 23.6(19) yes
C116 C121 C143 95.6(19) yes
C116 C121 C144 140(3) yes
C116 C121 C145 155(3) yes
C116 C121 C147 50.8(16) yes
C120 C121 C142 136(3) yes
C120 C121 C143 145(3) yes
C120 C121 C144 92.7(16) yes
C120 C121 C145 47.6(16) yes
C120 C121 C147 62.4(16) yes
C142 C121 C143 72(3) yes
C142 C121 C144 121(3) yes
C142 C121 C145 162(3) yes
C142 C121 C147 74(3) yes
C143 C121 C144 52.9(19) yes
C143 C121 C145 99(3) yes
C143 C121 C147 144(3) yes
C144 C121 C145 46.9(19) yes
C144 C121 C147 145(3) yes
C145 C121 C147 109(2) yes
Rh11 C122 C723 66.2(10) yes
Rh11 C122 C726 78.6(17) yes
Rh11 C122 C731 104.5(12) yes
Rh11 C122 C727 119.6(16) yes
Rh11 C122 C722 90(4) yes
Rh11 C122 C123 71.1(13) yes
Rh11 C122 C126 70.6(13) yes
Rh11 C122 C127 128.2(15) yes
C723 C122 C726 107(3) yes
C723 C122 C731 150.4(14) yes
C723 C122 C727 94.7(18) yes
C723 C122 C722 37(3) yes
C723 C122 C123 15.6(9) yes
C723 C122 C126 91.1(17) yes
C723 C122 C127 129.4(17) yes
C726 C122 C731 43.9(19) yes
C726 C122 C727 156(3) yes
C726 C122 C722 142(4) yes
C726 C122 C123 122(3) yes
C726 C122 C126 15.8(17) yes
C726 C122 C127 123(3) yes
C731 C122 C727 113(2) yes
C731 C122 C722 165(4) yes
C731 C122 C123 166.0(17) yes
C731 C122 C126 59.7(16) yes
C731 C122 C127 79.2(17) yes
C727 C122 C722 58(3) yes
C727 C122 C123 79.7(18) yes
C727 C122 C126 170(3) yes
C727 C122 C127 34.6(16) yes
C722 C122 C123 23(3) yes
C722 C122 C126 127(4) yes
C722 C122 C127 93(3) yes
C123 C122 C126 107(2) yes
C123 C122 C127 114.2(17) yes
C126 C122 C127 139(3) yes
Rh11 C123 C723 86(2) yes
Rh11 C123 C724 65.4(8) yes
Rh11 C123 C728 114.5(14) yes
Rh11 C123 C722 81.8(15) yes
Rh11 C123 C122 71.2(11) yes
Rh11 C123 C124 71.2(9) yes
Rh11 C123 C128 126.3(12) yes
C723 C123 C724 32.7(18) yes
C723 C123 C728 58(2) yes
C723 C123 C722 138(3) yes
C723 C123 C122 127(3) yes
C723 C123 C124 19.6(17) yes
C723 C123 C128 94(3) yes
C724 C123 C728 90.6(16) yes
C724 C123 C722 106.8(16) yes
C724 C123 C122 95.4(13) yes
C724 C123 C124 13.5(11) yes
C724 C123 C128 126.9(17) yes
C728 C123 C722 160(2) yes
C728 C123 C122 173.2(18) yes
C728 C123 C124 77.2(16) yes
C728 C123 C128 36.3(15) yes
C722 C123 C122 12.8(13) yes
C722 C123 C124 120.2(17) yes
C722 C123 C128 125(2) yes
C122 C123 C124 108.9(14) yes
C122 C123 C128 137.5(19) yes
C124 C123 C128 113.5(18) yes
Rh11 C124 C723 79.3(17) yes
Rh11 C124 C724 85(3) yes
Rh11 C124 C725 63.7(8) yes
Rh11 C124 C729 112.6(13) yes
Rh11 C124 C123 69.4(10) yes
Rh11 C124 C125 70.5(11) yes
Rh11 C124 C129 125.1(14) yes
C723 C124 C724 144(5) yes
C723 C124 C725 106(3) yes
C723 C124 C729 162(3) yes
C723 C124 C123 13.5(15) yes
C723 C124 C125 121(3) yes
C723 C124 C129 125(3) yes
C724 C124 C725 39(3) yes
C724 C124 C729 53(4) yes
C724 C124 C123 132(4) yes
C724 C124 C125 24(3) yes
C724 C124 C129 91(4) yes
C725 C124 C729 91.6(14) yes
C725 C124 C123 93.0(15) yes
C725 C124 C125 14.8(10) yes
C725 C124 C129 129.3(15) yes
C729 C124 C123 175.5(19) yes
C729 C124 C125 76.7(16) yes
C729 C124 C129 37.7(14) yes
C123 C124 C125 107.8(19) yes
C123 C124 C129 137.8(16) yes
C125 C124 C129 114.5(17) yes
Rh11 C125 C724 79.9(15) yes
Rh11 C125 C725 80(2) yes
Rh11 C125 C726 64.7(7) yes
Rh11 C125 C730 113.4(12) yes
Rh11 C125 C124 71.1(10) yes
Rh11 C125 C126 69.9(10) yes
Rh11 C125 C130 124.5(13) yes
C724 C125 C725 144(3) yes
C724 C125 C726 109.8(17) yes
C724 C125 C730 158(3) yes
C724 C125 C124 15.2(16) yes
C724 C125 C126 120.4(19) yes
C724 C125 C130 124(3) yes
C725 C125 C726 33.7(17) yes
C725 C125 C730 59(2) yes
C725 C125 C124 128(3) yes
C725 C125 C126 23.2(17) yes
C725 C125 C130 93(3) yes
C726 C125 C730 92.5(15) yes
C726 C125 C124 94.7(13) yes
C726 C125 C126 10.7(8) yes
C726 C125 C130 126.5(18) yes
C730 C125 C124 172.7(19) yes
C730 C125 C126 81.8(16) yes
C730 C125 C130 34.0(14) yes
C124 C125 C126 105.3(15) yes
C124 C125 C130 139(2) yes
C126 C125 C130 115.8(19) yes
Rh11 C126 C725 78.2(17) yes
Rh11 C126 C726 86(3) yes
Rh11 C126 C731 113.6(14) yes
Rh11 C126 C722 68.1(9) yes
Rh11 C126 C122 71.0(13) yes
Rh11 C126 C125 71.5(12) yes
Rh11 C126 C131 121.4(14) yes
C725 C126 C726 156(4) yes
C725 C126 C731 156.2(19) yes
C725 C126 C722 113(2) yes
C725 C126 C122 127(3) yes
C725 C126 C125 15.4(13) yes
C725 C126 C131 122(2) yes
C726 C126 C731 48(3) yes
C726 C126 C722 43(3) yes
C726 C126 C122 29(3) yes
C726 C126 C125 140(3) yes
C726 C126 C131 82(4) yes
C731 C126 C722 90.4(16) yes
C731 C126 C122 77.1(19) yes
C731 C126 C125 171.4(16) yes
C731 C126 C131 34.4(12) yes
C722 C126 C122 13.8(13) yes
C722 C126 C125 98.0(14) yes
C722 C126 C131 125(2) yes
C122 C126 C125 111.4(18) yes
C122 C126 C131 111(3) yes
C125 C126 C131 137.2(18) yes
C727 C127 C722 61(3) yes
C727 C127 C122 79(3) yes
C722 C127 C122 18.1(12) yes
C723 C128 C728 64(2) yes
C723 C128 C123 21.5(11) yes
C728 C128 C123 86(3) yes
C724 C129 C729 65(3) yes
C724 C129 C124 21.3(10) yes
C729 C129 C124 86(3) yes
C725 C130 C730 63.7(18) yes
C725 C130 C125 21.6(11) yes
C730 C130 C125 85(2) yes
C726 C131 C731 66(2) yes
C726 C131 C126 20.2(12) yes
C731 C131 C126 86(3) yes
Rh12 C132 C133 70.6(5) yes
Rh12 C132 C136 70.0(4) yes
Rh12 C132 C137 126.4(7) yes
C133 C132 C136 108.0(8) yes
C133 C132 C137 126.0(10) yes
C136 C132 C137 126.0(9) yes
Rh12 C133 C132 71.1(5) yes
Rh12 C133 C134 69.7(5) yes
Rh12 C133 C138 124.4(7) yes
C132 C133 C134 107.8(9) yes
C132 C133 C138 126.3(9) yes
C134 C133 C138 125.8(8) yes
Rh12 C134 C133 71.3(5) yes
Rh12 C134 C135 72.6(6) yes
Rh12 C134 C139 123.9(7) yes
C133 C134 C135 109.6(8) yes
C133 C134 C139 125.6(10) yes
C135 C134 C139 124.8(10) yes
Rh12 C135 C134 68.8(6) yes
Rh12 C135 C136 69.3(6) yes
Rh12 C135 C140 127.6(7) yes
C134 C135 C136 106.2(9) yes
C134 C135 C140 127.8(9) yes
C136 C135 C140 126.0(10) yes
Rh12 C136 C132 70.8(5) yes
Rh12 C136 C135 71.7(5) yes
Rh12 C136 C141 124.5(6) yes
C132 C136 C135 108.3(8) yes
C132 C136 C141 125.7(9) yes
C135 C136 C141 125.9(10) yes
C115 C142 C116 76(3) yes
C115 C142 C117 87.9(16) yes
C115 C142 C121 166(4) yes
C115 C142 C143 114(2) yes
C115 C142 C147 129(3) yes
C116 C142 C117 14(2) yes
C116 C142 C121 112(4) yes
C116 C142 C143 167(4) yes
C116 C142 C147 53(3) yes
C117 C142 C121 102(3) yes
C117 C142 C143 153(2) yes
C117 C142 C147 44.0(17) yes
C121 C142 C143 59(2) yes
C121 C142 C147 59(2) yes
C143 C142 C147 117(3) yes
C116 C143 C121 46.1(15) yes
C116 C143 C142 3.9(12) yes
C116 C143 C144 122(3) yes
C121 C143 C142 48.7(18) yes
C121 C143 C144 81(3) yes
C142 C143 C144 125(3) yes
C121 C144 C143 46.0(18) yes
C121 C144 C145 68(3) yes
C143 C144 C145 114(4) yes
C120 C145 C121 56.6(15) yes
C120 C145 C144 119(3) yes
C121 C145 C144 65(2) yes
C116 C147 C117 65.6(19) yes
C116 C147 C118 117(3) yes
C116 C147 C119 163(4) yes
C116 C147 C120 139(3) yes
C116 C147 C121 72(2) yes
C116 C147 C142 25.3(16) yes
C117 C147 C118 52.1(16) yes
C117 C147 C119 101(3) yes
C117 C147 C120 150(3) yes
C117 C147 C121 136(3) yes
C117 C147 C142 90(3) yes
C118 C147 C119 49.0(15) yes
C118 C147 C120 99.7(18) yes
C118 C147 C121 161(3) yes
C118 C147 C142 141(3) yes
C119 C147 C120 51.1(14) yes
C119 C147 C121 118(2) yes
C119 C147 C142 160(3) yes
C120 C147 C121 67.0(17) yes
C120 C147 C142 113(3) yes
C121 C147 C142 47.0(18) yes
Pt21 C201 N21 121.1(6) yes
Pt21 C201 N22 133.3(7) yes
N21 C201 N22 105.4(8) yes
N21 C202 C203 106.4(10) yes
N22 C203 C202 107.9(9) yes
N22 C204 C205 113.1(7) yes
C204 C205 C206 123.8(8) yes
C204 C205 C210 118.7(8) yes
C206 C205 C210 117.4(10) yes
C205 C206 C207 120.5(9) yes
C206 C207 C208 121.8(10) yes
C207 C208 C209 117.4(12) yes
C208 C209 C210 121.1(10) yes
C205 C210 C209 121.6(9) yes
N21 C211 N23 113.7(8) yes
Pt21 C212 N23 121.0(7) yes
Pt21 C212 N24 133.6(7) yes
N23 C212 N24 105.3(7) yes
N23 C213 C214 107.0(8) yes
N24 C214 C213 107.6(8) yes
N24 C215 C216 115.4(8) yes
C215 C216 C217 120.5(11) yes
C215 C216 C221 118.1(10) yes
C217 C216 C221 121.4(11) yes
C216 C217 C218 118.3(14) yes
C217 C218 C219 120.1(15) yes
C218 C219 C220 120.0(16) yes
C219 C220 C221 120.9(19) yes
C216 C221 C220 119.2(14) yes
Rh21 C222 C223 70.5(5) yes
Rh21 C222 C226 69.4(5) yes
Rh21 C222 C227 126.6(8) yes
C223 C222 C226 108.1(8) yes
C223 C222 C227 126.5(8) yes
C226 C222 C227 125.4(8) yes
Rh21 C223 C222 72.0(5) yes
Rh21 C223 C224 69.2(4) yes
Rh21 C223 C228 127.8(8) yes
C222 C223 C224 107.1(7) yes
C222 C223 C228 127.4(9) yes
C224 C223 C228 125.3(8) yes
Rh21 C224 C223 71.0(5) yes
Rh21 C224 C225 72.3(6) yes
Rh21 C224 C229 124.2(7) yes
C223 C224 C225 109.1(8) yes
C223 C224 C229 125.1(8) yes
C225 C224 C229 125.8(9) yes
Rh21 C225 C224 70.2(6) yes
Rh21 C225 C226 69.9(6) yes
Rh21 C225 C230 126.8(7) yes
C224 C225 C226 107.3(8) yes
C224 C225 C230 127.8(9) yes
C226 C225 C230 124.8(8) yes
Rh21 C226 C222 72.0(6) yes
Rh21 C226 C225 71.2(6) yes
Rh21 C226 C231 124.4(7) yes
C222 C226 C225 108.4(7) yes
C222 C226 C231 126.0(8) yes
C225 C226 C231 125.6(8) yes
Rh22 C232 C233 70.3(8) yes
Rh22 C232 C236 69.8(9) yes
Rh22 C232 C237 130.6(10) yes
C233 C232 C236 108.1(11) yes
C233 C232 C237 125.2(12) yes
C236 C232 C237 126.3(15) yes
Rh22 C233 C232 71.8(7) yes
Rh22 C233 C234 69.9(6) yes
Rh22 C233 C238 125.7(9) yes
C232 C233 C234 108.5(10) yes
C232 C233 C238 127.0(10) yes
C234 C233 C238 124.5(11) yes
Rh22 C234 C233 70.6(5) yes
Rh22 C234 C235 69.9(5) yes
Rh22 C234 C239 126.0(9) yes
C233 C234 C235 106.9(10) yes
C233 C234 C239 123.9(9) yes
C235 C234 C239 129.1(8) yes
Rh22 C235 C234 71.3(5) yes
Rh22 C235 C236 70.8(7) yes
Rh22 C235 C240 123.1(8) yes
C234 C235 C236 107.4(9) yes
C234 C235 C240 127.2(10) yes
C236 C235 C240 125.4(9) yes
Rh22 C236 C232 72.3(9) yes
Rh22 C236 C235 69.8(8) yes
Rh22 C236 C241 125.3(10) yes
C232 C236 C235 109.1(12) yes
C232 C236 C241 126.4(13) yes
C235 C236 C241 124.5(11) yes
C302 C301 C306 112.5(12) yes
C302 C301 B3 122.9(9) yes
C306 C301 B3 124.7(11) yes
C301 C302 C303 124.9(10) yes
C302 C303 C304 119.7(16) yes
C303 C304 C305 119.5(19) yes
C304 C305 C306 118.4(13) yes
C301 C306 C305 124.8(14) yes
C308 C307 C312 113.3(9) yes
C308 C307 B3 125.3(10) yes
C312 C307 B3 121.3(9) yes
C307 C308 C309 124.3(12) yes
C308 C309 C310 120.2(10) yes
C309 C310 C311 118.2(10) yes
C310 C311 C312 121.1(11) yes
C307 C312 C311 123.1(9) yes
C314 C313 C318 115.1(8) yes
C314 C313 B3 122.4(8) yes
C318 C313 B3 122.4(9) yes
C313 C314 C315 121.6(10) yes
C314 C315 C316 121.6(12) yes
C315 C316 C317 119.2(10) yes
C316 C317 C318 120.9(11) yes
C313 C318 C317 121.4(11) yes
C320 C319 C324 116.6(10) yes
C320 C319 B3 121.9(10) yes
C324 C319 B3 121.1(9) yes
C319 C320 C321 121.5(14) yes
C320 C321 C322 117.2(15) yes
C321 C322 C323 122.3(16) yes
C322 C323 C324 119.9(17) yes
C319 C324 C323 122.4(12) yes
C402 C401 C406 113.9(9) yes
C402 C401 B4 121.3(8) yes
C406 C401 B4 124.8(8) yes
C401 C402 C403 122.5(9) yes
C402 C403 C404 122.0(9) yes
C403 C404 C405 117.0(11) yes
C404 C405 C406 121.6(10) yes
C401 C406 C405 123.0(9) yes
C408 C407 C412 114.9(10) yes
C408 C407 B4 123.7(10) yes
C412 C407 B4 121.4(7) yes
C407 C408 C409 122.1(11) yes
C408 C409 C410 122.0(10) yes
C409 C410 C411 116.9(14) yes
C410 C411 C412 121.6(14) yes
C407 C412 C411 122.4(9) yes
C414 C413 C418 113.3(7) yes
C414 C413 B4 122.3(7) yes
C418 C413 B4 124.4(8) yes
C413 C414 C415 123.6(9) yes
C414 C415 C416 119.0(10) yes
C415 C416 C417 119.6(9) yes
C416 C417 C418 120.1(9) yes
C413 C418 C417 124.3(9) yes
C420 C419 C424 115.1(8) yes
C420 C419 B4 122.2(9) yes
C424 C419 B4 122.4(9) yes
C419 C420 C421 122.3(10) yes
C420 C421 C422 121.2(10) yes
C421 C422 C423 118.3(9) yes
C422 C423 C424 119.8(11) yes
C419 C424 C423 123.2(10) yes
C502 C501 C506 115.8(9) yes
C502 C501 B5 125.1(8) yes
C506 C501 B5 119.1(8) yes
C501 C502 C503 121.6(10) yes
C502 C503 C504 119.5(12) yes
C503 C504 C505 120.3(12) yes
C504 C505 C506 119.4(11) yes
C501 C506 C505 123.3(10) yes
C508 C507 C512 114.7(8) yes
C508 C507 B5 123.7(9) yes
C512 C507 B5 121.5(7) yes
C507 C508 C509 122.9(10) yes
C508 C509 C510 120.2(8) yes
C509 C510 C511 119.3(10) yes
C510 C511 C512 120.2(11) yes
C507 C512 C511 122.8(8) yes
C514 C513 C518 114.5(8) yes
C514 C513 B5 124.4(8) yes
C518 C513 B5 121.0(8) yes
C513 C514 C515 123.6(9) yes
C514 C515 C516 118.6(10) yes
C515 C516 C517 119.6(9) yes
C516 C517 C518 120.2(10) yes
C513 C518 C517 123.4(10) yes
C520 C519 C524 115.3(8) yes
C520 C519 B5 123.0(7) yes
C524 C519 B5 121.7(7) yes
C519 C520 C521 121.0(8) yes
C520 C521 C522 123.4(9) yes
C521 C522 C523 117.3(9) yes
C522 C523 C524 120.9(9) yes
C519 C524 C523 122.1(8) yes
C602 C601 C606 113.8(8) yes
C602 C601 B6 122.0(8) yes
C606 C601 B6 123.9(9) yes
C601 C602 C603 123.1(9) yes
C602 C603 C604 120.5(11) yes
C603 C604 C605 118.6(9) yes
C604 C605 C606 119.9(10) yes
C601 C606 C605 124.0(11) yes
C608 C607 C612 113.9(9) yes
C608 C607 B6 119.7(8) yes
C612 C607 B6 126.3(8) yes
C607 C608 C609 122.4(9) yes
C608 C609 C610 121.2(9) yes
C609 C610 C611 118.6(12) yes
C610 C611 C612 119.9(10) yes
C607 C612 C611 123.8(8) yes
C614 C613 C618 114.5(8) yes
C614 C613 B6 119.0(9) yes
C618 C613 B6 126.5(8) yes
C613 C614 C615 123.2(10) yes
C614 C615 C616 119.7(9) yes
C615 C616 C617 119.1(9) yes
C616 C617 C618 120.4(11) yes
C613 C618 C617 123.1(9) yes
C620 C619 C624 114.4(7) yes
C620 C619 B6 125.7(8) yes
C624 C619 B6 119.9(7) yes
C619 C620 C621 122.5(9) yes
C620 C621 C622 121.2(8) yes
C621 C622 C623 118.5(8) yes
C622 C623 C624 119.4(9) yes
C619 C624 C623 124.0(8) yes
C301 B3 C307 110.9(8) yes
C301 B3 C313 109.5(9) yes
C301 B3 C319 112.1(9) yes
C307 B3 C313 108.7(8) yes
C307 B3 C319 106.9(8) yes
C313 B3 C319 108.6(8) yes
C401 B4 C407 109.7(7) yes
C401 B4 C413 109.1(8) yes
C401 B4 C419 110.9(8) yes
C407 B4 C413 108.6(8) yes
C407 B4 C419 110.2(8) yes
C413 B4 C419 108.3(6) yes
C501 B5 C507 110.4(7) yes
C501 B5 C513 107.7(8) yes
C501 B5 C519 109.8(8) yes
C507 B5 C513 110.3(8) yes
C507 B5 C519 108.8(8) yes
C513 B5 C519 109.9(6) yes
C601 B6 C607 108.9(7) yes
C601 B6 C613 112.8(8) yes
C601 B6 C619 107.1(7) yes
C607 B6 C613 108.2(8) yes
C607 B6 C619 110.9(8) yes
C613 B6 C619 109.1(7) yes
Cl11 C1 H1A 108.932 no
Cl11 C1 H1B 108.917 no
Cl12 C1 H1A 108.912 no
Cl12 C1 H1B 108.918 no
H1A C1 H1B 107.740 no
Cl21 C2 H2A 110.589 no
Cl21 C2 H2B 110.594 no
Cl22 C2 H2A 110.594 no
Cl22 C2 H2B 110.595 no
H2A C2 H2B 108.741 no
N11 C102 H102 125.689 no
C103 C102 H102 125.687 no
N12 C103 H103 127.607 no
C102 C103 H103 127.613 no
N12 C104 H10A 108.964 no
N12 C104 H10B 108.975 no
C105 C104 H10A 108.971 no
C105 C104 H10B 108.955 no
H10A C104 H10B 107.768 no
C107 C106 H106 119.806 no
C108 C106 H106 119.817 no
C105 C107 H107 120.017 no
C106 C107 H107 120.014 no
C106 C108 H108 120.145 no
C109 C108 H108 120.160 no
C108 C109 H109 119.760 no
C110 C109 H109 119.769 no
C105 C110 H110 119.903 no
C109 C110 H110 119.912 no
N11 C111 H11A 109.509 no
N11 C111 H11B 109.527 no
N13 C111 H11A 109.529 no
N13 C111 H11B 109.533 no
H11A C111 H11B 108.075 no
N13 C113 H113 126.876 no
C114 C113 H113 126.882 no
N14 C114 H114 126.612 no
C113 C114 H114 126.624 no
C132 C137 H13G 109.469 no
C132 C137 H13H 109.479 no
C132 C137 H13I 109.465 no
H13G C137 H13H 109.476 no
H13G C137 H13I 109.475 no
H13H C137 H13I 109.463 no
C133 C138 H13J 109.468 no
C133 C138 H13K 109.471 no
C133 C138 H13L 109.470 no
H13J C138 H13K 109.474 no
H13J C138 H13L 109.477 no
H13K C138 H13L 109.469 no
C134 C139 H13M 109.473 no
C134 C139 H13N 109.487 no
C134 C139 H13O 109.480 no
H13M C139 H13N 109.462 no
H13M C139 H13O 109.456 no
H13N C139 H13O 109.470 no
C135 C140 H14A 109.462 no
C135 C140 H14B 109.484 no
C135 C140 H14C 109.470 no
H14A C140 H14B 109.460 no
H14A C140 H14C 109.475 no
H14B C140 H14C 109.477 no
C136 C141 H14D 109.476 no
C136 C141 H14E 109.476 no
C136 C141 H14F 109.478 no
H14D C141 H14E 109.457 no
H14D C141 H14F 109.463 no
H14E C141 H14F 109.477 no
N21 C202 H202 126.781 no
C203 C202 H202 126.788 no
N22 C203 H203 126.062 no
C202 C203 H203 126.049 no
N22 C204 H20A 108.956 no
N22 C204 H20B 108.972 no
C205 C204 H20A 108.951 no
C205 C204 H20B 108.958 no
H20A C204 H20B 107.772 no
C205 C206 H206 119.758 no
C207 C206 H206 119.753 no
C206 C207 H207 119.094 no
C208 C207 H207 119.091 no
C207 C208 H208 121.284 no
C209 C208 H208 121.301 no
C208 C209 H209 119.451 no
C210 C209 H209 119.475 no
C205 C210 H210 119.177 no
C209 C210 H210 119.174 no
N21 C211 H21A 108.833 no
N21 C211 H21B 108.824 no
N23 C211 H21A 108.840 no
N23 C211 H21B 108.830 no
H21A C211 H21B 107.700 no
N23 C213 H213 126.473 no
C214 C213 H213 126.498 no
N24 C214 H214 126.199 no
C213 C214 H214 126.191 no
N24 C215 H21C 108.425 no
N24 C215 H21D 108.429 no
C216 C215 H21C 108.414 no
C216 C215 H21D 108.411 no
H21C C215 H21D 107.455 no
C216 C217 H217 120.856 no
C218 C217 H217 120.853 no
C217 C218 H218 119.965 no
C219 C218 H218 119.958 no
C218 C219 H219 119.976 no
C220 C219 H219 119.992 no
C219 C220 H220 119.534 no
C221 C220 H220 119.538 no
C216 C221 H221 120.414 no
C220 C221 H221 120.415 no
C222 C227 H22A 109.466 no
C222 C227 H22B 109.475 no
C222 C227 H22C 109.477 no
H22A C227 H22B 109.459 no
H22A C227 H22C 109.468 no
H22B C227 H22C 109.484 no
C223 C228 H22D 109.465 no
C223 C228 H22E 109.474 no
C223 C228 H22F 109.461 no
H22D C228 H22E 109.473 no
H22D C228 H22F 109.478 no
H22E C228 H22F 109.477 no
C224 C229 H22G 109.483 no
C224 C229 H22H 109.475 no
C224 C229 H22I 109.470 no
H22G C229 H22H 109.469 no
H22G C229 H22I 109.462 no
H22H C229 H22I 109.469 no
C225 C230 H23A 109.471 no
C225 C230 H23B 109.462 no
C225 C230 H23C 109.476 no
H23A C230 H23B 109.466 no
H23A C230 H23C 109.479 no
H23B C230 H23C 109.473 no
C226 C231 H23D 109.476 no
C226 C231 H23E 109.468 no
C226 C231 H23F 109.472 no
H23D C231 H23E 109.476 no
H23D C231 H23F 109.462 no
H23E C231 H23F 109.473 no
C232 C237 H23G 109.474 no
C232 C237 H23H 109.466 no
C232 C237 H23I 109.464 no
H23G C237 H23H 109.478 no
H23G C237 H23I 109.482 no
H23H C237 H23I 109.463 no
C233 C238 H23J 109.471 no
C233 C238 H23K 109.457 no
C233 C238 H23L 109.468 no
H23J C238 H23K 109.476 no
H23J C238 H23L 109.480 no
H23K C238 H23L 109.475 no
C234 C239 H23M 109.482 no
C234 C239 H23N 109.473 no
C234 C239 H23O 109.459 no
H23M C239 H23N 109.483 no
H23M C239 H23O 109.475 no
H23N C239 H23O 109.456 no
C235 C240 H24A 109.463 no
C235 C240 H24B 109.471 no
C235 C240 H24C 109.466 no
H24A C240 H24B 109.474 no
H24A C240 H24C 109.482 no
H24B C240 H24C 109.471 no
C236 C241 H24D 109.475 no
C236 C241 H24E 109.470 no
C236 C241 H24F 109.482 no
H24D C241 H24E 109.461 no
H24D C241 H24F 109.477 no
H24E C241 H24F 109.462 no
C301 C302 H302 117.563 no
C303 C302 H302 117.553 no
C302 C303 H303 120.127 no
C304 C303 H303 120.134 no
C303 C304 H304 120.256 no
C305 C304 H304 120.257 no
C304 C305 H305 120.787 no
C306 C305 H305 120.791 no
C301 C306 H306 117.592 no
C305 C306 H306 117.595 no
C307 C308 H308 117.876 no
C309 C308 H308 117.864 no
C308 C309 H309 119.916 no
C310 C309 H309 119.903 no
C309 C310 H310 120.913 no
C311 C310 H310 120.907 no
C310 C311 H311 119.457 no
C312 C311 H311 119.476 no
C307 C312 H312 118.472 no
C311 C312 H312 118.477 no
C313 C314 H314 119.183 no
C315 C314 H314 119.193 no
C314 C315 H315 119.172 no
C316 C315 H315 119.179 no
C315 C316 H316 120.399 no
C317 C316 H316 120.388 no
C316 C317 H317 119.542 no
C318 C317 H317 119.537 no
C313 C318 H318 119.278 no
C317 C318 H318 119.284 no
C319 C320 H320 119.247 no
C321 C320 H320 119.235 no
C320 C321 H321 121.408 no
C322 C321 H321 121.404 no
C321 C322 H322 118.824 no
C323 C322 H322 118.834 no
C322 C323 H323 120.028 no
C324 C323 H323 120.033 no
C319 C324 H324 118.825 no
C323 C324 H324 118.802 no
C401 C402 H402 118.741 no
C403 C402 H402 118.732 no
C402 C403 H403 119.023 no
C404 C403 H403 119.025 no
C403 C404 H404 121.476 no
C405 C404 H404 121.481 no
C404 C405 H405 119.224 no
C406 C405 H405 119.217 no
C401 C406 H406 118.483 no
C405 C406 H406 118.488 no
C407 C408 H408 118.945 no
C409 C408 H408 118.926 no
C408 C409 H409 119.022 no
C410 C409 H409 119.011 no
C409 C410 H410 121.570 no
C411 C410 H410 121.555 no
C410 C411 H411 119.191 no
C412 C411 H411 119.181 no
C407 C412 H412 118.787 no
C411 C412 H412 118.771 no
C413 C414 H414 118.208 no
C415 C414 H414 118.210 no
C414 C415 H415 120.482 no
C416 C415 H415 120.474 no
C415 C416 H416 120.209 no
C417 C416 H416 120.208 no
C416 C417 H417 119.946 no
C418 C417 H417 119.943 no
C413 C418 H418 117.827 no
C417 C418 H418 117.831 no
C419 C420 H420 118.833 no
C421 C420 H420 118.823 no
C420 C421 H421 119.409 no
C422 C421 H421 119.401 no
C421 C422 H422 120.845 no
C423 C422 H422 120.883 no
C422 C423 H423 120.078 no
C424 C423 H423 120.093 no
C419 C424 H424 118.429 no
C423 C424 H424 118.409 no
C501 C502 H502 119.228 no
C503 C502 H502 119.205 no
C502 C503 H503 120.246 no
C504 C503 H503 120.267 no
C503 C504 H504 119.820 no
C505 C504 H504 119.831 no
C504 C505 H505 120.291 no
C506 C505 H505 120.282 no
C501 C506 H506 118.371 no
C505 C506 H506 118.346 no
C507 C508 H508 118.570 no
C509 C508 H508 118.574 no
C508 C509 H509 119.933 no
C510 C509 H509 119.907 no
C509 C510 H510 120.369 no
C511 C510 H510 120.377 no
C510 C511 H511 119.918 no
C512 C511 H511 119.910 no
C507 C512 H512 118.574 no
C511 C512 H512 118.588 no
C513 C514 H514 118.190 no
C515 C514 H514 118.181 no
C514 C515 H515 120.688 no
C516 C515 H515 120.679 no
C515 C516 H516 120.216 no
C517 C516 H516 120.230 no
C516 C517 H517 119.894 no
C518 C517 H517 119.885 no
C513 C518 H518 118.315 no
C517 C518 H518 118.306 no
C519 C520 H520 119.514 no
C521 C520 H520 119.508 no
C520 C521 H521 118.282 no
C522 C521 H521 118.275 no
C521 C522 H522 121.361 no
C523 C522 H522 121.358 no
C522 C523 H523 119.572 no
C524 C523 H523 119.564 no
C519 C524 H524 118.943 no
C523 C524 H524 118.933 no
C601 C602 H602 118.449 no
C603 C602 H602 118.439 no
C602 C603 H603 119.762 no
C604 C603 H603 119.757 no
C603 C604 H604 120.704 no
C605 C604 H604 120.694 no
C604 C605 H605 120.026 no
C606 C605 H605 120.026 no
C601 C606 H606 117.983 no
C605 C606 H606 117.972 no
C607 C608 H608 118.790 no
C609 C608 H608 118.788 no
C608 C609 H609 119.387 no
C610 C609 H609 119.378 no
C609 C610 H610 120.700 no
C611 C610 H610 120.711 no
C610 C611 H611 120.042 no
C612 C611 H611 120.067 no
C607 C612 H612 118.082 no
C611 C612 H612 118.084 no
C613 C614 H614 118.400 no
C615 C614 H614 118.406 no
C614 C615 H615 120.159 no
C616 C615 H615 120.150 no
C615 C616 H616 120.446 no
C617 C616 H616 120.443 no
C616 C617 H617 119.780 no
C618 C617 H617 119.785 no
C613 C618 H618 118.466 no
C617 C618 H618 118.478 no
C619 C620 H620 118.750 no
C621 C620 H620 118.765 no
C620 C621 H621 119.395 no
C622 C621 H621 119.402 no
C621 C622 H622 120.765 no
C623 C622 H622 120.771 no
C622 C623 H623 120.284 no
C624 C623 H623 120.295 no
C619 C624 H624 117.997 no
C623 C624 H624 118.007 no

loop_
_geom_bond_atom_site_label_1
_geom_bond_atom_site_label_2
_geom_bond_distance
_geom_bond_publ_flag
Pt11 Rh11 3.0678(9) yes
Pt11 Rh12 2.9065(10) yes
Pt11 S11 2.3474(18) yes
Pt11 S12 2.347(3) yes
Pt11 C101 2.024(10) yes
Pt11 C112 1.994(8) yes
Pt21 Rh21 2.9784(10) yes
Pt21 Rh22 2.9392(8) yes
Pt21 S21 2.3499(18) yes
Pt21 S22 2.319(2) yes
Pt21 C201 2.018(9) yes
Pt21 C212 2.009(8) yes
Rh11 Rh12 2.9281(10) yes
Rh11 S11 2.302(2) yes
Rh11 S12 2.308(3) yes
Rh11 C723 2.200(17) yes
Rh11 C724 2.207(19) yes
Rh11 C725 2.156(15) yes
Rh11 C726 2.185(17) yes
Rh11 C722 2.223(18) yes
Rh11 C122 2.16(3) yes
Rh11 C123 2.156(16) yes
Rh11 C124 2.182(19) yes
Rh11 C125 2.174(17) yes
Rh11 C126 2.15(2) yes
Rh12 S11 2.301(3) yes
Rh12 S12 2.3038(18) yes
Rh12 C132 2.173(7) yes
Rh12 C133 2.166(8) yes
Rh12 C134 2.144(9) yes
Rh12 C135 2.195(11) yes
Rh12 C136 2.162(9) yes
Rh21 Rh22 2.9302(12) yes
Rh21 S21 2.316(3) yes
Rh21 S22 2.285(2) yes
Rh21 C222 2.187(9) yes
Rh21 C223 2.166(7) yes
Rh21 C224 2.142(9) yes
Rh21 C225 2.169(11) yes
Rh21 C226 2.151(10) yes
Rh22 S21 2.312(2) yes
Rh22 S22 2.288(3) yes
Rh22 C232 2.182(15) yes
Rh22 C233 2.164(10) yes
Rh22 C234 2.154(9) yes
Rh22 C235 2.136(9) yes
Rh22 C236 2.150(16) yes
Cl11 C1 1.67(3) yes
Cl12 C1 1.67(3) yes
Cl21 C2 1.79(3) yes
Cl22 C2 1.77(3) yes
N11 C101 1.372(10) yes
N11 C102 1.374(14) yes
N11 C111 1.439(13) yes
N12 C101 1.329(13) yes
N12 C103 1.395(13) yes
N12 C104 1.452(11) yes
N13 C111 1.461(10) yes
N13 C112 1.353(10) yes
N13 C113 1.361(11) yes
N14 C112 1.354(11) yes
N14 C114 1.404(12) yes
N14 C115 1.479(12) yes
N21 C201 1.356(11) yes
N21 C202 1.386(13) yes
N21 C211 1.412(11) yes
N22 C201 1.330(11) yes
N22 C203 1.387(14) yes
N22 C204 1.463(13) yes
N23 C211 1.415(13) yes
N23 C212 1.360(12) yes
N23 C213 1.388(11) yes
N24 C212 1.337(13) yes
N24 C214 1.406(10) yes
N24 C215 1.448(14) yes
C723 C724 1.42(3) yes
C723 C728 1.57(4) yes
C723 C722 1.45(4) yes
C723 C122 1.84(4) yes
C723 C123 0.63(3) yes
C723 C124 0.90(3) yes
C723 C128 1.70(3) yes
C724 C725 1.46(3) yes
C724 C729 1.54(5) yes
C724 C123 1.91(3) yes
C724 C124 0.59(3) yes
C724 C125 0.92(4) yes
C724 C129 1.64(4) yes
C725 C726 1.42(3) yes
C725 C730 1.51(3) yes
C725 C124 1.87(3) yes
C725 C125 0.61(3) yes
C725 C126 0.90(4) yes
C725 C130 1.66(3) yes
C726 C731 1.48(4) yes
C726 C722 1.43(3) yes
C726 C122 0.98(3) yes
C726 C125 1.88(3) yes
C726 C126 0.55(3) yes
C726 C131 1.57(3) yes
C730 C125 1.73(3) yes
C730 C130 0.97(4) yes
C731 C122 2.02(4) yes
C731 C126 1.79(5) yes
C731 C131 1.01(4) yes
C728 C123 1.81(4) yes
C728 C128 1.07(5) yes
C727 C722 1.50(4) yes
C727 C122 1.72(4) yes
C727 C127 0.99(5) yes
C729 C124 1.82(5) yes
C729 C129 1.12(4) yes
C722 C122 0.53(4) yes
C722 C123 0.93(3) yes
C722 C126 1.78(3) yes
C722 C127 1.71(4) yes
C102 C103 1.347(15) yes
C104 C105 1.512(10) yes
C105 C107 1.389(13) yes
C105 C110 1.373(13) yes
C106 C107 1.400(11) yes
C106 C108 1.370(15) yes
C108 C109 1.370(15) yes
C109 C110 1.401(12) yes
C113 C114 1.330(13) yes
C115 C116 1.488(16) yes
C115 C142 1.51(3) yes
C116 C117 1.39(3) yes
C116 C121 1.44(3) yes
C116 C142 0.62(4) yes
C116 C143 1.99(4) yes
C116 C147 1.17(3) yes
C117 C118 1.39(3) yes
C117 C142 1.99(4) yes
C117 C147 1.38(4) yes
C118 C119 1.37(4) yes
C118 C147 1.71(5) yes
C119 C120 1.31(3) yes
C119 C147 1.58(3) yes
C120 C121 1.51(3) yes
C120 C145 1.33(5) yes
C120 C147 1.45(3) yes
C121 C142 1.08(3) yes
C121 C143 1.24(4) yes
C121 C144 1.70(5) yes
C121 C145 1.75(4) yes
C121 C147 1.27(4) yes
C122 C123 1.40(4) yes
C122 C126 1.42(3) yes
C122 C127 1.60(4) yes
C123 C124 1.46(3) yes
C123 C128 1.54(3) yes
C124 C125 1.43(3) yes
C124 C129 1.52(4) yes
C125 C126 1.43(4) yes
C125 C130 1.51(3) yes
C126 C131 1.55(4) yes
C132 C133 1.421(13) yes
C132 C136 1.453(15) yes
C132 C137 1.475(14) yes
C133 C134 1.439(14) yes
C133 C138 1.491(17) yes
C134 C135 1.435(15) yes
C134 C139 1.495(13) yes
C135 C136 1.455(12) yes
C135 C140 1.462(16) yes
C136 C141 1.488(14) yes
C142 C143 1.38(5) yes
C142 C147 1.43(4) yes
C143 C144 1.37(4) yes
C144 C145 1.37(6) yes
C202 C203 1.319(15) yes
C204 C205 1.508(15) yes
C205 C206 1.388(12) yes
C205 C210 1.403(13) yes
C206 C207 1.363(17) yes
C207 C208 1.404(16) yes
C208 C209 1.376(15) yes
C209 C210 1.363(18) yes
C213 C214 1.313(16) yes
C215 C216 1.525(13) yes
C216 C217 1.365(17) yes
C216 C221 1.369(19) yes
C217 C218 1.398(18) yes
C218 C219 1.39(3) yes
C219 C220 1.33(3) yes
C220 C221 1.38(3) yes
C222 C223 1.399(12) yes
C222 C226 1.434(12) yes
C222 C227 1.503(13) yes
C223 C224 1.466(13) yes
C223 C228 1.493(12) yes
C224 C225 1.386(12) yes
C224 C229 1.514(13) yes
C225 C226 1.439(13) yes
C225 C230 1.492(14) yes
C226 C231 1.516(13) yes
C232 C233 1.41(2) yes
C232 C236 1.407(17) yes
C232 C237 1.51(2) yes
C233 C234 1.461(13) yes
C233 C238 1.524(16) yes
C234 C235 1.425(13) yes
C234 C239 1.452(17) yes
C235 C236 1.446(17) yes
C235 C240 1.491(13) yes
C236 C241 1.50(3) yes
C301 C302 1.412(17) yes
C301 C306 1.392(14) yes
C301 B3 1.636(19) yes
C302 C303 1.37(3) yes
C303 C304 1.35(2) yes
C304 C305 1.41(3) yes
C305 C306 1.38(3) yes
C307 C308 1.386(13) yes
C307 C312 1.422(16) yes
C307 B3 1.654(15) yes
C308 C309 1.376(16) yes
C309 C310 1.385(19) yes
C310 C311 1.364(15) yes
C311 C312 1.374(15) yes
C313 C314 1.418(15) yes
C313 C318 1.406(14) yes
C313 B3 1.633(13) yes
C314 C315 1.378(13) yes
C315 C316 1.341(18) yes
C316 C317 1.37(2) yes
C317 C318 1.388(14) yes
C319 C320 1.371(15) yes
C319 C324 1.394(18) yes
C319 B3 1.691(15) yes
C320 C321 1.46(2) yes
C321 C322 1.37(3) yes
C322 C323 1.33(3) yes
C323 C324 1.388(18) yes
C401 C402 1.405(12) yes
C401 C406 1.408(13) yes
C401 B4 1.647(15) yes
C402 C403 1.382(15) yes
C403 C404 1.382(17) yes
C404 C405 1.367(14) yes
C405 C406 1.386(16) yes
C407 C408 1.387(11) yes
C407 C412 1.404(16) yes
C407 B4 1.652(15) yes
C408 C409 1.383(18) yes
C409 C410 1.37(3) yes
C410 C411 1.375(16) yes
C411 C412 1.37(2) yes
C413 C414 1.406(13) yes
C413 C418 1.381(11) yes
C413 B4 1.660(11) yes
C414 C415 1.407(14) yes
C415 C416 1.360(14) yes
C416 C417 1.367(16) yes
C417 C418 1.379(12) yes
C419 C420 1.391(14) yes
C419 C424 1.382(15) yes
C419 B4 1.644(12) yes
C420 C421 1.397(13) yes
C421 C422 1.360(17) yes
C422 C423 1.386(16) yes
C423 C424 1.400(13) yes
C501 C502 1.386(14) yes
C501 C506 1.419(13) yes
C501 B5 1.642(16) yes
C502 C503 1.411(17) yes
C503 C504 1.394(19) yes
C504 C505 1.363(19) yes
C505 C506 1.375(17) yes
C507 C508 1.402(11) yes
C507 C512 1.395(15) yes
C507 B5 1.645(13) yes
C508 C509 1.382(14) yes
C509 C510 1.367(17) yes
C510 C511 1.374(12) yes
C511 C512 1.381(14) yes
C513 C514 1.391(14) yes
C513 C518 1.410(14) yes
C513 B5 1.648(12) yes
C514 C515 1.408(12) yes
C515 C516 1.391(16) yes
C516 C517 1.380(16) yes
C517 C518 1.375(13) yes
C519 C520 1.410(10) yes
C519 C524 1.392(12) yes
C519 B5 1.654(12) yes
C520 C521 1.386(13) yes
C521 C522 1.349(15) yes
C522 C523 1.377(14) yes
C523 C524 1.410(13) yes
C601 C602 1.406(16) yes
C601 C606 1.387(12) yes
C601 B6 1.658(13) yes
C602 C603 1.381(13) yes
C603 C604 1.375(15) yes
C604 C605 1.373(18) yes
C605 C606 1.384(13) yes
C607 C608 1.414(11) yes
C607 C612 1.386(13) yes
C607 B6 1.619(16) yes
C608 C609 1.387(17) yes
C609 C610 1.357(16) yes
C610 C611 1.380(14) yes
C611 C612 1.390(17) yes
C613 C614 1.407(12) yes
C613 C618 1.386(14) yes
C613 B6 1.662(13) yes
C614 C615 1.392(13) yes
C615 C616 1.379(17) yes
C616 C617 1.367(15) yes
C617 C618 1.397(13) yes
C619 C620 1.383(11) yes
C619 C624 1.403(12) yes
C619 B6 1.658(12) yes
C620 C621 1.387(12) yes
C621 C622 1.377(14) yes
C622 C623 1.372(13) yes
C623 C624 1.385(12) yes
C1 H1A 0.990 no
C1 H1B 0.990 no
C2 H2A 0.990 no
C2 H2B 0.990 no
C102 H102 0.950 no
C103 H103 0.950 no
C104 H10A 0.990 no
C104 H10B 0.990 no
C106 H106 0.950 no
C107 H107 0.950 no
C108 H108 0.950 no
C109 H109 0.950 no
C110 H110 0.950 no
C111 H11A 0.990 no
C111 H11B 0.990 no
C113 H113 0.950 no
C114 H114 0.950 no
C137 H13G 0.980 no
C137 H13H 0.980 no
C137 H13I 0.980 no
C138 H13J 0.980 no
C138 H13K 0.980 no
C138 H13L 0.980 no
C139 H13M 0.980 no
C139 H13N 0.980 no
C139 H13O 0.980 no
C140 H14A 0.980 no
C140 H14B 0.980 no
C140 H14C 0.980 no
C141 H14D 0.980 no
C141 H14E 0.980 no
C141 H14F 0.980 no
C202 H202 0.950 no
C203 H203 0.950 no
C204 H20A 0.990 no
C204 H20B 0.990 no
C206 H206 0.950 no
C207 H207 0.950 no
C208 H208 0.950 no
C209 H209 0.950 no
C210 H210 0.950 no
C211 H21A 0.990 no
C211 H21B 0.990 no
C213 H213 0.950 no
C214 H214 0.950 no
C215 H21C 0.990 no
C215 H21D 0.990 no
C217 H217 0.950 no
C218 H218 0.950 no
C219 H219 0.950 no
C220 H220 0.950 no
C221 H221 0.950 no
C227 H22A 0.980 no
C227 H22B 0.980 no
C227 H22C 0.980 no
C228 H22D 0.980 no
C228 H22E 0.980 no
C228 H22F 0.980 no
C229 H22G 0.980 no
C229 H22H 0.980 no
C229 H22I 0.980 no
C230 H23A 0.980 no
C230 H23B 0.980 no
C230 H23C 0.980 no
C231 H23D 0.980 no
C231 H23E 0.980 no
C231 H23F 0.980 no
C237 H23G 0.980 no
C237 H23H 0.980 no
C237 H23I 0.980 no
C238 H23J 0.980 no
C238 H23K 0.980 no
C238 H23L 0.980 no
C239 H23M 0.980 no
C239 H23N 0.980 no
C239 H23O 0.980 no
C240 H24A 0.980 no
C240 H24B 0.980 no
C240 H24C 0.980 no
C241 H24D 0.980 no
C241 H24E 0.980 no
C241 H24F 0.980 no
C302 H302 0.950 no
C303 H303 0.950 no
C304 H304 0.950 no
C305 H305 0.950 no
C306 H306 0.950 no
C308 H308 0.950 no
C309 H309 0.950 no
C310 H310 0.950 no
C311 H311 0.950 no
C312 H312 0.950 no
C314 H314 0.950 no
C315 H315 0.950 no
C316 H316 0.950 no
C317 H317 0.950 no
C318 H318 0.950 no
C320 H320 0.950 no
C321 H321 0.950 no
C322 H322 0.950 no
C323 H323 0.950 no
C324 H324 0.950 no
C402 H402 0.950 no
C403 H403 0.950 no
C404 H404 0.950 no
C405 H405 0.950 no
C406 H406 0.950 no
C408 H408 0.950 no
C409 H409 0.950 no
C410 H410 0.950 no
C411 H411 0.950 no
C412 H412 0.950 no
C414 H414 0.950 no
C415 H415 0.950 no
C416 H416 0.950 no
C417 H417 0.950 no
C418 H418 0.950 no
C420 H420 0.950 no
C421 H421 0.950 no
C422 H422 0.950 no
C423 H423 0.950 no
C424 H424 0.950 no
C502 H502 0.950 no
C503 H503 0.950 no
C504 H504 0.950 no
C505 H505 0.950 no
C506 H506 0.950 no
C508 H508 0.950 no
C509 H509 0.950 no
C510 H510 0.950 no
C511 H511 0.950 no
C512 H512 0.950 no
C514 H514 0.950 no
C515 H515 0.950 no
C516 H516 0.950 no
C517 H517 0.950 no
C518 H518 0.950 no
C520 H520 0.950 no
C521 H521 0.950 no
C522 H522 0.950 no
C523 H523 0.950 no
C524 H524 0.950 no
C602 H602 0.950 no
C603 H603 0.950 no
C604 H604 0.950 no
C605 H605 0.950 no
C606 H606 0.950 no
C608 H608 0.950 no
C609 H609 0.950 no
C610 H610 0.950 no
C611 H611 0.950 no
C612 H612 0.950 no
C614 H614 0.950 no
C615 H615 0.950 no
C616 H616 0.950 no
C617 H617 0.950 no
C618 H618 0.950 no
C620 H620 0.950 no
C621 H621 0.950 no
C622 H622 0.950 no
C623 H623 0.950 no
C624 H624 0.950 no

loop_
_geom_contact_atom_site_label_1
_geom_contact_atom_site_label_2
_geom_contact_distance
_geom_contact_publ_flag
_geom_contact_site_symmetry_2
Pt11 C111 3.224(8) no .
Pt11 C115 3.590(10) no .
Pt21 C204 3.549(10) no .
Pt21 C211 3.176(9) no .
Pt21 C215 3.592(10) no .
S11 C104 3.341(11) no .
S11 C105 3.334(11) no .
S12 N14 3.550(7) no .
S12 C115 3.350(9) no .
S21 C204 3.490(10) no .
S22 N24 3.598(7) no .
S22 C215 3.393(9) no .
S22 C216 3.532(10) no .
S22 C217 3.454(11) no .
N11 C104 3.556(11) no .
N11 C112 2.842(12) no .
N11 C113 3.540(12) no .
N12 C107 2.819(10) no .
N12 C111 3.530(12) no .
N13 C101 2.939(11) no .
N13 C102 3.550(14) no .
N13 C115 3.562(11) no .
N14 C111 3.519(11) no .
N14 C117 2.819(19) no .
N14 C121 3.58(2) no .
N14 C143 3.36(3) no .
N14 C147 3.47(4) no .
N21 C204 3.554(12) no .
N21 C212 2.879(13) no .
N21 C213 3.531(12) no .
N22 C206 2.889(15) no .
N22 C211 3.484(11) no .
N23 C201 2.871(10) no .
N23 C202 3.521(13) no .
N23 C215 3.558(14) no .
N24 C211 3.498(13) no .
N24 C217 2.882(13) no .
C723 C130 3.51(3) no .
C724 C131 3.55(4) no .
C726 C128 3.57(3) no .
C730 C731 3.29(4) no .
C730 C729 3.14(5) no .
C730 C122 3.47(3) no .
C730 C131 2.41(4) no .
C728 C727 3.24(6) no .
C728 C729 3.30(4) no .
C728 C125 3.46(4) no .
C728 C129 2.31(4) no .
C727 C124 3.44(4) no .
C727 C128 2.32(5) no .
C729 C126 3.45(5) no .
C729 C130 2.29(5) no .
C722 C129 3.56(4) no .
C101 C105 3.336(12) no .
C101 C107 3.420(11) no .
C102 C104 3.555(13) no .
C103 C105 3.224(12) no .
C103 C107 3.261(12) no .
C105 C108 2.787(11) no .
C106 C110 2.759(14) no .
C107 C109 2.757(14) no .
C111 C114 3.573(12) no .
C114 C116 2.849(19) no .
C114 C117 3.06(3) no .
C114 C142 2.95(4) no .
C114 C143 3.55(3) no .
C119 C144 3.53(5) no .
C127 C128 3.21(4) no .
C127 C131 3.21(3) no .
C128 C129 3.22(4) no .
C129 C130 3.22(4) no .
C130 C131 3.24(4) no .
C137 C138 3.172(16) no .
C137 C141 3.188(18) no .
C138 C139 3.182(18) no .
C139 C140 3.185(18) no .
C140 C141 3.188(15) no .
C201 C205 3.351(13) no .
C201 C206 3.429(14) no .
C202 C204 3.596(15) no .
C203 C205 3.272(17) no .
C203 C206 3.473(18) no .
C203 C211 3.542(13) no .
C205 C208 2.809(17) no .
C206 C209 2.758(15) no .
C207 C210 2.727(14) no .
C211 C214 3.549(14) no .
C212 C216 3.526(15) no .
C213 C215 3.581(15) no .
C214 C216 3.276(14) no .
C214 C217 3.453(14) no .
C216 C219 2.740(19) no .
C217 C220 2.76(3) no .
C218 C221 2.74(3) no .
C227 C228 3.201(14) no .
C227 C231 3.195(14) no .
C228 C229 3.200(16) no .
C229 C230 3.188(15) no .
C230 C231 3.173(15) no .
C237 C238 3.20(3) no .
C237 C241 3.19(2) no .
C238 C239 3.135(16) no .
C239 C240 3.244(15) no .
C240 C241 3.16(3) no .
C301 C304 2.85(3) no .
C301 C308 3.104(16) no .
C301 C318 3.406(14) no .
C301 C320 3.173(16) no .
C302 C305 2.727(16) no .
C302 C313 2.975(18) no .
C302 C318 3.326(17) no .
C303 C306 2.73(3) no .
C306 C307 3.263(18) no .
C306 C308 3.319(18) no .
C306 C319 3.427(18) no .
C306 C320 3.296(19) no .
C307 C310 2.853(15) no .
C307 C314 2.996(12) no .
C307 C320 3.440(14) no .
C307 C324 3.495(14) no .
C308 C311 2.721(17) no .
C309 C312 2.727(15) no .
C312 C313 3.399(14) no .
C312 C314 3.566(14) no .
C312 C319 3.064(15) no .
C312 C324 3.393(14) no .
C313 C316 2.826(13) no .
C313 C324 3.027(15) no .
C314 C317 2.733(16) no .
C315 C318 2.739(17) no .
C318 C319 3.140(12) no .
C318 C324 3.133(16) no .
C319 C322 2.80(2) no .
C320 C323 2.75(3) no .
C321 C324 2.76(2) no .
C401 C404 2.869(15) no .
C401 C408 3.070(15) no .
C401 C414 3.388(13) no .
C401 C424 3.073(12) no .
C402 C405 2.735(15) no .
C402 C407 3.433(16) no .
C402 C408 3.344(17) no .
C402 C419 3.139(12) no .
C402 C424 3.167(12) no .
C403 C406 2.721(14) no .
C406 C413 3.058(13) no .
C406 C414 3.281(15) no .
C407 C410 2.847(18) no .
C407 C414 3.151(13) no .
C407 C420 3.081(12) no .
C408 C411 2.73(2) no .
C408 C419 3.597(12) no .
C409 C412 2.715(13) no .
C412 C413 3.046(16) no .
C412 C414 3.228(16) no .
C412 C419 3.485(15) no .
C412 C420 3.399(14) no .
C413 C416 2.845(12) no .
C413 C420 3.463(12) no .
C413 C424 3.507(13) no .
C414 C417 2.719(13) no .
C415 C418 2.731(15) no .
C418 C419 3.012(12) no .
C418 C424 3.501(13) no .
C419 C422 2.845(12) no .
C420 C423 2.741(16) no .
C421 C424 2.726(16) no .
C501 C504 2.824(16) no .
C501 C508 3.040(13) no .
C501 C518 3.081(12) no .
C501 C524 3.388(14) no .
C502 C505 2.779(16) no .
C502 C519 3.063(14) no .
C502 C524 3.309(16) no .
C503 C506 2.744(17) no .
C506 C507 3.397(15) no .
C506 C508 3.329(15) no .
C506 C513 3.027(13) no .
C506 C518 3.238(12) no .
C507 C510 2.829(13) no .
C507 C514 3.047(11) no .
C507 C524 3.128(12) no .
C508 C511 2.733(16) no .
C509 C512 2.737(12) no .
C512 C513 3.385(13) no .
C512 C514 3.309(12) no .
C512 C519 3.125(13) no .
C512 C524 3.389(14) no .
C513 C516 2.846(12) no .
C513 C520 3.020(12) no .
C514 C517 2.747(15) no .
C515 C518 2.758(15) no .
C518 C519 3.391(13) no .
C518 C520 3.282(13) no .
C519 C522 2.856(13) no .
C520 C523 2.745(13) no .
C521 C524 2.718(13) no .
C601 C604 2.847(13) no .
C601 C608 3.295(14) no .
C601 C618 3.181(12) no .
C601 C624 3.028(11) no .
C602 C605 2.733(14) no .
C602 C613 3.370(13) no .
C602 C618 3.292(13) no .
C602 C619 3.202(12) no .
C602 C624 3.423(14) no .
C603 C606 2.723(17) no .
C606 C607 2.983(13) no .
C606 C608 3.284(14) no .
C607 C610 2.849(16) no .
C607 C614 3.040(12) no .
C607 C624 3.404(13) no .
C608 C611 2.737(15) no .
C608 C613 3.112(14) no .
C608 C614 3.345(13) no .
C609 C612 2.722(13) no .
C612 C619 3.071(15) no .
C612 C624 3.411(15) no .
C613 C616 2.846(13) no .
C613 C620 3.070(12) no .
C614 C617 2.734(16) no .
C614 C619 3.388(12) no .
C614 C620 3.339(13) no .
C615 C618 2.746(13) no .
C619 C622 2.844(12) no .
C620 C623 2.750(13) no .
C621 C624 2.709(12) no .
Cl11 C127 3.56(3) no 1_655
Cl22 N21 3.592(11) no .
Cl22 N22 3.516(14) no .
Cl22 C143 2.79(4) no .
Cl22 C144 2.81(5) no .
Cl22 C201 3.551(13) no .
Cl22 C203 3.553(14) no .
N12 C502 3.515(12) no 2_665
N21 Cl22 3.592(11) no .
N22 Cl22 3.516(14) no .
C1 C504 3.48(3) no .
C1 C505 3.57(3) no .
C724 C510 3.60(2) no 1_455
C725 C509 3.422(18) no 1_455
C726 C509 3.585(17) no 1_455
C730 C514 3.57(3) no 1_455
C727 C622 3.55(3) no 2_666
C104 C502 3.471(12) no 2_665
C104 C520 3.586(15) no 2_665
C108 C207 3.600(19) no 1_565
C109 C621 3.573(16) no 2_666
C111 C510 3.519(12) no .
C111 C511 3.550(12) no .
C113 C314 3.532(17) no .
C113 C523 3.591(18) no .
C113 C524 3.525(16) no .
C114 C310 3.502(13) no .
C114 C311 3.553(13) no .
C117 C504 3.45(3) no 2_665
C125 C509 3.49(2) no 1_455
C125 C510 3.527(19) no 1_455
C126 C509 3.44(3) no 1_455
C127 Cl11 3.56(3) no 1_455
C128 C420 3.38(2) no 2_566
C128 C421 3.49(2) no 2_566
C131 C505 3.36(3) no 2_665
C136 C405 3.528(15) no .
C141 C405 3.572(15) no .
C141 C406 3.537(15) no .
C143 Cl22 2.79(4) no .
C144 Cl22 2.81(5) no .
C145 C322 3.36(6) no 1_455
C201 Cl22 3.551(13) no .
C202 C309 3.548(14) no 2_655
C202 C310 3.361(13) no 2_655
C202 C311 3.588(13) no 2_655
C203 Cl22 3.553(14) no .
C203 C304 3.498(18) no .
C203 C305 3.393(15) no .
C203 C306 3.571(16) no .
C204 C303 3.574(15) no .
C205 C303 3.593(16) no .
C205 C304 3.504(19) no .
C207 C108 3.600(19) no 1_545
C209 C605 3.508(14) no .
C210 C303 3.60(2) no .
C213 C322 3.40(3) no 2_655
C213 C323 3.550(17) no 2_655
C214 C514 3.553(11) no 2_655
C214 C515 3.437(12) no 2_655
C214 C516 3.484(13) no 2_655
C214 C520 3.533(13) no 2_655
C224 C603 3.505(15) no 2_656
C225 C602 3.543(15) no 2_656
C229 C624 3.462(13) no 1_455
C239 C606 3.510(17) no 1_455
C240 C302 3.465(14) no 1_455
C302 C240 3.465(14) no 1_655
C303 C204 3.574(15) no .
C303 C205 3.593(16) no .
C303 C210 3.60(2) no .
C304 C203 3.498(18) no .
C304 C205 3.504(19) no .
C305 C203 3.393(15) no .
C306 C203 3.571(16) no .
C309 C202 3.548(14) no 2_655
C310 C114 3.502(13) no .
C310 C202 3.361(13) no 2_655
C311 C114 3.553(13) no .
C311 C202 3.588(13) no 2_655
C314 C113 3.532(17) no .
C322 C145 3.36(6) no 1_655
C322 C213 3.40(3) no 2_655
C323 C213 3.550(17) no 2_655
C405 C136 3.528(15) no .
C405 C141 3.572(15) no .
C406 C141 3.537(15) no .
C420 C128 3.38(2) no 2_566
C421 C128 3.49(2) no 2_566
C502 N12 3.515(12) no 2_665
C502 C104 3.471(12) no 2_665
C504 C1 3.48(3) no .
C504 C117 3.45(3) no 2_665
C505 C1 3.57(3) no .
C505 C131 3.36(3) no 2_665
C505 C516 3.594(14) no 2_765
C509 C725 3.422(18) no 1_655
C509 C726 3.585(17) no 1_655
C509 C125 3.49(2) no 1_655
C509 C126 3.44(3) no 1_655
C510 C724 3.60(2) no 1_655
C510 C111 3.519(12) no .
C510 C125 3.527(19) no 1_655
C511 C111 3.550(12) no .
C514 C730 3.57(3) no 1_655
C514 C214 3.553(11) no 2_655
C515 C214 3.437(12) no 2_655
C516 C214 3.484(13) no 2_655
C516 C505 3.594(14) no 2_765
C520 C104 3.586(15) no 2_665
C520 C214 3.533(13) no 2_655
C523 C113 3.591(18) no .
C524 C113 3.525(16) no .
C602 C225 3.543(15) no 2_656
C603 C224 3.505(15) no 2_656
C605 C209 3.508(14) no .
C606 C239 3.510(17) no 1_655
C621 C109 3.573(16) no 2_666
C622 C727 3.55(3) no 2_666
C624 C229 3.462(13) no 1_655
Pt11 H10A 3.1929 no .
Pt11 H11A 3.2091 no .
Pt21 H20A 3.0828 no .
Pt21 H21B 3.1481 no .
Pt21 H21C 3.0794 no .
Rh12 H13G 3.4666 no .
Rh12 H13I 3.4205 no .
Rh12 H13K 3.4848 no .
Rh12 H13L 3.3474 no .
Rh12 H13M 3.3934 no .
Rh12 H13O 3.3848 no .
Rh12 H14B 3.4658 no .
Rh12 H14C 3.4775 no .
Rh12 H14E 3.4506 no .
Rh12 H14F 3.3700 no .
Rh21 H22B 3.4840 no .
Rh21 H22C 3.4825 no .
Rh21 H22D 3.5179 no .
Rh21 H22F 3.4418 no .
Rh21 H22H 3.4137 no .
Rh21 H22I 3.4078 no .
Rh21 H23A 3.4024 no .
Rh21 H23C 3.5266 no .
Rh21 H23E 3.5485 no .
Rh21 H23F 3.3141 no .
Rh22 H23H 3.4482 no .
Rh22 H23K 3.5216 no .
Rh22 H23L 3.4131 no .
Rh22 H23M 3.4691 no .
Rh22 H23O 3.3339 no .
Rh22 H24B 3.4913 no .
Rh22 H24C 3.2494 no .
Rh22 H24D 3.4476 no .
Rh22 H24F 3.3955 no .
S11 H10A 2.7726 no .
S11 H13K 3.5522 no .
S12 H14B 3.5625 no .
S12 H14C 3.5810 no .
S21 H20A 2.6301 no .
S21 H23H 3.5978 no .
S22 H21C 2.8139 no .
S22 H23A 3.2763 no .
S22 H23M 3.4424 no .
S22 H24B 3.4378 no .
S22 H24C 3.4759 no .
S22 H217 3.2590 no .
N11 H103 3.1332 no .
N11 H107 3.2919 no .
N12 H102 3.0965 no .
N12 H107 2.4628 no .
N13 H114 3.0766 no .
N14 H113 3.1201 no .
N21 H203 3.0911 no .
N21 H206 3.3941 no .
N22 H202 3.1122 no .
N22 H206 2.5636 no .
N23 H214 3.0952 no .
N24 H213 3.1195 no .
N24 H217 2.5546 no .
C731 H10A 3.5232 no .
C728 H14F 2.9985 no .
C101 H10A 2.6129 no .
C101 H10B 3.2036 no .
C101 H11A 2.7801 no .
C101 H11B 3.2680 no .
C101 H102 3.1543 no .
C101 H103 3.1722 no .
C101 H107 2.8867 no .
C102 H11A 3.1034 no .
C102 H11B 2.6101 no .
C102 H107 3.2267 no .
C103 H10A 3.2582 no .
C103 H10B 2.6197 no .
C103 H107 2.7258 no .
C104 H103 2.7720 no .
C104 H107 2.7020 no .
C104 H110 2.6250 no .
C105 H103 3.3712 no .
C105 H106 3.2699 no .
C105 H109 3.2582 no .
C106 H13K 3.0879 no .
C106 H13L 3.4250 no .
C106 H109 3.2267 no .
C107 H10A 3.1562 no .
C107 H10B 3.1696 no .
C107 H13K 3.4773 no .
C107 H13L 3.3580 no .
C107 H103 3.4724 no .
C107 H108 3.2632 no .
C107 H110 3.2436 no .
C108 H107 3.2581 no .
C108 H110 3.2584 no .
C109 H106 3.2270 no .
C110 H10A 2.7163 no .
C110 H10B 2.7188 no .
C110 H107 3.2422 no .
C110 H108 3.2645 no .
C111 H13O 3.5655 no .
C111 H102 2.8258 no .
C111 H113 2.8261 no .
C112 H11A 2.7818 no .
C112 H11B 3.2397 no .
C112 H113 3.1770 no .
C112 H114 3.1802 no .
C113 H11A 3.0910 no .
C113 H11B 2.6048 no .
C115 H114 2.8355 no .
C116 H114 2.7322 no .
C117 H114 3.0186 no .
C121 H114 3.3306 no .
C128 H13I 3.4422 no .
C128 H14F 3.4011 no .
C132 H13J 3.0901 no .
C132 H13K 2.6962 no .
C132 H13L 3.3006 no .
C132 H14D 3.0197 no .
C132 H14E 3.3652 no .
C132 H14F 2.7512 no .
C133 H13G 2.6945 no .
C133 H13H 3.0320 no .
C133 H13I 3.3072 no .
C133 H13M 3.3439 no .
C133 H13N 3.0421 no .
C133 H13O 2.7272 no .
C134 H13J 2.9982 no .
C134 H13K 3.3601 no .
C134 H13L 2.7559 no .
C134 H14A 3.0315 no .
C134 H14B 2.7358 no .
C134 H14C 3.3332 no .
C135 H13M 2.7101 no .
C135 H13N 3.0286 no .
C135 H13O 3.3344 no .
C135 H14D 3.0836 no .
C135 H14E 2.7219 no .
C135 H14F 3.3422 no .
C136 H13G 3.3519 no .
C136 H13H 3.0230 no .
C136 H13I 2.7349 no .
C136 H14A 3.0407 no .
C136 H14B 3.3320 no .
C136 H14C 2.7084 no .
C137 H13J 3.5867 no .
C137 H13K 2.8109 no .
C137 H14D 3.4353 no .
C137 H14F 2.9195 no .
C138 H13G 2.8311 no .
C138 H13H 3.5299 no .
C138 H13N 3.4976 no .
C138 H13O 2.8630 no .
C138 H106 3.4149 no .
C139 H11A 3.2923 no .
C139 H13J 3.4076 no .
C139 H13L 2.9240 no .
C139 H14A 3.5022 no .
C139 H14B 2.8785 no .
C140 H13M 2.8803 no .
C140 H13N 3.4878 no .
C140 H14D 3.5488 no .
C140 H14E 2.8523 no .
C141 H13H 3.4772 no .
C141 H13I 2.8860 no .
C141 H14A 3.5298 no .
C141 H14C 2.8510 no .
C142 H114 2.7412 no .
C143 H114 3.1274 no .
C147 H114 3.3328 no .
C201 H20A 2.5815 no .
C201 H20B 3.1893 no .
C201 H21A 3.2079 no .
C201 H21B 2.7381 no .
C201 H202 3.1631 no .
C201 H203 3.1374 no .
C201 H206 2.8587 no .
C202 H21A 2.5910 no .
C202 H21B 3.1107 no .
C202 H206 3.4991 no .
C203 H20A 3.2942 no .
C203 H20B 2.7043 no .
C203 H206 3.0396 no .
C204 H22C 3.3947 no .
C204 H203 2.8283 no .
C204 H206 2.7341 no .
C204 H210 2.6381 no .
C205 H22C 3.3547 no .
C205 H23E 3.0935 no .
C205 H203 3.4225 no .
C205 H207 3.2399 no .
C205 H209 3.2672 no .
C206 H20A 3.0728 no .
C206 H20B 3.2608 no .
C206 H23E 3.3645 no .
C206 H208 3.2741 no .
C206 H210 3.2447 no .
C207 H23E 3.4544 no .
C207 H209 3.2395 no .
C208 H23E 3.3899 no .
C208 H206 3.2702 no .
C208 H210 3.2346 no .
C209 H23E 3.1021 no .
C209 H207 3.2321 no .
C210 H20A 2.8289 no .
C210 H20B 2.6451 no .
C210 H22C 2.9379 no .
C210 H23E 2.9415 no .
C210 H206 3.2500 no .
C210 H208 3.2458 no .
C211 H202 2.8501 no .
C211 H213 2.8465 no .
C212 H21A 3.2156 no .
C212 H21B 2.7448 no .
C212 H21C 2.5643 no .
C212 H21D 3.1333 no .
C212 H213 3.1675 no .
C212 H214 3.1543 no .
C212 H217 3.0689 no .
C213 H21A 2.5941 no .
C213 H21B 3.1063 no .
C214 H21C 3.2902 no .
C214 H21D 2.6898 no .
C214 H217 3.0635 no .
C215 H23C 3.4253 no .
C215 H214 2.8091 no .
C215 H217 2.6748 no .
C215 H221 2.6226 no .
C216 H23C 3.5819 no .
C216 H214 3.3282 no .
C216 H218 3.2323 no .
C216 H220 3.2300 no .
C217 H21C 3.0114 no .
C217 H21D 3.2324 no .
C217 H214 3.5809 no .
C217 H219 3.2703 no .
C217 H221 3.2393 no .
C218 H220 3.2160 no .
C219 H217 3.2740 no .
C219 H221 3.2193 no .
C220 H218 3.2113 no .
C221 H21C 2.8408 no .
C221 H21D 2.5885 no .
C221 H23A 3.3858 no .
C221 H23C 3.3257 no .
C221 H217 3.2429 no .
C221 H219 3.2244 no .
C222 H22D 2.7283 no .
C222 H22E 3.0340 no .
C222 H22F 3.3166 no .
C222 H23D 3.1533 no .
C222 H23E 2.7099 no .
C222 H23F 3.3077 no .
C223 H22A 3.0236 no .
C223 H22B 2.7268 no .
C223 H22C 3.3217 no .
C223 H22G 3.0802 no .
C223 H22H 3.3793 no .
C223 H22I 2.7529 no .
C224 H22D 3.3773 no .
C224 H22E 3.0307 no .
C224 H22F 2.7556 no .
C224 H23A 2.7675 no .
C224 H23B 2.9615 no .
C224 H23C 3.3306 no .
C225 H22G 3.0149 no .
C225 H22H 2.7180 no .
C225 H22I 3.3137 no .
C225 H23D 2.9614 no .
C225 H23E 3.3926 no .
C225 H23F 2.8160 no .
C226 H22A 3.0519 no .
C226 H22B 3.3402 no .
C226 H22C 2.7233 no .
C226 H23A 3.3040 no .
C226 H23B 3.0928 no .
C226 H23C 2.6802 no .
C227 H20A 3.4390 no .
C227 H22D 2.8880 no .
C227 H22E 3.5416 no .
C227 H23E 2.7942 no .
C227 H210 3.5181 no .
C228 H22A 3.4962 no .
C228 H22B 2.9143 no .
C228 H22G 3.5022 no .
C228 H22I 2.8836 no .
C229 H22E 3.4732 no .
C229 H22F 2.8935 no .
C229 H23A 2.9667 no .
C229 H23B 3.3930 no .
C229 H23L 3.5797 no .
C229 H23O 3.3899 no .
C230 H21C 3.3818 no .
C230 H22G 3.4864 no .
C230 H22H 2.8975 no .
C230 H23D 3.2813 no .
C230 H23F 3.0096 no .
C231 H22A 3.5296 no .
C231 H22C 2.8582 no .
C231 H23C 2.7711 no .
C232 H23J 3.0934 no .
C232 H23K 2.7445 no .
C232 H23L 3.3367 no .
C232 H24D 2.7175 no .
C232 H24E 3.0349 no .
C232 H24F 3.3181 no .
C233 H23G 3.1335 no .
C233 H23H 3.2710 no .
C233 H23I 2.6747 no .
C233 H23M 3.3384 no .
C233 H23N 2.9487 no .
C233 H23O 2.7040 no .
C234 H23J 3.0368 no .
C234 H23K 3.3936 no .
C234 H23L 2.7729 no .
C234 H24A 3.1449 no .
C234 H24B 2.6994 no .
C234 H24C 3.2838 no .
C235 H23M 2.7145 no .
C235 H23N 3.0811 no .
C235 H23O 3.2983 no .
C235 H24D 3.3459 no .
C235 H24E 3.0284 no .
C235 H24F 2.7175 no .
C236 H23G 2.9062 no .
C236 H23H 2.8355 no .
C236 H23I 3.3715 no .
C236 H24A 2.9518 no .
C236 H24B 3.3768 no .
C236 H24C 2.7869 no .
C237 H23J 3.5527 no .
C237 H23K 2.8770 no .
C237 H24D 2.8910 no .
C237 H24E 3.4948 no .
C238 H22F 3.4525 no .
C238 H22I 3.5951 no .
C238 H23I 2.7778 no .
C238 H23N 3.3412 no .
C238 H23O 2.8483 no .
C239 H23J 3.3775 no .
C239 H23L 2.8642 no .
C239 H24B 2.8745 no .
C240 H23M 2.8994 no .
C240 H24E 3.4668 no .
C240 H24F 2.8296 no .
C241 H23G 3.2692 no .
C241 H23H 3.0723 no .
C241 H24A 3.2806 no .
C241 H24C 2.9715 no .
C301 H303 3.3097 no .
C301 H305 3.3040 no .
C301 H308 2.7185 no .
C301 H318 3.3616 no .
C301 H320 2.8279 no .
C302 H304 3.2146 no .
C302 H306 3.1981 no .
C302 H308 3.5882 no .
C302 H318 3.2934 no .
C303 H305 3.2459 no .
C304 H302 3.1961 no .
C304 H306 3.2443 no .
C305 H303 3.2492 no .
C305 H320 3.5737 no .
C306 H302 3.1956 no .
C306 H304 3.2568 no .
C306 H308 2.8221 no .
C306 H320 2.5874 no .
C307 H306 3.0067 no .
C307 H309 3.2855 no .
C307 H311 3.3047 no .
C307 H314 2.6066 no .
C307 H320 3.4691 no .
C307 H324 3.5474 no .
C308 H306 3.0393 no .
C308 H310 3.2552 no .
C308 H312 3.2112 no .
C308 H314 2.9443 no .
C309 H311 3.2203 no .
C310 H308 3.2373 no .
C310 H312 3.2278 no .
C311 H309 3.2200 no .
C312 H308 3.2132 no .
C312 H310 3.2443 no .
C312 H314 3.1694 no .
C312 H324 3.3753 no .
C313 H302 2.5338 no .
C313 H312 3.3524 no .
C313 H315 3.2909 no .
C313 H317 3.2874 no .
C313 H324 2.6237 no .
C314 H302 3.2494 no .
C314 H316 3.2321 no .
C314 H318 3.2511 no .
C314 H324 3.5563 no .
C315 H317 3.1949 no .
C316 H314 3.2190 no .
C316 H318 3.2492 no .
C317 H302 3.4932 no .
C317 H315 3.1973 no .
C317 H324 3.5488 no .
C318 H302 2.6698 no .
C318 H314 3.2490 no .
C318 H316 3.2588 no .
C318 H324 2.6611 no .
C319 H306 3.3293 no .
C319 H312 2.7211 no .
C319 H318 2.8655 no .
C319 H321 3.3222 no .
C319 H323 3.2877 no .
C320 H306 3.0056 no .
C320 H312 3.5589 no .
C320 H322 3.2763 no .
C320 H324 3.2111 no .
C321 H323 3.2169 no .
C322 H320 3.2658 no .
C322 H324 3.2000 no .
C323 H312 3.5495 no .
C323 H321 3.2200 no .
C324 H312 2.6948 no .
C324 H318 2.8845 no .
C324 H320 3.2173 no .
C324 H322 3.2089 no .
C401 H403 3.2885 no .
C401 H405 3.2999 no .
C401 H408 2.7042 no .
C401 H414 3.3054 no .
C401 H424 2.6898 no .
C402 H404 3.2776 no .
C402 H406 3.2249 no .
C402 H408 2.6496 no .
C402 H424 2.7244 no .
C403 H405 3.2080 no .
C403 H408 3.5550 no .
C404 H402 3.2602 no .
C404 H406 3.2442 no .
C405 H403 3.2044 no .
C406 H402 3.2268 no .
C406 H404 3.2657 no .
C406 H414 3.1357 no .
C407 H402 3.3829 no .
C407 H409 3.2689 no .
C407 H411 3.2795 no .
C407 H414 2.8636 no .
C407 H420 2.7182 no .
C408 H402 3.2156 no .
C408 H410 3.2711 no .
C408 H412 3.2163 no .
C409 H411 3.2022 no .
C410 H408 3.2528 no .
C410 H412 3.2425 no .
C411 H409 3.2018 no .
C411 H420 3.5799 no .
C412 H408 3.2201 no .
C412 H410 3.2599 no .
C412 H414 2.9899 no .
C412 H420 2.7013 no .
C413 H406 2.6739 no .
C413 H412 2.6789 no .
C413 H415 3.3274 no .
C413 H417 3.2834 no .
C413 H420 3.4880 no .
C413 H424 3.5565 no .
C414 H406 2.5822 no .
C414 H412 2.8580 no .
C414 H416 3.2500 no .
C414 H418 3.1951 no .
C415 H406 3.4779 no .
C415 H417 3.2151 no .
C416 H414 3.2306 no .
C416 H418 3.2220 no .
C417 H415 3.2198 no .
C418 H406 3.5780 no .
C418 H412 3.5014 no .
C418 H414 3.1933 no .
C418 H416 3.2389 no .
C418 H424 3.5960 no .
C419 H402 2.8344 no .
C419 H412 3.4844 no .
C419 H418 2.5983 no .
C419 H421 3.2873 no .
C419 H423 3.2932 no .
C420 H412 3.3207 no .
C420 H418 3.1872 no .
C420 H422 3.2630 no .
C420 H424 3.2049 no .
C421 H423 3.2184 no .
C422 H420 3.2453 no .
C422 H424 3.2570 no .
C423 H421 3.2179 no .
C424 H402 2.8635 no .
C424 H418 2.8369 no .
C424 H420 3.2059 no .
C424 H422 3.2739 no .
C501 H503 3.2937 no .
C501 H505 3.3105 no .
C501 H508 2.6327 no .
C501 H518 2.7815 no .
C501 H524 3.3235 no .
C502 H504 3.2822 no .
C502 H506 3.2345 no .
C502 H508 3.4344 no .
C502 H518 3.5674 no .
C502 H524 3.1909 no .
C503 H505 3.2519 no .
C504 H502 3.2762 no .
C504 H506 3.2127 no .
C505 H503 3.2472 no .
C505 H508 3.5054 no .
C506 H502 3.2444 no .
C506 H504 3.2234 no .
C506 H508 2.6705 no .
C506 H518 3.0355 no .
C507 H506 3.3118 no .
C507 H509 3.2940 no .
C507 H511 3.2870 no .
C507 H514 2.6415 no .
C507 H524 2.8405 no .
C508 H506 3.2355 no .
C508 H510 3.2425 no .
C508 H512 3.2212 no .
C508 H514 3.4994 no .
C508 H524 3.5999 no .
C509 H511 3.2242 no .
C510 H508 3.2293 no .
C510 H512 3.2361 no .
C511 H509 3.2252 no .
C511 H514 3.4553 no .
C512 H508 3.2203 no .
C512 H510 3.2482 no .
C512 H514 2.6292 no .
C512 H524 3.1809 no .
C513 H506 2.6993 no .
C513 H512 3.3153 no .
C513 H515 3.3156 no .
C513 H517 3.2999 no .
C513 H520 2.6155 no .
C514 H506 3.4176 no .
C514 H512 3.2209 no .
C514 H516 3.2711 no .
C514 H518 3.2188 no .
C514 H520 3.4756 no .
C515 H517 3.2537 no .
C516 H514 3.2562 no .
C516 H518 3.2353 no .
C517 H515 3.2567 no .
C517 H520 3.4468 no .
C518 H506 2.9999 no .
C518 H514 3.2213 no .
C518 H516 3.2467 no .
C518 H520 2.6159 no .
C519 H502 2.6915 no .
C519 H512 2.8264 no .
C519 H518 3.3028 no .
C519 H521 3.2780 no .
C519 H523 3.2977 no .
C520 H512 3.5599 no .
C520 H518 3.1800 no .
C520 H522 3.2660 no .
C520 H524 3.2332 no .
C521 H523 3.1893 no .
C522 H520 3.2490 no .
C522 H524 3.2690 no .
C523 H502 3.5112 no .
C523 H521 3.1856 no .
C524 H502 2.6303 no .
C524 H512 3.1668 no .
C524 H520 3.2339 no .
C524 H522 3.2888 no .
C601 H603 3.2983 no .
C601 H605 3.2920 no .
C601 H608 3.2101 no .
C601 H618 2.8077 no .
C601 H624 2.6772 no .
C602 H604 3.2534 no .
C602 H606 3.2061 no .
C602 H618 2.6092 no .
C602 H624 3.1618 no .
C603 H605 3.2253 no .
C604 H602 3.2381 no .
C604 H606 3.2317 no .
C605 H603 3.2237 no .
C606 H602 3.2058 no .
C606 H604 3.2504 no .
C606 H608 3.2801 no .
C606 H624 3.1169 no .
C607 H606 2.5555 no .
C607 H609 3.3015 no .
C607 H611 3.2941 no .
C607 H614 2.7076 no .
C607 H624 3.3258 no .
C608 H606 2.6754 no .
C608 H610 3.2515 no .
C608 H612 3.2140 no .
C608 H614 3.1150 no .
C609 H606 3.4116 no .
C609 H611 3.2140 no .
C610 H608 3.2349 no .
C610 H612 3.2419 no .
C611 H609 3.2135 no .
C612 H606 3.2626 no .
C612 H608 3.2133 no .
C612 H610 3.2594 no .
C612 H614 3.3635 no .
C612 H624 3.3492 no .
C613 H602 3.1669 no .
C613 H608 2.8328 no .
C613 H615 3.3115 no .
C613 H617 3.2914 no .
C613 H620 2.6882 no .
C614 H608 3.1828 no .
C614 H616 3.2582 no .
C614 H618 3.2160 no .
C614 H620 2.6723 no .
C615 H617 3.2276 no .
C615 H620 3.5088 no .
C616 H614 3.2436 no .
C616 H618 3.2434 no .
C617 H615 3.2283 no .
C618 H602 2.9341 no .
C618 H608 3.5815 no .
C618 H614 3.2124 no .
C618 H616 3.2602 no .
C618 H620 3.5355 no .
C619 H602 3.0338 no .
C619 H612 2.6700 no .
C619 H614 3.3126 no .
C619 H621 3.2732 no .
C619 H623 3.3087 no .
C620 H612 3.4185 no .
C620 H614 3.2460 no .
C620 H622 3.2672 no .
C620 H624 3.2026 no .
C621 H623 3.2270 no .
C622 H620 3.2529 no .
C622 H624 3.2270 no .
C623 H621 3.2207 no .
C624 H602 3.4273 no .
C624 H612 2.7955 no .
C624 H620 3.2099 no .
C624 H622 3.2461 no .
B3 H302 2.7913 no .
B3 H306 2.8095 no .
B3 H308 2.8334 no .
B3 H312 2.7952 no .
B3 H314 2.8108 no .
B3 H318 2.8008 no .
B3 H320 2.7983 no .
B3 H324 2.7962 no .
B4 H402 2.7776 no .
B4 H406 2.8488 no .
B4 H408 2.8162 no .
B4 H412 2.7827 no .
B4 H414 2.8006 no .
B4 H418 2.8127 no .
B4 H420 2.7838 no .
B4 H424 2.7733 no .
B5 H502 2.8419 no .
B5 H506 2.7350 no .
B5 H508 2.8211 no .
B5 H512 2.7696 no .
B5 H514 2.8207 no .
B5 H518 2.7703 no .
B5 H520 2.8348 no .
B5 H524 2.7820 no .
B6 H602 2.7971 no .
B6 H606 2.8132 no .
B6 H608 2.7366 no .
B6 H612 2.8321 no .
B6 H614 2.7371 no .
B6 H618 2.8714 no .
B6 H620 2.8538 no .
B6 H624 2.7413 no .
H10A H107 3.3701 no .
H10A H110 2.6408 no .
H10B H103 2.6122 no .
H10B H107 3.3830 no .
H10B H110 2.6472 no .
H11A H13M 3.1128 no .
H11A H13O 2.5988 no .
H11A H102 3.4296 no .
H11A H113 3.4048 no .
H11B H102 2.5624 no .
H11B H113 2.5642 no .
H13G H13J 3.3178 no .
H13G H13K 2.2069 no .
H13H H13K 3.2234 no .
H13H H14D 3.4459 no .
H13H H14F 3.3098 no .
H13I H14D 3.2098 no .
H13I H14F 2.3425 no .
H13J H13N 3.4460 no .
H13J H13O 3.1574 no .
H13K H106 2.9397 no .
H13L H13N 3.3470 no .
H13L H13O 2.3323 no .
H13L H106 3.1607 no .
H13L H107 3.0478 no .
H13M H14A 3.2855 no .
H13M H14B 2.3018 no .
H13N H14A 3.5338 no .
H13N H14B 3.2547 no .
H14A H14E 3.2656 no .
H14C H14D 3.2835 no .
H14C H14E 2.2496 no .
H20A H22B 3.4305 no .
H20A H22C 2.7422 no .
H20A H23E 3.3733 no .
H20A H206 3.2604 no .
H20A H210 2.8351 no .
H20B H203 2.7115 no .
H20B H206 3.5240 no .
H20B H210 2.4897 no .
H21A H202 2.5772 no .
H21A H213 2.5725 no .
H21B H24C 3.4809 no .
H21B H24F 2.8101 no .
H21B H202 3.4520 no .
H21B H213 3.4443 no .
H21C H23A 3.3560 no .
H21C H23C 2.6988 no .
H21C H23F 2.7865 no .
H21C H217 3.1583 no .
H21C H221 2.8814 no .
H21D H23C 3.5867 no .
H21D H214 2.7402 no .
H21D H217 3.4973 no .
H21D H221 2.4127 no .
H22A H22D 3.2463 no .
H22A H22E 3.5689 no .
H22A H23E 3.1503 no .
H22B H22D 2.3305 no .
H22B H22E 3.3473 no .
H22C H23D 3.4288 no .
H22C H23E 2.2081 no .
H22C H23F 3.5680 no .
H22C H210 2.6185 no .
H22E H22G 3.5017 no .
H22E H22I 3.2432 no .
H22F H22G 3.2810 no .
H22F H22I 2.3076 no .
H22F H23K 3.0946 no .
H22F H23L 2.9207 no .
H22G H23A 3.3715 no .
H22G H23B 3.4109 no .
H22H H23A 2.3978 no .
H22H H23B 3.1769 no .
H22H H23O 2.9792 no .
H22I H23L 2.6663 no .
H22I H23O 2.9075 no .
H23A H221 3.4645 no .
H23B H23D 3.4609 no .
H23B H23F 3.5906 no .
H23C H23D 2.8788 no .
H23C H23F 2.3701 no .
H23C H221 3.0182 no .
H23E H209 3.5419 no .
H23E H210 3.3045 no .
H23G H23K 3.5022 no .
H23G H24D 3.0255 no .
H23G H24E 3.2886 no .
H23H H23K 3.5356 no .
H23H H24D 2.4960 no .
H23H H24E 3.5062 no .
H23I H23J 3.1204 no .
H23I H23K 2.2159 no .
H23J H23N 3.2935 no .
H23J H23O 3.1964 no .
H23L H23N 3.1666 no .
H23L H23O 2.2961 no .
H23M H24A 3.4489 no .
H23M H24B 2.2747 no .
H23N H24B 3.3329 no .
H24A H24E 3.3071 no .
H24A H24F 3.0064 no .
H24B H217 3.1090 no .
H24B H218 3.3361 no .
H24C H24E 3.4170 no .
H24C H24F 2.3729 no .
H24C H217 3.2052 no .
H102 H103 2.4810 no .
H103 H107 3.0829 no .
H106 H107 2.3473 no .
H106 H108 2.3199 no .
H108 H109 2.3187 no .
H109 H110 2.3467 no .
H113 H114 2.4671 no .
H202 H203 2.4472 no .
H203 H206 3.4700 no .
H206 H207 2.2974 no .
H207 H208 2.3601 no .
H208 H209 2.3365 no .
H209 H210 2.2936 no .
H213 H214 2.4388 no .
H214 H217 3.3727 no .
H217 H218 2.3594 no .
H218 H219 2.3360 no .
H219 H220 2.2782 no .
H220 H221 2.3348 no .
H302 H303 2.2840 no .
H302 H318 2.7713 no .
H303 H304 2.3102 no .
H304 H305 2.3729 no .
H305 H306 2.3071 no .
H306 H308 2.7263 no .
H306 H320 2.2279 no .
H308 H309 2.2941 no .
H308 H314 3.1652 no .
H309 H310 2.3464 no .
H310 H311 2.3195 no .
H311 H312 2.2939 no .
H312 H314 3.5100 no .
H312 H324 2.6488 no .
H314 H315 2.3045 no .
H315 H316 2.2850 no .
H316 H317 2.3201 no .
H317 H318 2.3211 no .
H318 H324 2.6413 no .
H320 H321 2.4161 no .
H321 H322 2.3211 no .
H322 H323 2.2642 no .
H323 H324 2.3217 no .
H402 H403 2.2997 no .
H402 H408 2.5409 no .
H402 H424 2.6466 no .
H403 H404 2.3391 no .
H404 H405 2.3270 no .
H405 H406 2.3029 no .
H406 H414 2.4852 no .
H408 H409 2.3038 no .
H409 H410 2.3299 no .
H410 H411 2.3353 no .
H411 H412 2.2933 no .
H412 H414 2.8649 no .
H412 H420 2.6281 no .
H414 H415 2.3379 no .
H415 H416 2.3203 no .
H416 H417 2.3200 no .
H417 H418 2.2972 no .
H418 H420 3.5779 no .
H418 H424 3.0256 no .
H420 H421 2.3213 no .
H421 H422 2.3139 no .
H422 H423 2.3495 no .
H423 H424 2.3280 no .
H502 H503 2.3534 no .
H502 H524 2.5637 no .
H503 H504 2.3459 no .
H504 H505 2.3150 no .
H505 H506 2.3056 no .
H506 H508 2.6873 no .
H506 H518 3.0647 no .
H508 H509 2.3101 no .
H509 H510 2.3207 no .
H510 H511 2.3288 no .
H511 H512 2.3098 no .
H512 H514 2.6294 no .
H512 H524 3.2055 no .
H514 H515 2.3418 no .
H515 H516 2.3538 no .
H516 H517 2.3321 no .
H517 H518 2.2990 no .
H518 H520 2.6204 no .
H520 H521 2.3037 no .
H521 H522 2.2934 no .
H522 H523 2.3401 no .
H523 H524 2.3381 no .
H602 H603 2.3053 no .
H602 H618 2.2750 no .
H602 H624 3.4190 no .
H603 H604 2.3314 no .
H604 H605 2.3338 no .
H605 H606 2.3052 no .
H606 H608 2.8412 no .
H606 H624 3.3652 no .
H608 H609 2.3109 no .
H608 H614 3.2117 no .
H609 H610 2.3085 no .
H610 H611 2.3406 no .
H611 H612 2.3129 no .
H612 H624 2.8643 no .
H614 H615 2.3213 no .
H614 H620 2.6590 no .
H615 H616 2.3377 no .
H616 H617 2.3203 no .
H617 H618 2.3219 no .
H620 H621 2.3106 no .
H621 H622 2.3298 no .
H622 H623 2.3373 no .
H623 H624 2.3108 no .
Cl11 H220 3.5449 no 1_665
Cl11 H410 2.9937 no 2_666
Cl11 H508 3.0323 no .
Cl11 H509 3.0792 no .
Cl11 H517 3.2339 no 2_765
Cl12 H103 3.2273 no .
Cl12 H219 3.3868 no 1_665
Cl12 H410 3.5245 no 2_666
Cl12 H522 3.0049 no 2_665
Cl21 H14B 2.8976 no .
Cl21 H14C 3.5815 no .
Cl21 H23H 3.1185 no .
Cl21 H315 3.1126 no .
Cl22 H24D 3.1422 no .
Cl22 H308 3.4304 no .
Cl22 H309 3.5489 no .
S21 H2B 3.0991 no .
S21 H417 3.1558 no .
N11 H524 3.1731 no .
N12 H502 3.1066 no 2_665
N12 H503 3.3709 no 2_665
N13 H315 3.4634 no .
N13 H524 3.2914 no .
N22 H2B 3.5639 no .
N24 H520 3.5385 no 2_655
C1 H102 3.5238 no .
C1 H508 3.3263 no .
C1 H516 3.2237 no 2_765
C1 H517 3.5910 no 2_765
C2 H23H 3.5958 no .
C2 H314 3.3282 no .
C2 H416 3.4690 no .
C723 H509 3.5234 no 1_455
C724 H509 3.5676 no 1_455
C724 H510 3.3697 no 1_455
C725 H509 3.3896 no 1_455
C726 H509 3.2607 no 1_455
C730 H514 2.9730 no 1_455
C731 H517 3.3862 no 2_665
C731 H518 3.0841 no 2_665
C728 H402 3.3320 no 2_566
C727 H621 3.2117 no 2_666
C727 H622 2.8919 no 2_666
C729 H23G 2.8150 no .
C729 H317 3.5307 no 1_455
C729 H510 3.3930 no 1_455
C722 H509 3.3218 no 1_455
C101 H503 3.3699 no 2_665
C102 H1A 3.4125 no .
C102 H524 2.9777 no .
C103 H502 3.0901 no 2_665
C104 H502 3.2150 no 2_665
C104 H518 3.5494 no 2_665
C105 H521 3.5789 no 2_665
C106 H207 3.4465 no 1_565
C106 H208 3.1817 no 1_565
C108 H23D 3.3173 no 1_565
C108 H23F 3.4078 no 1_565
C108 H207 3.2555 no 1_565
C108 H208 3.3317 no 1_565
C108 H620 2.9792 no 2_666
C108 H621 3.4818 no 2_666
C109 H21D 3.2207 no 1_565
C109 H23F 3.1994 no 1_565
C109 H207 3.4130 no 1_565
C109 H620 3.3524 no 2_666
C109 H621 2.9154 no 2_666
C110 H21D 3.2472 no 1_565
C110 H520 3.4432 no 2_665
C110 H521 3.3188 no 2_665
C110 H621 3.3913 no 2_666
C111 H524 3.1411 no .
C113 H314 3.0680 no .
C113 H315 3.4119 no .
C113 H512 3.5281 no .
C113 H523 3.3609 no .
C113 H524 3.2183 no .
C114 H314 3.1044 no .
C114 H523 3.5147 no .
C116 H504 3.3932 no 2_665
C116 H515 3.4502 no 1_455
C117 H503 3.5239 no 2_665
C117 H504 2.6172 no 2_665
C117 H515 3.3831 no 1_455
C117 H523 3.2679 no .
C118 H1B 3.4012 no 2_665
C118 H310 3.4992 no .
C118 H504 3.1443 no 2_665
C118 H515 3.3115 no 1_455
C118 H516 3.1301 no 1_455
C118 H522 3.4809 no .
C118 H523 3.5421 no .
C119 H218 3.4356 no 2_555
C119 H305 2.7904 no 2_655
C119 H310 3.4769 no .
C119 H515 3.1784 no 1_455
C119 H516 3.2494 no 1_455
C120 H305 2.8878 no 2_655
C120 H322 2.7332 no 1_455
C120 H515 3.3166 no 1_455
C121 H322 3.1174 no 1_455
C121 H515 3.5080 no 1_455
C122 H509 3.3435 no 1_455
C123 H509 3.5394 no 1_455
C124 H510 3.4964 no 1_455
C125 H509 3.4713 no 1_455
C125 H510 3.5437 no 1_455
C126 H509 3.2477 no 1_455
C127 H221 3.5904 no 1_565
C127 H517 3.3595 no 2_665
C127 H621 3.4466 no 2_666
C127 H622 3.4699 no 2_666
C128 H420 3.4267 no 2_566
C129 H23G 3.4087 no .
C129 H510 3.5274 no 1_455
C130 H323 3.4096 no 1_455
C130 H514 3.3867 no 1_455
C131 H505 3.3614 no 2_665
C131 H506 3.4219 no 1_455
C131 H508 3.5840 no 1_455
C133 H414 3.4773 no 2_666
C135 H405 3.5945 no .
C136 H405 3.5040 no .
C137 H422 3.3591 no 2_566
C137 H612 3.5650 no 2_666
C137 H614 3.5800 no 2_666
C137 H620 3.5926 no 2_666
C138 H414 2.9994 no 2_666
C138 H615 3.3943 no 2_666
C139 H316 3.5364 no .
C139 H408 3.2901 no 2_666
C140 H405 3.5510 no 2_666
C140 H406 3.3020 no .
C141 H422 3.5208 no 2_566
C141 H424 2.8766 no .
C143 H24D 2.9441 no .
C143 H24E 3.5941 no .
C144 H24D 3.0918 no .
C144 H24F 3.5091 no .
C144 H309 2.9266 no .
C144 H322 3.3962 no 1_455
C145 H305 3.0390 no 2_655
C145 H306 3.3149 no 2_655
C145 H309 3.3291 no .
C145 H320 3.5077 no 2_655
C145 H322 2.5682 no 1_455
C147 H322 3.5986 no 1_455
C147 H504 3.5252 no 2_665
C147 H515 2.9259 no 1_455
C202 H308 3.1745 no .
C202 H310 3.5784 no 2_655
C203 H308 2.9656 no .
C204 H2B 3.4824 no .
C204 H303 3.4105 no .
C204 H609 3.4205 no .
C205 H303 3.3159 no .
C205 H304 3.1930 no .
C206 H304 3.3995 no .
C206 H521 3.3659 no 2_655
C207 H521 3.0848 no 2_655
C207 H522 3.5431 no 2_655
C208 H108 3.3989 no 1_545
C208 H219 3.4441 no 1_655
C209 H304 3.5719 no .
C209 H605 3.5001 no .
C209 H617 3.4166 no 2_656
C210 H303 3.0018 no .
C210 H304 3.2773 no .
C210 H608 3.3418 no .
C213 H312 3.2101 no 2_655
C213 H322 3.5974 no 2_655
C213 H520 3.5646 no 2_655
C214 H520 2.8492 no 2_655
C215 H109 3.2899 no 1_545
C216 H516 3.5575 no 2_655
C216 H517 3.4617 no 2_655
C217 H516 3.2876 no 2_655
C218 H304 3.4303 no 1_455
C218 H516 3.3582 no 2_655
C218 H605 3.4013 no 1_455
C219 H604 3.4333 no 1_455
C219 H605 3.2516 no 1_455
C220 H604 3.2749 no 1_455
C221 H517 3.1902 no 2_655
C222 H602 3.4019 no 2_656
C222 H603 3.4680 no 2_656
C223 H603 2.8745 no 2_656
C224 H602 3.2891 no 2_656
C224 H603 2.7597 no 2_656
C225 H602 2.7947 no 2_656
C225 H603 3.3142 no 2_656
C226 H602 2.8876 no 2_656
C227 H608 2.9236 no .
C228 H412 3.0056 no .
C228 H603 3.2650 no 2_656
C229 H603 3.1103 no 2_656
C229 H623 3.1929 no 1_455
C229 H624 2.6967 no 1_455
C230 H602 3.1810 no 2_656
C231 H108 3.0894 no 1_545
C231 H109 3.2793 no 1_545
C231 H602 3.4110 no 2_656
C231 H618 3.4522 no 2_656
C232 H318 3.5839 no 1_455
C234 H318 3.4412 no 1_455
C235 H318 3.1127 no 1_455
C236 H318 3.2062 no 1_455
C237 H417 2.9140 no .
C238 H418 3.4207 no .
C238 H611 3.4788 no 1_455
C239 H302 3.5993 no 1_455
C239 H303 3.1935 no 1_455
C239 H605 3.4393 no 1_455
C239 H606 2.8482 no 1_455
C240 H320 3.5914 no 1_455
C301 H24A 2.7689 no 1_655
C301 H203 3.0322 no .
C302 H20B 3.3731 no .
C302 H23N 3.3764 no 1_655
C302 H24A 2.9042 no 1_655
C302 H24B 3.2564 no 1_655
C302 H203 3.0940 no .
C303 H20B 2.8797 no .
C303 H23M 3.1163 no 1_655
C303 H23N 3.2510 no 1_655
C303 H24A 3.3596 no 1_655
C303 H24B 3.0577 no 1_655
C303 H203 2.9727 no .
C303 H210 3.4607 no .
C304 H20B 3.4294 no .
C304 H24B 3.1883 no 1_655
C304 H203 2.7264 no .
C304 H218 3.1269 no 1_655
C305 H24A 3.5122 no 1_655
C305 H24B 3.5767 no 1_655
C305 H203 2.5351 no .
C305 H310 3.3859 no 2_655
C306 H24A 3.1149 no 1_655
C306 H203 2.6487 no .
C307 H21A 3.4418 no 2_655
C307 H202 3.4025 no 2_655
C308 H114 3.4039 no .
C308 H202 3.0251 no 2_655
C308 H203 3.5069 no .
C309 H114 2.9108 no .
C309 H202 2.7573 no 2_655
C310 H114 2.6729 no .
C310 H202 2.8494 no 2_655
C310 H305 3.3846 no 2_655
C311 H21A 3.5852 no 2_655
C311 H113 3.1579 no .
C311 H114 2.9684 no .
C311 H202 3.1809 no 2_655
C312 H21A 3.1519 no 2_655
C312 H113 3.1120 no .
C312 H114 3.4475 no .
C312 H202 3.4230 no 2_655
C312 H213 3.1238 no 2_655
C312 H512 3.3589 no .
C313 H511 3.0329 no .
C314 H2A 2.9462 no .
C314 H113 3.2919 no .
C314 H511 2.9878 no .
C315 H2A 3.2690 no .
C315 H13M 3.4459 no .
C315 H511 2.9989 no .
C315 H610 3.3338 no .
C316 H403 3.3093 no 2_666
C316 H510 3.3047 no .
C316 H511 3.0395 no .
C316 H610 2.9381 no .
C317 H403 3.4866 no 2_666
C317 H511 3.0625 no .
C317 H610 3.0309 no .
C318 H511 3.0726 no .
C318 H610 3.5243 no .
C319 H21A 3.3764 no 2_655
C319 H24A 3.0255 no 1_655
C319 H24E 3.4188 no 1_655
C319 H213 3.3750 no 2_655
C320 H21A 2.8358 no 2_655
C320 H24A 2.8666 no 1_655
C320 H24E 3.5325 no 1_655
C320 H213 3.4614 no 2_655
C321 H21A 3.1364 no 2_655
C321 H21B 3.3934 no 2_655
C321 H24E 3.3016 no 1_655
C321 H24F 3.4504 no 1_655
C321 H213 3.2678 no 2_655
C321 H321 2.9516 no 2_755
C322 H24E 2.9162 no 1_655
C322 H24F 3.5373 no 1_655
C322 H213 2.8987 no 2_655
C323 H24E 2.7306 no 1_655
C323 H213 2.7875 no 2_655
C323 H514 3.4066 no .
C323 H515 3.4464 no .
C324 H24E 3.0016 no 1_655
C324 H213 3.0029 no 2_655
C324 H511 3.3251 no .
C324 H512 3.5632 no .
C401 H13N 3.0368 no 2_666
C401 H14D 2.8821 no .
C402 H13N 3.2207 no 2_666
C402 H14D 2.9196 no .
C402 H423 3.2169 no 2_566
C403 H13N 3.2401 no 2_666
C403 H14D 2.9445 no .
C403 H316 2.9271 no 2_666
C403 H422 3.2401 no 2_566
C403 H423 3.2720 no 2_566
C403 H611 3.3275 no 2_666
C404 H13H 3.5962 no .
C404 H13N 3.0714 no 2_666
C404 H14D 2.9220 no .
C404 H316 3.3312 no 2_666
C404 H611 3.3696 no 2_666
C405 H13N 2.8154 no 2_666
C405 H14A 3.3441 no 2_666
C405 H14D 2.8208 no .
C405 H405 3.2307 no 2_666
C405 H406 3.5984 no 2_666
C406 H13N 2.7711 no 2_666
C406 H14A 3.1151 no .
C406 H14D 2.7985 no .
C406 H405 3.2719 no 2_666
C407 H13J 3.2263 no 2_666
C408 H13J 3.4358 no 2_666
C408 H13L 3.4815 no 2_666
C408 H13N 3.2600 no 2_666
C408 H13O 3.1779 no 2_666
C409 H13L 3.2373 no 2_666
C409 H13O 3.3072 no 2_666
C409 H509 3.1357 no 2_666
C410 H13L 3.3849 no 2_666
C410 H106 3.3154 no 2_666
C411 H13J 3.5080 no 2_666
C411 H106 3.3611 no 2_666
C411 H615 3.0460 no .
C411 H616 3.5588 no .
C412 H13J 3.2179 no 2_666
C412 H22E 3.3224 no .
C412 H615 3.0399 no .
C413 H14A 3.4831 no .
C413 H22D 3.3292 no .
C414 H13J 3.0007 no 2_666
C414 H14A 3.3854 no .
C414 H22D 3.4328 no .
C414 H615 3.4244 no .
C415 H14A 3.3630 no .
C415 H22B 3.3864 no .
C415 H22D 3.3410 no .
C415 H614 3.4212 no .
C416 H2B 3.4573 no .
C416 H14A 3.3802 no .
C416 H22B 3.0660 no .
C416 H22D 3.0877 no .
C416 H609 3.4247 no .
C417 H14A 3.4500 no .
C417 H14C 3.1030 no .
C417 H22D 2.8807 no .
C417 H23H 3.5013 no .
C417 H23I 3.0921 no .
C417 H23K 3.4915 no .
C418 H14A 3.4514 no .
C418 H14C 3.0877 no .
C418 H22D 3.0205 no .
C418 H22F 3.5211 no .
C418 H23I 3.2428 no .
C418 H23K 3.1540 no .
C421 H13I 3.2986 no 2_566
C421 H23J 3.3485 no .
C421 H23K 3.4939 no .
C421 H23L 3.5181 no .
C421 H612 3.3473 no 1_455
C422 H13I 3.2107 no 2_566
C422 H14D 3.5798 no 2_566
C422 H14F 3.1727 no 2_566
C422 H23J 3.0693 no .
C422 H23K 3.5922 no .
C422 H403 3.5311 no 2_566
C422 H611 3.3513 no 1_455
C422 H612 3.4683 no 1_455
C423 H14F 3.4871 no 2_566
C423 H23J 3.5472 no .
C423 H403 3.5793 no 2_566
C423 H423 3.5227 no 2_566
C423 H424 3.4985 no 2_566
C424 H14D 3.4161 no .
C424 H14E 3.3573 no .
C424 H423 3.3277 no 2_566
C501 H1A 3.4736 no .
C501 H10B 3.3551 no 2_665
C501 H102 3.5615 no .
C502 H1A 3.2767 no .
C502 H10A 3.4610 no 2_665
C502 H10B 2.9254 no 2_665
C502 H102 3.2249 no .
C503 H1A 3.0183 no .
C503 H523 3.5039 no 2_665
C504 H1A 2.9601 no .
C504 H1B 3.0650 no .
C505 H1A 3.1013 no .
C505 H1B 3.1391 no .
C505 H506 3.1769 no 2_765
C506 H1A 3.3416 no .
C506 H505 3.4258 no 2_765
C506 H506 3.3249 no 2_765
C507 H11B 2.9836 no .
C507 H102 3.4258 no .
C508 H1A 3.5397 no .
C508 H11B 2.9889 no .
C508 H102 3.0439 no .
C509 H11B 2.9124 no .
C509 H409 2.9812 no 2_666
C510 H11A 3.3560 no .
C510 H11B 2.7773 no .
C510 H409 3.3586 no 2_666
C511 H11B 2.7284 no .
C511 H113 3.0699 no .
C511 H324 2.9941 no .
C512 H11B 2.7996 no .
C512 H113 2.8885 no .
C512 H312 3.4823 no .
C512 H324 3.2947 no .
C513 H214 2.8952 no 2_655
C513 H505 3.2171 no 2_765
C514 H214 2.7401 no 2_655
C514 H323 3.2874 no .
C514 H505 3.1212 no 2_765
C515 H214 2.6707 no 2_655
C515 H323 3.2700 no .
C515 H504 3.3170 no 2_765
C515 H505 2.9821 no 2_765
C516 H1B 2.7771 no 2_765
C516 H214 2.6836 no 2_655
C516 H504 3.4976 no 2_765
C516 H505 2.9154 no 2_765
C517 H1B 3.1432 no 2_765
C517 H214 2.7912 no 2_655
C517 H505 2.9663 no 2_765
C518 H214 2.8883 no 2_655
C518 H505 3.0780 no 2_765
C519 H10B 2.9066 no 2_665
C520 H10B 2.6780 no 2_665
C520 H110 3.3880 no 2_665
C520 H214 3.2100 no 2_655
C520 H311 3.3297 no .
C521 H10B 3.0532 no 2_665
C521 H103 3.5714 no 2_665
C521 H207 3.0506 no 2_655
C521 H311 2.8873 no .
C522 H10B 3.5663 no 2_665
C522 H103 3.0399 no 2_665
C522 H207 3.3025 no 2_655
C522 H311 2.8433 no .
C523 H103 2.8889 no 2_665
C523 H113 3.4740 no .
C523 H311 3.1890 no .
C523 H503 3.5441 no 2_665
C524 H10B 3.4340 no 2_665
C524 H11B 3.4758 no .
C524 H102 3.5488 no .
C524 H103 3.3530 no 2_665
C524 H113 3.1931 no .
C524 H311 3.5792 no .
C601 H209 3.5727 no .
C602 H23B 3.2709 no 2_656
C603 H22G 3.2030 no 2_656
C603 H616 3.5155 no 2_656
C604 H22H 3.3071 no 1_655
C604 H23A 3.5279 no 1_655
C604 H209 3.1638 no .
C605 H22H 3.0928 no 1_655
C605 H23M 3.3358 no 1_655
C605 H23O 3.4685 no 1_655
C605 H209 2.7635 no .
C606 H22H 3.3950 no 1_655
C606 H23M 3.3382 no 1_655
C606 H23N 3.5201 no 1_655
C606 H23O 3.1057 no 1_655
C606 H209 2.9715 no .
C606 H210 3.3482 no .
C608 H22B 3.4835 no .
C608 H22C 3.5208 no .
C608 H210 2.9874 no .
C608 H415 3.2600 no .
C609 H20B 3.4393 no .
C609 H23N 3.3542 no 1_655
C609 H210 3.3337 no .
C609 H303 3.4102 no .
C609 H415 3.2009 no .
C609 H416 3.0094 no .
C610 H23N 3.0393 no 1_655
C610 H302 3.4188 no .
C610 H404 3.2827 no 2_666
C610 H415 3.5289 no .
C611 H13H 3.5358 no 2_666
C611 H23J 3.1799 no 1_655
C611 H23N 3.0158 no 1_655
C611 H403 3.5151 no 2_666
C611 H404 3.0843 no 2_666
C611 H422 3.3172 no 1_655
C612 H13H 3.1896 no 2_666
C612 H23J 3.5849 no 1_655
C612 H23N 3.2906 no 1_655
C612 H23O 3.5735 no 1_655
C612 H422 3.4962 no 1_655
C613 H22A 3.1561 no .
C613 H23D 3.4241 no 2_656
C614 H22A 3.2124 no .
C614 H108 3.5185 no 2_666
C614 H415 3.3271 no .
C615 H13K 3.5573 no 2_666
C615 H22A 3.1428 no .
C615 H106 3.2848 no 2_666
C615 H108 3.3245 no 2_666
C615 H411 3.4316 no .
C615 H412 3.5640 no .
C616 H22A 2.9667 no .
C616 H106 3.5075 no 2_666
C616 H108 3.2800 no 2_666
C616 H411 3.3934 no .
C617 H22A 2.8336 no .
C617 H23D 3.1002 no 2_656
C617 H108 3.4389 no 2_666
C617 H209 3.5323 no 2_656
C617 H617 3.5612 no 2_656
C617 H618 3.1256 no 2_656
C618 H22A 2.9090 no .
C618 H23D 2.8013 no 2_656
C618 H617 3.1148 no 2_656
C619 H23B 3.2571 no 2_656
C620 H13G 2.9925 no 2_666
C620 H23B 3.4487 no 2_656
C620 H108 3.3928 no 2_666
C620 H109 3.5692 no 2_666
C621 H13G 3.2812 no 2_666
C621 H23B 3.4353 no 2_656
C621 H23C 3.4107 no 2_656
C621 H109 3.2657 no 2_666
C621 H221 3.5701 no 2_656
C622 H23B 3.2636 no 2_656
C622 H221 3.4862 no 2_656
C622 H421 3.1852 no 1_655
C623 H22G 3.1874 no 1_655
C623 H22I 3.2745 no 1_655
C623 H23B 3.0229 no 2_656
C623 H420 3.5964 no 1_655
C623 H421 2.8949 no 1_655
C624 H22G 3.1012 no 1_655
C624 H22I 3.0678 no 1_655
C624 H23B 2.9855 no 2_656
C624 H421 3.2356 no 1_655
B3 H24A 3.3740 no 1_655
H1A C102 3.4125 no .
H1A C501 3.4736 no .
H1A C502 3.2767 no .
H1A C503 3.0183 no .
H1A C504 2.9601 no .
H1A C505 3.1013 no .
H1A C506 3.3416 no .
H1A C508 3.5397 no .
H1A H102 2.7434 no .
H1A H103 3.4267 no .
H1A H503 3.4359 no .
H1A H504 3.3855 no .
H1A H505 3.5540 no .
H1A H508 2.7237 no .
H1B C118 3.4012 no 2_665
H1B C504 3.0650 no .
H1B C505 3.1391 no .
H1B C516 2.7771 no 2_765
H1B C517 3.1432 no 2_765
H1B H504 3.1008 no .
H1B H505 3.1806 no .
H1B H516 2.2766 no 2_765
H1B H517 2.9727 no 2_765
H2A C314 2.9462 no .
H2A C315 3.2690 no .
H2A H20B 3.3105 no .
H2A H302 3.5957 no .
H2A H314 2.6372 no .
H2A H315 3.2134 no .
H2A H609 3.3610 no .
H2B S21 3.0991 no .
H2B N22 3.5639 no .
H2B C204 3.4824 no .
H2B C416 3.4573 no .
H2B H20A 3.2026 no .
H2B H20B 3.1543 no .
H2B H23H 3.3687 no .
H2B H416 2.7293 no .
H2B H417 3.1229 no .
H2B H609 3.3052 no .
H10A C502 3.4610 no 2_665
H10A H502 3.4749 no 2_665
H10A H518 3.1808 no 2_665
H10B C501 3.3551 no 2_665
H10B C502 2.9254 no 2_665
H10B C519 2.9066 no 2_665
H10B C520 2.6780 no 2_665
H10B C521 3.0532 no 2_665
H10B C522 3.5663 no 2_665
H10B C524 3.4340 no 2_665
H10B H502 2.6020 no 2_665
H10B H518 3.0233 no 2_665
H10B H520 2.8981 no 2_665
H10B H521 3.4636 no 2_665
H11A C510 3.3560 no .
H11A H315 3.4793 no .
H11A H409 3.2183 no 2_666
H11A H510 3.4391 no .
H11B C507 2.9836 no .
H11B C508 2.9889 no .
H11B C509 2.9124 no .
H11B C510 2.7773 no .
H11B C511 2.7284 no .
H11B C512 2.7996 no .
H11B C524 3.4758 no .
H11B H508 3.5983 no .
H11B H509 3.4968 no .
H11B H510 3.2931 no .
H11B H511 3.2427 no .
H11B H512 3.3199 no .
H11B H524 2.6669 no .
H13G C620 2.9925 no 2_666
H13G C621 3.2812 no 2_666
H13G H614 3.0881 no 2_666
H13G H620 2.7292 no 2_666
H13G H621 3.2719 no 2_666
H13H C404 3.5962 no .
H13H C611 3.5358 no 2_666
H13H C612 3.1896 no 2_666
H13H H404 3.1902 no .
H13H H422 3.0118 no 2_566
H13H H611 3.5513 no 2_666
H13H H612 2.9598 no 2_666
H13H H614 3.1685 no 2_666
H13I C421 3.2986 no 2_566
H13I C422 3.2107 no 2_566
H13I H421 3.0021 no 2_566
H13I H422 2.8183 no 2_566
H13I H612 3.5228 no 2_666
H13J C407 3.2263 no 2_666
H13J C408 3.4358 no 2_666
H13J C411 3.5080 no 2_666
H13J C412 3.2179 no 2_666
H13J C414 3.0007 no 2_666
H13J H412 3.5434 no 2_666
H13J H414 2.0693 no 2_666
H13J H614 3.4765 no 2_666
H13J H615 2.8474 no 2_666
H13K C615 3.5573 no 2_666
H13K H414 3.4628 no 2_666
H13K H614 3.1884 no 2_666
H13K H615 3.0973 no 2_666
H13K H620 3.4323 no 2_666
H13L C408 3.4815 no 2_666
H13L C409 3.2373 no 2_666
H13L C410 3.3849 no 2_666
H13L H409 3.4957 no 2_666
H13M C315 3.4459 no .
H13M H315 2.7078 no .
H13M H316 3.0457 no .
H13N C401 3.0368 no 2_666
H13N C402 3.2207 no 2_666
H13N C403 3.2401 no 2_666
H13N C404 3.0714 no 2_666
H13N C405 2.8154 no 2_666
H13N C406 2.7711 no 2_666
H13N C408 3.2600 no 2_666
H13N H316 3.2385 no .
H13N H405 3.2570 no 2_666
H13N H406 3.1774 no 2_666
H13N H408 2.7559 no 2_666
H13O C408 3.1779 no 2_666
H13O C409 3.3072 no 2_666
H13O H408 2.9318 no 2_666
H13O H409 3.1668 no 2_666
H14A C405 3.3441 no 2_666
H14A C406 3.1151 no .
H14A C413 3.4831 no .
H14A C414 3.3854 no .
H14A C415 3.3630 no .
H14A C416 3.3802 no .
H14A C417 3.4500 no .
H14A C418 3.4514 no .
H14A H404 3.5854 no 2_666
H14A H405 3.4997 no .
H14A H405 2.7573 no 2_666
H14A H406 2.4895 no .
H14B Cl21 2.8976 no .
H14B H315 3.5101 no .
H14C Cl21 3.5815 no .
H14C C417 3.1030 no .
H14C C418 3.0877 no .
H14C H406 3.4914 no .
H14C H417 3.2973 no .
H14C H418 3.2226 no .
H14D C401 2.8821 no .
H14D C402 2.9196 no .
H14D C403 2.9445 no .
H14D C404 2.9220 no .
H14D C405 2.8208 no .
H14D C406 2.7985 no .
H14D C422 3.5798 no 2_566
H14D C424 3.4161 no .
H14D H402 3.4968 no .
H14D H403 3.5322 no .
H14D H404 3.4988 no .
H14D H405 3.3485 no .
H14D H406 3.3305 no .
H14D H422 3.1435 no 2_566
H14D H423 3.4104 no 2_566
H14D H424 2.4769 no .
H14E C424 3.3573 no .
H14E H418 3.4800 no .
H14E H424 2.5720 no .
H14F C422 3.1727 no 2_566
H14F C423 3.4871 no 2_566
H14F H422 3.0204 no 2_566
H14F H423 3.5835 no 2_566
H14F H424 3.1476 no .
H20A H2B 3.2026 no .
H20A H609 3.3592 no .
H20B C302 3.3731 no .
H20B C303 2.8797 no .
H20B C304 3.4294 no .
H20B C609 3.4393 no .
H20B H2A 3.3105 no .
H20B H2B 3.1543 no .
H20B H302 3.5235 no .
H20B H303 2.6854 no .
H20B H609 2.6314 no .
H21A C307 3.4418 no 2_655
H21A C311 3.5852 no 2_655
H21A C312 3.1519 no 2_655
H21A C319 3.3764 no 2_655
H21A C320 2.8358 no 2_655
H21A C321 3.1364 no 2_655
H21A H312 3.1883 no 2_655
H21A H320 2.8485 no 2_655
H21A H321 3.3578 no 2_655
H21B C321 3.3934 no 2_655
H21B H320 3.5223 no 2_655
H21B H321 3.1696 no 2_655
H21C H109 3.0222 no 1_545
H21D C109 3.2207 no 1_545
H21D C110 3.2472 no 1_545
H21D H109 2.6444 no 1_545
H21D H110 2.7140 no 1_545
H21D H517 3.4885 no 2_655
H21D H520 3.1359 no 2_655
H22A C613 3.1561 no .
H22A C614 3.2124 no .
H22A C615 3.1428 no .
H22A C616 2.9667 no .
H22A C617 2.8336 no .
H22A C618 2.9090 no .
H22A H608 2.8500 no .
H22A H616 3.4751 no .
H22A H617 3.2769 no .
H22A H617 3.5398 no 2_656
H22A H618 3.3717 no .
H22A H618 3.4934 no 2_656
H22B C415 3.3864 no .
H22B C416 3.0660 no .
H22B C608 3.4835 no .
H22B H415 3.4666 no .
H22B H416 2.9384 no .
H22B H608 2.7953 no .
H22B H609 3.5824 no .
H22C C608 3.5208 no .
H22C H608 2.6284 no .
H22D C413 3.3292 no .
H22D C414 3.4328 no .
H22D C415 3.3410 no .
H22D C416 3.0877 no .
H22D C417 2.8807 no .
H22D C418 3.0205 no .
H22D H412 2.8497 no .
H22D H416 3.5685 no .
H22D H417 3.2228 no .
H22D H418 3.4636 no .
H22E C412 3.3224 no .
H22E H411 3.4305 no .
H22E H412 2.4788 no .
H22E H420 3.5838 no .
H22E H603 2.7518 no 2_656
H22E H615 3.5962 no .
H22E H616 3.3152 no .
H22E H623 3.3177 no 1_455
H22F C418 3.5211 no .
H22F H412 3.2332 no .
H22F H418 3.5438 no .
H22F H420 3.3189 no .
H22F H623 3.2020 no 1_455
H22G C603 3.2030 no 2_656
H22G C623 3.1874 no 1_455
H22G C624 3.1012 no 1_455
H22G H603 2.5748 no 2_656
H22G H623 2.7199 no 1_455
H22G H624 2.5096 no 1_455
H22H C604 3.3071 no 1_455
H22H C605 3.0928 no 1_455
H22H C606 3.3950 no 1_455
H22H H605 3.2849 no 1_455
H22H H624 2.8215 no 1_455
H22I C623 3.2745 no 1_455
H22I C624 3.0678 no 1_455
H22I H623 2.7810 no 1_455
H22I H624 2.3232 no 1_455
H23A C604 3.5279 no 1_455
H23A H604 3.1951 no 1_455
H23B C602 3.2709 no 2_656
H23B C619 3.2571 no 2_656
H23B C620 3.4487 no 2_656
H23B C621 3.4353 no 2_656
H23B C622 3.2636 no 2_656
H23B C623 3.0229 no 2_656
H23B C624 2.9855 no 2_656
H23B H602 2.6998 no 2_656
H23B H623 3.4282 no 2_656
H23B H624 3.3537 no 2_656
H23C C621 3.4107 no 2_656
H23C H109 2.9834 no 1_545
H23C H602 3.5742 no 2_656
H23D C108 3.3173 no 1_545
H23D C613 3.4241 no 2_656
H23D C617 3.1002 no 2_656
H23D C618 2.8013 no 2_656
H23D H108 2.5282 no 1_545
H23D H109 3.1744 no 1_545
H23D H602 2.9155 no 2_656
H23D H617 3.2208 no 2_656
H23D H618 2.7342 no 2_656
H23D H620 3.3897 no 2_656
H23E H108 3.3001 no 1_545
H23E H617 3.3261 no 2_656
H23F C108 3.4078 no 1_545
H23F C109 3.1994 no 1_545
H23F H108 2.9732 no 1_545
H23F H109 2.5363 no 1_545
H23G C729 2.8150 no .
H23G C129 3.4087 no .
H23H Cl21 3.1185 no .
H23H C2 3.5958 no .
H23H C417 3.5013 no .
H23H H2B 3.3687 no .
H23H H417 2.6194 no .
H23I C417 3.0921 no .
H23I C418 3.2428 no .
H23I H417 2.4158 no .
H23I H418 2.6892 no .
H23J C421 3.3485 no .
H23J C422 3.0693 no .
H23J C423 3.5472 no .
H23J C611 3.1799 no 1_455
H23J C612 3.5849 no 1_455
H23J H317 3.5102 no 1_455
H23J H421 3.5075 no .
H23J H422 3.0876 no .
H23J H611 2.6093 no 1_455
H23J H612 3.3431 no 1_455
H23K C417 3.4915 no .
H23K C418 3.1540 no .
H23K C421 3.4939 no .
H23K C422 3.5922 no .
H23K H417 3.1242 no .
H23K H418 2.4514 no .
H23L C421 3.5181 no .
H23L H421 3.4142 no .
H23L H612 3.3487 no 1_455
H23L H624 3.5312 no 1_455
H23M C303 3.1163 no 1_455
H23M C605 3.3358 no 1_455
H23M C606 3.3382 no 1_455
H23M H303 2.7450 no 1_455
H23M H605 2.7714 no 1_455
H23M H606 2.7591 no 1_455
H23N C302 3.3764 no 1_455
H23N C303 3.2510 no 1_455
H23N C606 3.5201 no 1_455
H23N C609 3.3542 no 1_455
H23N C610 3.0393 no 1_455
H23N C611 3.0158 no 1_455
H23N C612 3.2906 no 1_455
H23N H302 2.9510 no 1_455
H23N H303 2.7525 no 1_455
H23N H606 2.6839 no 1_455
H23N H610 3.3768 no 1_455
H23N H611 3.3677 no 1_455
H23O C605 3.4685 no 1_455
H23O C606 3.1057 no 1_455
H23O C612 3.5735 no 1_455
H23O H605 3.2921 no 1_455
H23O H606 2.6152 no 1_455
H23O H624 3.4132 no 1_455
H24A C301 2.7689 no 1_455
H24A C302 2.9042 no 1_455
H24A C303 3.3596 no 1_455
H24A C305 3.5122 no 1_455
H24A C306 3.1149 no 1_455
H24A C319 3.0255 no 1_455
H24A C320 2.8666 no 1_455
H24A B3 3.3740 no 1_455
H24A H302 3.2568 no 1_455
H24A H318 3.1135 no 1_455
H24A H320 2.7417 no 1_455
H24B C302 3.2564 no 1_455
H24B C303 3.0577 no 1_455
H24B C304 3.1883 no 1_455
H24B C305 3.5767 no 1_455
H24B H303 3.3751 no 1_455
H24B H304 3.5325 no 1_455
H24D Cl22 3.1422 no .
H24D C143 2.9441 no .
H24D C144 3.0918 no .
H24E C143 3.5941 no .
H24E C319 3.4188 no 1_455
H24E C320 3.5325 no 1_455
H24E C321 3.3016 no 1_455
H24E C322 2.9162 no 1_455
H24E C323 2.7306 no 1_455
H24E C324 3.0016 no 1_455
H24E H318 3.2715 no 1_455
H24E H322 3.3340 no 1_455
H24E H323 3.0213 no 1_455
H24E H324 3.4443 no 1_455
H24F C144 3.5091 no .
H24F C321 3.4504 no 1_455
H24F C322 3.5373 no 1_455
H102 C1 3.5238 no .
H102 C501 3.5615 no .
H102 C502 3.2249 no .
H102 C507 3.4258 no .
H102 C508 3.0439 no .
H102 C524 3.5488 no .
H102 H1A 2.7434 no .
H102 H502 3.0650 no .
H102 H508 2.9187 no .
H102 H524 2.6662 no .
H103 Cl12 3.2273 no .
H103 C521 3.5714 no 2_665
H103 C522 3.0399 no 2_665
H103 C523 2.8889 no 2_665
H103 C524 3.3530 no 2_665
H103 H1A 3.4267 no .
H103 H502 3.0174 no 2_665
H103 H522 3.2936 no 2_665
H103 H523 3.0540 no 2_665
H106 C410 3.3154 no 2_666
H106 C411 3.3611 no 2_666
H106 C615 3.2848 no 2_666
H106 C616 3.5075 no 2_666
H106 H208 2.9291 no 1_565
H106 H410 3.0523 no 2_666
H106 H411 3.1433 no 2_666
H106 H615 3.0577 no 2_666
H106 H616 3.4438 no 2_666
H107 H410 3.1764 no 2_666
H108 C208 3.3989 no 1_565
H108 C231 3.0894 no 1_565
H108 C614 3.5185 no 2_666
H108 C615 3.3245 no 2_666
H108 C616 3.2800 no 2_666
H108 C617 3.4389 no 2_666
H108 C620 3.3928 no 2_666
H108 H23D 2.5282 no 1_565
H108 H23E 3.3001 no 1_565
H108 H23F 2.9732 no 1_565
H108 H207 3.5331 no 1_565
H108 H208 3.2003 no 1_565
H108 H620 2.6432 no 2_666
H109 C215 3.2899 no 1_565
H109 C231 3.2793 no 1_565
H109 C620 3.5692 no 2_666
H109 C621 3.2657 no 2_666
H109 H21C 3.0222 no 1_565
H109 H21D 2.6444 no 1_565
H109 H23C 2.9834 no 1_565
H109 H23D 3.1744 no 1_565
H109 H23F 2.5363 no 1_565
H109 H221 3.2037 no 1_565
H109 H620 3.3270 no 2_666
H109 H621 2.7335 no 2_666
H110 C520 3.3880 no 2_665
H110 H21D 2.7140 no 1_565
H110 H221 3.4681 no 1_565
H110 H518 3.0385 no 2_665
H110 H520 2.9064 no 2_665
H110 H521 3.3956 no 2_665
H110 H621 3.5105 no 2_666
H113 C311 3.1579 no .
H113 C312 3.1120 no .
H113 C314 3.2919 no .
H113 C511 3.0699 no .
H113 C512 2.8885 no .
H113 C523 3.4740 no .
H113 C524 3.1931 no .
H113 H311 3.1886 no .
H113 H312 3.1016 no .
H113 H314 2.9492 no .
H113 H315 3.5858 no .
H113 H511 2.9782 no .
H113 H512 2.6198 no .
H113 H523 3.5014 no .
H113 H524 2.9997 no .
H114 C308 3.4039 no .
H114 C309 2.9108 no .
H114 C310 2.6729 no .
H114 C311 2.9684 no .
H114 C312 3.4475 no .
H114 H309 3.2807 no .
H114 H310 2.9279 no .
H114 H311 3.3730 no .
H114 H314 2.9808 no .
H202 C307 3.4025 no 2_655
H202 C308 3.0251 no 2_655
H202 C309 2.7573 no 2_655
H202 C310 2.8494 no 2_655
H202 C311 3.1809 no 2_655
H202 C312 3.4230 no 2_655
H202 H306 3.5744 no 2_655
H202 H308 3.0122 no .
H202 H308 3.4962 no 2_655
H202 H309 3.1978 no .
H202 H309 3.1158 no 2_655
H202 H310 3.2484 no 2_655
H203 C301 3.0322 no .
H203 C302 3.0940 no .
H203 C303 2.9727 no .
H203 C304 2.7264 no .
H203 C305 2.5351 no .
H203 C306 2.6487 no .
H203 C308 3.5069 no .
H203 H303 3.5757 no .
H203 H304 3.2613 no .
H203 H305 2.9759 no .
H203 H306 3.0975 no .
H203 H308 2.5646 no .
H206 H521 2.9045 no 2_655
H207 C106 3.4465 no 1_545
H207 C108 3.2555 no 1_545
H207 C109 3.4130 no 1_545
H207 C521 3.0506 no 2_655
H207 C522 3.3025 no 2_655
H207 H108 3.5331 no 1_545
H207 H521 2.3050 no 2_655
H207 H522 2.8664 no 2_655
H208 C106 3.1817 no 1_545
H208 C108 3.3317 no 1_545
H208 H106 2.9291 no 1_545
H208 H108 3.2003 no 1_545
H208 H219 3.0734 no 1_655
H208 H616 3.2477 no 2_656
H209 C601 3.5727 no .
H209 C604 3.1638 no .
H209 C605 2.7635 no .
H209 C606 2.9715 no .
H209 C617 3.5323 no 2_656
H209 H604 3.5558 no .
H209 H605 2.9497 no .
H209 H606 3.2463 no .
H209 H616 3.1865 no 2_656
H209 H617 2.9068 no 2_656
H210 C303 3.4607 no .
H210 C606 3.3482 no .
H210 C608 2.9874 no .
H210 C609 3.3337 no .
H210 H303 2.7026 no .
H210 H606 2.9780 no .
H210 H608 2.4330 no .
H210 H609 3.0755 no .
H213 C312 3.1238 no 2_655
H213 C319 3.3750 no 2_655
H213 C320 3.4614 no 2_655
H213 C321 3.2678 no 2_655
H213 C322 2.8987 no 2_655
H213 C323 2.7875 no 2_655
H213 C324 3.0029 no 2_655
H213 H311 3.4804 no 2_655
H213 H312 2.4571 no 2_655
H213 H322 3.2849 no 2_655
H213 H323 3.1543 no 2_655
H213 H324 3.4450 no 2_655
H213 H512 3.5238 no 2_655
H214 C513 2.8952 no 2_655
H214 C514 2.7401 no 2_655
H214 C515 2.6707 no 2_655
H214 C516 2.6836 no 2_655
H214 C517 2.7912 no 2_655
H214 C518 2.8883 no 2_655
H214 C520 3.2100 no 2_655
H214 H514 3.2960 no 2_655
H214 H515 3.2164 no 2_655
H214 H516 3.2191 no 2_655
H214 H517 3.3682 no 2_655
H214 H518 3.5224 no 2_655
H214 H520 2.4242 no 2_655
H217 H516 3.5644 no 2_655
H218 C119 3.4356 no 2_555
H218 C304 3.1269 no 1_455
H218 H304 2.5362 no 1_455
H218 H605 3.4860 no 1_455
H219 Cl12 3.3868 no 1_445
H219 C208 3.4441 no 1_455
H219 H208 3.0734 no 1_455
H219 H604 3.3665 no 1_455
H219 H605 3.2454 no 1_455
H220 Cl11 3.5449 no 1_445
H220 H604 3.0439 no 1_455
H220 H622 3.0154 no 2_656
H221 C127 3.5904 no 1_545
H221 C621 3.5701 no 2_656
H221 C622 3.4862 no 2_656
H221 H109 3.2037 no 1_545
H221 H110 3.4681 no 1_545
H221 H517 3.2055 no 2_655
H221 H621 3.2168 no 2_656
H221 H622 3.0952 no 2_656
H302 C239 3.5993 no 1_655
H302 C610 3.4188 no .
H302 H2A 3.5957 no .
H302 H20B 3.5235 no .
H302 H23N 2.9510 no 1_655
H302 H24A 3.2568 no 1_655
H302 H609 3.3994 no .
H302 H610 3.0503 no .
H303 C204 3.4105 no .
H303 C205 3.3159 no .
H303 C210 3.0018 no .
H303 C239 3.1935 no 1_655
H303 C609 3.4102 no .
H303 H20B 2.6854 no .
H303 H23M 2.7450 no 1_655
H303 H23N 2.7525 no 1_655
H303 H24B 3.3751 no 1_655
H303 H203 3.5757 no .
H303 H210 2.7026 no .
H303 H606 3.1766 no .
H303 H609 3.2223 no .
H304 C205 3.1930 no .
H304 C206 3.3995 no .
H304 C209 3.5719 no .
H304 C210 3.2773 no .
H304 C218 3.4303 no 1_655
H304 H24B 3.5325 no 1_655
H304 H203 3.2613 no .
H304 H218 2.5362 no 1_655
H305 C119 2.7904 no 2_655
H305 C120 2.8878 no 2_655
H305 C145 3.0390 no 2_655
H305 C310 3.3846 no 2_655
H305 H203 2.9759 no .
H305 H309 3.2023 no 2_655
H305 H310 2.6505 no 2_655
H306 C145 3.3149 no 2_655
H306 H202 3.5744 no 2_655
H306 H203 3.0975 no .
H306 H309 3.0025 no 2_655
H308 Cl22 3.4304 no .
H308 C202 3.1745 no .
H308 C203 2.9656 no .
H308 H202 3.0122 no .
H308 H202 3.4962 no 2_655
H308 H203 2.5646 no .
H309 Cl22 3.5489 no .
H309 C144 2.9266 no .
H309 C145 3.3291 no .
H309 H114 3.2807 no .
H309 H202 3.1978 no .
H309 H202 3.1158 no 2_655
H309 H305 3.2023 no 2_655
H309 H306 3.0025 no 2_655
H310 C118 3.4992 no .
H310 C119 3.4769 no .
H310 C202 3.5784 no 2_655
H310 C305 3.3859 no 2_655
H310 H114 2.9279 no .
H310 H202 3.2484 no 2_655
H310 H305 2.6505 no 2_655
H310 H522 3.4832 no .
H311 C520 3.3297 no .
H311 C521 2.8873 no .
H311 C522 2.8433 no .
H311 C523 3.1890 no .
H311 C524 3.5792 no .
H311 H113 3.1886 no .
H311 H114 3.3730 no .
H311 H213 3.4804 no 2_655
H311 H512 3.5284 no .
H311 H521 3.1903 no .
H311 H522 3.1498 no .
H312 C213 3.2101 no 2_655
H312 C512 3.4823 no .
H312 H21A 3.1883 no 2_655
H312 H113 3.1016 no .
H312 H213 2.4571 no 2_655
H312 H511 3.4717 no .
H312 H512 2.6252 no .
H314 C2 3.3282 no .
H314 C113 3.0680 no .
H314 C114 3.1044 no .
H314 H2A 2.6372 no .
H314 H113 2.9492 no .
H314 H114 2.9808 no .
H314 H511 3.5099 no .
H315 Cl21 3.1126 no .
H315 N13 3.4634 no .
H315 C113 3.4119 no .
H315 H2A 3.2134 no .
H315 H11A 3.4793 no .
H315 H13M 2.7078 no .
H315 H14B 3.5101 no .
H315 H113 3.5858 no .
H315 H511 3.5233 no .
H316 C139 3.5364 no .
H316 C403 2.9271 no 2_666
H316 C404 3.3312 no 2_666
H316 H13M 3.0457 no .
H316 H13N 3.2385 no .
H316 H403 2.6259 no 2_666
H316 H404 3.3597 no 2_666
H316 H510 3.1945 no .
H316 H511 3.5730 no .
H316 H610 3.1562 no .
H317 C729 3.5307 no 1_655
H317 H23J 3.5102 no 1_655
H317 H403 2.9796 no 2_666
H317 H610 3.3005 no .
H317 H611 3.3599 no .
H318 C232 3.5839 no 1_655
H318 C234 3.4412 no 1_655
H318 C235 3.1127 no 1_655
H318 C236 3.2062 no 1_655
H318 H24A 3.1135 no 1_655
H318 H24E 3.2715 no 1_655
H320 C145 3.5077 no 2_655
H320 C240 3.5914 no 1_655
H320 H21A 2.8485 no 2_655
H320 H21B 3.5223 no 2_655
H320 H24A 2.7417 no 1_655
H321 C321 2.9516 no 2_755
H321 H21A 3.3578 no 2_655
H321 H21B 3.1696 no 2_655
H321 H321 2.1129 no 2_755
H322 C120 2.7332 no 1_655
H322 C121 3.1174 no 1_655
H322 C144 3.3962 no 1_655
H322 C145 2.5682 no 1_655
H322 C147 3.5986 no 1_655
H322 C213 3.5974 no 2_655
H322 H24E 3.3340 no 1_655
H322 H213 3.2849 no 2_655
H322 H515 3.3253 no .
H323 C130 3.4096 no 1_655
H323 C514 3.2874 no .
H323 C515 3.2700 no .
H323 H24E 3.0213 no 1_655
H323 H213 3.1543 no 2_655
H323 H514 2.7152 no .
H323 H515 2.7211 no .
H324 C511 2.9941 no .
H324 C512 3.2947 no .
H324 H24E 3.4443 no 1_655
H324 H213 3.4450 no 2_655
H324 H511 2.3873 no .
H324 H512 2.9790 no .
H402 C728 3.3320 no 2_566
H402 H14D 3.4968 no .
H402 H423 2.8821 no 2_566
H403 C316 3.3093 no 2_666
H403 C317 3.4866 no 2_666
H403 C422 3.5311 no 2_566
H403 C423 3.5793 no 2_566
H403 C611 3.5151 no 2_666
H403 H14D 3.5322 no .
H403 H316 2.6259 no 2_666
H403 H317 2.9796 no 2_666
H403 H422 2.9089 no 2_566
H403 H423 2.9871 no 2_566
H403 H611 2.6926 no 2_666
H404 C610 3.2827 no 2_666
H404 C611 3.0843 no 2_666
H404 H13H 3.1902 no .
H404 H14A 3.5854 no 2_666
H404 H14D 3.4988 no .
H404 H316 3.3597 no 2_666
H404 H415 3.4595 no 2_666
H404 H422 3.5919 no 2_566
H404 H610 3.2011 no 2_666
H404 H611 2.8113 no 2_666
H405 C135 3.5945 no .
H405 C136 3.5040 no .
H405 C140 3.5510 no 2_666
H405 C405 3.2307 no 2_666
H405 C406 3.2719 no 2_666
H405 H13N 3.2570 no 2_666
H405 H14A 3.4997 no .
H405 H14A 2.7573 no 2_666
H405 H14D 3.3485 no .
H405 H405 2.5779 no 2_666
H405 H406 2.6516 no 2_666
H406 C140 3.3020 no .
H406 C405 3.5984 no 2_666
H406 H13N 3.1774 no 2_666
H406 H14A 2.4895 no .
H406 H14C 3.4914 no .
H406 H14D 3.3305 no .
H406 H405 2.6516 no 2_666
H408 C139 3.2901 no 2_666
H408 H13N 2.7559 no 2_666
H408 H13O 2.9318 no 2_666
H408 H510 3.3527 no 2_666
H409 C509 2.9812 no 2_666
H409 C510 3.3586 no 2_666
H409 H11A 3.2183 no 2_666
H409 H13L 3.4957 no 2_666
H409 H13O 3.1668 no 2_666
H409 H509 2.3968 no 2_666
H409 H510 3.1272 no 2_666
H410 Cl11 2.9937 no 2_666
H410 Cl12 3.5245 no 2_666
H410 H106 3.0523 no 2_666
H410 H107 3.1764 no 2_666
H411 C615 3.4316 no .
H411 C616 3.3934 no .
H411 H22E 3.4305 no .
H411 H106 3.1433 no 2_666
H411 H615 2.8252 no .
H411 H616 2.7483 no .
H412 C228 3.0056 no .
H412 C615 3.5640 no .
H412 H13J 3.5434 no 2_666
H412 H22D 2.8497 no .
H412 H22E 2.4788 no .
H412 H22F 3.2332 no .
H412 H615 2.7713 no .
H414 C133 3.4773 no 2_666
H414 C138 2.9994 no 2_666
H414 H13J 2.0693 no 2_666
H414 H13K 3.4628 no 2_666
H414 H615 3.0855 no .
H415 C608 3.2600 no .
H415 C609 3.2009 no .
H415 C610 3.5289 no .
H415 C614 3.3271 no .
H415 H22B 3.4666 no .
H415 H404 3.4595 no 2_666
H415 H608 3.5139 no .
H415 H609 3.4591 no .
H415 H614 2.7047 no .
H415 H615 3.4988 no .
H416 C2 3.4690 no .
H416 C609 3.0094 no .
H416 H2B 2.7293 no .
H416 H22B 2.9384 no .
H416 H22D 3.5685 no .
H416 H609 2.5755 no .
H417 S21 3.1558 no .
H417 C237 2.9140 no .
H417 H2B 3.1229 no .
H417 H14C 3.2973 no .
H417 H22D 3.2228 no .
H417 H23H 2.6194 no .
H417 H23I 2.4158 no .
H417 H23K 3.1242 no .
H418 C238 3.4207 no .
H418 H14C 3.2226 no .
H418 H14E 3.4800 no .
H418 H22D 3.4636 no .
H418 H22F 3.5438 no .
H418 H23I 2.6892 no .
H418 H23K 2.4514 no .
H420 C128 3.4267 no 2_566
H420 C623 3.5964 no 1_455
H420 H22E 3.5838 no .
H420 H22F 3.3189 no .
H420 H622 3.5542 no 1_455
H420 H623 3.1795 no 1_455
H421 C622 3.1852 no 1_455
H421 C623 2.8949 no 1_455
H421 C624 3.2356 no 1_455
H421 H13I 3.0021 no 2_566
H421 H23J 3.5075 no .
H421 H23L 3.4142 no .
H421 H612 2.6877 no 1_455
H421 H622 3.4991 no 1_455
H421 H623 3.0408 no 1_455
H421 H624 3.5768 no 1_455
H422 C137 3.3591 no 2_566
H422 C141 3.5208 no 2_566
H422 C403 3.2401 no 2_566
H422 C611 3.3172 no 1_455
H422 C612 3.4962 no 1_455
H422 H13H 3.0118 no 2_566
H422 H13I 2.8183 no 2_566
H422 H14D 3.1435 no 2_566
H422 H14F 3.0204 no 2_566
H422 H23J 3.0876 no .
H422 H403 2.9089 no 2_566
H422 H404 3.5919 no 2_566
H422 H611 2.6258 no 1_455
H422 H612 2.9691 no 1_455
H423 C402 3.2169 no 2_566
H423 C403 3.2720 no 2_566
H423 C423 3.5227 no 2_566
H423 C424 3.3277 no 2_566
H423 H14D 3.4104 no 2_566
H423 H14F 3.5835 no 2_566
H423 H402 2.8821 no 2_566
H423 H403 2.9871 no 2_566
H423 H423 3.2645 no 2_566
H423 H424 2.8795 no 2_566
H424 C141 2.8766 no .
H424 C423 3.4985 no 2_566
H424 H14D 2.4769 no .
H424 H14E 2.5720 no .
H424 H14F 3.1476 no .
H424 H423 2.8795 no 2_566
H502 N12 3.1066 no 2_665
H502 C103 3.0901 no 2_665
H502 C104 3.2150 no 2_665
H502 H10A 3.4749 no 2_665
H502 H10B 2.6020 no 2_665
H502 H102 3.0650 no .
H502 H103 3.0174 no 2_665
H503 N12 3.3709 no 2_665
H503 C101 3.3699 no 2_665
H503 C117 3.5239 no 2_665
H503 C523 3.5441 no 2_665
H503 H1A 3.4359 no .
H503 H523 2.7034 no 2_665
H504 C116 3.3932 no 2_665
H504 C117 2.6172 no 2_665
H504 C118 3.1443 no 2_665
H504 C147 3.5252 no 2_665
H504 C515 3.3170 no 2_765
H504 C516 3.4976 no 2_765
H504 H1A 3.3855 no .
H504 H1B 3.1008 no .
H504 H515 3.1665 no 2_765
H504 H516 3.4950 no 2_765
H505 C131 3.3614 no 2_665
H505 C506 3.4258 no 2_765
H505 C513 3.2171 no 2_765
H505 C514 3.1212 no 2_765
H505 C515 2.9821 no 2_765
H505 C516 2.9154 no 2_765
H505 C517 2.9663 no 2_765
H505 C518 3.0780 no 2_765
H505 H1A 3.5540 no .
H505 H1B 3.1806 no .
H505 H506 2.5690 no 2_765
H505 H515 3.4790 no 2_765
H505 H516 3.3980 no 2_765
H505 H517 3.4736 no 2_765
H506 C131 3.4219 no 1_655
H506 C505 3.1769 no 2_765
H506 C506 3.3249 no 2_765
H506 H505 2.5690 no 2_765
H506 H506 2.8329 no 2_765
H508 Cl11 3.0323 no .
H508 C1 3.3263 no .
H508 C131 3.5840 no 1_655
H508 H1A 2.7237 no .
H508 H11B 3.5983 no .
H508 H102 2.9187 no .
H509 Cl11 3.0792 no .
H509 C723 3.5234 no 1_655
H509 C724 3.5676 no 1_655
H509 C725 3.3896 no 1_655
H509 C726 3.2607 no 1_655
H509 C722 3.3218 no 1_655
H509 C122 3.3435 no 1_655
H509 C123 3.5394 no 1_655
H509 C125 3.4713 no 1_655
H509 C126 3.2477 no 1_655
H509 C409 3.1357 no 2_666
H509 H11B 3.4968 no .
H509 H409 2.3968 no 2_666
H510 C724 3.3697 no 1_655
H510 C729 3.3930 no 1_655
H510 C124 3.4964 no 1_655
H510 C125 3.5437 no 1_655
H510 C129 3.5274 no 1_655
H510 C316 3.3047 no .
H510 H11A 3.4391 no .
H510 H11B 3.2931 no .
H510 H316 3.1945 no .
H510 H408 3.3527 no 2_666
H510 H409 3.1272 no 2_666
H511 C313 3.0329 no .
H511 C314 2.9878 no .
H511 C315 2.9989 no .
H511 C316 3.0395 no .
H511 C317 3.0625 no .
H511 C318 3.0726 no .
H511 C324 3.3251 no .
H511 H11B 3.2427 no .
H511 H113 2.9782 no .
H511 H312 3.4717 no .
H511 H314 3.5099 no .
H511 H315 3.5233 no .
H511 H316 3.5730 no .
H511 H324 2.3873 no .
H512 C113 3.5281 no .
H512 C312 3.3589 no .
H512 C324 3.5632 no .
H512 H11B 3.3199 no .
H512 H113 2.6198 no .
H512 H213 3.5238 no 2_655
H512 H311 3.5284 no .
H512 H312 2.6252 no .
H512 H324 2.9790 no .
H514 C730 2.9730 no 1_655
H514 C130 3.3867 no 1_655
H514 C323 3.4066 no .
H514 H214 3.2960 no 2_655
H514 H323 2.7152 no .
H515 C116 3.4502 no 1_655
H515 C117 3.3831 no 1_655
H515 C118 3.3115 no 1_655
H515 C119 3.1784 no 1_655
H515 C120 3.3166 no 1_655
H515 C121 3.5080 no 1_655
H515 C147 2.9259 no 1_655
H515 C323 3.4464 no .
H515 H214 3.2164 no 2_655
H515 H322 3.3253 no .
H515 H323 2.7211 no .
H515 H504 3.1665 no 2_765
H515 H505 3.4790 no 2_765
H516 C1 3.2237 no 2_765
H516 C118 3.1301 no 1_655
H516 C119 3.2494 no 1_655
H516 C216 3.5575 no 2_655
H516 C217 3.2876 no 2_655
H516 C218 3.3582 no 2_655
H516 H1B 2.2766 no 2_765
H516 H214 3.2191 no 2_655
H516 H217 3.5644 no 2_655
H516 H504 3.4950 no 2_765
H516 H505 3.3980 no 2_765
H517 Cl11 3.2339 no 2_765
H517 C1 3.5910 no 2_765
H517 C731 3.3862 no 2_665
H517 C127 3.3595 no 2_665
H517 C216 3.4617 no 2_655
H517 C221 3.1902 no 2_655
H517 H1B 2.9727 no 2_765
H517 H21D 3.4885 no 2_655
H517 H214 3.3682 no 2_655
H517 H221 3.2055 no 2_655
H517 H505 3.4736 no 2_765
H518 C731 3.0841 no 2_665
H518 C104 3.5494 no 2_665
H518 H10A 3.1808 no 2_665
H518 H10B 3.0233 no 2_665
H518 H110 3.0385 no 2_665
H518 H214 3.5224 no 2_655
H520 N24 3.5385 no 2_655
H520 C110 3.4432 no 2_665
H520 C213 3.5646 no 2_655
H520 C214 2.8492 no 2_655
H520 H10B 2.8981 no 2_665
H520 H21D 3.1359 no 2_655
H520 H110 2.9064 no 2_665
H520 H214 2.4242 no 2_655
H521 C105 3.5789 no 2_665
H521 C110 3.3188 no 2_665
H521 C206 3.3659 no 2_655
H521 C207 3.0848 no 2_655
H521 H10B 3.4636 no 2_665
H521 H110 3.3956 no 2_665
H521 H206 2.9045 no 2_655
H521 H207 2.3050 no 2_655
H521 H311 3.1903 no .
H522 Cl12 3.0049 no 2_665
H522 C118 3.4809 no .
H522 C207 3.5431 no 2_655
H522 H103 3.2936 no 2_665
H522 H207 2.8664 no 2_655
H522 H310 3.4832 no .
H522 H311 3.1498 no .
H523 C113 3.3609 no .
H523 C114 3.5147 no .
H523 C117 3.2679 no .
H523 C118 3.5421 no .
H523 C503 3.5039 no 2_665
H523 H103 3.0540 no 2_665
H523 H113 3.5014 no .
H523 H503 2.7034 no 2_665
H524 N11 3.1731 no .
H524 N13 3.2914 no .
H524 C102 2.9777 no .
H524 C111 3.1411 no .
H524 C113 3.2183 no .
H524 H11B 2.6669 no .
H524 H102 2.6662 no .
H524 H113 2.9997 no .
H602 C222 3.4019 no 2_656
H602 C224 3.2891 no 2_656
H602 C225 2.7947 no 2_656
H602 C226 2.8876 no 2_656
H602 C230 3.1810 no 2_656
H602 C231 3.4110 no 2_656
H602 H23B 2.6998 no 2_656
H602 H23C 3.5742 no 2_656
H602 H23D 2.9155 no 2_656
H603 C222 3.4680 no 2_656
H603 C223 2.8745 no 2_656
H603 C224 2.7597 no 2_656
H603 C225 3.3142 no 2_656
H603 C228 3.2650 no 2_656
H603 C229 3.1103 no 2_656
H603 H22E 2.7518 no 2_656
H603 H22G 2.5748 no 2_656
H603 H616 3.4022 no 2_656
H604 C219 3.4333 no 1_655
H604 C220 3.2749 no 1_655
H604 H23A 3.1951 no 1_655
H604 H209 3.5558 no .
H604 H219 3.3665 no 1_655
H604 H220 3.0439 no 1_655
H605 C209 3.5001 no .
H605 C218 3.4013 no 1_655
H605 C219 3.2516 no 1_655
H605 C239 3.4393 no 1_655
H605 H22H 3.2849 no 1_655
H605 H23M 2.7714 no 1_655
H605 H23O 3.2921 no 1_655
H605 H209 2.9497 no .
H605 H218 3.4860 no 1_655
H605 H219 3.2454 no 1_655
H606 C239 2.8482 no 1_655
H606 H23M 2.7591 no 1_655
H606 H23N 2.6839 no 1_655
H606 H23O 2.6152 no 1_655
H606 H209 3.2463 no .
H606 H210 2.9780 no .
H606 H303 3.1766 no .
H608 C210 3.3418 no .
H608 C227 2.9236 no .
H608 H22A 2.8500 no .
H608 H22B 2.7953 no .
H608 H22C 2.6284 no .
H608 H210 2.4330 no .
H608 H415 3.5139 no .
H609 C204 3.4205 no .
H609 C416 3.4247 no .
H609 H2A 3.3610 no .
H609 H2B 3.3052 no .
H609 H20A 3.3592 no .
H609 H20B 2.6314 no .
H609 H22B 3.5824 no .
H609 H210 3.0755 no .
H609 H302 3.3994 no .
H609 H303 3.2223 no .
H609 H415 3.4591 no .
H609 H416 2.5755 no .
H610 C315 3.3338 no .
H610 C316 2.9381 no .
H610 C317 3.0309 no .
H610 C318 3.5243 no .
H610 H23N 3.3768 no 1_655
H610 H302 3.0503 no .
H610 H316 3.1562 no .
H610 H317 3.3005 no .
H610 H404 3.2011 no 2_666
H611 C238 3.4788 no 1_655
H611 C403 3.3275 no 2_666
H611 C404 3.3696 no 2_666
H611 C422 3.3513 no 1_655
H611 H13H 3.5513 no 2_666
H611 H23J 2.6093 no 1_655
H611 H23N 3.3677 no 1_655
H611 H317 3.3599 no .
H611 H403 2.6926 no 2_666
H611 H404 2.8113 no 2_666
H611 H422 2.6258 no 1_655
H612 C137 3.5650 no 2_666
H612 C421 3.3473 no 1_655
H612 C422 3.4683 no 1_655
H612 H13H 2.9598 no 2_666
H612 H13I 3.5228 no 2_666
H612 H23J 3.3431 no 1_655
H612 H23L 3.3487 no 1_655
H612 H421 2.6877 no 1_655
H612 H422 2.9691 no 1_655
H614 C137 3.5800 no 2_666
H614 C415 3.4212 no .
H614 H13G 3.0881 no 2_666
H614 H13H 3.1685 no 2_666
H614 H13J 3.4765 no 2_666
H614 H13K 3.1884 no 2_666
H614 H415 2.7047 no .
H615 C138 3.3943 no 2_666
H615 C411 3.0460 no .
H615 C412 3.0399 no .
H615 C414 3.4244 no .
H615 H13J 2.8474 no 2_666
H615 H13K 3.0973 no 2_666
H615 H22E 3.5962 no .
H615 H106 3.0577 no 2_666
H615 H411 2.8252 no .
H615 H412 2.7713 no .
H615 H414 3.0855 no .
H615 H415 3.4988 no .
H616 C411 3.5588 no .
H616 C603 3.5155 no 2_656
H616 H22A 3.4751 no .
H616 H22E 3.3152 no .
H616 H106 3.4438 no 2_666
H616 H208 3.2477 no 2_656
H616 H209 3.1865 no 2_656
H616 H411 2.7483 no .
H616 H603 3.4022 no 2_656
H617 C209 3.4166 no 2_656
H617 C617 3.5612 no 2_656
H617 C618 3.1148 no 2_656
H617 H22A 3.2769 no .
H617 H22A 3.5398 no 2_656
H617 H23D 3.2208 no 2_656
H617 H23E 3.3261 no 2_656
H617 H209 2.9068 no 2_656
H617 H617 3.3492 no 2_656
H617 H618 2.4760 no 2_656
H618 C231 3.4522 no 2_656
H618 C617 3.1256 no 2_656
H618 H22A 3.3717 no .
H618 H22A 3.4934 no 2_656
H618 H23D 2.7342 no 2_656
H618 H617 2.4760 no 2_656
H618 H618 3.4390 no 2_656
H620 C108 2.9792 no 2_666
H620 C109 3.3524 no 2_666
H620 C137 3.5926 no 2_666
H620 H13G 2.7292 no 2_666
H620 H13K 3.4323 no 2_666
H620 H23D 3.3897 no 2_656
H620 H108 2.6432 no 2_666
H620 H109 3.3270 no 2_666
H621 C727 3.2117 no 2_666
H621 C108 3.4818 no 2_666
H621 C109 2.9154 no 2_666
H621 C110 3.3913 no 2_666
H621 C127 3.4466 no 2_666
H621 H13G 3.2719 no 2_666
H621 H109 2.7335 no 2_666
H621 H110 3.5105 no 2_666
H621 H221 3.2168 no 2_656
H622 C727 2.8919 no 2_666
H622 C127 3.4699 no 2_666
H622 H220 3.0154 no 2_656
H622 H221 3.0952 no 2_656
H622 H420 3.5542 no 1_655
H622 H421 3.4991 no 1_655
H623 C229 3.1929 no 1_655
H623 H22E 3.3177 no 1_655
H623 H22F 3.2020 no 1_655
H623 H22G 2.7199 no 1_655
H623 H22I 2.7810 no 1_655
H623 H23B 3.4282 no 2_656
H623 H420 3.1795 no 1_655
H623 H421 3.0408 no 1_655
H624 C229 2.6967 no 1_655
H624 H22G 2.5096 no 1_655
H624 H22H 2.8215 no 1_655
H624 H22I 2.3232 no 1_655
H624 H23B 3.3537 no 2_656
H624 H23L 3.5312 no 1_655
H624 H23O 3.4132 no 1_655
H624 H421 3.5768 no 1_655

loop_
_geom_torsion_atom_site_label_1
_geom_torsion_atom_site_label_2
_geom_torsion_atom_site_label_3
_geom_torsion_atom_site_label_4
_geom_torsion
_geom_torsion_publ_flag
Rh11 Pt11 Rh12 Rh11 0.000(16) no
Rh11 Pt11 Rh12 S11 -59.21(2) no
Rh11 Pt11 Rh12 S12 59.41(2) no
Rh11 Pt11 Rh12 C132 -113.6(5) no
Rh11 Pt11 Rh12 C133 -145.7(3) no
Rh11 Pt11 Rh12 C134 172.4(3) no
Rh11 Pt11 Rh12 C135 133.3(4) no
Rh12 Pt11 Rh11 Rh12 0.000(17) no
Rh12 Pt11 Rh11 S11 63.139(19) no
Rh12 Pt11 Rh11 S12 -63.20(3) no
Rh12 Pt11 Rh11 C724 -115.86(6) no
Rh12 Pt11 Rh11 C725 -158.38(5) no
Rh12 Pt11 Rh11 C726 157.62(4) no
Rh12 Pt11 Rh11 C722 117.51(4) no
Rh12 Pt11 Rh11 C122 129.77(4) no
Rh12 Pt11 Rh11 C124 -98.72(7) no
Rh12 Pt11 Rh11 C125 -141.03(5) no
Rh12 Pt11 Rh11 C126 174.05(4) no
Rh11 Pt11 S11 Rh11 0.000(16) no
Rh11 Pt11 S11 Rh12 80.34(7) no
S11 Pt11 Rh11 Rh12 -63.14(8) no
S11 Pt11 Rh11 S11 0.00(8) no
S11 Pt11 Rh11 S12 -126.34(8) no
S11 Pt11 Rh11 C724 -179.00(10) no
S11 Pt11 Rh11 C725 138.49(9) no
S11 Pt11 Rh11 C726 94.48(9) no
S11 Pt11 Rh11 C722 54.37(9) no
S11 Pt11 Rh11 C122 66.63(9) no
S11 Pt11 Rh11 C124 -161.86(11) no
S11 Pt11 Rh11 C125 155.83(9) no
S11 Pt11 Rh11 C126 110.92(9) no
Rh11 Pt11 S12 Rh11 -0.000(15) no
Rh11 Pt11 S12 Rh12 -80.18(5) no
S12 Pt11 Rh11 Rh12 63.20(6) no
S12 Pt11 Rh11 S11 126.34(6) no
S12 Pt11 Rh11 S12 -0.00(6) no
S12 Pt11 Rh11 C724 -52.67(8) no
S12 Pt11 Rh11 C725 -95.18(7) no
S12 Pt11 Rh11 C726 -139.18(7) no
S12 Pt11 Rh11 C722 -179.29(7) no
S12 Pt11 Rh11 C122 -167.03(7) no
S12 Pt11 Rh11 C124 -35.52(9) no
S12 Pt11 Rh11 C125 -77.84(7) no
S12 Pt11 Rh11 C126 -122.75(7) no
Rh11 Pt11 C101 N11 177.0(3) no
Rh11 Pt11 C101 N12 -6.4(9) no
C101 Pt11 Rh11 Rh12 -111.9(3) no
C101 Pt11 Rh11 S11 -48.8(3) no
C101 Pt11 Rh11 S12 -175.1(3) no
C101 Pt11 Rh11 C724 132.2(3) no
C101 Pt11 Rh11 C725 89.7(3) no
C101 Pt11 Rh11 C726 45.7(3) no
C101 Pt11 Rh11 C722 5.6(3) no
C101 Pt11 Rh11 C122 17.9(3) no
C101 Pt11 Rh11 C124 149.4(3) no
C101 Pt11 Rh11 C125 107.1(3) no
C101 Pt11 Rh11 C126 62.2(3) no
Rh11 Pt11 C112 N13 -168.8(5) no
Rh11 Pt11 C112 N14 6.7(11) no
C112 Pt11 Rh11 Rh12 113.9(4) no
C112 Pt11 Rh11 S11 177.0(4) no
C112 Pt11 Rh11 S12 50.7(4) no
C112 Pt11 Rh11 C724 -2.0(4) no
C112 Pt11 Rh11 C725 -44.5(4) no
C112 Pt11 Rh11 C726 -88.5(4) no
C112 Pt11 Rh11 C722 -128.6(4) no
C112 Pt11 Rh11 C122 -116.4(4) no
C112 Pt11 Rh11 C124 15.1(4) no
C112 Pt11 Rh11 C125 -27.2(4) no
C112 Pt11 Rh11 C126 -72.1(4) no
Rh12 Pt11 S11 Rh11 -80.34(7) no
Rh12 Pt11 S11 Rh12 -0.000(16) no
S11 Pt11 Rh12 Rh11 59.21(6) no
S11 Pt11 Rh12 S11 -0.00(6) no
S11 Pt11 Rh12 S12 118.62(7) no
S11 Pt11 Rh12 C132 -54.4(5) no
S11 Pt11 Rh12 C133 -86.4(4) no
S11 Pt11 Rh12 C134 -128.4(3) no
S11 Pt11 Rh12 C135 -167.5(4) no
Rh12 Pt11 S12 Rh11 80.18(5) no
Rh12 Pt11 S12 Rh12 0.000(17) no
S12 Pt11 Rh12 Rh11 -59.41(7) no
S12 Pt11 Rh12 S11 -118.62(7) no
S12 Pt11 Rh12 S12 0.00(7) no
S12 Pt11 Rh12 C132 -173.1(5) no
S12 Pt11 Rh12 C133 154.9(4) no
S12 Pt11 Rh12 C134 112.97(8) no
S12 Pt11 Rh12 C135 73.9(4) no
Rh12 Pt11 C101 N11 97.5(5) no
Rh12 Pt11 C101 N12 -85.9(7) no
C101 Pt11 Rh12 Rh11 125.0(3) no
C101 Pt11 Rh12 S11 65.8(3) no
C101 Pt11 Rh12 S12 -175.6(3) no
C101 Pt11 Rh12 C132 11.4(3) no
C101 Pt11 Rh12 C133 -20.7(3) no
C101 Pt11 Rh12 C134 -62.7(3) no
C101 Pt11 Rh12 C135 -101.7(3) no
Rh12 Pt11 C112 N13 -91.2(8) no
Rh12 Pt11 C112 N14 84.2(8) no
C112 Pt11 Rh12 Rh11 -119.5(3) no
C112 Pt11 Rh12 S11 -178.7(3) no
C112 Pt11 Rh12 S12 -60.1(3) no
C112 Pt11 Rh12 C132 126.9(3) no
C112 Pt11 Rh12 C133 94.9(3) no
C112 Pt11 Rh12 C134 52.9(3) no
C112 Pt11 Rh12 C135 13.8(3) no
S11 Pt11 S12 Rh11 37.11(6) no
S11 Pt11 S12 Rh12 -43.07(6) no
S12 Pt11 S11 Rh11 -37.22(7) no
S12 Pt11 S11 Rh12 43.12(6) no
S11 Pt11 C101 N11 142.7(5) no
S11 Pt11 C101 N12 -40.7(7) no
C101 Pt11 S11 Rh11 147.4(3) no
C101 Pt11 S11 Rh12 -132.3(3) no
S12 Pt11 C112 N13 -133.5(7) no
S12 Pt11 C112 N14 42.0(9) no
C112 Pt11 S12 Rh11 -143.8(3) no
C112 Pt11 S12 Rh12 136.0(3) no
C101 Pt11 C112 N13 42.0(7) no
C101 Pt11 C112 N14 -142.6(9) no
C112 Pt11 C101 N11 -36.2(5) no
C112 Pt11 C101 N12 140.4(7) no
Rh21 Pt21 Rh22 Rh21 0.000(14) no
Rh21 Pt21 Rh22 S21 61.13(2) no
Rh21 Pt21 Rh22 S22 -60.39(3) no
Rh21 Pt21 Rh22 C232 134.9(5) no
Rh21 Pt21 Rh22 C234 -109.6(5) no
Rh21 Pt21 Rh22 C235 -145.2(3) no
Rh21 Pt21 Rh22 C236 171.5(4) no
Rh22 Pt21 Rh21 Rh22 0.000(15) no
Rh22 Pt21 Rh21 S21 -61.93(3) no
Rh22 Pt21 Rh21 S22 61.47(3) no
Rh22 Pt21 Rh21 C222 -140.8(4) no
Rh22 Pt21 Rh21 C224 95.2(8) no
Rh22 Pt21 Rh21 C225 133.2(3) no
Rh22 Pt21 Rh21 C226 176.6(3) no
Rh21 Pt21 S21 Rh21 0.000(16) no
Rh21 Pt21 S21 Rh22 -80.41(6) no
S21 Pt21 Rh21 Rh22 61.93(7) no
S21 Pt21 Rh21 S21 0.00(7) no
S21 Pt21 Rh21 S22 123.39(7) no
S21 Pt21 Rh21 C222 -78.9(4) no
S21 Pt21 Rh21 C224 157.2(8) no
S21 Pt21 Rh21 C225 -164.86(8) no
S21 Pt21 Rh21 C226 -121.5(3) no
Rh21 Pt21 S22 Rh21 0.000(18) no
Rh21 Pt21 S22 Rh22 81.18(6) no
S22 Pt21 Rh21 Rh22 -61.47(8) no
S22 Pt21 Rh21 S21 -123.39(8) no
S22 Pt21 Rh21 S22 0.00(8) no
S22 Pt21 Rh21 C222 157.7(4) no
S22 Pt21 Rh21 C224 33.8(8) no
S22 Pt21 Rh21 C225 71.75(9) no
S22 Pt21 Rh21 C226 115.10(9) no
Rh21 Pt21 C201 N21 -173.8(4) no
Rh21 Pt21 C201 N22 9.9(10) no
C201 Pt21 Rh21 Rh22 116.5(4) no
C201 Pt21 Rh21 S21 54.6(4) no
C201 Pt21 Rh21 S22 178.0(4) no
C201 Pt21 Rh21 C222 -24.3(4) no
C201 Pt21 Rh21 C224 -148.3(4) no
C201 Pt21 Rh21 C225 -110.3(4) no
C201 Pt21 Rh21 C226 -66.9(4) no
Rh21 Pt21 C212 N23 174.5(4) no
Rh21 Pt21 C212 N24 -5.0(10) no
C212 Pt21 Rh21 Rh22 -114.2(4) no
C212 Pt21 Rh21 S21 -176.1(4) no
C212 Pt21 Rh21 S22 -52.7(4) no
C212 Pt21 Rh21 C222 105.0(4) no
C212 Pt21 Rh21 C224 -19.0(4) no
C212 Pt21 Rh21 C225 19.0(4) no
C212 Pt21 Rh21 C226 62.4(4) no
Rh22 Pt21 S21 Rh21 80.41(6) no
Rh22 Pt21 S21 Rh22 -0.00(3) no
S21 Pt21 Rh22 Rh21 -61.13(8) no
S21 Pt21 Rh22 S21 -0.00(8) no
S21 Pt21 Rh22 S22 -121.53(8) no
S21 Pt21 Rh22 C232 73.8(5) no
S21 Pt21 Rh22 C234 -170.8(5) no
S21 Pt21 Rh22 C235 153.68(9) no
S21 Pt21 Rh22 C236 110.3(4) no
Rh22 Pt21 S22 Rh21 -81.18(6) no
Rh22 Pt21 S22 Rh22 -0.000(18) no
S22 Pt21 Rh22 Rh21 60.39(7) no
S22 Pt21 Rh22 S21 121.53(7) no
S22 Pt21 Rh22 S22 -0.00(7) no
S22 Pt21 Rh22 C232 -164.7(5) no
S22 Pt21 Rh22 C234 -49.2(5) no
S22 Pt21 Rh22 C235 -84.8(3) no
S22 Pt21 Rh22 C236 -128.1(4) no
Rh22 Pt21 C201 N21 -93.3(6) no
Rh22 Pt21 C201 N22 90.5(8) no
C201 Pt21 Rh22 Rh21 -120.7(3) no
C201 Pt21 Rh22 S21 -59.6(3) no
C201 Pt21 Rh22 S22 178.9(3) no
C201 Pt21 Rh22 C232 14.2(3) no
C201 Pt21 Rh22 C234 129.6(3) no
C201 Pt21 Rh22 C235 94.1(3) no
C201 Pt21 Rh22 C236 50.7(3) no
Rh22 Pt21 C212 N23 94.7(6) no
Rh22 Pt21 C212 N24 -84.8(8) no
C212 Pt21 Rh22 Rh21 122.0(4) no
C212 Pt21 Rh22 S21 -176.9(4) no
C212 Pt21 Rh22 S22 61.6(4) no
C212 Pt21 Rh22 C232 -103.1(4) no
C212 Pt21 Rh22 C234 12.3(4) no
C212 Pt21 Rh22 C235 -23.2(4) no
C212 Pt21 Rh22 C236 -66.6(4) no
S21 Pt21 S22 Rh21 -39.90(8) no
S21 Pt21 S22 Rh22 41.28(7) no
S22 Pt21 S21 Rh21 39.45(7) no
S22 Pt21 S21 Rh22 -40.96(8) no
S21 Pt21 C201 N21 -135.1(6) no
S21 Pt21 C201 N22 48.6(8) no
C201 Pt21 S21 Rh21 -142.1(3) no
C201 Pt21 S21 Rh22 137.5(3) no
S22 Pt21 C212 N23 137.2(6) no
S22 Pt21 C212 N24 -42.3(8) no
C212 Pt21 S22 Rh21 143.6(3) no
C212 Pt21 S22 Rh22 -135.2(3) no
C201 Pt21 C212 N23 -41.1(6) no
C201 Pt21 C212 N24 139.3(8) no
C212 Pt21 C201 N21 41.4(7) no
C212 Pt21 C201 N22 -134.9(8) no
Pt11 Rh11 Rh12 Pt11 0.0 no
Pt11 Rh11 Rh12 S11 61.339(18) no
Pt11 Rh11 Rh12 S12 -61.30(7) no
Pt11 Rh11 Rh12 C132 148.1(4) no
Pt11 Rh11 Rh12 C133 103.9(5) no
Pt11 Rh11 Rh12 C135 -120.9(4) no
Pt11 Rh11 Rh12 C136 -165.6(4) no
Pt11 Rh11 S11 Pt11 0.0 no
Pt11 Rh11 S11 Rh12 -78.53(6) no
Pt11 Rh11 S12 Pt11 0.000(11) no
Pt11 Rh11 S12 Rh12 78.52(6) no
Pt11 Rh11 C724 C723 175.66(10) no
Pt11 Rh11 C724 C725 -68.7(13) no
Pt11 Rh11 C724 C729 49(2) no
Pt11 Rh11 C724 C123 -172.4(4) no
Pt11 Rh11 C724 C124 155.3(14) no
Pt11 Rh11 C724 C125 -55.6(19) no
Pt11 Rh11 C724 C129 96.7(12) no
Pt11 Rh11 C725 C724 141.2(4) no
Pt11 Rh11 C725 C726 -99.6(5) no
Pt11 Rh11 C725 C730 22.9(16) no
Pt11 Rh11 C725 C124 155.08(15) no
Pt11 Rh11 C725 C125 121.8(12) no
Pt11 Rh11 C725 C126 -92.2(9) no
Pt11 Rh11 C725 C130 63.7(11) no
Pt11 Rh11 C726 C725 102.8(6) no
Pt11 Rh11 C726 C731 -24.2(13) no
Pt11 Rh11 C726 C722 -140.5(5) no
Pt11 Rh11 C726 C122 -127.0(9) no
Pt11 Rh11 C726 C125 116.5(4) no
Pt11 Rh11 C726 C126 90.5(17) no
Pt11 Rh11 C726 C131 21.0(13) no
Pt11 Rh11 C722 C723 -174.87(8) no
Pt11 Rh11 C722 C726 66.9(9) no
Pt11 Rh11 C722 C727 -56.0(19) no
Pt11 Rh11 C722 C122 42(2) no
Pt11 Rh11 C722 C123 -157.6(5) no
Pt11 Rh11 C722 C126 82.0(7) no
Pt11 Rh11 C722 C127 -15.0(15) no
Pt11 Rh11 C122 C723 -176.21(6) no
Pt11 Rh11 C122 C726 69.4(16) no
Pt11 Rh11 C122 C731 33.6(11) no
Pt11 Rh11 C122 C727 -94.7(15) no
Pt11 Rh11 C122 C722 -147(2) no
Pt11 Rh11 C122 C123 -160.3(4) no
Pt11 Rh11 C122 C126 83.6(10) no
Pt11 Rh11 C122 C127 -54(2) no
Pt11 Rh11 C124 C723 172.19(18) no
Pt11 Rh11 C124 C724 -40(4) no
Pt11 Rh11 C124 C725 -73.9(16) no
Pt11 Rh11 C124 C729 6(3) no
Pt11 Rh11 C124 C123 -178.3(7) no
Pt11 Rh11 C124 C125 -59.6(19) no
Pt11 Rh11 C124 C129 47(2) no
Pt11 Rh11 C125 C724 142.8(7) no
Pt11 Rh11 C125 C725 -67.9(16) no
Pt11 Rh11 C125 C726 -99.5(5) no
Pt11 Rh11 C125 C730 -18.3(14) no
Pt11 Rh11 C125 C124 155.6(3) no
Pt11 Rh11 C125 C126 -89.4(6) no
Pt11 Rh11 C125 C130 19(2) no
Pt11 Rh11 C126 C725 101.4(12) no
Pt11 Rh11 C126 C726 -97(2) no
Pt11 Rh11 C126 C731 -56.8(12) no
Pt11 Rh11 C126 C722 -137.2(4) no
Pt11 Rh11 C126 C122 -122.7(6) no
Pt11 Rh11 C126 C125 115.8(6) no
Pt11 Rh11 C126 C131 -18.8(19) no
Rh12 Rh11 S11 Pt11 78.53(6) no
Rh12 Rh11 S11 Rh12 0.000(13) no
S11 Rh11 Rh12 Pt11 -61.34(6) no
S11 Rh11 Rh12 S11 -0.00(6) no
S11 Rh11 Rh12 S12 -122.64(7) no
S11 Rh11 Rh12 C132 86.8(4) no
S11 Rh11 Rh12 C133 42.5(5) no
S11 Rh11 Rh12 C135 177.8(4) no
S11 Rh11 Rh12 C136 133.0(4) no
Rh12 Rh11 S12 Pt11 -78.52(6) no
Rh12 Rh11 S12 Rh12 -0.000(17) no
S12 Rh11 Rh12 Pt11 61.30(8) no
S12 Rh11 Rh12 S11 122.64(8) no
S12 Rh11 Rh12 S12 -0.00(8) no
S12 Rh11 Rh12 C132 -150.6(4) no
S12 Rh11 Rh12 C133 165.2(5) no
S12 Rh11 Rh12 C135 -59.6(4) no
S12 Rh11 Rh12 C136 -104.3(4) no
Rh12 Rh11 C723 C724 -119.7(5) no
Rh12 Rh11 C723 C728 -0.9(18) no
Rh12 Rh11 C723 C722 121.2(4) no
Rh12 Rh11 C723 C122 131.9(3) no
Rh12 Rh11 C723 C123 95.5(14) no
Rh12 Rh11 C723 C124 -106.3(9) no
Rh12 Rh11 C723 C128 42.0(15) no
C723 Rh11 Rh12 Pt11 -179.3(7) no
C723 Rh11 Rh12 S11 -117.9(7) no
C723 Rh11 Rh12 S12 119.4(7) no
C723 Rh11 Rh12 C132 -31.2(8) no
C723 Rh11 Rh12 C133 -75.4(8) no
C723 Rh11 Rh12 C135 59.8(8) no
C723 Rh11 Rh12 C136 15.1(8) no
Rh12 Rh11 C724 C723 86.3(10) no
Rh12 Rh11 C724 C725 -158.0(4) no
Rh12 Rh11 C724 C729 -40.3(16) no
Rh12 Rh11 C724 C123 98.3(6) no
Rh12 Rh11 C724 C124 66(3) no
Rh12 Rh11 C724 C125 -144.9(10) no
Rh12 Rh11 C724 C129 7.3(13) no
C724 Rh11 Rh12 Pt11 136.6(6) no
C724 Rh11 Rh12 S11 -162.1(6) no
C724 Rh11 Rh12 S12 75.3(6) no
C724 Rh11 Rh12 C132 -75.3(6) no
C724 Rh11 Rh12 C133 -119.6(6) no
C724 Rh11 Rh12 C135 15.7(6) no
C724 Rh11 Rh12 C136 -29.1(6) no
Rh12 Rh11 C722 C723 -85.7(7) no
Rh12 Rh11 C722 C726 156.1(3) no
Rh12 Rh11 C722 C727 33(2) no
Rh12 Rh11 C722 C122 130.8(14) no
Rh12 Rh11 C722 C123 -68.4(11) no
Rh12 Rh11 C722 C126 171.22(8) no
Rh12 Rh11 C722 C127 74.2(13) no
C722 Rh11 Rh12 Pt11 -134.3(8) no
C722 Rh11 Rh12 S11 -73.0(8) no
C722 Rh11 Rh12 S12 164.4(8) no
C722 Rh11 Rh12 C132 13.8(8) no
C722 Rh11 Rh12 C133 -30.4(8) no
C722 Rh11 Rh12 C135 104.8(8) no
C722 Rh11 Rh12 C136 60.0(8) no
Rh12 Rh11 C122 C723 -89.5(10) no
Rh12 Rh11 C122 C726 156.1(7) no
Rh12 Rh11 C122 C731 120.4(7) no
Rh12 Rh11 C122 C727 -8(3) no
Rh12 Rh11 C122 C722 -61(3) no
Rh12 Rh11 C122 C123 -73.5(13) no
Rh12 Rh11 C122 C126 170.31(13) no
Rh12 Rh11 C122 C127 33(3) no
C122 Rh11 Rh12 Pt11 -118.2(11) no
C122 Rh11 Rh12 S11 -56.9(11) no
C122 Rh11 Rh12 S12 -179.5(11) no
C122 Rh11 Rh12 C132 29.9(11) no
C122 Rh11 Rh12 C133 -14.4(11) no
C122 Rh11 Rh12 C135 120.9(11) no
C122 Rh11 Rh12 C136 76.1(11) no
Rh12 Rh11 C123 C723 -93.7(13) no
Rh12 Rh11 C123 C724 -120.3(3) no
Rh12 Rh11 C123 C728 -41.6(10) no
Rh12 Rh11 C123 C722 126.9(7) no
Rh12 Rh11 C123 C122 134.3(4) no
Rh12 Rh11 C123 C124 -107.3(5) no
Rh12 Rh11 C123 C128 -1.4(16) no
C123 Rh11 Rh12 Pt11 -160.5(6) no
C123 Rh11 Rh12 S11 -99.1(6) no
C123 Rh11 Rh12 S12 138.3(6) no
C123 Rh11 Rh12 C132 -12.3(6) no
C123 Rh11 Rh12 C133 -56.6(6) no
C123 Rh11 Rh12 C135 78.7(6) no
C123 Rh11 Rh12 C136 33.9(6) no
Rh12 Rh11 C124 C723 87.8(15) no
Rh12 Rh11 C124 C724 -124(2) no
Rh12 Rh11 C124 C725 -158.3(2) no
Rh12 Rh11 C124 C729 -78.2(9) no
Rh12 Rh11 C124 C123 97.4(8) no
Rh12 Rh11 C124 C125 -144.0(5) no
Rh12 Rh11 C124 C129 -37.2(14) no
C124 Rh11 Rh12 Pt11 153.5(7) no
C124 Rh11 Rh12 S11 -145.2(7) no
C124 Rh11 Rh12 S12 92.2(7) no
C124 Rh11 Rh12 C132 -58.4(7) no
C124 Rh11 Rh12 C133 -102.6(7) no
C124 Rh11 Rh12 C135 32.6(7) no
C124 Rh11 Rh12 C136 -12.2(7) no
Rh12 Rh11 C125 C724 55.2(14) no
Rh12 Rh11 C125 C725 -155.4(9) no
Rh12 Rh11 C125 C726 173.0(4) no
Rh12 Rh11 C125 C730 -105.8(13) no
Rh12 Rh11 C125 C124 68.1(10) no
Rh12 Rh11 C125 C126 -176.94(18) no
Rh12 Rh11 C125 C130 -69(2) no
C125 Rh11 Rh12 Pt11 110.4(9) no
C125 Rh11 Rh12 S11 171.7(9) no
C125 Rh11 Rh12 S12 49.1(9) no
C125 Rh11 Rh12 C132 -101.5(9) no
C125 Rh11 Rh12 C133 -145.8(9) no
C125 Rh11 Rh12 C135 -10.5(9) no
C125 Rh11 Rh12 C136 -55.3(9) no
S11 Rh11 S12 Pt11 -37.83(7) no
S11 Rh11 S12 Rh12 40.68(7) no
S12 Rh11 S11 Pt11 37.82(7) no
S12 Rh11 S11 Rh12 -40.71(6) no
S11 Rh11 C723 C724 179.6(3) no
S11 Rh11 C723 C728 -61.5(18) no
S11 Rh11 C723 C722 60.6(7) no
S11 Rh11 C723 C122 71.2(5) no
S11 Rh11 C723 C123 34.8(16) no
S11 Rh11 C723 C124 -166.9(7) no
S11 Rh11 C723 C128 -18.7(16) no
C723 Rh11 S11 Pt11 176.6(7) no
C723 Rh11 S11 Rh12 98.1(7) no
S11 Rh11 C725 C724 -158.0(3) no
S11 Rh11 C725 C726 -38.8(10) no
S11 Rh11 C725 C730 83.7(15) no
S11 Rh11 C725 C124 -144.1(4) no
S11 Rh11 C725 C125 -177.4(8) no
S11 Rh11 C725 C126 -31.4(14) no
S11 Rh11 C725 C130 124.5(9) no
C725 Rh11 S11 Pt11 -85.6(7) no
C725 Rh11 S11 Rh12 -164.1(7) no
S11 Rh11 C726 C725 157.2(4) no
S11 Rh11 C726 C731 30.2(12) no
S11 Rh11 C726 C722 -86.1(7) no
S11 Rh11 C726 C122 -72.6(11) no
S11 Rh11 C726 C125 170.84(17) no
S11 Rh11 C726 C126 144.9(15) no
S11 Rh11 C726 C131 75.4(11) no
C726 Rh11 S11 Pt11 -110.2(4) no
C726 Rh11 S11 Rh12 171.3(4) no
S11 Rh11 C722 C723 -135.3(5) no
S11 Rh11 C722 C726 106.5(6) no
S11 Rh11 C722 C727 -16.4(16) no
S11 Rh11 C722 C122 81.2(17) no
S11 Rh11 C722 C123 -118.0(9) no
S11 Rh11 C722 C126 121.6(4) no
S11 Rh11 C722 C127 24.6(11) no
C722 Rh11 S11 Pt11 -149.4(6) no
C722 Rh11 S11 Rh12 132.1(6) no
S11 Rh11 C122 C723 -130.8(4) no
S11 Rh11 C122 C726 114.8(13) no
S11 Rh11 C122 C731 79.0(8) no
S11 Rh11 C122 C727 -49.3(16) no
S11 Rh11 C122 C722 -102(3) no
S11 Rh11 C122 C123 -114.9(7) no
S11 Rh11 C122 C126 129.0(8) no
S11 Rh11 C122 C127 -8.5(18) no
C122 Rh11 S11 Pt11 -135.4(7) no
C122 Rh11 S11 Rh12 146.0(7) no
S11 Rh11 C123 C723 -150.6(12) no
S11 Rh11 C123 C724 -177.19(17) no
S11 Rh11 C123 C728 -98.5(9) no
S11 Rh11 C123 C722 70.0(9) no
S11 Rh11 C123 C122 77.4(6) no
S11 Rh11 C123 C124 -164.1(4) no
S11 Rh11 C123 C128 -58.3(15) no
C123 Rh11 S11 Pt11 -173.1(6) no
C123 Rh11 S11 Rh12 108.4(6) no
S11 Rh11 C124 C723 22(3) no
S11 Rh11 C124 C724 169.6(12) no
S11 Rh11 C124 C725 135.5(8) no
S11 Rh11 C124 C729 -144.5(6) no
S11 Rh11 C124 C123 31.1(17) no
S11 Rh11 C124 C125 149.7(5) no
S11 Rh11 C124 C129 -103.5(15) no
C124 Rh11 S11 Pt11 165.8(13) no
C124 Rh11 S11 Rh12 87.2(13) no
S11 Rh11 C126 C725 159.0(9) no
S11 Rh11 C126 C726 -40(3) no
S11 Rh11 C126 C731 0.8(12) no
S11 Rh11 C126 C722 -79.5(7) no
S11 Rh11 C126 C122 -65.1(9) no
S11 Rh11 C126 C125 173.5(3) no
S11 Rh11 C126 C131 38.9(17) no
C126 Rh11 S11 Pt11 -100.3(6) no
C126 Rh11 S11 Rh12 -178.8(6) no
S12 Rh11 C723 C724 -58.8(8) no
S12 Rh11 C723 C728 60.0(17) no
S12 Rh11 C723 C722 -177.92(19) no
S12 Rh11 C723 C122 -167.23(13) no
S12 Rh11 C723 C123 156.3(11) no
S12 Rh11 C723 C124 -45.4(12) no
S12 Rh11 C723 C128 102.9(13) no
C723 Rh11 S12 Pt11 -175.8(5) no
C723 Rh11 S12 Rh12 -97.3(5) no
S12 Rh11 C724 C723 137.0(7) no
S12 Rh11 C724 C725 -107.3(6) no
S12 Rh11 C724 C729 10.3(15) no
S12 Rh11 C724 C123 149.0(4) no
S12 Rh11 C724 C124 117(2) no
S12 Rh11 C724 C125 -94.3(12) no
S12 Rh11 C724 C129 58.0(10) no
C724 Rh11 S12 Pt11 151.3(6) no
C724 Rh11 S12 Rh12 -130.2(6) no
S12 Rh11 C725 C724 86.3(6) no
S12 Rh11 C725 C726 -154.5(4) no
S12 Rh11 C725 C730 -32.0(15) no
S12 Rh11 C725 C124 100.2(4) no
S12 Rh11 C725 C125 66.9(14) no
S12 Rh11 C725 C126 -147.1(8) no
S12 Rh11 C725 C130 8.8(11) no
C725 Rh11 S12 Pt11 110.8(5) no
C725 Rh11 S12 Rh12 -170.7(5) no
S12 Rh11 C726 C725 43.5(11) no
S12 Rh11 C726 C731 -83.5(15) no
S12 Rh11 C726 C722 160.2(2) no
S12 Rh11 C726 C122 173.7(4) no
S12 Rh11 C726 C125 57.2(9) no
S12 Rh11 C726 C126 31(3) no
S12 Rh11 C726 C131 -38.3(17) no
C726 Rh11 S12 Pt11 83.4(9) no
C726 Rh11 S12 Rh12 161.9(9) no
S12 Rh11 C123 C723 -32.0(18) no
S12 Rh11 C123 C724 -58.6(8) no
S12 Rh11 C123 C728 20.2(13) no
S12 Rh11 C123 C722 -171.3(4) no
S12 Rh11 C123 C122 -163.9(2) no
S12 Rh11 C123 C124 -45.5(9) no
S12 Rh11 C123 C128 60.3(17) no
C123 Rh11 S12 Pt11 -164.6(7) no
C123 Rh11 S12 Rh12 -86.1(7) no
S12 Rh11 C124 C723 143.9(12) no
S12 Rh11 C124 C724 -68(3) no
S12 Rh11 C124 C725 -102.2(5) no
S12 Rh11 C124 C729 -22.2(11) no
S12 Rh11 C124 C123 153.4(5) no
S12 Rh11 C124 C125 -87.9(9) no
S12 Rh11 C124 C129 18.8(13) no
C124 Rh11 S12 Pt11 166.3(5) no
C124 Rh11 S12 Rh12 -115.2(5) no
S12 Rh11 C125 C724 92.5(10) no
S12 Rh11 C125 C725 -118.2(14) no
S12 Rh11 C125 C726 -149.8(3) no
S12 Rh11 C125 C730 -68.6(11) no
S12 Rh11 C125 C124 105.3(6) no
S12 Rh11 C125 C126 -139.7(5) no
S12 Rh11 C125 C130 -31.6(17) no
C125 Rh11 S12 Pt11 126.2(6) no
C125 Rh11 S12 Rh12 -155.3(6) no
S12 Rh11 C126 C725 42.4(15) no
S12 Rh11 C126 C726 -156.3(16) no
S12 Rh11 C126 C731 -115.8(10) no
S12 Rh11 C126 C722 163.83(17) no
S12 Rh11 C126 C122 178.3(3) no
S12 Rh11 C126 C125 56.8(10) no
S12 Rh11 C126 C131 -77.8(19) no
C126 Rh11 S12 Pt11 93.4(9) no
C126 Rh11 S12 Rh12 171.9(9) no
C723 Rh11 C724 C723 -0.0(9) no
C723 Rh11 C724 C725 115.7(15) no
C723 Rh11 C724 C729 -127(3) no
C723 Rh11 C724 C123 12.0(10) no
C723 Rh11 C724 C124 -20.3(17) no
C723 Rh11 C724 C125 129(2) no
C723 Rh11 C724 C129 -79.0(14) no
C724 Rh11 C723 C724 -0.0(11) no
C724 Rh11 C723 C728 119(3) no
C724 Rh11 C723 C722 -119.1(14) no
C724 Rh11 C723 C122 -108.4(13) no
C724 Rh11 C723 C123 -145(2) no
C724 Rh11 C723 C124 13.4(12) no
C724 Rh11 C723 C128 162(2) no
C723 Rh11 C725 C724 -38.1(8) no
C723 Rh11 C725 C726 81.1(9) no
C723 Rh11 C725 C730 -156.4(17) no
C723 Rh11 C725 C124 -24.2(8) no
C723 Rh11 C725 C125 -57.5(14) no
C723 Rh11 C725 C126 88.5(12) no
C723 Rh11 C725 C130 -115.6(13) no
C725 Rh11 C723 C724 39.4(7) no
C725 Rh11 C723 C728 158.2(19) no
C725 Rh11 C723 C722 -79.7(8) no
C725 Rh11 C723 C122 -69.1(7) no
C725 Rh11 C723 C123 -105.5(16) no
C725 Rh11 C723 C124 52.8(10) no
C725 Rh11 C723 C128 -159.0(16) no
C723 Rh11 C726 C725 -79.2(9) no
C723 Rh11 C726 C731 153.8(14) no
C723 Rh11 C726 C722 37.5(8) no
C723 Rh11 C726 C122 51.0(11) no
C723 Rh11 C726 C125 -65.6(7) no
C723 Rh11 C726 C126 -91.5(18) no
C723 Rh11 C726 C131 -161.0(14) no
C726 Rh11 C723 C724 82.1(8) no
C726 Rh11 C723 C728 -159.1(18) no
C726 Rh11 C723 C722 -37.0(6) no
C726 Rh11 C723 C122 -26.3(6) no
C726 Rh11 C723 C123 -62.7(14) no
C726 Rh11 C723 C124 95.5(11) no
C726 Rh11 C723 C128 -116.2(15) no
C723 Rh11 C722 C723 0.0(7) no
C723 Rh11 C722 C726 -118.2(11) no
C723 Rh11 C722 C727 118.9(19) no
C723 Rh11 C722 C122 -143(3) no
C723 Rh11 C722 C123 17.3(8) no
C723 Rh11 C722 C126 -103.1(10) no
C723 Rh11 C722 C127 159.9(16) no
C722 Rh11 C723 C724 119.1(11) no
C722 Rh11 C723 C728 -122.1(19) no
C722 Rh11 C723 C722 0.0(7) no
C722 Rh11 C723 C122 10.7(7) no
C722 Rh11 C723 C123 -25.7(12) no
C722 Rh11 C723 C124 132.5(15) no
C722 Rh11 C723 C128 -79.2(15) no
C723 Rh11 C122 C723 0.0(6) no
C723 Rh11 C122 C726 -114.4(17) no
C723 Rh11 C122 C731 -150.2(13) no
C723 Rh11 C122 C727 81.5(16) no
C723 Rh11 C122 C722 29(2) no
C723 Rh11 C122 C123 15.9(7) no
C723 Rh11 C122 C126 -100.2(12) no
C723 Rh11 C122 C127 122(2) no
C122 Rh11 C723 C724 108.4(10) no
C122 Rh11 C723 C728 -132.8(19) no
C122 Rh11 C723 C722 -10.7(7) no
C122 Rh11 C723 C122 -0.0(7) no
C122 Rh11 C723 C123 -36.4(13) no
C122 Rh11 C723 C124 121.8(13) no
C122 Rh11 C723 C128 -89.9(15) no
C723 Rh11 C124 C723 0.0(12) no
C723 Rh11 C124 C724 148(4) no
C723 Rh11 C124 C725 114(2) no
C723 Rh11 C124 C729 -166(3) no
C723 Rh11 C124 C123 9.5(13) no
C723 Rh11 C124 C125 128(3) no
C723 Rh11 C124 C129 -125(3) no
C124 Rh11 C723 C724 -13.4(15) no
C124 Rh11 C723 C728 105(3) no
C124 Rh11 C723 C722 -132.5(19) no
C124 Rh11 C723 C122 -121.8(18) no
C124 Rh11 C723 C123 -158(3) no
C124 Rh11 C723 C124 0.0(14) no
C124 Rh11 C723 C128 148(3) no
C723 Rh11 C125 C724 -35.3(11) no
C723 Rh11 C125 C725 114.0(17) no
C723 Rh11 C125 C726 82.4(9) no
C723 Rh11 C125 C730 163.6(16) no
C723 Rh11 C125 C124 -22.5(8) no
C723 Rh11 C125 C126 92.5(10) no
C723 Rh11 C125 C130 -159(2) no
C125 Rh11 C723 C724 22.8(8) no
C125 Rh11 C723 C728 142(2) no
C125 Rh11 C723 C722 -96.3(9) no
C125 Rh11 C723 C122 -85.6(8) no
C125 Rh11 C723 C123 -122.0(17) no
C125 Rh11 C723 C124 36.2(10) no
C125 Rh11 C723 C128 -175.5(17) no
C723 Rh11 C126 C725 -79.7(13) no
C723 Rh11 C126 C726 82(2) no
C723 Rh11 C126 C731 122.1(13) no
C723 Rh11 C126 C722 41.8(8) no
C723 Rh11 C126 C122 56.2(9) no
C723 Rh11 C126 C125 -65.2(9) no
C723 Rh11 C126 C131 160.1(19) no
C126 Rh11 C723 C724 66.1(10) no
C126 Rh11 C723 C728 -175.1(19) no
C126 Rh11 C723 C722 -53.0(9) no
C126 Rh11 C723 C122 -42.3(8) no
C126 Rh11 C723 C123 -78.7(16) no
C126 Rh11 C723 C124 79.6(12) no
C126 Rh11 C723 C128 -132.2(16) no
C724 Rh11 C725 C724 0.0(8) no
C724 Rh11 C725 C726 119.1(11) no
C724 Rh11 C725 C730 -118.3(18) no
C724 Rh11 C725 C124 13.9(8) no
C724 Rh11 C725 C125 -19.4(12) no
C724 Rh11 C725 C126 126.6(14) no
C724 Rh11 C725 C130 -77.5(13) no
C725 Rh11 C724 C723 -115.7(14) no
C725 Rh11 C724 C725 0.0(7) no
C725 Rh11 C724 C729 117.7(17) no
C725 Rh11 C724 C123 -103.7(12) no
C725 Rh11 C724 C124 -136(3) no
C725 Rh11 C724 C125 13.1(9) no
C725 Rh11 C724 C129 165.3(16) no
C724 Rh11 C726 C725 -37.3(7) no
C724 Rh11 C726 C731 -164.2(13) no
C724 Rh11 C726 C722 79.5(8) no
C724 Rh11 C726 C122 92.9(11) no
C724 Rh11 C726 C125 -23.6(6) no
C724 Rh11 C726 C126 -49.6(16) no
C724 Rh11 C726 C131 -119.1(12) no
C726 Rh11 C724 C723 -79.2(9) no
C726 Rh11 C724 C725 36.5(7) no
C726 Rh11 C724 C729 154.2(16) no
C726 Rh11 C724 C123 -67.2(6) no
C726 Rh11 C724 C124 -99(3) no
C726 Rh11 C724 C125 49.6(12) no
C726 Rh11 C724 C129 -158.1(12) no
C724 Rh11 C722 C723 36.4(8) no
C724 Rh11 C722 C726 -81.8(9) no
C724 Rh11 C722 C727 155.3(19) no
C724 Rh11 C722 C122 -107.1(18) no
C724 Rh11 C722 C123 53.7(10) no
C724 Rh11 C722 C126 -66.7(8) no
C724 Rh11 C722 C127 -163.7(14) no
C722 Rh11 C724 C723 -37.1(9) no
C722 Rh11 C724 C725 78.6(9) no
C722 Rh11 C724 C729 -163.7(17) no
C722 Rh11 C724 C123 -25.1(7) no
C722 Rh11 C724 C124 -57(2) no
C722 Rh11 C724 C125 91.7(14) no
C722 Rh11 C724 C129 -116.1(12) no
C724 Rh11 C122 C723 38.5(7) no
C724 Rh11 C122 C726 -76.0(14) no
C724 Rh11 C122 C731 -111.7(10) no
C724 Rh11 C122 C727 120.0(17) no
C724 Rh11 C122 C722 67(3) no
C724 Rh11 C122 C123 54.4(9) no
C724 Rh11 C122 C126 -61.8(10) no
C724 Rh11 C122 C127 161(2) no
C122 Rh11 C724 C723 -51.2(10) no
C122 Rh11 C724 C725 64.4(9) no
C122 Rh11 C724 C729 -177.9(17) no
C122 Rh11 C724 C123 -39.3(8) no
C122 Rh11 C724 C124 -72(3) no
C122 Rh11 C724 C125 77.5(14) no
C122 Rh11 C724 C129 -130.2(12) no
C724 Rh11 C123 C723 26.6(13) no
C724 Rh11 C123 C724 -0.0(8) no
C724 Rh11 C123 C728 78.7(12) no
C724 Rh11 C123 C722 -112.8(13) no
C724 Rh11 C123 C122 -105.4(10) no
C724 Rh11 C123 C124 13.1(9) no
C724 Rh11 C123 C128 118.9(18) no
C123 Rh11 C724 C723 -12.0(7) no
C123 Rh11 C724 C725 103.7(11) no
C123 Rh11 C724 C729 -138.6(19) no
C123 Rh11 C724 C123 0.0(6) no
C123 Rh11 C724 C124 -32.3(19) no
C123 Rh11 C724 C125 116.8(17) no
C123 Rh11 C724 C129 -91.0(12) no
C724 Rh11 C125 C724 0.0(13) no
C724 Rh11 C125 C725 149(3) no
C724 Rh11 C125 C726 117.7(17) no
C724 Rh11 C125 C730 -161(3) no
C724 Rh11 C125 C124 12.8(14) no
C724 Rh11 C125 C126 127.8(18) no
C724 Rh11 C125 C130 -124(3) no
C125 Rh11 C724 C723 -129(3) no
C125 Rh11 C724 C725 -13.1(13) no
C125 Rh11 C724 C729 105(2) no
C125 Rh11 C724 C123 -116.8(19) no
C125 Rh11 C724 C124 -149(4) no
C125 Rh11 C724 C125 0.0(11) no
C125 Rh11 C724 C129 152(3) no
C724 Rh11 C126 C725 -37.4(11) no
C724 Rh11 C126 C726 124(3) no
C724 Rh11 C126 C731 164.4(14) no
C724 Rh11 C126 C722 84.1(8) no
C724 Rh11 C126 C122 98.5(10) no
C724 Rh11 C126 C125 -22.9(7) no
C724 Rh11 C126 C131 -157.6(19) no
C126 Rh11 C724 C723 -92.4(11) no
C126 Rh11 C724 C725 23.3(8) no
C126 Rh11 C724 C729 140.9(17) no
C126 Rh11 C724 C123 -80.4(9) no
C126 Rh11 C724 C124 -113(3) no
C126 Rh11 C724 C125 36.4(12) no
C126 Rh11 C724 C129 -171.4(14) no
C725 Rh11 C726 C725 0.0(7) no
C725 Rh11 C726 C731 -126.9(15) no
C725 Rh11 C726 C722 116.7(12) no
C725 Rh11 C726 C122 130.2(16) no
C725 Rh11 C726 C125 13.7(7) no
C725 Rh11 C726 C126 -12.3(13) no
C725 Rh11 C726 C131 -81.8(12) no
C726 Rh11 C725 C724 -119.1(11) no
C726 Rh11 C725 C726 0.0(7) no
C726 Rh11 C725 C730 122.5(18) no
C726 Rh11 C725 C124 -105.3(9) no
C726 Rh11 C725 C125 -138.6(18) no
C726 Rh11 C725 C126 7.5(8) no
C726 Rh11 C725 C130 163.3(16) no
C725 Rh11 C722 C723 80.1(8) no
C725 Rh11 C722 C726 -38.1(7) no
C725 Rh11 C722 C727 -161.0(19) no
C725 Rh11 C722 C122 -63.4(17) no
C725 Rh11 C722 C123 97.4(11) no
C725 Rh11 C722 C126 -23.0(6) no
C725 Rh11 C722 C127 -120.0(13) no
C722 Rh11 C725 C724 -81.3(8) no
C722 Rh11 C725 C726 37.9(8) no
C722 Rh11 C725 C730 160.4(17) no
C722 Rh11 C725 C124 -67.4(7) no
C722 Rh11 C725 C125 -100.7(15) no
C722 Rh11 C725 C126 45.3(10) no
C722 Rh11 C725 C130 -158.8(13) no
C725 Rh11 C122 C723 80.6(8) no
C725 Rh11 C122 C726 -33.9(12) no
C725 Rh11 C122 C731 -69.6(9) no
C725 Rh11 C122 C727 162(2) no
C725 Rh11 C122 C722 109(3) no
C725 Rh11 C122 C123 96.5(11) no
C725 Rh11 C122 C126 -19.7(8) no
C725 Rh11 C122 C127 -157(3) no
C122 Rh11 C725 C724 -95.9(10) no
C122 Rh11 C725 C726 23.3(9) no
C122 Rh11 C725 C730 145.8(18) no
C122 Rh11 C725 C124 -82.0(9) no
C122 Rh11 C725 C125 -115.3(17) no
C122 Rh11 C725 C126 30.7(11) no
C122 Rh11 C725 C130 -173.4(15) no
C725 Rh11 C123 C723 67.6(14) no
C725 Rh11 C123 C724 41.0(6) no
C725 Rh11 C123 C728 119.7(11) no
C725 Rh11 C123 C722 -71.8(10) no
C725 Rh11 C123 C122 -64.4(7) no
C725 Rh11 C123 C124 54.0(7) no
C725 Rh11 C123 C128 159.8(16) no
C123 Rh11 C725 C724 -55.1(7) no
C123 Rh11 C725 C726 64.0(8) no
C123 Rh11 C725 C730 -173.5(16) no
C123 Rh11 C725 C124 -41.3(7) no
C123 Rh11 C725 C125 -74.6(14) no
C123 Rh11 C725 C126 71.5(10) no
C123 Rh11 C725 C130 -132.7(12) no
C725 Rh11 C124 C723 -113.9(17) no
C725 Rh11 C124 C724 34.1(19) no
C725 Rh11 C124 C725 0.0(6) no
C725 Rh11 C124 C729 80.1(10) no
C725 Rh11 C124 C123 -104.4(12) no
C725 Rh11 C124 C125 14.3(7) no
C725 Rh11 C124 C129 121.0(15) no
C124 Rh11 C725 C724 -13.9(8) no
C124 Rh11 C725 C726 105.3(10) no
C124 Rh11 C725 C730 -132.2(18) no
C124 Rh11 C725 C124 0.0(8) no
C124 Rh11 C725 C125 -33.3(13) no
C124 Rh11 C725 C126 112.8(13) no
C124 Rh11 C725 C130 -91.4(13) no
C725 Rh11 C126 C725 0.0(10) no
C725 Rh11 C126 C726 161(4) no
C725 Rh11 C126 C731 -158(3) no
C725 Rh11 C126 C722 121.4(18) no
C725 Rh11 C126 C122 136(2) no
C725 Rh11 C126 C125 14.5(12) no
C725 Rh11 C126 C131 -120(3) no
C126 Rh11 C725 C724 -126.6(17) no
C126 Rh11 C725 C726 -7.5(13) no
C126 Rh11 C725 C730 115(3) no
C126 Rh11 C725 C124 -112.8(16) no
C126 Rh11 C725 C125 -146(3) no
C126 Rh11 C725 C126 0.0(12) no
C126 Rh11 C725 C130 156(2) no
C726 Rh11 C722 C723 118.2(12) no
C726 Rh11 C722 C726 -0.0(8) no
C726 Rh11 C722 C727 -123(3) no
C726 Rh11 C722 C122 -25.3(14) no
C726 Rh11 C722 C123 135.5(16) no
C726 Rh11 C722 C126 15.1(9) no
C726 Rh11 C722 C127 -81.9(15) no
C722 Rh11 C726 C725 -116.7(13) no
C722 Rh11 C726 C731 116.3(17) no
C722 Rh11 C726 C722 -0.0(8) no
C722 Rh11 C726 C122 13.5(9) no
C722 Rh11 C726 C125 -103.1(11) no
C722 Rh11 C726 C126 -129(3) no
C722 Rh11 C726 C131 161.5(18) no
C726 Rh11 C122 C723 114.4(19) no
C726 Rh11 C122 C726 0.0(11) no
C726 Rh11 C122 C731 -35.8(14) no
C726 Rh11 C122 C727 -164(3) no
C726 Rh11 C122 C722 143(4) no
C726 Rh11 C122 C123 130(3) no
C726 Rh11 C122 C126 14.2(13) no
C726 Rh11 C122 C127 -123(3) no
C122 Rh11 C726 C725 -130(2) no
C122 Rh11 C726 C731 103(3) no
C122 Rh11 C726 C722 -13.5(16) no
C122 Rh11 C726 C122 0.0(16) no
C122 Rh11 C726 C125 -116.5(19) no
C122 Rh11 C726 C126 -142(3) no
C122 Rh11 C726 C131 148(3) no
C726 Rh11 C123 C723 108.7(15) no
C726 Rh11 C123 C724 82.1(7) no
C726 Rh11 C123 C728 160.8(12) no
C726 Rh11 C123 C722 -30.7(9) no
C726 Rh11 C123 C122 -23.3(7) no
C726 Rh11 C123 C124 95.2(8) no
C726 Rh11 C123 C128 -159.0(17) no
C123 Rh11 C726 C725 -96.6(9) no
C123 Rh11 C726 C731 136.4(14) no
C123 Rh11 C726 C722 20.1(7) no
C123 Rh11 C726 C122 33.6(10) no
C123 Rh11 C726 C125 -82.9(7) no
C123 Rh11 C726 C126 -108.9(19) no
C123 Rh11 C726 C131 -178.4(15) no
C726 Rh11 C124 C723 -74.1(14) no
C726 Rh11 C124 C724 74(3) no
C726 Rh11 C124 C725 39.8(6) no
C726 Rh11 C124 C729 119.9(11) no
C726 Rh11 C124 C123 -64.5(8) no
C726 Rh11 C124 C125 54.1(8) no
C726 Rh11 C124 C129 160.8(13) no
C124 Rh11 C726 C725 -53.8(7) no
C124 Rh11 C726 C731 179.2(13) no
C124 Rh11 C726 C722 62.9(8) no
C124 Rh11 C726 C122 76.4(11) no
C124 Rh11 C726 C125 -40.1(6) no
C124 Rh11 C726 C126 -66.1(17) no
C124 Rh11 C726 C131 -135.6(13) no
C726 Rh11 C125 C724 -117.7(12) no
C726 Rh11 C125 C725 31.6(13) no
C726 Rh11 C125 C726 -0.0(5) no
C726 Rh11 C125 C730 81.2(12) no
C726 Rh11 C125 C124 -104.9(9) no
C726 Rh11 C125 C126 10.1(5) no
C726 Rh11 C125 C130 118.2(19) no
C125 Rh11 C726 C725 -13.7(7) no
C125 Rh11 C726 C731 -140.6(14) no
C125 Rh11 C726 C722 103.1(10) no
C125 Rh11 C726 C122 116.5(13) no
C125 Rh11 C726 C125 -0.0(7) no
C125 Rh11 C726 C126 -26.0(15) no
C125 Rh11 C726 C131 -95.5(13) no
C722 Rh11 C123 C723 139(3) no
C722 Rh11 C123 C724 112.8(14) no
C722 Rh11 C123 C728 -168.5(19) no
C722 Rh11 C123 C722 0.0(10) no
C722 Rh11 C123 C122 7.4(10) no
C722 Rh11 C123 C124 125.8(15) no
C722 Rh11 C123 C128 -128(3) no
C123 Rh11 C722 C723 -17.3(11) no
C123 Rh11 C722 C726 -135.5(16) no
C123 Rh11 C722 C727 102(2) no
C123 Rh11 C722 C122 -161(3) no
C123 Rh11 C722 C123 0.0(10) no
C123 Rh11 C722 C126 -120.4(15) no
C123 Rh11 C722 C127 142.6(19) no
C722 Rh11 C124 C723 -33.2(12) no
C722 Rh11 C124 C724 115(3) no
C722 Rh11 C124 C725 80.7(8) no
C722 Rh11 C124 C729 160.7(13) no
C722 Rh11 C124 C123 -23.7(7) no
C722 Rh11 C124 C125 94.9(11) no
C722 Rh11 C124 C129 -158.3(15) no
C124 Rh11 C722 C723 20.7(6) no
C124 Rh11 C722 C726 -97.5(9) no
C124 Rh11 C722 C727 139.6(19) no
C124 Rh11 C722 C122 -122.8(19) no
C124 Rh11 C722 C123 38.0(9) no
C124 Rh11 C722 C126 -82.4(7) no
C124 Rh11 C722 C127 -179.4(14) no
C722 Rh11 C125 C724 -77.3(11) no
C722 Rh11 C125 C725 72.0(15) no
C722 Rh11 C125 C726 40.4(7) no
C722 Rh11 C125 C730 121.6(13) no
C722 Rh11 C125 C124 -64.5(8) no
C722 Rh11 C125 C126 50.5(8) no
C722 Rh11 C125 C130 158.6(19) no
C125 Rh11 C722 C723 62.8(8) no
C125 Rh11 C722 C726 -55.4(8) no
C125 Rh11 C722 C727 -178.3(19) no
C125 Rh11 C722 C122 -80.7(18) no
C125 Rh11 C722 C123 80.1(11) no
C125 Rh11 C722 C126 -40.3(8) no
C125 Rh11 C722 C127 -137.3(14) no
C722 Rh11 C126 C725 -121.4(17) no
C722 Rh11 C126 C726 39.8(18) no
C722 Rh11 C126 C731 80.4(14) no
C722 Rh11 C126 C722 0.0(7) no
C722 Rh11 C126 C122 14.4(8) no
C722 Rh11 C126 C125 -107.0(12) no
C722 Rh11 C126 C131 118(2) no
C126 Rh11 C722 C723 103.1(12) no
C126 Rh11 C722 C726 -15.1(10) no
C126 Rh11 C722 C727 -138(2) no
C126 Rh11 C722 C122 -40.4(17) no
C126 Rh11 C722 C123 120.4(15) no
C126 Rh11 C722 C126 -0.0(10) no
C126 Rh11 C722 C127 -97.0(16) no
C122 Rh11 C123 C723 132.0(18) no
C122 Rh11 C123 C724 105.4(11) no
C122 Rh11 C123 C728 -175.9(16) no
C122 Rh11 C123 C722 -7.4(9) no
C122 Rh11 C123 C122 0.0(9) no
C122 Rh11 C123 C124 118.4(12) no
C122 Rh11 C123 C128 -136(2) no
C123 Rh11 C122 C723 -15.9(8) no
C123 Rh11 C122 C726 -130(2) no
C123 Rh11 C122 C731 -166.1(16) no
C123 Rh11 C122 C727 65.6(15) no
C123 Rh11 C122 C722 12.9(18) no
C123 Rh11 C122 C123 0.0(7) no
C123 Rh11 C122 C126 -116.2(15) no
C123 Rh11 C122 C127 106(2) no
C122 Rh11 C124 C723 -46.0(13) no
C122 Rh11 C124 C724 102(3) no
C122 Rh11 C124 C725 67.8(8) no
C122 Rh11 C124 C729 147.9(12) no
C122 Rh11 C124 C123 -36.5(8) no
C122 Rh11 C124 C125 82.1(10) no
C122 Rh11 C124 C129 -171.1(14) no
C124 Rh11 C122 C723 22.1(6) no
C124 Rh11 C122 C726 -92.3(15) no
C124 Rh11 C122 C731 -128.1(10) no
C124 Rh11 C122 C727 103.6(16) no
C124 Rh11 C122 C722 51(3) no
C124 Rh11 C122 C123 38.1(8) no
C124 Rh11 C122 C126 -78.1(10) no
C124 Rh11 C122 C127 144(2) no
C122 Rh11 C125 C724 -92.3(13) no
C122 Rh11 C125 C725 57.0(15) no
C122 Rh11 C125 C726 25.4(8) no
C122 Rh11 C125 C730 106.6(14) no
C122 Rh11 C125 C124 -79.5(10) no
C122 Rh11 C125 C126 35.5(9) no
C122 Rh11 C125 C130 143.7(19) no
C125 Rh11 C122 C723 64.5(8) no
C125 Rh11 C122 C726 -49.9(13) no
C125 Rh11 C122 C731 -85.7(10) no
C125 Rh11 C122 C727 146.0(18) no
C125 Rh11 C122 C722 93(3) no
C125 Rh11 C122 C123 80.5(10) no
C125 Rh11 C122 C126 -35.7(9) no
C125 Rh11 C122 C127 -173(2) no
C122 Rh11 C126 C725 -136(2) no
C122 Rh11 C126 C726 25.4(18) no
C122 Rh11 C126 C731 65.9(16) no
C122 Rh11 C126 C722 -14.4(12) no
C122 Rh11 C126 C122 0.0(12) no
C122 Rh11 C126 C125 -121.4(16) no
C122 Rh11 C126 C131 104(3) no
C126 Rh11 C122 C723 100.2(15) no
C126 Rh11 C122 C726 -14.2(12) no
C126 Rh11 C122 C731 -50.0(12) no
C126 Rh11 C122 C727 -178(3) no
C126 Rh11 C122 C722 129(3) no
C126 Rh11 C122 C123 116.2(17) no
C126 Rh11 C122 C126 0.0(11) no
C126 Rh11 C122 C127 -137(3) no
C123 Rh11 C124 C723 -9.5(10) no
C123 Rh11 C124 C724 138(3) no
C123 Rh11 C124 C725 104.4(12) no
C123 Rh11 C124 C729 -175.6(17) no
C123 Rh11 C124 C123 -0.0(7) no
C123 Rh11 C124 C125 118.6(15) no
C123 Rh11 C124 C129 -134.6(17) no
C124 Rh11 C123 C723 13.5(12) no
C124 Rh11 C123 C724 -13.1(9) no
C124 Rh11 C123 C728 65.7(12) no
C124 Rh11 C123 C722 -125.8(14) no
C124 Rh11 C123 C122 -118.4(12) no
C124 Rh11 C123 C124 -0.0(9) no
C124 Rh11 C123 C128 105.8(19) no
C123 Rh11 C125 C724 -50.6(10) no
C123 Rh11 C125 C725 98.7(16) no
C123 Rh11 C125 C726 67.1(7) no
C123 Rh11 C125 C730 148.3(14) no
C123 Rh11 C125 C124 -37.8(7) no
C123 Rh11 C125 C126 77.2(8) no
C123 Rh11 C125 C130 -174.7(19) no
C125 Rh11 C123 C723 50.4(14) no
C125 Rh11 C123 C724 23.7(7) no
C125 Rh11 C123 C728 102.5(11) no
C125 Rh11 C123 C722 -89.0(11) no
C125 Rh11 C123 C122 -81.6(9) no
C125 Rh11 C123 C124 36.8(8) no
C125 Rh11 C123 C128 142.6(17) no
C123 Rh11 C126 C725 -97.8(14) no
C123 Rh11 C126 C726 63(2) no
C123 Rh11 C126 C731 104.0(13) no
C123 Rh11 C126 C722 23.6(7) no
C123 Rh11 C126 C122 38.0(8) no
C123 Rh11 C126 C125 -83.4(9) no
C123 Rh11 C126 C131 142.0(19) no
C126 Rh11 C123 C723 93.3(16) no
C126 Rh11 C123 C724 66.7(9) no
C126 Rh11 C123 C728 145.5(13) no
C126 Rh11 C123 C722 -46.0(11) no
C126 Rh11 C123 C122 -38.6(9) no
C126 Rh11 C123 C124 79.8(10) no
C126 Rh11 C123 C128 -174.4(18) no
C124 Rh11 C125 C724 -12.8(11) no
C124 Rh11 C125 C725 136(2) no
C124 Rh11 C125 C726 104.9(12) no
C124 Rh11 C125 C730 -173.9(19) no
C124 Rh11 C125 C124 -0.0(10) no
C124 Rh11 C125 C126 115.0(13) no
C124 Rh11 C125 C130 -137(3) no
C125 Rh11 C124 C723 -128(2) no
C125 Rh11 C124 C724 19.8(17) no
C125 Rh11 C124 C725 -14.3(9) no
C125 Rh11 C124 C729 65.8(11) no
C125 Rh11 C124 C123 -118.6(16) no
C125 Rh11 C124 C125 0.0(8) no
C125 Rh11 C124 C129 106.8(17) no
C124 Rh11 C126 C725 -53.5(12) no
C124 Rh11 C126 C726 108(3) no
C124 Rh11 C126 C731 148.3(13) no
C124 Rh11 C126 C722 68.0(8) no
C124 Rh11 C126 C122 82.4(9) no
C124 Rh11 C126 C125 -39.0(8) no
C124 Rh11 C126 C131 -173.7(19) no
C126 Rh11 C124 C723 -88.9(16) no
C126 Rh11 C124 C724 59(3) no
C126 Rh11 C124 C725 25.0(8) no
C126 Rh11 C124 C729 105.1(12) no
C126 Rh11 C124 C123 -79.4(10) no
C126 Rh11 C124 C125 39.3(9) no
C126 Rh11 C124 C129 146.0(15) no
C125 Rh11 C126 C725 -14.5(9) no
C125 Rh11 C126 C726 147(3) no
C125 Rh11 C126 C731 -172.7(17) no
C125 Rh11 C126 C722 107.0(12) no
C125 Rh11 C126 C122 121.4(14) no
C125 Rh11 C126 C125 0.0(8) no
C125 Rh11 C126 C131 -135(2) no
C126 Rh11 C125 C724 -127.8(15) no
C126 Rh11 C125 C725 21.5(13) no
C126 Rh11 C125 C726 -10.1(8) no
C126 Rh11 C125 C730 71.1(14) no
C126 Rh11 C125 C124 -115.0(12) no
C126 Rh11 C125 C126 0.0(8) no
C126 Rh11 C125 C130 108(2) no
Pt11 Rh12 S11 Pt11 0.0 no
Pt11 Rh12 S11 Rh11 84.75(5) no
Pt11 Rh12 S12 Pt11 0.0 no
Pt11 Rh12 S12 Rh11 -84.66(7) no
Pt11 Rh12 C132 C133 -48.2(8) no
Pt11 Rh12 C132 C136 -166.6(2) no
Pt11 Rh12 C132 C137 72.8(9) no
Pt11 Rh12 C133 C132 155.9(3) no
Pt11 Rh12 C133 C134 -85.9(4) no
Pt11 Rh12 C133 C138 34.3(7) no
Pt11 Rh12 C134 C133 112.5(3) no
Pt11 Rh12 C134 C135 -129.0(3) no
Pt11 Rh12 C134 C139 -8.4(8) no
Pt11 Rh12 C135 C134 71.4(4) no
Pt11 Rh12 C135 C136 -170.84(11) no
Pt11 Rh12 C135 C140 -50.7(8) no
Rh11 Rh12 S11 Pt11 -84.75(5) no
Rh11 Rh12 S11 Rh11 -0.000(14) no
Rh11 Rh12 S12 Pt11 84.66(7) no
Rh11 Rh12 S12 Rh11 0.000(16) no
Rh11 Rh12 C132 C133 -145.3(2) no
Rh11 Rh12 C132 C136 96.3(4) no
Rh11 Rh12 C132 C137 -24.3(9) no
Rh11 Rh12 C133 C132 68.6(7) no
Rh11 Rh12 C133 C134 -173.26(13) no
Rh11 Rh12 C133 C138 -53.0(8) no
Rh11 Rh12 C135 C134 165.6(5) no
Rh11 Rh12 C135 C136 -76.6(4) no
Rh11 Rh12 C135 C140 43.5(9) no
Rh11 Rh12 C136 C132 -109.2(3) no
Rh11 Rh12 C136 C135 133.1(3) no
Rh11 Rh12 C136 C141 11.5(8) no
S11 Rh12 S12 Pt11 43.96(7) no
S11 Rh12 S12 Rh11 -40.69(7) no
S12 Rh12 S11 Pt11 -43.95(6) no
S12 Rh12 S11 Rh11 40.80(6) no
S11 Rh12 C132 C133 -90.8(4) no
S11 Rh12 C132 C136 150.8(3) no
S11 Rh12 C132 C137 30.2(8) no
C132 Rh12 S11 Pt11 155.9(3) no
C132 Rh12 S11 Rh11 -119.4(3) no
S11 Rh12 C133 C132 101.3(4) no
S11 Rh12 C133 C134 -140.5(3) no
S11 Rh12 C133 C138 -20.3(6) no
C133 Rh12 S11 Pt11 116.0(3) no
C133 Rh12 S11 Rh11 -159.3(3) no
S11 Rh12 C134 C133 56.0(5) no
S11 Rh12 C134 C135 174.5(5) no
S11 Rh12 C134 C139 -64.9(8) no
C134 Rh12 S11 Pt11 83.3(3) no
C134 Rh12 S11 Rh11 168.0(3) no
S11 Rh12 C136 C132 -46.6(5) no
S11 Rh12 C136 C135 -164.3(5) no
S11 Rh12 C136 C141 74.1(8) no
C136 Rh12 S11 Pt11 -175.1(4) no
C136 Rh12 S11 Rh11 -90.4(4) no
S12 Rh12 C132 C133 145.5(4) no
S12 Rh12 C132 C136 27.0(9) no
S12 Rh12 C132 C137 -93.5(10) no
C132 Rh12 S12 Pt11 171.8(7) no
C132 Rh12 S12 Rh11 87.2(7) no
S12 Rh12 C133 C132 -142.7(5) no
S12 Rh12 C133 C134 -24.6(10) no
S12 Rh12 C133 C138 95.6(10) no
C133 Rh12 S12 Pt11 -75.5(8) no
C133 Rh12 S12 Rh11 -160.1(8) no
S12 Rh12 C134 C133 169.46(18) no
S12 Rh12 C134 C135 -72.0(4) no
S12 Rh12 C134 C139 48.6(9) no
C134 Rh12 S12 Pt11 -93.1(4) no
C134 Rh12 S12 Rh11 -177.8(3) no
S12 Rh12 C135 C134 122.4(3) no
S12 Rh12 C135 C136 -119.8(3) no
S12 Rh12 C135 C140 0.3(7) no
C135 Rh12 S12 Pt11 -130.6(3) no
C135 Rh12 S12 Rh11 144.7(3) no
S12 Rh12 C136 C132 -167.86(17) no
S12 Rh12 C136 C135 74.4(4) no
S12 Rh12 C136 C141 -47.1(7) no
C136 Rh12 S12 Pt11 -169.1(3) no
C136 Rh12 S12 Rh11 106.2(3) no
C132 Rh12 C133 C132 0.0(5) no
C132 Rh12 C133 C134 118.1(8) no
C132 Rh12 C133 C138 -121.6(10) no
C133 Rh12 C132 C133 0.0(5) no
C133 Rh12 C132 C136 -118.5(8) no
C133 Rh12 C132 C137 121.0(11) no
C132 Rh12 C134 C133 -37.1(4) no
C132 Rh12 C134 C135 81.4(4) no
C132 Rh12 C134 C139 -158.0(9) no
C134 Rh12 C132 C133 37.8(4) no
C134 Rh12 C132 C136 -80.6(5) no
C134 Rh12 C132 C137 158.9(9) no
C132 Rh12 C135 C134 -79.8(4) no
C132 Rh12 C135 C136 38.0(4) no
C132 Rh12 C135 C140 158.1(8) no
C135 Rh12 C132 C133 80.6(5) no
C135 Rh12 C132 C136 -37.8(4) no
C135 Rh12 C132 C137 -158.4(8) no
C132 Rh12 C136 C132 0.0(4) no
C132 Rh12 C136 C135 -117.7(6) no
C132 Rh12 C136 C141 120.8(9) no
C136 Rh12 C132 C133 118.5(7) no
C136 Rh12 C132 C136 0.0(4) no
C136 Rh12 C132 C137 -120.5(9) no
C133 Rh12 C134 C133 -0.0(4) no
C133 Rh12 C134 C135 118.5(6) no
C133 Rh12 C134 C139 -120.9(11) no
C134 Rh12 C133 C132 -118.1(8) no
C134 Rh12 C133 C134 -0.0(4) no
C134 Rh12 C133 C138 120.2(8) no
C133 Rh12 C135 C134 -37.5(3) no
C133 Rh12 C135 C136 80.3(4) no
C133 Rh12 C135 C140 -159.6(8) no
C135 Rh12 C133 C132 -81.0(5) no
C135 Rh12 C133 C134 37.2(4) no
C135 Rh12 C133 C138 157.4(7) no
C133 Rh12 C136 C132 36.9(4) no
C133 Rh12 C136 C135 -80.8(4) no
C133 Rh12 C136 C141 157.7(8) no
C136 Rh12 C133 C132 -37.8(4) no
C136 Rh12 C133 C134 80.4(5) no
C136 Rh12 C133 C138 -159.4(7) no
C134 Rh12 C135 C134 0.0(4) no
C134 Rh12 C135 C136 117.8(6) no
C134 Rh12 C135 C140 -122.1(9) no
C135 Rh12 C134 C133 -118.5(6) no
C135 Rh12 C134 C135 0.0(4) no
C135 Rh12 C134 C139 120.6(10) no
C134 Rh12 C136 C132 80.1(4) no
C134 Rh12 C136 C135 -37.6(4) no
C134 Rh12 C136 C141 -159.1(8) no
C136 Rh12 C134 C133 -80.6(4) no
C136 Rh12 C134 C135 37.9(4) no
C136 Rh12 C134 C139 158.6(9) no
C135 Rh12 C136 C132 117.7(6) no
C135 Rh12 C136 C135 0.0(4) no
C135 Rh12 C136 C141 -121.6(9) no
C136 Rh12 C135 C134 -117.8(6) no
C136 Rh12 C135 C136 0.0(4) no
C136 Rh12 C135 C140 120.1(10) no
Pt21 Rh21 Rh22 Pt21 0.0 no
Pt21 Rh21 Rh22 S21 -62.202(18) no
Pt21 Rh21 Rh22 S22 61.457(18) no
Pt21 Rh21 Rh22 C232 -130.6(6) no
Pt21 Rh21 Rh22 C233 -175.1(3) no
Pt21 Rh21 Rh22 C234 137.5(4) no
Pt21 Rh21 Rh22 C235 91.4(5) no
Pt21 Rh21 S21 Pt21 0.0 no
Pt21 Rh21 S21 Rh22 79.93(5) no
Pt21 Rh21 S22 Pt21 -0.000(13) no
Pt21 Rh21 S22 Rh22 -80.70(7) no
Pt21 Rh21 C222 C223 160.24(16) no
Pt21 Rh21 C222 C226 -80.7(4) no
Pt21 Rh21 C222 C227 38.7(8) no
Pt21 Rh21 C224 C223 171.6(4) no
Pt21 Rh21 C224 C225 53.4(9) no
Pt21 Rh21 C224 C229 -68.3(11) no
Pt21 Rh21 C225 C224 -158.48(14) no
Pt21 Rh21 C225 C226 83.6(4) no
Pt21 Rh21 C225 C230 -35.5(8) no
Pt21 Rh21 C226 C222 122.8(3) no
Pt21 Rh21 C226 C225 -119.7(3) no
Pt21 Rh21 C226 C231 1.0(7) no
Rh22 Rh21 S21 Pt21 -79.93(5) no
Rh22 Rh21 S21 Rh22 0.000(15) no
S21 Rh21 Rh22 Pt21 62.20(6) no
S21 Rh21 Rh22 S21 -0.00(6) no
S21 Rh21 Rh22 S22 123.66(6) no
S21 Rh21 Rh22 C232 -68.4(6) no
S21 Rh21 Rh22 C233 -112.9(4) no
S21 Rh21 Rh22 C234 -160.3(4) no
S21 Rh21 Rh22 C235 153.6(5) no
Rh22 Rh21 S22 Pt21 80.70(7) no
Rh22 Rh21 S22 Rh22 -0.000(18) no
S22 Rh21 Rh22 Pt21 -61.46(7) no
S22 Rh21 Rh22 S21 -123.66(7) no
S22 Rh21 Rh22 S22 -0.00(7) no
S22 Rh21 Rh22 C232 167.9(6) no
S22 Rh21 Rh22 C233 123.5(4) no
S22 Rh21 Rh22 C234 76.0(4) no
S22 Rh21 Rh22 C235 29.9(5) no
Rh22 Rh21 C222 C223 66.8(6) no
Rh22 Rh21 C222 C226 -174.1(4) no
Rh22 Rh21 C222 C227 -54.7(8) no
C222 Rh21 Rh22 Pt21 116.5(4) no
C222 Rh21 Rh22 S21 54.3(4) no
C222 Rh21 Rh22 S22 177.9(4) no
C222 Rh21 Rh22 C232 -14.2(4) no
C222 Rh21 Rh22 C233 -58.6(4) no
C222 Rh21 Rh22 C234 -106.0(4) no
C222 Rh21 Rh22 C235 -152.2(4) no
Rh22 Rh21 C223 C222 -143.6(3) no
Rh22 Rh21 C223 C224 99.5(4) no
Rh22 Rh21 C223 C228 -19.7(8) no
C223 Rh21 Rh22 Pt21 157.9(3) no
C223 Rh21 Rh22 S21 95.7(3) no
C223 Rh21 Rh22 S22 -140.7(3) no
C223 Rh21 Rh22 C232 27.2(3) no
C223 Rh21 Rh22 C233 -17.2(3) no
C223 Rh21 Rh22 C234 -64.6(3) no
C223 Rh21 Rh22 C235 -110.7(3) no
Rh22 Rh21 C224 C223 -105.7(3) no
Rh22 Rh21 C224 C225 136.1(3) no
Rh22 Rh21 C224 C229 14.4(7) no
C224 Rh21 Rh22 Pt21 -155.4(3) no
C224 Rh21 Rh22 S21 142.4(3) no
C224 Rh21 Rh22 S22 -93.9(3) no
C224 Rh21 Rh22 C232 74.0(3) no
C224 Rh21 Rh22 C233 29.6(3) no
C224 Rh21 Rh22 C234 -17.8(3) no
C224 Rh21 Rh22 C235 -64.0(3) no
Rh22 Rh21 C225 C224 -72.3(5) no
Rh22 Rh21 C225 C226 169.7(4) no
Rh22 Rh21 C225 C230 50.7(8) no
C225 Rh21 Rh22 Pt21 -113.3(4) no
C225 Rh21 Rh22 S21 -175.5(4) no
C225 Rh21 Rh22 S22 -51.9(4) no
C225 Rh21 Rh22 C232 116.0(4) no
C225 Rh21 Rh22 C233 71.6(4) no
C225 Rh21 Rh22 C234 24.2(4) no
C225 Rh21 Rh22 C235 -22.0(4) no
S21 Rh21 S22 Pt21 40.48(7) no
S21 Rh21 S22 Rh22 -40.21(6) no
S22 Rh21 S21 Pt21 -40.04(7) no
S22 Rh21 S21 Rh22 39.89(6) no
S21 Rh21 C222 C223 107.7(4) no
S21 Rh21 C222 C226 -133.2(3) no
S21 Rh21 C222 C227 -13.8(7) no
C222 Rh21 S21 Pt21 127.6(3) no
C222 Rh21 S21 Rh22 -152.5(3) no
S21 Rh21 C223 C222 -86.3(4) no
S21 Rh21 C223 C224 156.7(2) no
S21 Rh21 C223 C228 37.5(7) no
C223 Rh21 S21 Pt21 166.9(3) no
C223 Rh21 S21 Rh22 -113.1(3) no
S21 Rh21 C224 C223 -43.0(7) no
S21 Rh21 C224 C225 -161.17(18) no
S21 Rh21 C224 C229 77.1(7) no
C224 Rh21 S21 Pt21 -164.6(5) no
C224 Rh21 S21 Rh22 -84.7(5) no
S21 Rh21 C226 C222 64.3(4) no
S21 Rh21 C226 C225 -178.24(11) no
S21 Rh21 C226 C231 -57.5(7) no
C226 Rh21 S21 Pt21 91.7(3) no
C226 Rh21 S21 Rh22 171.6(3) no
S22 Rh21 C223 C222 151.2(3) no
S22 Rh21 C223 C224 34.2(7) no
S22 Rh21 C223 C228 -85.0(8) no
C223 Rh21 S22 Pt21 169.8(5) no
C223 Rh21 S22 Rh22 89.1(5) no
S22 Rh21 C224 C223 -161.1(3) no
S22 Rh21 C224 C225 80.7(4) no
S22 Rh21 C224 C229 -41.1(7) no
C224 Rh21 S22 Pt21 -167.5(3) no
C224 Rh21 S22 Rh22 111.8(3) no
S22 Rh21 C225 C224 -110.4(3) no
S22 Rh21 C225 C226 131.7(3) no
S22 Rh21 C225 C230 12.6(7) no
C225 Rh21 S22 Pt21 -129.7(3) no
C225 Rh21 S22 Rh22 149.6(3) no
S22 Rh21 C226 C222 -179.84(15) no
S22 Rh21 C226 C225 -62.4(4) no
S22 Rh21 C226 C231 58.4(7) no
C226 Rh21 S22 Pt21 -95.1(3) no
C226 Rh21 S22 Rh22 -175.8(3) no
C222 Rh21 C223 C222 0.0(5) no
C222 Rh21 C223 C224 -116.9(7) no
C222 Rh21 C223 C228 123.9(10) no
C223 Rh21 C222 C223 0.0(4) no
C223 Rh21 C222 C226 119.1(7) no
C223 Rh21 C222 C227 -121.5(10) no
C222 Rh21 C224 C223 37.0(4) no
C222 Rh21 C224 C225 -81.2(4) no
C222 Rh21 C224 C229 157.1(8) no
C224 Rh21 C222 C223 -39.3(4) no
C224 Rh21 C222 C226 79.8(5) no
C224 Rh21 C222 C227 -160.8(8) no
C222 Rh21 C225 C224 80.2(4) no
C222 Rh21 C225 C226 -37.8(3) no
C222 Rh21 C225 C230 -156.8(8) no
C225 Rh21 C222 C223 -81.0(5) no
C225 Rh21 C222 C226 38.1(4) no
C225 Rh21 C222 C227 157.5(7) no
C222 Rh21 C226 C222 -0.0(4) no
C222 Rh21 C226 C225 117.4(6) no
C222 Rh21 C226 C231 -121.8(9) no
C226 Rh21 C222 C223 -119.1(7) no
C226 Rh21 C222 C226 -0.0(4) no
C226 Rh21 C222 C227 119.4(8) no
C223 Rh21 C224 C223 -0.0(4) no
C223 Rh21 C224 C225 -118.2(7) no
C223 Rh21 C224 C229 120.0(9) no
C224 Rh21 C223 C222 116.9(7) no
C224 Rh21 C223 C224 0.0(4) no
C224 Rh21 C223 C228 -119.2(9) no
C223 Rh21 C225 C224 38.6(4) no
C223 Rh21 C225 C226 -79.4(4) no
C223 Rh21 C225 C230 161.5(8) no
C225 Rh21 C223 C222 80.6(5) no
C225 Rh21 C223 C224 -36.4(4) no
C225 Rh21 C223 C228 -155.6(8) no
C223 Rh21 C226 C222 -36.2(4) no
C223 Rh21 C226 C225 81.2(4) no
C223 Rh21 C226 C231 -158.0(8) no
C226 Rh21 C223 C222 37.3(4) no
C226 Rh21 C223 C224 -79.7(4) no
C226 Rh21 C223 C228 161.1(8) no
C224 Rh21 C225 C224 -0.0(4) no
C224 Rh21 C225 C226 -118.0(6) no
C224 Rh21 C225 C230 123.0(9) no
C225 Rh21 C224 C223 118.2(7) no
C225 Rh21 C224 C225 0.0(4) no
C225 Rh21 C224 C229 -121.8(8) no
C224 Rh21 C226 C222 -80.7(4) no
C224 Rh21 C226 C225 36.7(3) no
C224 Rh21 C226 C231 157.5(7) no
C226 Rh21 C224 C223 80.1(4) no
C226 Rh21 C224 C225 -38.1(4) no
C226 Rh21 C224 C229 -159.9(7) no
C225 Rh21 C226 C222 -117.4(6) no
C225 Rh21 C226 C225 -0.0(3) no
C225 Rh21 C226 C231 120.8(8) no
C226 Rh21 C225 C224 118.0(6) no
C226 Rh21 C225 C226 0.0(3) no
C226 Rh21 C225 C230 -119.0(8) no
Pt21 Rh22 S21 Pt21 0.000(12) no
Pt21 Rh22 S21 Rh21 -81.34(6) no
Pt21 Rh22 S22 Pt21 0.0 no
Pt21 Rh22 S22 Rh21 82.28(6) no
Pt21 Rh22 C232 C233 -178.0(5) no
Pt21 Rh22 C232 C236 63.1(7) no
Pt21 Rh22 C232 C237 -58.0(14) no
Pt21 Rh22 C234 C233 -174.2(5) no
Pt21 Rh22 C234 C235 -57.0(8) no
Pt21 Rh22 C234 C239 67.5(9) no
Pt21 Rh22 C235 C234 146.7(3) no
Pt21 Rh22 C235 C236 -96.4(3) no
Pt21 Rh22 C235 C240 24.0(8) no
Pt21 Rh22 C236 C232 -139.0(4) no
Pt21 Rh22 C236 C235 102.1(4) no
Pt21 Rh22 C236 C241 -16.5(9) no
Rh21 Rh22 S21 Pt21 81.34(6) no
Rh21 Rh22 S21 Rh21 -0.000(13) no
Rh21 Rh22 S22 Pt21 -82.28(6) no
Rh21 Rh22 S22 Rh21 0.000(15) no
Rh21 Rh22 C232 C233 -76.5(7) no
Rh21 Rh22 C232 C236 164.62(13) no
Rh21 Rh22 C232 C237 43.6(15) no
Rh21 Rh22 C233 C232 134.0(4) no
Rh21 Rh22 C233 C234 -107.6(4) no
Rh21 Rh22 C233 C238 11.1(10) no
Rh21 Rh22 C234 C233 99.3(5) no
Rh21 Rh22 C234 C235 -143.5(3) no
Rh21 Rh22 C234 C239 -19.1(8) no
Rh21 Rh22 C235 C234 71.6(6) no
Rh21 Rh22 C235 C236 -171.5(6) no
Rh21 Rh22 C235 C240 -51.1(9) no
S21 Rh22 S22 Pt21 -41.99(7) no
S21 Rh22 S22 Rh21 40.29(7) no
S22 Rh22 S21 Pt21 41.51(7) no
S22 Rh22 S21 Rh21 -39.83(6) no
S21 Rh22 C232 C233 -125.8(4) no
S21 Rh22 C232 C236 115.3(4) no
S21 Rh22 C232 C237 -5.7(12) no
C232 Rh22 S21 Pt21 -136.9(4) no
C232 Rh22 S21 Rh21 141.8(4) no
S21 Rh22 C233 C232 72.2(6) no
S21 Rh22 C233 C234 -169.3(2) no
S21 Rh22 C233 C238 -50.7(10) no
C233 Rh22 S21 Pt21 -174.9(5) no
C233 Rh22 S21 Rh21 103.8(5) no
S21 Rh22 C235 C234 -160.6(3) no
S21 Rh22 C235 C236 -43.7(8) no
S21 Rh22 C235 C240 76.7(11) no
C235 Rh22 S21 Pt21 -66.9(7) no
C235 Rh22 S21 Rh21 -148.2(7) no
S21 Rh22 C236 C232 -81.4(5) no
S21 Rh22 C236 C235 159.7(3) no
S21 Rh22 C236 C241 41.1(9) no
C236 Rh22 S21 Pt21 -97.2(4) no
C236 Rh22 S21 Rh21 -178.5(4) no
S22 Rh22 C233 C232 -163.12(15) no
S22 Rh22 C233 C234 -44.7(8) no
S22 Rh22 C233 C238 74.0(8) no
C233 Rh22 S22 Pt21 179.9(5) no
C233 Rh22 S22 Rh21 -97.8(5) no
S22 Rh22 C234 C233 148.9(4) no
S22 Rh22 C234 C235 -93.9(4) no
S22 Rh22 C234 C239 30.5(7) no
C234 Rh22 S22 Pt21 152.7(3) no
C234 Rh22 S22 Rh21 -125.0(3) no
S22 Rh22 C235 C234 94.7(4) no
S22 Rh22 C235 C236 -148.4(3) no
S22 Rh22 C235 C240 -28.1(7) no
C235 Rh22 S22 Pt21 113.0(3) no
C235 Rh22 S22 Rh21 -164.7(3) no
S22 Rh22 C236 C232 163.80(17) no
S22 Rh22 C236 C235 44.9(7) no
S22 Rh22 C236 C241 -73.7(9) no
C236 Rh22 S22 Pt21 85.7(5) no
C236 Rh22 S22 Rh21 168.0(5) no
C232 Rh22 C233 C232 -0.0(6) no
C232 Rh22 C233 C234 118.5(9) no
C232 Rh22 C233 C238 -122.9(11) no
C233 Rh22 C232 C233 -0.0(5) no
C233 Rh22 C232 C236 -118.9(9) no
C233 Rh22 C232 C237 120.0(15) no
C232 Rh22 C234 C233 -36.6(5) no
C232 Rh22 C234 C235 80.6(6) no
C232 Rh22 C234 C239 -154.9(8) no
C234 Rh22 C232 C233 38.1(5) no
C234 Rh22 C232 C236 -80.8(5) no
C234 Rh22 C232 C237 158.1(13) no
C232 Rh22 C235 C234 -80.5(6) no
C232 Rh22 C235 C236 36.4(5) no
C232 Rh22 C235 C240 156.7(9) no
C235 Rh22 C232 C233 81.1(5) no
C235 Rh22 C232 C236 -37.8(4) no
C235 Rh22 C232 C237 -158.9(13) no
C232 Rh22 C236 C232 0.0(6) no
C232 Rh22 C236 C235 -118.9(9) no
C232 Rh22 C236 C241 122.5(12) no
C236 Rh22 C232 C233 118.9(9) no
C236 Rh22 C232 C236 0.0(5) no
C236 Rh22 C232 C237 -121.1(15) no
C233 Rh22 C234 C233 0.0(6) no
C233 Rh22 C234 C235 117.2(9) no
C233 Rh22 C234 C239 -118.4(10) no
C234 Rh22 C233 C232 -118.5(9) no
C234 Rh22 C233 C234 0.0(5) no
C234 Rh22 C233 C238 118.7(13) no
C233 Rh22 C235 C234 -38.6(5) no
C233 Rh22 C235 C236 78.3(5) no
C233 Rh22 C235 C240 -161.3(9) no
C235 Rh22 C233 C232 -80.6(6) no
C235 Rh22 C233 C234 37.8(5) no
C235 Rh22 C233 C238 156.5(10) no
C233 Rh22 C236 C232 36.8(5) no
C233 Rh22 C236 C235 -82.1(5) no
C233 Rh22 C236 C241 159.3(10) no
C236 Rh22 C233 C232 -36.8(5) no
C236 Rh22 C233 C234 81.7(6) no
C236 Rh22 C233 C238 -159.7(10) no
C234 Rh22 C235 C234 0.0(5) no
C234 Rh22 C235 C236 116.9(7) no
C234 Rh22 C235 C240 -122.7(11) no
C235 Rh22 C234 C233 -117.2(9) no
C235 Rh22 C234 C235 0.0(5) no
C235 Rh22 C234 C239 124.4(10) no
C234 Rh22 C236 C232 80.8(5) no
C234 Rh22 C236 C235 -38.1(4) no
C234 Rh22 C236 C241 -156.7(10) no
C236 Rh22 C234 C233 -78.6(6) no
C236 Rh22 C234 C235 38.7(5) no
C236 Rh22 C234 C239 163.1(8) no
C235 Rh22 C236 C232 118.9(8) no
C235 Rh22 C236 C235 0.0(4) no
C235 Rh22 C236 C241 -118.6(11) no
C236 Rh22 C235 C234 -116.9(8) no
C236 Rh22 C235 C236 0.0(5) no
C236 Rh22 C235 C240 120.4(9) no
C101 N11 C102 C103 1.6(8) no
C102 N11 C101 Pt11 176.2(5) no
C102 N11 C101 N12 -1.3(8) no
C101 N11 C111 N13 53.3(9) no
C111 N11 C101 Pt11 -3.5(9) no
C111 N11 C101 N12 178.9(6) no
C102 N11 C111 N13 -126.4(7) no
C111 N11 C102 C103 -178.7(6) no
C101 N12 C103 C102 0.4(8) no
C103 N12 C101 Pt11 -176.4(6) no
C103 N12 C101 N11 0.5(8) no
C101 N12 C104 C105 91.0(9) no
C104 N12 C101 Pt11 12.5(12) no
C104 N12 C101 N11 -170.5(6) no
C103 N12 C104 C105 -79.4(9) no
C104 N12 C103 C102 172.0(6) no
C111 N13 C112 Pt11 -6.7(13) no
C111 N13 C112 N14 176.7(7) no
C112 N13 C111 N11 -47.4(11) no
C111 N13 C113 C114 -178.3(8) no
C113 N13 C111 N11 128.1(9) no
C112 N13 C113 C114 -2.5(12) no
C113 N13 C112 Pt11 177.2(8) no
C113 N13 C112 N14 0.6(11) no
C112 N14 C114 C113 -3.0(12) no
C114 N14 C112 Pt11 -174.7(9) no
C114 N14 C112 N13 1.4(11) no
C112 N14 C115 C116 141.7(9) no
C112 N14 C115 C142 165.8(9) no
C115 N14 C112 Pt11 5.8(16) no
C115 N14 C112 N13 -178.0(9) no
C114 N14 C115 C116 -37.7(14) no
C114 N14 C115 C142 -13.6(15) no
C115 N14 C114 C113 176.5(9) no
C201 N21 C202 C203 -0.9(11) no
C202 N21 C201 Pt21 -177.1(7) no
C202 N21 C201 N22 0.1(10) no
C201 N21 C211 N23 -48.9(10) no
C211 N21 C201 Pt21 -4.9(12) no
C211 N21 C201 N22 172.3(7) no
C202 N21 C211 N23 121.9(10) no
C211 N21 C202 C203 -172.5(9) no
C201 N22 C203 C202 -1.4(12) no
C203 N22 C201 Pt21 177.5(8) no
C203 N22 C201 N21 0.8(11) no
C201 N22 C204 C205 94.5(10) no
C204 N22 C201 Pt21 4.1(14) no
C204 N22 C201 N21 -172.6(8) no
C203 N22 C204 C205 -77.9(12) no
C204 N22 C203 C202 171.9(8) no
C211 N23 C212 Pt21 4.8(11) no
C211 N23 C212 N24 -175.6(7) no
C212 N23 C211 N21 49.1(10) no
C211 N23 C213 C214 175.1(8) no
C213 N23 C211 N21 -123.4(9) no
C212 N23 C213 C214 2.0(10) no
C213 N23 C212 Pt21 178.4(6) no
C213 N23 C212 N24 -1.9(9) no
C212 N24 C214 C213 -0.0(9) no
C214 N24 C212 Pt21 -179.2(7) no
C214 N24 C212 N23 1.2(9) no
C212 N24 C215 C216 109.6(9) no
C215 N24 C212 Pt21 -2.8(13) no
C215 N24 C212 N23 177.6(7) no
C214 N24 C215 C216 -74.5(10) no
C215 N24 C214 C213 -176.5(7) no
Rh11 C723 C724 Rh11 -0.000(18) no
Rh11 C723 C724 C725 -60.4(9) no
Rh11 C723 C724 C729 120.2(17) no
Rh11 C723 C724 C124 112(4) no
Rh11 C723 C724 C125 -60.5(17) no
Rh11 C723 C724 C129 119.4(9) no
Rh11 C723 C728 C128 89(3) no
Rh11 C723 C722 Rh11 0.000(14) no
Rh11 C723 C722 C726 59.9(10) no
Rh11 C723 C722 C727 -122.1(16) no
Rh11 C723 C722 C122 49(4) no
Rh11 C723 C722 C126 61.0(6) no
Rh11 C723 C722 C127 -119(5) no
Rh11 C723 C122 Rh11 -0.000(16) no
Rh11 C723 C122 C726 68.9(16) no
Rh11 C723 C122 C731 77(3) no
Rh11 C723 C122 C727 -120.4(11) no
Rh11 C723 C122 C722 -126(4) no
Rh11 C723 C122 C126 68.2(9) no
Rh11 C723 C122 C127 -120.8(19) no
Rh11 C723 C123 Rh11 -0.000(14) no
Rh11 C723 C123 C724 49(3) no
Rh11 C723 C123 C728 -122.4(11) no
Rh11 C723 C123 C722 73(4) no
Rh11 C723 C123 C122 62(3) no
Rh11 C723 C123 C128 -126.1(10) no
Rh11 C723 C124 Rh11 0.000(16) no
Rh11 C723 C124 C724 -65(5) no
Rh11 C723 C124 C725 -58.5(9) no
Rh11 C723 C124 C125 -59.6(15) no
Rh11 C723 C124 C129 125.6(18) no
Rh11 C723 C128 C728 -113.2(14) no
Rh11 C723 C128 C123 60.8(15) no
C724 C723 C728 C128 177.9(18) no
C728 C723 C724 Rh11 -119(2) no
C728 C723 C724 C725 -179.1(18) no
C728 C723 C724 C729 2(3) no
C728 C723 C724 C124 -7(4) no
C728 C723 C724 C125 -179(2) no
C728 C723 C724 C129 1(2) no
C724 C723 C722 Rh11 -61.6(13) no
C724 C723 C722 C726 -1.7(19) no
C724 C723 C722 C727 176.3(15) no
C724 C723 C722 C122 -12(4) no
C724 C723 C722 C126 -0.6(16) no
C724 C723 C722 C127 180(4) no
C722 C723 C724 Rh11 61.8(13) no
C722 C723 C724 C725 1.3(18) no
C722 C723 C724 C729 -178.0(15) no
C722 C723 C724 C124 173(4) no
C722 C723 C724 C125 1(3) no
C722 C723 C724 C129 -178.8(13) no
C724 C723 C122 Rh11 -65.0(11) no
C724 C723 C122 C726 4(2) no
C724 C723 C122 C731 12(4) no
C724 C723 C122 C727 174.6(13) no
C724 C723 C122 C722 168(4) no
C724 C723 C122 C126 3.1(15) no
C724 C723 C122 C127 174.1(18) no
C122 C723 C724 Rh11 59.1(10) no
C122 C723 C724 C725 -1.3(15) no
C122 C723 C724 C729 179.3(16) no
C122 C723 C724 C124 171(4) no
C122 C723 C724 C125 -1(3) no
C122 C723 C724 C129 178.5(11) no
C724 C723 C123 Rh11 -49(3) no
C724 C723 C123 C724 0.0(10) no
C724 C723 C123 C728 -171(4) no
C724 C723 C123 C722 24(6) no
C724 C723 C123 C122 13(5) no
C724 C723 C123 C128 -175(3) no
C123 C723 C724 Rh11 51(4) no
C123 C723 C724 C725 -9(4) no
C123 C723 C724 C729 171(3) no
C123 C723 C724 C124 163(6) no
C123 C723 C724 C125 -9(5) no
C123 C723 C724 C129 170(4) no
C728 C723 C722 Rh11 119(2) no
C728 C723 C722 C726 178.8(18) no
C728 C723 C722 C727 -3(3) no
C728 C723 C722 C122 168(4) no
C728 C723 C722 C126 179.9(19) no
C728 C723 C722 C127 0(6) no
C722 C723 C728 C128 -3(3) no
C728 C723 C122 Rh11 112(3) no
C728 C723 C122 C726 -179(3) no
C728 C723 C122 C731 -171(3) no
C728 C723 C122 C727 -8(3) no
C728 C723 C122 C722 -14(5) no
C728 C723 C122 C126 -180(3) no
C728 C723 C122 C127 -9(4) no
C122 C723 C728 C128 1(4) no
C728 C723 C123 Rh11 122.4(16) no
C728 C723 C123 C724 171(4) no
C728 C723 C123 C728 0.0(12) no
C728 C723 C123 C722 -165(3) no
C728 C723 C123 C122 -175(2) no
C728 C723 C123 C128 -3.8(19) no
C123 C723 C728 C128 6(3) no
C728 C723 C124 Rh11 -121.5(17) no
C728 C723 C124 C724 174(4) no
C728 C723 C124 C725 180.0(15) no
C728 C723 C124 C125 178.9(16) no
C728 C723 C124 C129 4(3) no
C124 C723 C728 C128 176(3) no
C728 C723 C128 C728 0.0(18) no
C728 C723 C128 C123 174(3) no
C128 C723 C728 C128 -0.0(11) no
C722 C723 C123 Rh11 -73(4) no
C722 C723 C123 C724 -24(7) no
C722 C723 C123 C728 165(4) no
C722 C723 C123 C722 -0.0(17) no
C722 C723 C123 C122 -11(2) no
C722 C723 C123 C128 161(5) no
C123 C723 C722 Rh11 100(5) no
C123 C723 C722 C726 160(5) no
C123 C723 C722 C727 -22(5) no
C123 C723 C722 C122 150(6) no
C123 C723 C722 C126 161(5) no
C123 C723 C722 C127 -19(6) no
C722 C723 C124 Rh11 57.2(19) no
C722 C723 C124 C724 -8(6) no
C722 C723 C124 C725 -1(3) no
C722 C723 C124 C125 -2(3) no
C722 C723 C124 C129 -177.2(15) no
C124 C723 C722 Rh11 -60(3) no
C124 C723 C722 C726 0(3) no
C124 C723 C722 C727 178(2) no
C124 C723 C722 C122 -10(5) no
C124 C723 C722 C126 1(3) no
C124 C723 C722 C127 -178(4) no
C722 C723 C128 C728 177.9(15) no
C722 C723 C128 C123 -8.1(12) no
C128 C723 C722 Rh11 117.3(10) no
C128 C723 C722 C726 177.1(13) no
C128 C723 C722 C727 -4.8(19) no
C128 C723 C722 C122 167(4) no
C128 C723 C722 C126 178.3(11) no
C128 C723 C722 C127 -1(5) no
C122 C723 C123 Rh11 -62(3) no
C122 C723 C123 C724 -13(5) no
C122 C723 C123 C728 175(2) no
C122 C723 C123 C722 10.6(18) no
C122 C723 C123 C122 0.0(12) no
C122 C723 C123 C128 172(4) no
C123 C723 C122 Rh11 105(4) no
C123 C723 C122 C726 174(4) no
C123 C723 C122 C731 -178(5) no
C123 C723 C122 C727 -15(3) no
C123 C723 C122 C722 -21(4) no
C123 C723 C122 C126 173(4) no
C123 C723 C122 C127 -16(4) no
C122 C723 C124 Rh11 54.8(14) no
C122 C723 C124 C724 -10(6) no
C122 C723 C124 C725 -4(2) no
C122 C723 C124 C125 -5(3) no
C122 C723 C124 C129 -179.6(14) no
C124 C723 C122 Rh11 -62.6(18) no
C124 C723 C122 C726 6(3) no
C124 C723 C122 C731 14(4) no
C124 C723 C122 C727 177.0(18) no
C124 C723 C122 C722 171(4) no
C124 C723 C122 C126 6(3) no
C124 C723 C122 C127 177(2) no
C122 C723 C128 C728 -179.2(14) no
C122 C723 C128 C123 -5.2(12) no
C128 C723 C122 Rh11 113.0(11) no
C128 C723 C122 C726 -178.2(18) no
C128 C723 C122 C731 -170(3) no
C128 C723 C122 C727 -7.4(14) no
C128 C723 C122 C722 -14(4) no
C128 C723 C122 C126 -178.9(13) no
C128 C723 C122 C127 -8(3) no
C123 C723 C124 Rh11 41(6) no
C123 C723 C124 C724 -23(9) no
C123 C723 C124 C725 -17(6) no
C123 C723 C124 C125 -18(7) no
C123 C723 C124 C129 167(5) no
C124 C723 C123 Rh11 -41(6) no
C124 C723 C123 C724 8(3) no
C124 C723 C123 C728 -164(7) no
C124 C723 C123 C722 32(8) no
C124 C723 C123 C122 21(7) no
C124 C723 C123 C128 -167(5) no
C123 C723 C128 C728 -174(3) no
C123 C723 C128 C123 0.0(16) no
C128 C723 C123 Rh11 126.1(12) no
C128 C723 C123 C724 175(3) no
C128 C723 C123 C728 3.8(17) no
C128 C723 C123 C722 -161(5) no
C128 C723 C123 C122 -172(3) no
C128 C723 C123 C128 0.0(8) no
C124 C723 C128 C728 -7(4) no
C124 C723 C128 C123 167(5) no
C128 C723 C124 Rh11 -117(4) no
C128 C723 C124 C724 178(3) no
C128 C723 C124 C725 -176(3) no
C128 C723 C124 C125 -177(3) no
C128 C723 C124 C129 9(5) no
Rh11 C724 C725 Rh11 0.000(18) no
Rh11 C724 C725 C726 -62.4(9) no
Rh11 C724 C725 C730 121.6(13) no
Rh11 C724 C725 C125 118(3) no
Rh11 C724 C725 C126 -64.2(15) no
Rh11 C724 C725 C130 120.2(8) no
Rh11 C724 C729 C129 93.0(19) no
Rh11 C724 C123 Rh11 -0.000(18) no
Rh11 C724 C123 C723 -124(3) no
Rh11 C724 C123 C728 -116.8(8) no
Rh11 C724 C123 C722 72.4(12) no
Rh11 C724 C123 C122 66.4(8) no
Rh11 C724 C123 C128 -118.1(13) no
Rh11 C724 C124 Rh11 -0.000(19) no
Rh11 C724 C124 C723 63(5) no
Rh11 C724 C124 C725 54(3) no
Rh11 C724 C124 C729 -123.7(15) no
Rh11 C724 C124 C123 56(3) no
Rh11 C724 C124 C125 52(5) no
Rh11 C724 C124 C129 -125.2(10) no
Rh11 C724 C125 Rh11 0.00(2) no
Rh11 C724 C125 C725 -58(5) no
Rh11 C724 C125 C726 -58.3(10) no
Rh11 C724 C125 C730 129(5) no
Rh11 C724 C125 C126 -59.3(16) no
Rh11 C724 C125 C130 124.9(18) no
Rh11 C724 C129 C729 -112.8(13) no
Rh11 C724 C129 C124 65.0(15) no
C723 C724 C725 Rh11 61.9(12) no
C723 C724 C725 C726 -0.5(17) no
C723 C724 C725 C730 -176.5(13) no
C723 C724 C725 C125 -180(4) no
C723 C724 C725 C126 -2(3) no
C723 C724 C725 C130 -177.8(13) no
C723 C724 C729 C129 -1(3) no
C723 C724 C124 Rh11 -63(5) no
C723 C724 C124 C723 -0.0(19) no
C723 C724 C124 C725 -10(7) no
C723 C724 C124 C729 173(4) no
C723 C724 C124 C123 -7(3) no
C723 C724 C124 C125 -11(9) no
C723 C724 C124 C129 172(6) no
C723 C724 C125 Rh11 58.0(18) no
C723 C724 C125 C725 0(6) no
C723 C724 C125 C726 -0(3) no
C723 C724 C125 C730 -173(4) no
C723 C724 C125 C126 -1(3) no
C723 C724 C125 C130 -177.2(14) no
C723 C724 C129 C729 179.1(15) no
C723 C724 C129 C124 -3.1(12) no
C725 C724 C729 C129 179.6(17) no
C729 C724 C725 Rh11 -119(2) no
C729 C724 C725 C726 178.9(18) no
C729 C724 C725 C730 3(3) no
C729 C724 C725 C125 -0(3) no
C729 C724 C725 C126 177.2(19) no
C729 C724 C725 C130 2(2) no
C725 C724 C123 Rh11 -64.8(10) no
C725 C724 C123 C723 171(3) no
C725 C724 C123 C728 178.3(11) no
C725 C724 C123 C722 7.6(16) no
C725 C724 C123 C122 1.6(12) no
C725 C724 C123 C128 177.1(13) no
C123 C724 C725 Rh11 59.7(7) no
C123 C724 C725 C726 -2.7(13) no
C123 C724 C725 C730 -178.7(12) no
C123 C724 C725 C125 178(4) no
C123 C724 C725 C126 -4.5(18) no
C123 C724 C725 C130 180.0(9) no
C725 C724 C124 Rh11 -54(3) no
C725 C724 C124 C723 10(7) no
C725 C724 C124 C725 0.0(8) no
C725 C724 C124 C729 -177(4) no
C725 C724 C124 C123 2(5) no
C725 C724 C124 C125 -1(2) no
C725 C724 C124 C129 -179(3) no
C124 C724 C725 Rh11 58(4) no
C124 C724 C725 C726 -4(4) no
C124 C724 C725 C730 180(3) no
C124 C724 C725 C125 176(5) no
C124 C724 C725 C126 -6(4) no
C124 C724 C725 C130 179(4) no
C729 C724 C123 Rh11 113(3) no
C729 C724 C123 C723 -11(4) no
C729 C724 C123 C728 -4(3) no
C729 C724 C123 C722 -175(3) no
C729 C724 C123 C122 179(3) no
C729 C724 C123 C128 -5(4) no
C123 C724 C729 C129 2(4) no
C729 C724 C124 Rh11 123.7(19) no
C729 C724 C124 C723 -173(4) no
C729 C724 C124 C725 177(4) no
C729 C724 C124 C729 -0.0(12) no
C729 C724 C124 C123 180(2) no
C729 C724 C124 C125 176(6) no
C729 C724 C124 C129 -2(2) no
C124 C724 C729 C129 2(3) no
C729 C724 C125 Rh11 -122.6(18) no
C729 C724 C125 C725 180(4) no
C729 C724 C125 C726 179.1(15) no
C729 C724 C125 C730 6(6) no
C729 C724 C125 C126 178.1(17) no
C729 C724 C125 C130 2(3) no
C125 C724 C729 C129 179(3) no
C729 C724 C129 C729 -0.0(17) no
C729 C724 C129 C124 178(3) no
C129 C724 C729 C129 0.0(12) no
C123 C724 C124 Rh11 -56(3) no
C123 C724 C124 C723 7(3) no
C123 C724 C124 C725 -2(5) no
C123 C724 C124 C729 -180(2) no
C123 C724 C124 C123 0.0(9) no
C123 C724 C124 C125 -4(7) no
C123 C724 C124 C129 179(4) no
C124 C724 C123 Rh11 113(4) no
C124 C724 C123 C723 -11(4) no
C124 C724 C123 C728 -4(4) no
C124 C724 C123 C722 -174(4) no
C124 C724 C123 C122 180(4) no
C124 C724 C123 C128 -5(4) no
C123 C724 C125 Rh11 55.6(11) no
C123 C724 C125 C725 -2(5) no
C123 C724 C125 C726 -2.6(19) no
C123 C724 C125 C730 -176(5) no
C123 C724 C125 C126 -4(3) no
C123 C724 C125 C130 -179.5(13) no
C125 C724 C123 Rh11 -64.3(17) no
C125 C724 C123 C723 171(3) no
C125 C724 C123 C728 178.9(18) no
C125 C724 C123 C722 8(3) no
C125 C724 C123 C122 2(2) no
C125 C724 C123 C128 177.6(18) no
C123 C724 C129 C729 -178.6(13) no
C123 C724 C129 C124 -0.8(11) no
C129 C724 C123 Rh11 114.4(13) no
C129 C724 C123 C723 -10(3) no
C129 C724 C123 C728 -2.4(13) no
C129 C724 C123 C722 -173.1(14) no
C129 C724 C123 C122 -179.1(12) no
C129 C724 C123 C128 -3.6(18) no
C124 C724 C125 Rh11 53(5) no
C124 C724 C125 C725 -5(9) no
C124 C724 C125 C726 -5(6) no
C124 C724 C125 C730 -178(4) no
C124 C724 C125 C126 -6(6) no
C124 C724 C125 C130 178(5) no
C125 C724 C124 Rh11 -52(5) no
C125 C724 C124 C723 11(9) no
C125 C724 C124 C725 1(3) no
C125 C724 C124 C729 -176(6) no
C125 C724 C124 C123 4(7) no
C125 C724 C124 C125 -0.0(18) no
C125 C724 C124 C129 -177(5) no
C124 C724 C129 C729 -178(3) no
C124 C724 C129 C124 0.0(18) no
C129 C724 C124 Rh11 125.2(13) no
C129 C724 C124 C723 -172(6) no
C129 C724 C124 C725 179(3) no
C129 C724 C124 C729 2(2) no
C129 C724 C124 C123 -179(4) no
C129 C724 C124 C125 177(4) no
C129 C724 C124 C129 0.0(8) no
C125 C724 C129 C729 -1(5) no
C125 C724 C129 C124 177(6) no
C129 C724 C125 Rh11 -122(4) no
C129 C724 C125 C725 -180(4) no
C129 C724 C125 C726 180(4) no
C129 C724 C125 C730 7(9) no
C129 C724 C125 C126 179(3) no
C129 C724 C125 C130 3(6) no
Rh11 C725 C726 Rh11 0.000(15) no
Rh11 C725 C726 C731 122.8(15) no
Rh11 C725 C726 C722 -63.2(8) no
Rh11 C725 C726 C122 -58.6(14) no
Rh11 C725 C726 C131 119.3(7) no
Rh11 C725 C730 C125 90(3) no
Rh11 C725 C730 C130 89.0(18) no
Rh11 C725 C124 Rh11 0.00(2) no
Rh11 C725 C124 C723 69.2(12) no
Rh11 C725 C124 C724 -117(3) no
Rh11 C725 C124 C729 -114.5(8) no
Rh11 C725 C124 C123 65.2(7) no
Rh11 C725 C124 C129 -115.2(15) no
Rh11 C725 C125 Rh11 0.000(16) no
Rh11 C725 C125 C724 58(5) no
Rh11 C725 C125 C726 58(3) no
Rh11 C725 C125 C730 -125.2(11) no
Rh11 C725 C125 C124 56(3) no
Rh11 C725 C125 C126 61(4) no
Rh11 C725 C125 C130 -124.5(9) no
Rh11 C725 C126 Rh11 0.000(14) no
Rh11 C725 C126 C726 -51(9) no
Rh11 C725 C126 C731 122(6) no
Rh11 C725 C126 C722 -59.6(13) no
Rh11 C725 C126 C122 -55(2) no
Rh11 C725 C126 C131 120(2) no
Rh11 C725 C130 C730 -113.2(14) no
Rh11 C725 C130 C125 67.8(15) no
C724 C725 C726 Rh11 62.7(12) no
C724 C725 C726 C731 -174.5(13) no
C724 C725 C726 C722 -0.6(17) no
C724 C725 C726 C122 4(2) no
C724 C725 C726 C131 -178.1(12) no
C724 C725 C730 C125 -1.3(11) no
C724 C725 C730 C130 -2(2) no
C724 C725 C125 Rh11 -58(5) no
C724 C725 C125 C724 -0.0(19) no
C724 C725 C125 C726 1(7) no
C724 C725 C125 C730 177(5) no
C724 C725 C125 C124 -2(3) no
C724 C725 C125 C126 3(9) no
C724 C725 C125 C130 178(6) no
C724 C725 C126 Rh11 61.4(17) no
C724 C725 C126 C726 10(10) no
C724 C725 C126 C731 -176(5) no
C724 C725 C126 C722 2(3) no
C724 C725 C126 C122 6(4) no
C724 C725 C126 C131 -178.8(14) no
C724 C725 C130 C730 178.1(15) no
C724 C725 C130 C125 -0.9(11) no
C726 C725 C730 C125 -177(3) no
C726 C725 C730 C130 -177.6(16) no
C730 C725 C726 Rh11 -121.5(17) no
C730 C725 C726 C731 1(3) no
C730 C725 C726 C722 175.3(15) no
C730 C725 C726 C122 179.9(16) no
C730 C725 C726 C131 -2.2(19) no
C726 C725 C124 Rh11 -67.2(9) no
C726 C725 C124 C723 1.9(17) no
C726 C725 C124 C724 176(3) no
C726 C725 C124 C729 178.3(10) no
C726 C725 C124 C123 -2.0(12) no
C726 C725 C124 C129 177.6(14) no
C124 C725 C726 Rh11 61.6(8) no
C124 C725 C726 C731 -175.6(13) no
C124 C725 C726 C722 -1.6(13) no
C124 C725 C726 C122 3.0(17) no
C124 C725 C726 C131 -179.1(9) no
C726 C725 C125 Rh11 -58(3) no
C726 C725 C125 C724 -1(7) no
C726 C725 C125 C726 -0.0(8) no
C726 C725 C125 C730 176(4) no
C726 C725 C125 C124 -2(5) no
C726 C725 C125 C126 2.5(16) no
C726 C725 C125 C130 177(3) no
C125 C725 C726 Rh11 63(4) no
C125 C725 C726 C731 -174(3) no
C125 C725 C726 C722 -0(4) no
C125 C725 C726 C122 4(4) no
C125 C725 C726 C131 -178(4) no
C730 C725 C124 Rh11 116(2) no
C730 C725 C124 C723 -174.4(19) no
C730 C725 C124 C724 -0(3) no
C730 C725 C124 C729 2(3) no
C730 C725 C124 C123 -178.3(18) no
C730 C725 C124 C129 1(3) no
C124 C725 C730 C125 -1.2(11) no
C124 C725 C730 C130 -2(3) no
C730 C725 C125 Rh11 125.2(14) no
C730 C725 C125 C724 -177(4) no
C730 C725 C125 C726 -176(4) no
C730 C725 C125 C730 0.0(9) no
C730 C725 C125 C124 -179(2) no
C730 C725 C125 C126 -174(5) no
C730 C725 C125 C130 0.6(17) no
C125 C725 C730 C125 0.0(17) no
C125 C725 C730 C130 -1(3) no
C730 C725 C126 Rh11 -124.0(17) no
C730 C725 C126 C726 -175(8) no
C730 C725 C126 C731 -1(7) no
C730 C725 C126 C722 176.5(14) no
C730 C725 C126 C122 -179.2(17) no
C730 C725 C126 C131 -4(4) no
C126 C725 C730 C125 -176(4) no
C126 C725 C730 C130 -177(3) no
C730 C725 C130 C730 0.0(14) no
C730 C725 C130 C125 -179(3) no
C130 C725 C730 C125 1(3) no
C130 C725 C730 C130 0.0(13) no
C124 C725 C125 Rh11 -56(3) no
C124 C725 C125 C724 2(3) no
C124 C725 C125 C726 2(5) no
C124 C725 C125 C730 179(2) no
C124 C725 C125 C124 0.0(9) no
C124 C725 C125 C126 5(7) no
C124 C725 C125 C130 179(4) no
C125 C725 C124 Rh11 114(4) no
C125 C725 C124 C723 -176(4) no
C125 C725 C124 C724 -2(4) no
C125 C725 C124 C729 -0(4) no
C125 C725 C124 C123 180(4) no
C125 C725 C124 C129 -1(4) no
C124 C725 C126 Rh11 59.9(10) no
C124 C725 C126 C726 9(10) no
C124 C725 C126 C731 -178(5) no
C124 C725 C126 C722 0(2) no
C124 C725 C126 C122 5(3) no
C124 C725 C126 C131 179.6(15) no
C126 C725 C124 Rh11 -68.6(18) no
C126 C725 C124 C723 1(3) no
C126 C725 C124 C724 175(3) no
C126 C725 C124 C729 176.8(18) no
C126 C725 C124 C123 -3(2) no
C126 C725 C124 C129 176.2(19) no
C124 C725 C130 C730 178.5(14) no
C124 C725 C130 C125 -0.5(11) no
C130 C725 C124 Rh11 115.2(12) no
C130 C725 C124 C723 -175.7(15) no
C130 C725 C124 C724 -2(3) no
C130 C725 C124 C729 0.6(12) no
C130 C725 C124 C123 -179.6(12) no
C130 C725 C124 C129 -0.0(19) no
C125 C725 C126 Rh11 63(5) no
C125 C725 C126 C726 12(12) no
C125 C725 C126 C731 -175(5) no
C125 C725 C126 C722 3(6) no
C125 C725 C126 C122 8(7) no
C125 C725 C126 C131 -177(4) no
C126 C725 C125 Rh11 -61(5) no
C126 C725 C125 C724 -3(9) no
C126 C725 C125 C726 -3(3) no
C126 C725 C125 C730 174(6) no
C126 C725 C125 C124 -5(7) no
C126 C725 C125 C126 0(3) no
C126 C725 C125 C130 174(4) no
C125 C725 C130 C730 179(3) no
C125 C725 C130 C125 0.0(18) no
C130 C725 C125 Rh11 124.5(12) no
C130 C725 C125 C724 -178(6) no
C130 C725 C125 C726 -177(3) no
C130 C725 C125 C730 -0.6(17) no
C130 C725 C125 C124 -179(4) no
C130 C725 C125 C126 -174(4) no
C130 C725 C125 C130 0.0(8) no
C126 C725 C130 C730 6(5) no
C126 C725 C130 C125 -172(6) no
C130 C725 C126 Rh11 -128(5) no
C130 C725 C126 C726 -179(6) no
C130 C725 C126 C731 -6(9) no
C130 C725 C126 C722 172(4) no
C130 C725 C126 C122 177(3) no
C130 C725 C126 C131 -8(6) no
Rh11 C726 C731 C122 -85.9(15) no
Rh11 C726 C731 C131 89.7(16) no
Rh11 C726 C722 Rh11 -0.000(19) no
Rh11 C726 C722 C723 -60.1(10) no
Rh11 C726 C722 C727 122.0(17) no
Rh11 C726 C722 C122 101(4) no
Rh11 C726 C722 C123 -53.3(19) no
Rh11 C726 C722 C127 119.4(9) no
Rh11 C726 C122 Rh11 0.000(19) no
Rh11 C726 C122 C723 -60.5(12) no
Rh11 C726 C122 C731 125.3(11) no
Rh11 C726 C122 C727 143(6) no
Rh11 C726 C122 C722 -75(6) no
Rh11 C726 C122 C123 -59(2) no
Rh11 C726 C122 C127 128(3) no
Rh11 C726 C125 Rh11 -0.000(15) no
Rh11 C726 C125 C724 67.9(14) no
Rh11 C726 C125 C725 -112(3) no
Rh11 C726 C125 C730 -114.8(8) no
Rh11 C726 C125 C124 66.6(8) no
Rh11 C726 C125 C130 -115.4(14) no
Rh11 C726 C126 Rh11 0.000(16) no
Rh11 C726 C126 C725 50(9) no
Rh11 C726 C126 C731 -126.8(17) no
Rh11 C726 C126 C722 61(3) no
Rh11 C726 C126 C122 57(4) no
Rh11 C726 C126 C125 55(5) no
Rh11 C726 C126 C131 -122.4(9) no
Rh11 C726 C131 C731 -115.9(14) no
Rh11 C726 C131 C126 70.5(17) no
C725 C726 C731 C122 179(3) no
C725 C726 C731 C131 -6(3) no
C725 C726 C722 Rh11 61.5(11) no
C725 C726 C722 C723 1.4(17) no
C725 C726 C722 C727 -176.6(15) no
C725 C726 C722 C122 162(4) no
C725 C726 C722 C123 8(3) no
C725 C726 C722 C127 -179.1(11) no
C725 C726 C122 Rh11 55.9(17) no
C725 C726 C122 C723 -5(3) no
C725 C726 C122 C731 -179(3) no
C725 C726 C122 C727 -161(5) no
C725 C726 C122 C722 -20(7) no
C725 C726 C122 C123 -3(4) no
C725 C726 C122 C127 -175.7(15) no
C725 C726 C131 C731 175.7(14) no
C725 C726 C131 C126 2.1(11) no
C731 C726 C722 Rh11 -123.9(16) no
C731 C726 C722 C723 176.1(15) no
C731 C726 C722 C727 -2(3) no
C731 C726 C722 C122 -23(4) no
C731 C726 C722 C123 -177.2(19) no
C731 C726 C722 C127 -4.5(19) no
C722 C726 C731 C122 5.4(10) no
C722 C726 C731 C131 -178.9(16) no
C731 C726 C122 Rh11 -125.3(15) no
C731 C726 C122 C723 174.2(14) no
C731 C726 C122 C731 -0.0(10) no
C731 C726 C122 C727 18(7) no
C731 C726 C122 C722 159(6) no
C731 C726 C122 C123 176.1(19) no
C731 C726 C122 C127 3(3) no
C122 C726 C731 C122 0.0(15) no
C122 C726 C731 C131 176(2) no
C731 C726 C125 Rh11 119(3) no
C731 C726 C125 C724 -173(3) no
C731 C726 C125 C725 8(4) no
C731 C726 C125 C730 4(3) no
C731 C726 C125 C124 -174(3) no
C731 C726 C125 C130 4(4) no
C125 C726 C731 C122 176(4) no
C125 C726 C731 C131 -8(3) no
C731 C726 C126 Rh11 127(2) no
C731 C726 C126 C725 176(8) no
C731 C726 C126 C731 0.0(10) no
C731 C726 C126 C722 -172(4) no
C731 C726 C126 C122 -177(6) no
C731 C726 C126 C125 -179(4) no
C731 C726 C126 C131 4(3) no
C126 C726 C731 C122 177(4) no
C126 C726 C731 C131 -7(4) no
C731 C726 C131 C731 0.0(15) no
C731 C726 C131 C126 -174(3) no
C131 C726 C731 C122 -175.6(19) no
C131 C726 C731 C131 0.0(12) no
C722 C726 C125 Rh11 -68.6(10) no
C722 C726 C125 C724 -0.7(18) no
C722 C726 C125 C725 180(3) no
C722 C726 C125 C730 176.6(11) no
C722 C726 C125 C124 -2.0(13) no
C722 C726 C125 C130 176.0(15) no
C125 C726 C722 Rh11 61.4(8) no
C125 C726 C722 C723 1.3(14) no
C125 C726 C722 C727 -176.6(16) no
C125 C726 C722 C122 162(4) no
C125 C726 C722 C123 8(3) no
C125 C726 C722 C127 -179.2(10) no
C722 C726 C126 Rh11 -61(3) no
C722 C726 C126 C725 -12(11) no
C722 C726 C126 C731 172(4) no
C722 C726 C126 C722 0.0(9) no
C722 C726 C126 C122 -4.7(17) no
C722 C726 C126 C125 -7(7) no
C722 C726 C126 C131 176(3) no
C126 C726 C722 Rh11 65(4) no
C126 C726 C722 C723 5(4) no
C126 C726 C722 C727 -173(4) no
C126 C726 C722 C122 165(6) no
C126 C726 C722 C123 11(5) no
C126 C726 C722 C127 -176(4) no
C722 C726 C131 C731 3(5) no
C722 C726 C131 C126 -171(6) no
C131 C726 C722 Rh11 -126(5) no
C131 C726 C722 C723 174(4) no
C131 C726 C722 C727 -4(6) no
C131 C726 C722 C122 -25(6) no
C131 C726 C722 C123 -179(4) no
C131 C726 C722 C127 -6(5) no
C122 C726 C125 Rh11 -64.4(18) no
C122 C726 C125 C724 3(3) no
C122 C726 C125 C725 -176(3) no
C122 C726 C125 C730 -179.2(18) no
C122 C726 C125 C124 2(2) no
C122 C726 C125 C130 -179.8(19) no
C125 C726 C122 Rh11 56.9(11) no
C125 C726 C122 C723 -3.6(19) no
C125 C726 C122 C731 -177.8(19) no
C125 C726 C122 C727 -160(5) no
C125 C726 C122 C722 -18(7) no
C125 C726 C122 C123 -2(3) no
C125 C726 C122 C127 -174.6(16) no
C122 C726 C126 Rh11 -57(4) no
C122 C726 C126 C725 -7(13) no
C122 C726 C126 C731 177(6) no
C122 C726 C126 C722 5(3) no
C122 C726 C126 C122 -0(2) no
C122 C726 C126 C125 -2(8) no
C122 C726 C126 C131 -179(4) no
C126 C726 C122 Rh11 58(5) no
C126 C726 C122 C723 -3(6) no
C126 C726 C122 C731 -177(6) no
C126 C726 C122 C727 -159(6) no
C126 C726 C122 C722 -17(9) no
C126 C726 C122 C123 -1(6) no
C126 C726 C122 C127 -174(4) no
C122 C726 C131 C731 -8(4) no
C122 C726 C131 C126 179(5) no
C131 C726 C122 Rh11 -120(4) no
C131 C726 C122 C723 179(3) no
C131 C726 C122 C731 5(3) no
C131 C726 C122 C727 23(9) no
C131 C726 C122 C722 164(5) no
C131 C726 C122 C123 -179(3) no
C131 C726 C122 C127 8(5) no
C125 C726 C126 Rh11 -55(5) no
C125 C726 C126 C725 -5(5) no
C125 C726 C126 C731 179(4) no
C125 C726 C126 C722 7(7) no
C125 C726 C126 C122 2(8) no
C125 C726 C126 C125 0.0(11) no
C125 C726 C126 C131 -177(5) no
C126 C726 C125 Rh11 117(6) no
C126 C726 C125 C724 -175(6) no
C126 C726 C125 C725 5(5) no
C126 C726 C125 C730 2(6) no
C126 C726 C125 C124 -176(6) no
C126 C726 C125 C130 2(6) no
C125 C726 C131 C731 175.2(13) no
C125 C726 C131 C126 1.5(11) no
C131 C726 C125 Rh11 114.0(12) no
C131 C726 C125 C724 -178.1(15) no
C131 C726 C125 C725 2(3) no
C131 C726 C125 C730 -0.8(13) no
C131 C726 C125 C124 -179.5(12) no
C131 C726 C125 C130 -1.4(19) no
C126 C726 C131 C731 174(3) no
C126 C726 C131 C126 -0(3) no
C131 C726 C126 Rh11 122.4(12) no
C131 C726 C126 C725 172(10) no
C131 C726 C126 C731 -4(2) no
C131 C726 C126 C722 -176(3) no
C131 C726 C126 C122 179(4) no
C131 C726 C126 C125 177(5) no
C131 C726 C126 C131 0.0(8) no
C725 C730 C125 Rh11 -61(3) no
C725 C730 C125 C724 175(7) no
C725 C730 C125 C725 0.0(17) no
C725 C730 C125 C726 2(2) no
C725 C730 C125 C126 2(2) no
C725 C730 C125 C130 -179(3) no
C725 C730 C130 C725 -0.0(6) no
C725 C730 C130 C125 0.4(10) no
C125 C730 C130 C725 -0.4(10) no
C125 C730 C130 C125 0.0(7) no
C130 C730 C125 Rh11 118(2) no
C130 C730 C125 C724 -6(5) no
C130 C730 C125 C725 179(3) no
C130 C730 C125 C726 -179(2) no
C130 C730 C125 C126 -179(2) no
C130 C730 C125 C130 -0.0(14) no
C726 C731 C122 Rh11 55.7(18) no
C726 C731 C122 C723 -11(3) no
C726 C731 C122 C726 0.0(13) no
C726 C731 C122 C727 -172(3) no
C726 C731 C122 C126 -1.0(14) no
C726 C731 C122 C127 -177(3) no
C726 C731 C131 C726 -0.0(6) no
C726 C731 C131 C126 2.2(9) no
C122 C731 C126 Rh11 -62.4(13) no
C122 C731 C126 C725 -178(6) no
C122 C731 C126 C726 -2(2) no
C122 C731 C126 C722 3.8(10) no
C122 C731 C126 C122 -0.0(10) no
C122 C731 C126 C131 -174(2) no
C126 C731 C122 Rh11 56.8(13) no
C126 C731 C122 C723 -10(3) no
C126 C731 C122 C726 1.0(12) no
C126 C731 C122 C727 -171(2) no
C126 C731 C122 C126 -0.0(10) no
C126 C731 C122 C127 -176.3(18) no
C122 C731 C131 C726 2.1(10) no
C122 C731 C131 C126 4.2(15) no
C131 C731 C122 Rh11 51(3) no
C131 C731 C122 C723 -16(4) no
C131 C731 C122 C726 -4(2) no
C131 C731 C122 C727 -177(2) no
C131 C731 C122 C126 -5.4(19) no
C131 C731 C122 C127 178(2) no
C126 C731 C131 C726 -2.2(10) no
C126 C731 C131 C126 -0.0(8) no
C131 C731 C126 Rh11 112(2) no
C131 C731 C126 C725 -4(6) no
C131 C731 C126 C726 172(4) no
C131 C731 C126 C722 178(2) no
C131 C731 C126 C122 174(3) no
C131 C731 C126 C131 -0.0(14) no
C723 C728 C128 C723 0.0(7) no
C723 C728 C128 C123 -2.2(11) no
C123 C728 C128 C723 2.2(10) no
C123 C728 C128 C123 0.0(6) no
C128 C728 C123 Rh11 119(2) no
C128 C728 C123 C723 -174(3) no
C128 C728 C123 C724 -178(2) no
C128 C728 C123 C124 -179(3) no
C128 C728 C123 C128 0.0(13) no
C722 C727 C127 C722 -0.0(8) no
C722 C727 C127 C122 -1.5(11) no
C127 C727 C722 Rh11 88(3) no
C127 C727 C722 C723 178(2) no
C127 C727 C722 C726 -4(3) no
C127 C727 C722 C122 5(4) no
C127 C727 C722 C123 171(3) no
C127 C727 C722 C126 -7(4) no
C127 C727 C722 C127 0.0(13) no
C122 C727 C127 C722 1.5(11) no
C122 C727 C127 C122 -0.0(9) no
C127 C727 C122 Rh11 115(3) no
C127 C727 C122 C723 -179(3) no
C127 C727 C122 C726 -22(7) no
C127 C727 C122 C731 -9(3) no
C127 C727 C122 C722 -175(4) no
C127 C727 C122 C123 177(3) no
C127 C727 C122 C127 0.0(14) no
C724 C729 C129 C724 0.0(7) no
C724 C729 C129 C124 -0.8(10) no
C124 C729 C129 C724 0.8(10) no
C124 C729 C129 C124 0.0(7) no
C129 C729 C124 Rh11 119(2) no
C129 C729 C124 C724 -177(3) no
C129 C729 C124 C725 -179(2) no
C129 C729 C124 C125 -179(3) no
C129 C729 C124 C129 0.0(13) no
Rh11 C722 C122 Rh11 -0.000(17) no
Rh11 C722 C122 C723 47(4) no
Rh11 C722 C122 C726 72(6) no
Rh11 C722 C122 C727 -125.5(14) no
Rh11 C722 C122 C123 33(6) no
Rh11 C722 C122 C126 66(4) no
Rh11 C722 C122 C127 -128.3(14) no
Rh11 C722 C123 Rh11 0.000(15) no
Rh11 C722 C123 C723 -74(4) no
Rh11 C722 C123 C724 -61.1(9) no
Rh11 C722 C123 C124 -62.6(14) no
Rh11 C722 C123 C128 129.2(18) no
Rh11 C722 C126 Rh11 0.00(2) no
Rh11 C722 C126 C725 65.5(18) no
Rh11 C722 C126 C726 -109(3) no
Rh11 C722 C126 C731 -115.4(10) no
Rh11 C722 C126 C125 66.4(10) no
Rh11 C722 C126 C131 -113.8(17) no
Rh11 C722 C127 C727 -115.2(15) no
C723 C722 C122 Rh11 -47(4) no
C723 C722 C122 C723 0.0(9) no
C723 C722 C122 C726 24(10) no
C723 C722 C122 C727 -173(5) no
C723 C722 C122 C123 -15(3) no
C723 C722 C122 C126 18(7) no
C723 C722 C122 C127 -176(3) no
C723 C722 C126 Rh11 -66.3(11) no
C723 C722 C126 C725 -1(3) no
C723 C722 C126 C726 -176(3) no
C723 C722 C126 C731 178.3(12) no
C723 C722 C126 C125 0.1(15) no
C723 C722 C126 C131 179.9(16) no
C723 C722 C127 C727 -5(5) no
C726 C722 C122 Rh11 -72(7) no
C726 C722 C122 C723 -24(10) no
C726 C722 C122 C726 -0.0(15) no
C726 C722 C122 C727 163(6) no
C726 C722 C122 C123 -39(11) no
C726 C722 C122 C126 -6(3) no
C726 C722 C122 C127 160(7) no
C726 C722 C123 Rh11 51.5(19) no
C726 C722 C123 C723 -23(5) no
C726 C722 C123 C724 -10(3) no
C726 C722 C123 C124 -11(3) no
C726 C722 C123 C128 -179.3(13) no
C726 C722 C127 C727 176.5(17) no
C727 C722 C122 Rh11 125.5(18) no
C727 C722 C122 C723 173(5) no
C727 C722 C122 C726 -163(6) no
C727 C722 C122 C727 0.0(12) no
C727 C722 C122 C123 158(7) no
C727 C722 C122 C126 -169(3) no
C727 C722 C122 C127 -3(3) no
C727 C722 C123 Rh11 -124.5(17) no
C727 C722 C123 C723 161(3) no
C727 C722 C123 C724 174.3(15) no
C727 C722 C123 C124 172.8(16) no
C727 C722 C123 C128 5(3) no
C727 C722 C126 Rh11 118(3) no
C727 C722 C126 C725 -177(3) no
C727 C722 C126 C726 9(4) no
C727 C722 C126 C731 3(3) no
C727 C722 C126 C125 -176(3) no
C727 C722 C126 C131 4(4) no
C727 C722 C127 C727 0.0(19) no
C122 C722 C123 Rh11 33(7) no
C122 C722 C123 C723 -41(9) no
C122 C722 C123 C724 -28(7) no
C122 C722 C123 C124 -29(8) no
C122 C722 C123 C128 162(6) no
C123 C722 C122 Rh11 -33(6) no
C123 C722 C122 C723 15(3) no
C123 C722 C122 C726 39(11) no
C123 C722 C122 C727 -158(8) no
C123 C722 C122 C123 -0.0(16) no
C123 C722 C122 C126 33(9) no
C123 C722 C122 C127 -161(6) no
C122 C722 C126 Rh11 100(5) no
C122 C722 C126 C725 165(6) no
C122 C722 C126 C726 -10(5) no
C122 C722 C126 C731 -16(5) no
C122 C722 C126 C125 166(5) no
C122 C722 C126 C131 -14(5) no
C126 C722 C122 Rh11 -66(4) no
C126 C722 C122 C723 -18(7) no
C126 C722 C122 C726 6(3) no
C126 C722 C122 C727 169(3) no
C126 C722 C122 C123 -33(9) no
C126 C722 C122 C126 0.0(11) no
C126 C722 C122 C127 166(5) no
C122 C722 C127 C727 -175(4) no
C127 C722 C122 Rh11 128.3(16) no
C127 C722 C122 C723 176(3) no
C127 C722 C122 C726 -160(7) no
C127 C722 C122 C727 3(3) no
C127 C722 C122 C123 161(6) no
C127 C722 C122 C126 -166(5) no
C127 C722 C122 C127 -0.0(8) no
C123 C722 C126 Rh11 -60.6(18) no
C123 C722 C126 C725 5(3) no
C123 C722 C126 C726 -170(4) no
C123 C722 C126 C731 -176.0(18) no
C123 C722 C126 C125 6(3) no
C123 C722 C126 C131 -174.4(19) no
C126 C722 C123 Rh11 54.6(13) no
C126 C722 C123 C723 -20(5) no
C126 C722 C123 C724 -6.5(19) no
C126 C722 C123 C124 -8(3) no
C126 C722 C123 C128 -176.2(13) no
C123 C722 C127 C727 -14(4) no
C127 C722 C123 Rh11 -116(4) no
C127 C722 C123 C723 169(3) no
C127 C722 C123 C724 -177(3) no
C127 C722 C123 C124 -179(3) no
C127 C722 C123 C128 13(5) no
C126 C722 C127 C727 175.4(16) no
C127 C722 C126 Rh11 113.6(14) no
C127 C722 C126 C725 179.0(19) no
C127 C722 C126 C726 4(3) no
C127 C722 C126 C731 -1.8(15) no
C127 C722 C126 C125 179.9(14) no
C127 C722 C126 C131 -0(3) no
N11 C102 C103 N12 -1.2(8) no
N12 C104 C105 C107 -1.3(13) no
N12 C104 C105 C110 -179.8(8) no
C104 C105 C107 C106 -178.7(8) no
C104 C105 C110 C109 -179.8(9) no
C107 C105 C110 C109 1.7(16) no
C110 C105 C107 C106 -0.2(16) no
C107 C106 C108 C109 0.1(17) no
C108 C106 C107 C105 -0.7(17) no
C106 C108 C109 C110 1.4(18) no
C108 C109 C110 C105 -2.3(18) no
N13 C113 C114 N14 3.2(12) no
N14 C115 C116 C117 -52.5(15) no
N14 C115 C116 C121 125.2(13) no
N14 C115 C116 C142 115.2(16) no
N14 C115 C116 C143 110.7(9) no
N14 C115 C142 C116 -74(4) no
N14 C115 C142 C117 -66.3(16) no
N14 C115 C142 C143 99(3) no
N14 C115 C142 C147 -84(3) no
C116 C115 C142 C116 0.0(16) no
C116 C115 C142 C117 8(3) no
C116 C115 C142 C143 173(6) no
C116 C115 C142 C147 -9.6(17) no
C142 C115 C116 C117 -168(4) no
C142 C115 C116 C121 10(4) no
C142 C115 C116 C142 0(4) no
C142 C115 C116 C143 -5(4) no
C115 C116 C117 C118 -177.1(14) no
C115 C116 C117 C147 -169.8(17) no
C115 C116 C121 C120 176.5(13) no
C115 C116 C121 C142 -14.1(16) no
C115 C116 C121 C143 -24(2) no
C115 C116 C121 C144 -58(3) no
C115 C116 C121 C145 -150(4) no
C115 C116 C121 C147 169.0(18) no
C115 C116 C142 C115 -0.0(4) no
C115 C116 C142 C121 168(4) no
C115 C116 C142 C147 170.7(15) no
C115 C116 C143 C121 160.3(15) no
C115 C116 C143 C144 -167(2) no
C117 C116 C121 C120 -6(3) no
C117 C116 C121 C142 164(3) no
C117 C116 C121 C143 153.9(16) no
C117 C116 C121 C144 119(3) no
C117 C116 C121 C145 27(5) no
C117 C116 C121 C147 -13.4(16) no
C121 C116 C117 C118 5(3) no
C121 C116 C117 C147 12.4(15) no
C117 C116 C142 C115 146(10) no
C117 C116 C142 C121 -46(13) no
C117 C116 C142 C147 -43(10) no
C142 C116 C117 C118 40(12) no
C142 C116 C117 C147 48(11) no
C117 C116 C143 C121 -52(4) no
C117 C116 C143 C144 -20(5) no
C143 C116 C117 C118 40(5) no
C143 C116 C117 C147 47(3) no
C117 C116 C147 C117 -0.0(9) no
C117 C116 C147 C118 5(2) no
C117 C116 C147 C120 156(6) no
C117 C116 C147 C121 167(3) no
C117 C116 C147 C142 165(3) no
C147 C116 C117 C118 -7(3) no
C147 C116 C117 C147 -0(3) no
C121 C116 C142 C115 -168(4) no
C121 C116 C142 C121 -0.0(13) no
C121 C116 C142 C147 3(5) no
C142 C116 C121 C120 -169(5) no
C142 C116 C121 C142 0(5) no
C142 C116 C121 C143 -10(5) no
C142 C116 C121 C144 -44(5) no
C142 C116 C121 C145 -136(7) no
C142 C116 C121 C147 -177(5) no
C121 C116 C143 C121 -0.0(14) no
C121 C116 C143 C144 32.2(19) no
C143 C116 C121 C120 -160(3) no
C143 C116 C121 C142 10(2) no
C143 C116 C121 C143 -0.0(13) no
C143 C116 C121 C144 -34.5(19) no
C143 C116 C121 C145 -127(5) no
C143 C116 C121 C147 -167(3) no
C121 C116 C147 C117 -167(3) no
C121 C116 C147 C118 -162(4) no
C121 C116 C147 C120 -11(4) no
C121 C116 C147 C121 0.0(11) no
C121 C116 C147 C142 -2(3) no
C147 C116 C121 C120 8(3) no
C147 C116 C121 C142 177(4) no
C147 C116 C121 C143 167(3) no
C147 C116 C121 C144 133(4) no
C147 C116 C121 C145 41(5) no
C147 C116 C121 C147 0(3) no
C142 C116 C147 C117 -165(4) no
C142 C116 C147 C118 -160(4) no
C142 C116 C147 C120 -9(7) no
C142 C116 C147 C121 2(4) no
C142 C116 C147 C142 -0(3) no
C147 C116 C142 C115 -171(3) no
C147 C116 C142 C121 -3(5) no
C147 C116 C142 C147 -0(2) no
C143 C116 C147 C117 -159.3(14) no
C143 C116 C147 C118 -154(3) no
C143 C116 C147 C120 -3(6) no
C143 C116 C147 C121 7.9(17) no
C143 C116 C147 C142 5.7(15) no
C147 C116 C143 C121 -11(3) no
C147 C116 C143 C144 22(3) no
C116 C117 C118 C119 0(4) no
C116 C117 C118 C147 5.7(17) no
C116 C117 C147 C116 0.0(9) no
C116 C117 C147 C118 -174(3) no
C116 C117 C147 C119 -169(4) no
C116 C117 C147 C120 -148(8) no
C116 C117 C147 C121 -18(3) no
C116 C117 C147 C142 -6.3(10) no
C118 C117 C142 C115 -175(2) no
C118 C117 C142 C121 -5(4) no
C118 C117 C142 C143 37(6) no
C118 C117 C142 C147 -14(3) no
C142 C117 C118 C119 5(3) no
C142 C117 C118 C147 10.4(16) no
C118 C117 C147 C116 174(3) no
C118 C117 C147 C118 -0.0(12) no
C118 C117 C147 C119 4(2) no
C118 C117 C147 C120 26(6) no
C118 C117 C147 C121 156(5) no
C118 C117 C147 C142 168(3) no
C147 C117 C118 C119 -5(3) no
C147 C117 C118 C147 -0.0(17) no
C142 C117 C147 C116 6.3(14) no
C142 C117 C147 C118 -168(3) no
C142 C117 C147 C119 -163(4) no
C142 C117 C147 C120 -142(8) no
C142 C117 C147 C121 -11(3) no
C142 C117 C147 C142 0.0(13) no
C147 C117 C142 C115 -161(4) no
C147 C117 C142 C121 9(3) no
C147 C117 C142 C143 51(5) no
C147 C117 C142 C147 -0(3) no
C117 C118 C119 C120 -5(4) no
C117 C118 C119 C147 4.9(19) no
C117 C118 C147 C116 -6(3) no
C117 C118 C147 C117 0.0(11) no
C117 C118 C147 C119 -174(3) no
C117 C118 C147 C120 -167(4) no
C117 C118 C147 C142 -20(4) no
C119 C118 C147 C116 168(4) no
C119 C118 C147 C117 174(3) no
C119 C118 C147 C119 0.0(11) no
C119 C118 C147 C120 7.1(19) no
C119 C118 C147 C142 154(5) no
C147 C118 C119 C120 -10(3) no
C147 C118 C119 C147 0.0(16) no
C118 C119 C120 C121 4(4) no
C118 C119 C120 C145 -122(4) no
C118 C119 C120 C147 11(3) no
C118 C119 C147 C117 -5(2) no
C118 C119 C147 C118 -0.0(13) no
C118 C119 C147 C120 -171(3) no
C118 C119 C147 C121 -163(4) no
C118 C119 C147 C142 -127(10) no
C120 C119 C147 C117 166(3) no
C120 C119 C147 C118 171(2) no
C120 C119 C147 C120 0.0(9) no
C120 C119 C147 C121 8(3) no
C120 C119 C147 C142 44(9) no
C147 C119 C120 C121 -7(2) no
C147 C119 C120 C145 -133(5) no
C147 C119 C120 C147 0.0(18) no
C119 C120 C121 C116 2(3) no
C119 C120 C121 C142 -4(4) no
C119 C120 C121 C143 -141(3) no
C119 C120 C121 C144 -146.2(17) no
C119 C120 C121 C145 -160(2) no
C119 C120 C121 C147 8.5(18) no
C119 C120 C145 C121 133(6) no
C119 C120 C145 C144 114(5) no
C119 C120 C147 C116 -161(6) no
C119 C120 C147 C117 -27(6) no
C119 C120 C147 C118 -6.8(16) no
C119 C120 C147 C119 0.0(10) no
C119 C120 C147 C121 -172(3) no
C119 C120 C147 C142 -165(4) no
C121 C120 C145 C121 -0.0(9) no
C121 C120 C145 C144 -20(4) no
C145 C120 C121 C116 162(3) no
C145 C120 C121 C142 156(4) no
C145 C120 C121 C143 19(4) no
C145 C120 C121 C144 14(3) no
C145 C120 C121 C145 0(3) no
C145 C120 C121 C147 168(3) no
C121 C120 C147 C116 11(4) no
C121 C120 C147 C117 145(8) no
C121 C120 C147 C118 165(4) no
C121 C120 C147 C119 172(3) no
C121 C120 C147 C121 0.0(11) no
C121 C120 C147 C142 7.3(18) no
C147 C120 C121 C116 -7(3) no
C147 C120 C121 C142 -13(3) no
C147 C120 C121 C143 -149(5) no
C147 C120 C121 C144 -155(3) no
C147 C120 C121 C145 -168(3) no
C147 C120 C121 C147 0(3) no
C145 C120 C147 C116 -2(7) no
C145 C120 C147 C117 131(6) no
C145 C120 C147 C118 152(3) no
C145 C120 C147 C119 158(4) no
C145 C120 C147 C121 -14(4) no
C145 C120 C147 C142 -6(5) no
C147 C120 C145 C121 11(3) no
C147 C120 C145 C144 -9(6) no
C116 C121 C142 C116 -0.0(16) no
C116 C121 C142 C117 -10(3) no
C116 C121 C142 C143 -170(5) no
C116 C121 C142 C147 -2(4) no
C116 C121 C143 C116 0.0(7) no
C116 C121 C143 C142 4.0(9) no
C116 C121 C143 C144 -152.7(16) no
C116 C121 C144 C143 45(4) no
C116 C121 C144 C145 -145(3) no
C116 C121 C145 C120 -43(6) no
C116 C121 C145 C144 118(5) no
C116 C121 C147 C116 0.0(9) no
C116 C121 C147 C117 17(3) no
C116 C121 C147 C119 165(5) no
C116 C121 C147 C120 172(3) no
C116 C121 C147 C142 1.3(15) no
C120 C121 C142 C116 14(7) no
C120 C121 C142 C117 4(5) no
C120 C121 C142 C143 -156(4) no
C120 C121 C142 C147 12(3) no
C120 C121 C143 C116 146(5) no
C120 C121 C143 C142 150(5) no
C120 C121 C143 C144 -7(5) no
C120 C121 C144 C143 176(3) no
C120 C121 C144 C145 -13.9(19) no
C120 C121 C145 C120 0.0(9) no
C120 C121 C145 C144 161(4) no
C120 C121 C147 C116 -172(3) no
C120 C121 C147 C117 -155(5) no
C120 C121 C147 C119 -7(3) no
C120 C121 C147 C120 0.0(8) no
C120 C121 C147 C142 -171(3) no
C142 C121 C143 C116 -4.0(19) no
C142 C121 C143 C142 -0.0(18) no
C142 C121 C143 C144 -157(3) no
C143 C121 C142 C116 170(5) no
C143 C121 C142 C117 160(3) no
C143 C121 C142 C143 0.0(14) no
C143 C121 C142 C147 167(3) no
C142 C121 C144 C143 26(3) no
C142 C121 C144 C145 -164(3) no
C144 C121 C142 C116 148(4) no
C144 C121 C142 C117 138(3) no
C144 C121 C142 C143 -22(3) no
C144 C121 C142 C147 146(3) no
C142 C121 C147 C116 -1(3) no
C142 C121 C147 C117 16(5) no
C142 C121 C147 C119 164(4) no
C142 C121 C147 C120 171(3) no
C142 C121 C147 C142 0.0(18) no
C147 C121 C142 C116 2(5) no
C147 C121 C142 C117 -8(3) no
C147 C121 C142 C143 -167(3) no
C147 C121 C142 C147 0.0(19) no
C143 C121 C144 C143 0.0(17) no
C143 C121 C144 C145 170(4) no
C144 C121 C143 C116 153(3) no
C144 C121 C143 C142 157(3) no
C144 C121 C143 C144 0(3) no
C143 C121 C145 C120 -169(3) no
C143 C121 C145 C144 -8(3) no
C145 C121 C143 C116 160(3) no
C145 C121 C143 C142 164(3) no
C145 C121 C143 C144 7(3) no
C143 C121 C147 C116 -22(5) no
C143 C121 C147 C117 -5(8) no
C143 C121 C147 C119 143(4) no
C143 C121 C147 C120 150(4) no
C143 C121 C147 C142 -21(4) no
C147 C121 C143 C116 17(4) no
C147 C121 C143 C142 21(4) no
C147 C121 C143 C144 -136(5) no
C144 C121 C145 C120 -161(4) no
C144 C121 C145 C144 0(3) no
C145 C121 C144 C143 -170(4) no
C145 C121 C144 C145 -0(3) no
C144 C121 C147 C116 -124(4) no
C144 C121 C147 C117 -107(5) no
C144 C121 C147 C119 42(7) no
C144 C121 C147 C120 49(5) no
C144 C121 C147 C142 -122(5) no
C147 C121 C144 C143 134(5) no
C147 C121 C144 C145 -56(6) no
C145 C121 C147 C116 -163(3) no
C145 C121 C147 C117 -146(4) no
C145 C121 C147 C119 2(5) no
C145 C121 C147 C120 9(3) no
C145 C121 C147 C142 -162(3) no
C147 C121 C145 C120 -11(3) no
C147 C121 C145 C144 150(3) no
Rh11 C122 C123 Rh11 -0.00(2) no
Rh11 C122 C123 C723 -69(3) no
Rh11 C122 C123 C724 -61.7(6) no
Rh11 C122 C123 C124 -61.6(10) no
Rh11 C122 C123 C128 123.6(19) no
Rh11 C122 C126 Rh11 0.000(19) no
Rh11 C122 C126 C725 58(3) no
Rh11 C122 C126 C726 -118(4) no
Rh11 C122 C126 C731 -120.8(9) no
Rh11 C122 C126 C125 60.4(13) no
Rh11 C122 C126 C131 -117.2(14) no
Rh11 C122 C127 C727 -88(2) no
C723 C122 C126 Rh11 -64.2(10) no
C723 C122 C126 C725 -6(3) no
C723 C122 C126 C726 178(4) no
C723 C122 C126 C731 175.0(12) no
C723 C122 C126 C125 -3.8(18) no
C723 C122 C126 C131 178.6(14) no
C723 C122 C127 C727 1(3) no
C726 C122 C123 Rh11 62(3) no
C726 C122 C123 C723 -7(5) no
C726 C122 C123 C724 1(3) no
C726 C122 C123 C124 1(3) no
C726 C122 C123 C128 -174(2) no
C726 C122 C127 C727 170(3) no
C731 C122 C126 Rh11 120.8(12) no
C731 C122 C126 C725 179(3) no
C731 C122 C126 C726 3(3) no
C731 C122 C126 C731 0.0(8) no
C731 C122 C126 C125 -178.8(19) no
C731 C122 C126 C131 3.7(12) no
C731 C122 C127 C727 171.9(17) no
C727 C122 C123 Rh11 -126.4(13) no
C727 C122 C123 C723 165(3) no
C727 C122 C123 C724 171.8(13) no
C727 C122 C123 C124 171.9(14) no
C727 C122 C123 C128 -3(3) no
C727 C122 C127 C727 -0.0(17) no
C722 C122 C123 Rh11 -145(7) no
C722 C122 C123 C723 146(7) no
C722 C122 C123 C724 153(7) no
C722 C122 C123 C124 153(7) no
C722 C122 C123 C128 -21(7) no
C722 C122 C126 Rh11 -75(5) no
C722 C122 C126 C725 -17(6) no
C722 C122 C126 C726 167(7) no
C722 C122 C126 C731 164(5) no
C722 C122 C126 C125 -15(6) no
C722 C122 C126 C131 168(5) no
C722 C122 C127 C727 4(4) no
C123 C122 C126 Rh11 -62.3(15) no
C123 C122 C126 C725 -4(4) no
C123 C122 C126 C726 179(4) no
C123 C122 C126 C731 176.8(17) no
C123 C122 C126 C125 -2(3) no
C123 C122 C126 C131 -179.5(15) no
C126 C122 C123 Rh11 62.0(15) no
C126 C122 C123 C723 -7(4) no
C126 C122 C123 C724 0.3(18) no
C126 C122 C123 C124 0(2) no
C126 C122 C123 C128 -174.3(17) no
C123 C122 C127 C727 -4(2) no
C127 C122 C123 Rh11 -124.3(18) no
C127 C122 C123 C723 167(3) no
C127 C122 C123 C724 174.0(16) no
C127 C122 C123 C124 174.1(15) no
C127 C122 C123 C128 -1(3) no
C126 C122 C127 C727 167(3) no
C127 C122 C126 Rh11 126(3) no
C127 C122 C126 C725 -175(3) no
C127 C122 C126 C726 8(5) no
C127 C122 C126 C731 6(3) no
C127 C122 C126 C125 -173(3) no
C127 C122 C126 C131 9(4) no
Rh11 C123 C124 Rh11 -0.000(16) no
Rh11 C123 C124 C724 -62(3) no
Rh11 C123 C124 C725 -60.4(6) no
Rh11 C123 C124 C125 -60.3(9) no
Rh11 C123 C124 C129 120.0(19) no
Rh11 C123 C128 C723 -88(3) no
Rh11 C123 C128 C728 -82.5(18) no
C723 C123 C128 C723 0.0(16) no
C723 C123 C128 C728 5(3) no
C724 C123 C128 C723 -3.3(10) no
C724 C123 C128 C728 2(2) no
C728 C123 C124 Rh11 -121.8(12) no
C728 C123 C124 C724 176(3) no
C728 C123 C124 C725 177.8(13) no
C728 C123 C124 C125 177.9(15) no
C728 C123 C124 C129 -2(2) no
C728 C123 C128 C723 -5(3) no
C728 C123 C128 C728 0.0(17) no
C722 C123 C124 Rh11 68(2) no
C722 C123 C124 C724 6(4) no
C722 C123 C124 C725 8(3) no
C722 C123 C124 C125 8(3) no
C722 C123 C124 C129 -172(2) no
C722 C123 C128 C723 164(4) no
C722 C123 C128 C728 170(3) no
C122 C123 C124 Rh11 61.6(14) no
C122 C123 C124 C724 -0(4) no
C122 C123 C124 C725 1.1(16) no
C122 C123 C124 C125 1.2(19) no
C122 C123 C124 C129 -178.4(18) no
C122 C123 C128 C723 170(4) no
C122 C123 C128 C728 175(3) no
C124 C123 C128 C723 -4.6(10) no
C124 C123 C128 C728 0.8(18) no
C128 C123 C124 Rh11 -122.3(14) no
C128 C123 C124 C724 176(3) no
C128 C123 C124 C725 177.3(13) no
C128 C123 C124 C125 177.4(13) no
C128 C123 C124 C129 -2(3) no
Rh11 C124 C125 Rh11 -0.00(3) no
Rh11 C124 C125 C725 -60(3) no
Rh11 C124 C125 C726 -61.2(7) no
Rh11 C124 C125 C126 -61.9(10) no
Rh11 C124 C125 C130 121(2) no
Rh11 C124 C129 C724 -83.8(19) no
Rh11 C124 C129 C729 -81.8(16) no
C723 C124 C125 Rh11 64(2) no
C723 C124 C125 C725 4(4) no
C723 C124 C125 C726 3(3) no
C723 C124 C125 C126 2(3) no
C723 C124 C125 C130 -175(2) no
C723 C124 C129 C724 174(4) no
C723 C124 C129 C729 176(3) no
C724 C124 C125 Rh11 -123(6) no
C724 C124 C125 C725 177(7) no
C724 C124 C125 C726 175(6) no
C724 C124 C125 C126 175(6) no
C724 C124 C125 C130 -2(6) no
C724 C124 C129 C724 -0.0(17) no
C724 C124 C129 C729 2(3) no
C725 C124 C129 C724 -0.9(10) no
C725 C124 C129 C729 1(3) no
C729 C124 C125 Rh11 -120.1(12) no
C729 C124 C125 C725 180(3) no
C729 C124 C125 C726 178.7(13) no
C729 C124 C125 C126 178.0(15) no
C729 C124 C125 C130 1(3) no
C729 C124 C129 C724 -2(3) no
C729 C124 C129 C729 0.0(16) no
C123 C124 C125 Rh11 59.6(11) no
C123 C124 C125 C725 -0(4) no
C123 C124 C125 C726 -1.6(14) no
C123 C124 C125 C126 -2.3(17) no
C123 C124 C125 C130 -179.2(17) no
C123 C124 C129 C724 178(4) no
C123 C124 C129 C729 -179(2) no
C125 C124 C129 C724 -1.1(11) no
C125 C124 C129 C729 0.9(19) no
C129 C124 C125 Rh11 -120.7(15) no
C129 C124 C125 C725 179(3) no
C129 C124 C125 C726 178.1(13) no
C129 C124 C125 C126 177.4(14) no
C129 C124 C125 C130 1(3) no
Rh11 C125 C126 Rh11 0.000(15) no
Rh11 C125 C126 C726 -59(5) no
Rh11 C125 C126 C722 -63.6(8) no
Rh11 C125 C126 C122 -60.1(12) no
Rh11 C125 C126 C131 117(3) no
Rh11 C125 C130 C725 -80(2) no
Rh11 C125 C130 C730 -81(2) no
C724 C125 C126 Rh11 64(3) no
C724 C125 C126 C726 5(6) no
C724 C125 C126 C722 1(3) no
C724 C125 C126 C122 4(3) no
C724 C125 C126 C131 -179(3) no
C724 C125 C130 C725 178(4) no
C724 C125 C130 C730 177(3) no
C725 C125 C126 Rh11 -113(5) no
C725 C125 C126 C726 -172(8) no
C725 C125 C126 C722 -177(6) no
C725 C125 C126 C122 -173(6) no
C725 C125 C126 C131 3(5) no
C725 C125 C130 C725 0.0(15) no
C725 C125 C130 C730 -1(3) no
C726 C125 C130 C725 2.1(10) no
C726 C125 C130 C730 1(3) no
C730 C125 C126 Rh11 -118.7(10) no
C730 C125 C126 C726 -178(5) no
C730 C125 C126 C722 177.7(13) no
C730 C125 C126 C122 -178.8(16) no
C730 C125 C126 C131 -2(3) no
C730 C125 C130 C725 1(3) no
C730 C125 C130 C730 -0.0(13) no
C124 C125 C126 Rh11 62.8(12) no
C124 C125 C126 C726 4(5) no
C124 C125 C126 C722 -0.8(16) no
C124 C125 C126 C122 3(2) no
C124 C125 C126 C131 179(2) no
C124 C125 C130 C725 179(4) no
C124 C125 C130 C730 178(3) no
C126 C125 C130 C725 2.4(12) no
C126 C125 C130 C730 1(2) no
C130 C125 C126 Rh11 -119.5(15) no
C130 C125 C126 C726 -179(5) no
C130 C125 C126 C722 176.9(14) no
C130 C125 C126 C122 -179.6(15) no
C130 C125 C126 C131 -3(4) no
Rh11 C126 C131 C726 -81(3) no
Rh11 C126 C131 C731 -86.5(18) no
C725 C126 C131 C726 -176(5) no
C725 C126 C131 C731 178(3) no
C726 C126 C131 C726 -0.0(16) no
C726 C126 C131 C731 -6(3) no
C731 C126 C131 C726 6(3) no
C731 C126 C131 C731 -0.0(14) no
C722 C126 C131 C726 3.0(13) no
C722 C126 C131 C731 -3(3) no
C122 C126 C131 C726 -0.5(14) no
C122 C126 C131 C731 -6(2) no
C125 C126 C131 C726 -177(5) no
C125 C126 C131 C731 177(3) no
Rh12 C132 C133 Rh12 0.00(2) no
Rh12 C132 C133 C134 -60.3(5) no
Rh12 C132 C133 C138 119.4(8) no
Rh12 C132 C136 Rh12 0.000(17) no
Rh12 C132 C136 C135 62.3(5) no
Rh12 C132 C136 C141 -119.3(7) no
C133 C132 C136 Rh12 -60.7(6) no
C133 C132 C136 C135 1.6(9) no
C133 C132 C136 C141 180.0(7) no
C136 C132 C133 Rh12 60.3(6) no
C136 C132 C133 C134 0.0(9) no
C136 C132 C133 C138 179.7(7) no
C137 C132 C133 Rh12 -121.5(10) no
C137 C132 C133 C134 178.2(8) no
C137 C132 C133 C138 -2.2(14) no
C137 C132 C136 Rh12 121.1(9) no
C137 C132 C136 C135 -176.5(8) no
C137 C132 C136 C141 1.8(13) no
Rh12 C133 C134 Rh12 0.000(17) no
Rh12 C133 C134 C135 -62.9(5) no
Rh12 C133 C134 C139 118.9(8) no
C132 C133 C134 Rh12 61.2(6) no
C132 C133 C134 C135 -1.7(9) no
C132 C133 C134 C139 -179.9(7) no
C138 C133 C134 Rh12 -118.4(9) no
C138 C133 C134 C135 178.7(8) no
C138 C133 C134 C139 0.4(14) no
Rh12 C134 C135 Rh12 -0.000(16) no
Rh12 C134 C135 C136 -59.5(5) no
Rh12 C134 C135 C140 121.8(8) no
C133 C134 C135 Rh12 62.1(6) no
C133 C134 C135 C136 2.6(9) no
C133 C134 C135 C140 -176.1(7) no
C139 C134 C135 Rh12 -119.7(9) no
C139 C134 C135 C136 -179.1(8) no
C139 C134 C135 C140 2.1(14) no
Rh12 C135 C136 Rh12 -0.00(2) no
Rh12 C135 C136 C132 -61.7(5) no
Rh12 C135 C136 C141 119.9(7) no
C134 C135 C136 Rh12 59.2(6) no
C134 C135 C136 C132 -2.6(9) no
C134 C135 C136 C141 179.0(7) no
C140 C135 C136 Rh12 -122.0(9) no
C140 C135 C136 C132 176.2(8) no
C140 C135 C136 C141 -2.2(14) no
C115 C142 C143 C121 166(4) no
C115 C142 C143 C144 -165(2) no
C115 C142 C147 C116 12(3) no
C115 C142 C147 C117 25(4) no
C115 C142 C147 C118 41(7) no
C115 C142 C147 C119 149(8) no
C115 C142 C147 C120 -175(3) no
C115 C142 C147 C121 -165(4) no
C116 C142 C147 C116 0.0(19) no
C116 C142 C147 C117 14(4) no
C116 C142 C147 C118 29(6) no
C116 C142 C147 C119 138(11) no
C116 C142 C147 C120 174(5) no
C116 C142 C147 C121 -177(5) no
C117 C142 C143 C121 -49(5) no
C117 C142 C143 C144 -20(8) no
C117 C142 C147 C116 -14(3) no
C117 C142 C147 C117 -0.0(8) no
C117 C142 C147 C118 16(3) no
C117 C142 C147 C119 124(11) no
C117 C142 C147 C120 160(5) no
C117 C142 C147 C121 169(3) no
C121 C142 C143 C121 -0.0(14) no
C121 C142 C143 C144 29(3) no
C121 C142 C147 C116 177(5) no
C121 C142 C147 C117 -169(4) no
C121 C142 C147 C118 -154(5) no
C121 C142 C147 C119 -45(10) no
C121 C142 C147 C120 -9(3) no
C121 C142 C147 C121 0.0(14) no
C143 C142 C147 C116 -171(6) no
C143 C142 C147 C117 -157(3) no
C143 C142 C147 C118 -142(4) no
C143 C142 C147 C119 -33(12) no
C143 C142 C147 C120 3(5) no
C143 C142 C147 C121 12(3) no
C147 C142 C143 C121 -12(3) no
C147 C142 C143 C144 17(5) no
C116 C143 C144 C121 -22.9(19) no
C116 C143 C144 C145 -33(5) no
C121 C143 C144 C121 0.0(11) no
C121 C143 C144 C145 -10(4) no
C142 C143 C144 C121 -21(3) no
C142 C143 C144 C145 -32(6) no
C121 C144 C145 C120 18(4) no
C121 C144 C145 C121 -0.0(8) no
C143 C144 C145 C120 26(7) no
C143 C144 C145 C121 8(3) no
N21 C202 C203 N22 1.3(12) no
N22 C204 C205 C206 -18.8(12) no
N22 C204 C205 C210 165.2(7) no
C204 C205 C206 C207 -173.6(8) no
C204 C205 C210 C209 176.1(8) no
C206 C205 C210 C209 -0.2(14) no
C210 C205 C206 C207 2.4(13) no
C205 C206 C207 C208 -4.6(16) no
C206 C207 C208 C209 4.4(17) no
C207 C208 C209 C210 -2.2(16) no
C208 C209 C210 C205 0.1(16) no
N23 C213 C214 N24 -1.2(10) no
N24 C215 C216 C217 -21.6(10) no
N24 C215 C216 C221 159.2(7) no
C215 C216 C217 C218 -177.6(7) no
C215 C216 C221 C220 175.5(7) no
C217 C216 C221 C220 -3.8(14) no
C221 C216 C217 C218 1.6(14) no
C216 C217 C218 C219 -0.0(16) no
C217 C218 C219 C220 1(2) no
C218 C219 C220 C221 -3(3) no
C219 C220 C221 C216 4(2) no
Rh21 C222 C223 Rh21 0.00(2) no
Rh21 C222 C223 C224 60.7(5) no
Rh21 C222 C223 C228 -124.3(9) no
Rh21 C222 C226 Rh21 -0.000(16) no
Rh21 C222 C226 C225 -62.3(6) no
Rh21 C222 C226 C231 120.0(9) no
C223 C222 C226 Rh21 60.1(7) no
C223 C222 C226 C225 -2.2(11) no
C223 C222 C226 C231 -180.0(8) no
C226 C222 C223 Rh21 -59.4(7) no
C226 C222 C223 C224 1.3(10) no
C226 C222 C223 C228 176.4(8) no
C227 C222 C223 Rh21 121.6(11) no
C227 C222 C223 C224 -177.7(9) no
C227 C222 C223 C228 -2.6(16) no
C227 C222 C226 Rh21 -120.9(10) no
C227 C222 C226 C225 176.8(9) no
C227 C222 C226 C231 -1.0(16) no
Rh21 C223 C224 Rh21 0.00(3) no
Rh21 C223 C224 C225 62.7(5) no
Rh21 C223 C224 C229 -119.0(8) no
C222 C223 C224 Rh21 -62.5(7) no
C222 C223 C224 C225 0.1(10) no
C222 C223 C224 C229 178.5(8) no
C228 C223 C224 Rh21 122.3(10) no
C228 C223 C224 C225 -175.1(9) no
C228 C223 C224 C229 3.3(14) no
Rh21 C224 C225 Rh21 -0.000(16) no
Rh21 C224 C225 C226 60.3(6) no
Rh21 C224 C225 C230 -121.8(9) no
C223 C224 C225 Rh21 -61.8(7) no
C223 C224 C225 C226 -1.5(10) no
C223 C224 C225 C230 176.4(8) no
C229 C224 C225 Rh21 119.9(10) no
C229 C224 C225 C226 -179.8(9) no
C229 C224 C225 C230 -1.9(16) no
Rh21 C225 C226 Rh21 0.000(14) no
Rh21 C225 C226 C222 62.8(6) no
Rh21 C225 C226 C231 -119.4(8) no
C224 C225 C226 Rh21 -60.5(7) no
C224 C225 C226 C222 2.3(11) no
C224 C225 C226 C231 -179.9(8) no
C230 C225 C226 Rh21 121.5(10) no
C230 C225 C226 C222 -175.7(9) no
C230 C225 C226 C231 2.1(15) no
Rh22 C232 C233 Rh22 -0.000(18) no
Rh22 C232 C233 C234 -60.5(7) no
Rh22 C232 C233 C238 121.4(11) no
Rh22 C232 C236 Rh22 -0.000(18) no
Rh22 C232 C236 C235 60.4(8) no
Rh22 C232 C236 C241 -121.2(12) no
C233 C232 C236 Rh22 -60.1(10) no
C233 C232 C236 C235 0.2(15) no
C233 C232 C236 C241 178.6(11) no
C236 C232 C233 Rh22 59.8(10) no
C236 C232 C233 C234 -0.7(14) no
C236 C232 C233 C238 -178.8(10) no
C237 C232 C233 Rh22 -126.5(15) no
C237 C232 C233 C234 173.0(12) no
C237 C232 C233 C238 -5(2) no
C237 C232 C236 Rh22 126.2(14) no
C237 C232 C236 C235 -173.4(12) no
C237 C232 C236 C241 5(3) no
Rh22 C233 C234 Rh22 -0.00(3) no
Rh22 C233 C234 C235 -60.8(6) no
Rh22 C233 C234 C239 121.0(10) no
C232 C233 C234 Rh22 61.7(9) no
C232 C233 C234 C235 0.9(12) no
C232 C233 C234 C239 -177.3(10) no
C238 C233 C234 Rh22 -120.2(12) no
C238 C233 C234 C235 179.0(10) no
C238 C233 C234 C239 0.8(17) no
Rh22 C234 C235 Rh22 0.00(2) no
Rh22 C234 C235 C236 -62.0(6) no
Rh22 C234 C235 C240 117.8(10) no
C233 C234 C235 Rh22 61.2(7) no
C233 C234 C235 C236 -0.7(11) no
C233 C234 C235 C240 179.0(9) no
C239 C234 C235 Rh22 -120.7(12) no
C239 C234 C235 C236 177.4(10) no
C239 C234 C235 C240 -2.9(18) no
Rh22 C235 C236 Rh22 0.000(19) no
Rh22 C235 C236 C232 -62.0(8) no
Rh22 C235 C236 C241 119.6(11) no
C234 C235 C236 Rh22 62.3(7) no
C234 C235 C236 C232 0.3(13) no
C234 C235 C236 C241 -178.1(10) no
C240 C235 C236 Rh22 -117.5(11) no
C240 C235 C236 C232 -179.4(10) no
C240 C235 C236 C241 2.1(18) no
C302 C301 C306 C305 -4.6(14) no
C306 C301 C302 C303 2.2(13) no
C302 C301 B3 C307 -128.6(9) no
C302 C301 B3 C313 -8.6(12) no
C302 C301 B3 C319 112.0(9) no
B3 C301 C302 C303 -177.0(8) no
C306 C301 B3 C307 52.4(12) no
C306 C301 B3 C313 172.4(9) no
C306 C301 B3 C319 -67.0(11) no
B3 C301 C306 C305 174.5(8) no
C301 C302 C303 C304 1.8(15) no
C302 C303 C304 C305 -3.5(16) no
C303 C304 C305 C306 1.3(16) no
C304 C305 C306 C301 3.1(16) no
C308 C307 C312 C311 -0.4(11) no
C312 C307 C308 C309 -0.1(12) no
C308 C307 B3 C301 21.5(11) no
C308 C307 B3 C313 -99.0(10) no
C308 C307 B3 C319 143.9(8) no
B3 C307 C308 C309 176.5(7) no
C312 C307 B3 C301 -162.2(7) no
C312 C307 B3 C313 77.3(10) no
C312 C307 B3 C319 -39.8(10) no
B3 C307 C312 C311 -177.1(7) no
C307 C308 C309 C310 0.6(14) no
C308 C309 C310 C311 -0.6(13) no
C309 C310 C311 C312 0.1(13) no
C310 C311 C312 C307 0.4(13) no
C314 C313 C318 C317 -3.1(17) no
C318 C313 C314 C315 2.1(17) no
C314 C313 B3 C301 -98.9(12) no
C314 C313 B3 C307 22.5(15) no
C314 C313 B3 C319 138.5(10) no
B3 C313 C314 C315 178.8(10) no
C318 C313 B3 C301 77.6(12) no
C318 C313 B3 C307 -161.1(10) no
C318 C313 B3 C319 -45.1(14) no
B3 C313 C318 C317 -179.7(10) no
C313 C314 C315 C316 -0(2) no
C314 C315 C316 C317 -1(2) no
C315 C316 C317 C318 -0(3) no
C316 C317 C318 C313 2(2) no
C320 C319 C324 C323 -0.9(16) no
C324 C319 C320 C321 0.7(16) no
C320 C319 B3 C301 38.2(13) no
C320 C319 B3 C307 -83.5(13) no
C320 C319 B3 C313 159.3(10) no
B3 C319 C320 C321 173.5(9) no
C324 C319 B3 C301 -149.3(9) no
C324 C319 B3 C307 89.0(10) no
C324 C319 B3 C313 -28.2(13) no
B3 C319 C324 C323 -173.8(9) no
C319 C320 C321 C322 -2(2) no
C320 C321 C322 C323 3(3) no
C321 C322 C323 C324 -3(3) no
C322 C323 C324 C319 2(3) no
C402 C401 C406 C405 -1.2(13) no
C406 C401 C402 C403 0.5(13) no
C402 C401 B4 C407 -79.5(10) no
C402 C401 B4 C413 161.6(7) no
C402 C401 B4 C419 42.4(10) no
B4 C401 C402 C403 179.4(7) no
C406 C401 B4 C407 99.2(9) no
C406 C401 B4 C413 -19.7(11) no
C406 C401 B4 C419 -138.9(8) no
B4 C401 C406 C405 -179.9(7) no
C401 C402 C403 C404 0.1(16) no
C402 C403 C404 C405 -0.1(16) no
C403 C404 C405 C406 -0.5(16) no
C404 C405 C406 C401 1.2(16) no
C408 C407 C412 C411 2.6(13) no
C412 C407 C408 C409 -1.2(13) no
C408 C407 B4 C401 27.6(11) no
C408 C407 B4 C413 146.8(8) no
C408 C407 B4 C419 -94.7(10) no
B4 C407 C408 C409 177.8(7) no
C412 C407 B4 C401 -153.5(8) no
C412 C407 B4 C413 -34.3(11) no
C412 C407 B4 C419 84.2(9) no
B4 C407 C412 C411 -176.5(7) no
C407 C408 C409 C410 0.4(15) no
C408 C409 C410 C411 -0.8(17) no
C409 C410 C411 C412 2.2(18) no
C410 C411 C412 C407 -3.2(18) no
C414 C413 C418 C417 1.8(15) no
C418 C413 C414 C415 -0.5(16) no
C414 C413 B4 C401 73.2(12) no
C414 C413 B4 C407 -46.3(12) no
C414 C413 B4 C419 -166.0(9) no
B4 C413 C414 C415 -178.1(9) no
C418 C413 B4 C401 -104.2(10) no
C418 C413 B4 C407 136.3(9) no
C418 C413 B4 C419 16.6(13) no
B4 C413 C418 C417 179.4(9) no
C413 C414 C415 C416 0.5(19) no
C414 C415 C416 C417 -1.9(19) no
C415 C416 C417 C418 3.1(18) no
C416 C417 C418 C413 -3.2(18) no
C420 C419 C424 C423 0.6(11) no
C424 C419 C420 C421 -0.2(11) no
C420 C419 B4 C401 -155.5(7) no
C420 C419 B4 C407 -33.8(9) no
C420 C419 B4 C413 84.8(9) no
B4 C419 C420 C421 -175.3(6) no
C424 C419 B4 C401 29.8(10) no
C424 C419 B4 C407 151.4(7) no
C424 C419 B4 C413 -89.9(9) no
B4 C419 C424 C423 175.7(6) no
C419 C420 C421 C422 -1.5(13) no
C420 C421 C422 C423 2.7(12) no
C421 C422 C423 C424 -2.3(12) no
C422 C423 C424 C419 0.7(13) no
C502 C501 C506 C505 -0.9(12) no
C506 C501 C502 C503 1.4(12) no
C502 C501 B5 C507 -100.5(9) no
C502 C501 B5 C513 139.1(8) no
C502 C501 B5 C519 19.5(11) no
B5 C501 C502 C503 179.7(7) no
C506 C501 B5 C507 77.7(9) no
C506 C501 B5 C513 -42.7(9) no
C506 C501 B5 C519 -162.3(7) no
B5 C501 C506 C505 -179.3(7) no
C501 C502 C503 C504 0.4(14) no
C502 C503 C504 C505 -3.0(15) no
C503 C504 C505 C506 3.5(16) no
C504 C505 C506 C501 -1.6(15) no
C508 C507 C512 C511 -1.4(11) no
C512 C507 C508 C509 0.6(11) no
C508 C507 B5 C501 -15.3(11) no
C508 C507 B5 C513 103.6(9) no
C508 C507 B5 C519 -135.8(8) no
B5 C507 C508 C509 -177.0(7) no
C512 C507 B5 C501 167.3(7) no
C512 C507 B5 C513 -73.9(9) no
C512 C507 B5 C519 46.7(10) no
B5 C507 C512 C511 176.3(7) no
C507 C508 C509 C510 -0.5(12) no
C508 C509 C510 C511 1.0(12) no
C509 C510 C511 C512 -1.7(12) no
C510 C511 C512 C507 2.0(12) no
C514 C513 C518 C517 1.9(11) no
C518 C513 C514 C515 -0.2(11) no
C514 C513 B5 C501 134.3(8) no
C514 C513 B5 C507 13.8(11) no
C514 C513 B5 C519 -106.1(9) no
B5 C513 C514 C515 -179.6(7) no
C518 C513 B5 C501 -45.1(9) no
C518 C513 B5 C507 -165.6(7) no
C518 C513 B5 C519 74.5(10) no
B5 C513 C518 C517 -178.6(7) no
C513 C514 C515 C516 -1.5(13) no
C514 C515 C516 C517 1.4(13) no
C515 C516 C517 C518 0.2(13) no
C516 C517 C518 C513 -2.0(14) no
C520 C519 C524 C523 -2.4(16) no
C524 C519 C520 C521 1.4(15) no
C520 C519 B5 C501 105.1(10) no
C520 C519 B5 C507 -134.0(9) no
C520 C519 B5 C513 -13.1(13) no
B5 C519 C520 C521 -178.3(9) no
C524 C519 B5 C501 -74.6(11) no
C524 C519 B5 C507 46.3(13) no
C524 C519 B5 C513 167.1(9) no
B5 C519 C524 C523 177.3(9) no
C519 C520 C521 C522 0.5(18) no
C520 C521 C522 C523 -2(2) no
C521 C522 C523 C524 1(2) no
C522 C523 C524 C519 2(2) no
C602 C601 C606 C605 0.1(12) no
C606 C601 C602 C603 -1.6(12) no
C602 C601 B6 C607 177.5(7) no
C602 C601 B6 C613 -62.4(10) no
C602 C601 B6 C619 57.5(10) no
B6 C601 C602 C603 -175.3(7) no
C606 C601 B6 C607 4.4(11) no
C606 C601 B6 C613 124.5(9) no
C606 C601 B6 C619 -115.5(9) no
B6 C601 C606 C605 173.7(7) no
C601 C602 C603 C604 1.7(14) no
C602 C603 C604 C605 -0.2(14) no
C603 C604 C605 C606 -1.2(13) no
C604 C605 C606 C601 1.3(14) no
C608 C607 C612 C611 -1.5(11) no
C612 C607 C608 C609 3.5(11) no
C608 C607 B6 C601 70.7(9) no
C608 C607 B6 C613 -52.2(9) no
C608 C607 B6 C619 -171.8(6) no
B6 C607 C608 C609 -174.9(6) no
C612 C607 B6 C601 -107.5(8) no
C612 C607 B6 C613 129.6(8) no
C612 C607 B6 C619 10.0(11) no
B6 C607 C612 C611 176.8(7) no
C607 C608 C609 C610 -2.6(13) no
C608 C609 C610 C611 -0.4(14) no
C609 C610 C611 C612 2.3(14) no
C610 C611 C612 C607 -1.3(13) no
C614 C613 C618 C617 -1.7(11) no
C618 C613 C614 C615 1.1(12) no
C614 C613 B6 C601 -163.5(7) no
C614 C613 B6 C607 -43.0(9) no
C614 C613 B6 C619 77.7(10) no
B6 C613 C614 C615 -177.7(7) no
C618 C613 B6 C601 17.8(12) no
C618 C613 B6 C607 138.3(8) no
C618 C613 B6 C619 -101.0(9) no
B6 C613 C618 C617 177.1(7) no
C613 C614 C615 C616 0.1(13) no
C614 C615 C616 C617 -0.8(13) no
C615 C616 C617 C618 0.3(13) no
C616 C617 C618 C613 1.0(13) no
C620 C619 C624 C623 -0.8(15) no
C624 C619 C620 C621 -1.2(15) no
C620 C619 B6 C601 -140.6(10) no
C620 C619 B6 C607 100.7(11) no
C620 C619 B6 C613 -18.3(14) no
B6 C619 C620 C621 -179.6(9) no
C624 C619 B6 C601 41.1(12) no
C624 C619 B6 C607 -77.6(11) no
C624 C619 B6 C613 163.4(9) no
B6 C619 C624 C623 177.7(9) no
C619 C620 C621 C622 2.8(17) no
C620 C621 C622 C623 -2.2(17) no
C621 C622 C623 C624 0.3(17) no
C622 C623 C624 C619 1.2(18) no
